data_7133951
loop_
_publ_author_name
'Lee, Seungwon'
'Lee, Byeung Ju'
'Song, Geunmoo'
'Jeong, Kyu-Sung'

_publ_section_title
;
 Helical aromatic foldamers with tubular cavities capable of accommodating
 multiple halide ions.
;
_journal_issue 95
_journal_name_full 'Chemical communications (Cambridge, England)'
_journal_page_first 14081
_journal_page_last 14084
_journal_paper_doi 10.1039/d4cc05474a
_journal_volume 60
_journal_year 2024
_chemical_formula_moiety '6(I), 0.5(C186 H105 N16), 0.25(C186 H114 N16), 0.25(C186 H123 N16), 0.75(O)'
_chemical_formula_sum 'C186 H111.75 I6 N16 O0.75'
_chemical_formula_weight 3344.06
_space_group_crystal_system monoclinic
_space_group_IT_number 14
_space_group_name_Hall '-P 2ybc'
_space_group_name_H-M_alt 'P 1 21/c 1'
_atom_sites_solution_hydrogens geom
_atom_sites_solution_primary dual
_audit_creation_date 2024-10-09
_audit_creation_method
;
Olex2 1.5
(compiled 2024.02.16 svn.r378c4104 for OlexSys, GUI svn.r6928)
;
_audit_update_record
;
2024-10-09 deposited with the CCDC.	2024-11-06 downloaded from the CCDC.
;
_cell_angle_alpha 90
_cell_angle_beta 93.47(3)
_cell_angle_gamma 90
_cell_formula_units_Z 16
_cell_length_a 38.554(8)
_cell_length_b 51.490(10)
_cell_length_c 43.138(9)
_cell_measurement_reflns_used 1183333
_cell_measurement_temperature 100
_cell_measurement_theta_max 33.749
_cell_measurement_theta_min 0.458
_cell_volume 85478(3)
_computing_cell_refinement 'HKL3000sm (Otwinowski & Minor, 1997)'
_computing_data_collection 'PAL BL2D-SMDC Program (Shin et. al, 2016)'
_computing_data_reduction 'HKL3000sm (Otwinowski & Minor, 1997)'
_computing_molecular_graphics 'Olex2 1.5 (Dolomanov et al., 2009)'
_computing_publication_material 'Olex2 1.5 (Dolomanov et al., 2009)'
_computing_structure_refinement 'SHELXL 2019/3 (Sheldrick, 2015)'
_computing_structure_solution 'SHELXD  (Sheldrick, 2008)'
_diffrn_ambient_temperature 100
_diffrn_measured_fraction_theta_full 0.935
_diffrn_measured_fraction_theta_max 0.788
_diffrn_measurement_device_type 'Rayonix MX225HS CCD area detector'
_diffrn_measurement_method 'omega scan'
_diffrn_radiation_type synchrotron
_diffrn_radiation_wavelength 0.800000
_diffrn_reflns_av_R_equivalents 0.4856
_diffrn_reflns_av_unetI/netI 0.6712
_diffrn_reflns_Laue_measured_fraction_full 0.935
_diffrn_reflns_Laue_measured_fraction_max 0.788
_diffrn_reflns_limit_h_max 48
_diffrn_reflns_limit_h_min -48
_diffrn_reflns_limit_k_max 60
_diffrn_reflns_limit_k_min -60
_diffrn_reflns_limit_l_max 54
_diffrn_reflns_limit_l_min -53
_diffrn_reflns_number 643669
_diffrn_reflns_point_group_measured_fraction_full 0.935
_diffrn_reflns_point_group_measured_fraction_max 0.788
_diffrn_reflns_theta_full 28.685
_diffrn_reflns_theta_max 33.672
_diffrn_reflns_theta_min 1.071
_diffrn_source 'PLSII 2D bending magnet'
_exptl_absorpt_coefficient_mu 1.261
_exptl_absorpt_correction_T_max 1.000
_exptl_absorpt_correction_T_min 0.869
_exptl_absorpt_correction_type empirical
_exptl_absorpt_process_details 'HKL3000sm Scalepack(Otwinowski et.al,2003)'
_exptl_crystal_colour Yellow
_exptl_crystal_density_diffrn 1.039
_exptl_crystal_description Block
_exptl_crystal_F_000 26620
_exptl_crystal_size_max 0.050
_exptl_crystal_size_mid 0.040
_exptl_crystal_size_min 0.030
_refine_diff_density_max 1.212
_refine_diff_density_min -1.315
_refine_diff_density_rms 0.099
_refine_ls_extinction_method none
_refine_ls_goodness_of_fit_ref 0.693
_refine_ls_hydrogen_treatment constr
_refine_ls_matrix_type full
_refine_ls_number_parameters 6254
_refine_ls_number_reflns 187809
_refine_ls_number_restraints 4530
_refine_ls_restrained_S_all 0.697
_refine_ls_R_factor_all 0.3423
_refine_ls_R_factor_gt 0.0990
_refine_ls_shift/su_max 0.001
_refine_ls_shift/su_mean 0.000
_refine_ls_structure_factor_coef Fsqd
_refine_ls_weighting_details 'w=1/[\s^2^(Fo^2^)+(0.1127P)^2^] where P=(Fo^2^+2Fc^2^)/3'
_refine_ls_weighting_scheme calc
_refine_ls_wR_factor_gt 0.2367
_refine_ls_wR_factor_ref 0.3213
_reflns_Friedel_coverage 0.000
_reflns_number_gt 25108
_reflns_number_total 187809
_reflns_threshold_expression 'I > 2\s(I)'
_cod_data_source_file d4cc05474a2.cif
_cod_data_source_block lbj4_a
_cod_depositor_comments 'Adding full bibliography for 7133949--7133951.cif.'
_cod_original_cell_volume 85478(30)
_cod_database_code 7133951
_shelx_shelxl_version_number 2019/3
_shelx_space_group_comment
;
The symmetry employed for this shelxl refinement is uniquely defined
by the following loop, which should always be used as a source of
symmetry information in preference to the above space-group names.
They are only intended as comments.
;
_olex2_refinement_description
;
1. Fixed Uiso
 At 1.2 times of:
  All C(H) groups, All N(H) groups
 At 1.5 times of:
  All C(H,H,H) groups
2. Restrained distances
 C142-C103
 1.43 with sigma of 0.002
 C178-C179
 1.55 with sigma of 0.002
 C178-C59
 1.55 with sigma of 0.002
 C93-C92
 1.45 with sigma of 0.002
 C251-C384
 1.55 with sigma of 0.002
 C380-C260
 1.55 with sigma of 0.002
 C198-C199
 1.55 with sigma of 0.002
 C368-C371
 1.55 with sigma of 0.002
 N86-C85
 1.38 with sigma of 0.002
 C198-C200
 1.55 with sigma of 0.002
 N83-C84
 1.38 with sigma of 0.002
 C201-C198
 1.55 with sigma of 0.002
 C200-C199
 2.49 with sigma of 0.002
 C145-C112
 1.43 with sigma of 0.002
 C201-C199
 2.49 with sigma of 0.002
 C211-C371
 2.5 with sigma of 0.002
 C462-C582
 1.55 with sigma of 0.002
 C371-C369
 2.48 with sigma of 0.002
 C199-C90
 2.5 with sigma of 0.002
 C371-C370
 2.48 with sigma of 0.002
 C143-C1
 1.43 with sigma of 0.002
 C30-C174
 1.55 with sigma of 0.002
 C186-C79
 1.55 with sigma of 0.002
 C187-C186
 1.55 with sigma of 0.002
 C186-C188
 1.55 with sigma of 0.002
 C186-C189
 1.55 with sigma of 0.002
 C165-C162
 1.55 with sigma of 0.002
 C164-C162
 1.55 with sigma of 0.002
 C163-C162
 1.55 with sigma of 0.002
 C19-C162
 1.55 with sigma of 0.002
 C167-C166
 1.55 with sigma of 0.002
 C169-C166
 1.55 with sigma of 0.002
 C168-C166
 1.55 with sigma of 0.002
 C170-C39
 1.55 with sigma of 0.002
 C194-C99
 1.55 with sigma of 0.002
 C197-C194
 1.55 with sigma of 0.002
 C195-C194
 1.55 with sigma of 0.002
 C196-C194
 1.55 with sigma of 0.002
 C383-C380
 1.55 with sigma of 0.002
 C381-C380
 1.55 with sigma of 0.002
 C382-C380
 1.55 with sigma of 0.002
 C33-C32
 1.45 with sigma of 0.002
 C37-C36
 1.45 with sigma of 0.002
 N26-C27
 1.38 with sigma of 0.002
 N26-C25
 1.38 with sigma of 0.002
 N23-C24
 1.38 with sigma of 0.002
 N23-C22
 1.38 with sigma of 0.002
 C376-C378
 1.55 with sigma of 0.002
 C376-C377
 1.55 with sigma of 0.002
 C376-C379
 1.55 with sigma of 0.002
 C280-C388
 1.55 with sigma of 0.002
 C388-C389
 1.55 with sigma of 0.002
 C390-C388
 1.55 with sigma of 0.002
 C391-C388
 1.55 with sigma of 0.002
 C271-C392
 1.55 with sigma of 0.002
 C182-C50
 1.55 with sigma of 0.002
 C183-C182
 1.55 with sigma of 0.002
 C182-C185
 1.55 with sigma of 0.002
 C182-C184
 1.55 with sigma of 0.002
 C364-C220
 1.55 with sigma of 0.002
 C368-C211
 1.55 with sigma of 0.002
 C396-C300
 1.55 with sigma of 0.002
 C399-C396
 1.55 with sigma of 0.002
 C398-C396
 1.55 with sigma of 0.002
 C396-C397
 1.55 with sigma of 0.002
 C170-C172
 1.55 with sigma of 0.002
 C170-C173
 1.55 with sigma of 0.002
 C171-C170
 1.55 with sigma of 0.002
 C176-C174
 1.55 with sigma of 0.002
 C175-C174
 1.55 with sigma of 0.002
 C177-C174
 1.55 with sigma of 0.002
 C180-C178
 1.55 with sigma of 0.002
 C181-C178
 1.55 with sigma of 0.002
 C190-C191
 1.55 with sigma of 0.002
 C190-C192
 1.55 with sigma of 0.002
 C193-C190
 1.55 with sigma of 0.002
 C70-C190
 1.55 with sigma of 0.002
 C200-C201
 2.49 with sigma of 0.002
 C776-C644
 1.55 with sigma of 0.002
 C366-C364
 1.55 with sigma of 0.002
 C367-C364
 1.55 with sigma of 0.002
 C365-C364
 1.55 with sigma of 0.002
 C795-C793
 2.48 with sigma of 0.002
 C794-C793
 2.48 with sigma of 0.002
 C795-C794
 2.48 with sigma of 0.002
 C695-C804
 1.55 with sigma of 0.002
 C807-C804
 1.55 with sigma of 0.002
 C806-C804
 1.55 with sigma of 0.002
 C805-C804
 1.55 with sigma of 0.002
 C379-C377
 2.49 with sigma of 0.002
 C379-C378
 2.49 with sigma of 0.002
 C377-C378
 2.49 with sigma of 0.002
 C400-C291
 1.55 with sigma of 0.002
 C402-C400
 1.55 with sigma of 0.002
 C401-C400
 1.55 with sigma of 0.002
 C403-C400
 1.55 with sigma of 0.002
 C372-C240
 1.55 with sigma of 0.002
 C375-C372
 1.55 with sigma of 0.002
 C373-C372
 1.55 with sigma of 0.002
 C374-C372
 1.55 with sigma of 0.002
 C370-C368
 1.55 with sigma of 0.002
 C368-C369
 1.55 with sigma of 0.002
 C201-C200
 2.49 with sigma of 0.002
 C581-C580
 2.49 with sigma of 0.002
 C580-C579
 2.49 with sigma of 0.002
 C581-C579
 2.49 with sigma of 0.002
 C578-C581
 1.55 with sigma of 0.002
 C580-C578
 1.55 with sigma of 0.002
 C578-C579
 1.55 with sigma of 0.002
 C433-C578
 1.55 with sigma of 0.002
 C211-C370
 2.5 with sigma of 0.002
 C211-C369
 2.5 with sigma of 0.002
 C370-C369
 2.48 with sigma of 0.002
 C200-C90
 2.5 with sigma of 0.002
 C201-C90
 2.5 with sigma of 0.002
 C603-C602
 1.55 with sigma of 0.002
 C604-C602
 1.55 with sigma of 0.002
 C605-C602
 1.55 with sigma of 0.002
 C587-C586
 1.55 with sigma of 0.002
 C588-C586
 1.55 with sigma of 0.002
 C589-C586
 1.55 with sigma of 0.002
 C577-C574
 1.55 with sigma of 0.002
 C575-C574
 1.55 with sigma of 0.002
 C576-C574
 1.55 with sigma of 0.002
 C413-C570
 1.55 with sigma of 0.002
 C571-C570
 1.55 with sigma of 0.002
 C572-C570
 1.55 with sigma of 0.002
 C573-C570
 1.55 with sigma of 0.002
 C785-C784
 1.55 with sigma of 0.002
 C786-C784
 1.55 with sigma of 0.002
 C787-C784
 1.55 with sigma of 0.002
 C774-C772
 1.55 with sigma of 0.002
 C775-C772
 1.55 with sigma of 0.002
 C772-C773
 1.55 with sigma of 0.002
 C773-C775
 2.49 with sigma of 0.002
 C774-C775
 2.49 with sigma of 0.002
 C773-C774
 2.49 with sigma of 0.002
 C792-C794
 1.55 with sigma of 0.002
 C793-C792
 1.55 with sigma of 0.002
 C792-C795
 1.55 with sigma of 0.002
 C590-C593
 1.55 with sigma of 0.002
 C591-C590
 1.55 with sigma of 0.002
 C592-C590
 1.55 with sigma of 0.002
 C187-C189
 2.49 with sigma of 0.002
 C187-C188
 2.49 with sigma of 0.002
 C188-C189
 2.49 with sigma of 0.002
 C768-C624
 1.55 with sigma of 0.002
 C769-C768
 1.55 with sigma of 0.002
 C770-C768
 1.55 with sigma of 0.002
 C771-C768
 1.55 with sigma of 0.002
 C800-C704
 1.55 with sigma of 0.002
 C384-C385
 1.55 with sigma of 0.002
 C384-C386
 1.55 with sigma of 0.002
 C385-C387
 2.49 with sigma of 0.002
 C385-C386
 2.49 with sigma of 0.002
 C386-C387
 2.49 with sigma of 0.002
 C566-C569
 1.55 with sigma of 0.002
 C566-C567
 1.55 with sigma of 0.002
 C566-C568
 1.55 with sigma of 0.002
 C569-C568
 2.49 with sigma of 0.002
 C569-C567
 2.49 with sigma of 0.002
 C567-C568
 2.49 with sigma of 0.002
 C800-C803
 1.55 with sigma of 0.002
 C800-C802
 1.55 with sigma of 0.002
 C800-C801
 1.55 with sigma of 0.002
 C585-C582
 1.55 with sigma of 0.002
 C583-C582
 1.55 with sigma of 0.002
 C584-C582
 1.55 with sigma of 0.002
 C585-C583
 2.49 with sigma of 0.002
 C585-C584
 2.49 with sigma of 0.002
 C583-C584
 2.49 with sigma of 0.002
 C801-C803
 2.49 with sigma of 0.002
 C803-C802
 2.49 with sigma of 0.002
 C802-C801
 2.49 with sigma of 0.002
 C777-C779
 2.49 with sigma of 0.002
 C779-C778
 2.49 with sigma of 0.002
 C778-C777
 2.49 with sigma of 0.002
 C778-C776
 1.55 with sigma of 0.002
 C777-C776
 1.55 with sigma of 0.002
 C779-C776
 1.55 with sigma of 0.002
 C392-C393
 1.55 with sigma of 0.002
 C392-C395
 1.55 with sigma of 0.002
 C392-C394
 1.55 with sigma of 0.002
 C395-C393
 2.49 with sigma of 0.002
 C393-C394
 2.49 with sigma of 0.002
 C395-C394
 2.49 with sigma of 0.002
 C698-C697
 1.45 with sigma of 0.002
 N688-C689
 1.38 with sigma of 0.002
 N688-C687
 1.38 with sigma of 0.002
 N86-C87
 1.38 with sigma of 0.002
 N83-C82
 1.38 with sigma of 0.002
 C87-C92
 1.4 with sigma of 0.002
 C780-C635
 1.55 with sigma of 0.002
 C781-C780
 1.55 with sigma of 0.002
 C783-C780
 1.55 with sigma of 0.002
 C782-C780
 1.55 with sigma of 0.002
3. Restrained dihedral angles
 C87-C92-C93-C94
 fixed at 177 with sigma of 0.04
4. Rigid bond restraints
 C198, C201, C199, C200
 with sigma for 1-2 distances of 0.001 and sigma for 1-3 distances of 0.001
 C371, C368, C370, C369
 with sigma for 1-2 distances of 0.001 and sigma for 1-3 distances of 0.001
 C461, C460, C445, N446, C444
 with sigma for 1-2 distances of 0.001 and sigma for 1-3 distances of 0.001
 C367, C364, C365, C366
 with sigma for 1-2 distances of 0.001 and sigma for 1-3 distances of 0.001
 C183, C182, C185, C184
 with sigma for 1-2 distances of 0.001 and sigma for 1-3 distances of 0.001
 C580, C578, C579, C581
 with sigma for 1-2 distances of 0.001 and sigma for 1-3 distances of 0.001
 C776
 with sigma for 1-2 distances of 0.001 and sigma for 1-3 distances of 0.001
 C400, C402, C403, C401
 with sigma for 1-2 distances of 0.001 and sigma for 1-3 distances of 0.001
5. Uiso/Uaniso restraints and constraints
C81 \\sim C100 \\sim C99 \\sim C98 \\sim C97 \\sim C82 \\sim N83 \\sim C84
\\sim C96 \\sim C95 \\sim C94 \\sim C93 \\sim C85 \\sim N86 \\sim C87 \\sim C91
\\sim C90 \\sim C89 \\sim C88: within 1.7A with sigma of 0.004 and sigma for
terminal atoms of 0.008 within 1.7A
C462 \\sim C461 \\sim C460 \\sim C459: within 1.7A with sigma of 0.004 and
sigma for terminal atoms of 0.008 within 1.7A
Uanis(C152) \\sim Ueq: with sigma of 0.01 and sigma for terminal atoms of 0.02
Uanis(C178) \\sim Ueq: with sigma of 0.01 and sigma for terminal atoms of 0.02
Uanis(C181) \\sim Ueq: with sigma of 0.01 and sigma for terminal atoms of 0.02
Uanis(C352) \\sim Ueq: with sigma of 0.01 and sigma for terminal atoms of 0.02
Uanis(C463) \\sim Ueq: with sigma of 0.01 and sigma for terminal atoms of 0.02
Uanis(C179) \\sim Ueq: with sigma of 0.01 and sigma for terminal atoms of 0.02
Uanis(C180) \\sim Ueq: with sigma of 0.01 and sigma for terminal atoms of 0.02
Uanis(C552) \\sim Ueq: with sigma of 0.01 and sigma for terminal atoms of 0.02
Uanis(C90) \\sim Ueq: with sigma of 0.01 and sigma for terminal atoms of 0.02
Uanis(C254) \\sim Ueq: with sigma of 0.01 and sigma for terminal atoms of 0.02
Uanis(C423) \\sim Ueq: with sigma of 0.01 and sigma for terminal atoms of 0.02
Uanis(C57) \\sim Ueq: with sigma of 0.01 and sigma for terminal atoms of 0.02
Uanis(C673) \\sim Ueq: with sigma of 0.01 and sigma for terminal atoms of 0.02
Uanis(C120) \\sim Ueq: with sigma of 0.01 and sigma for terminal atoms of 0.02
Uanis(C633) \\sim Ueq: with sigma of 0.01 and sigma for terminal atoms of 0.02
Uanis(C260) \\sim Ueq: with sigma of 0.01 and sigma for terminal atoms of 0.02
Uanis(C45) \\sim Ueq: with sigma of 0.01 and sigma for terminal atoms of 0.02
Uanis(C48) \\sim Ueq: with sigma of 0.01 and sigma for terminal atoms of 0.02
Uanis(C253) \\sim Ueq: with sigma of 0.01 and sigma for terminal atoms of 0.02
Uanis(C404) \\sim Ueq: with sigma of 0.01 and sigma for terminal atoms of 0.02
Uanis(C353) \\sim Ueq: with sigma of 0.01 and sigma for terminal atoms of 0.02
Uanis(C47) \\sim Ueq: with sigma of 0.01 and sigma for terminal atoms of 0.02
Uanis(C553) \\sim Ueq: with sigma of 0.01 and sigma for terminal atoms of 0.02
Uanis(C259) \\sim Ueq: with sigma of 0.01 and sigma for terminal atoms of 0.02
Uanis(C153) \\sim Ueq: with sigma of 0.01 and sigma for terminal atoms of 0.02
Uanis(C462) \\sim Ueq: with sigma of 0.01 and sigma for terminal atoms of 0.02
Uanis(C674) \\sim Ueq: with sigma of 0.01 and sigma for terminal atoms of 0.02
Uanis(C44) \\sim Ueq: with sigma of 0.01 and sigma for terminal atoms of 0.02
Uanis(C89) \\sim Ueq: with sigma of 0.01 and sigma for terminal atoms of 0.02
Uanis(C246) \\sim Ueq: with sigma of 0.01 and sigma for terminal atoms of 0.02
Uanis(C634) \\sim Ueq: with sigma of 0.01 and sigma for terminal atoms of 0.02
Uanis(N114) \\sim Ueq: with sigma of 0.01 and sigma for terminal atoms of 0.02
Uanis(C252) \\sim Ueq: with sigma of 0.01 and sigma for terminal atoms of 0.02
Uanis(C59) \\sim Ueq: with sigma of 0.01 and sigma for terminal atoms of 0.02
Uanis(C115) \\sim Ueq: with sigma of 0.01 and sigma for terminal atoms of 0.02
Uanis(C245) \\sim Ueq: with sigma of 0.01 and sigma for terminal atoms of 0.02
Uanis(C56) \\sim Ueq: with sigma of 0.01 and sigma for terminal atoms of 0.02
Uanis(C52) \\sim Ueq: with sigma of 0.01 and sigma for terminal atoms of 0.02
Uanis(C460) \\sim Ueq: with sigma of 0.01 and sigma for terminal atoms of 0.02
Uanis(C250) \\sim Ueq: with sigma of 0.01 and sigma for terminal atoms of 0.02
Uanis(C405) \\sim Ueq: with sigma of 0.01 and sigma for terminal atoms of 0.02
Uanis(C88) \\sim Ueq: with sigma of 0.01 and sigma for terminal atoms of 0.02
Uanis(C60) \\sim Ueq: with sigma of 0.01 and sigma for terminal atoms of 0.02
Uanis(C675) \\sim Ueq: with sigma of 0.01 and sigma for terminal atoms of 0.02
Uanis(C258) \\sim Ueq: with sigma of 0.01 and sigma for terminal atoms of 0.02
Uanis(C635) \\sim Ueq: with sigma of 0.01 and sigma for terminal atoms of 0.02
Uanis(C251) \\sim Ueq: with sigma of 0.01 and sigma for terminal atoms of 0.02
Uanis(C243) \\sim Ueq: with sigma of 0.01 and sigma for terminal atoms of 0.02
Uanis(C116) \\sim Ueq: with sigma of 0.01 and sigma for terminal atoms of 0.02
Uanis(C636) \\sim Ueq: with sigma of 0.01 and sigma for terminal atoms of 0.02
Uanis(C445) \\sim Ueq: with sigma of 0.01 and sigma for terminal atoms of 0.02
Uanis(C676) \\sim Ueq: with sigma of 0.01 and sigma for terminal atoms of 0.02
Uanis(C407) \\sim Ueq: with sigma of 0.01 and sigma for terminal atoms of 0.02
Uanis(C41) \\sim Ueq: with sigma of 0.01 and sigma for terminal atoms of 0.02
Uanis(C257) \\sim Ueq: with sigma of 0.01 and sigma for terminal atoms of 0.02
Uanis(C87) \\sim Ueq: with sigma of 0.01 and sigma for terminal atoms of 0.02
Uanis(C51) \\sim Ueq: with sigma of 0.01 and sigma for terminal atoms of 0.02
Uanis(C55) \\sim Ueq: with sigma of 0.01 and sigma for terminal atoms of 0.02
Uanis(C42) \\sim Ueq: with sigma of 0.01 and sigma for terminal atoms of 0.02
Uanis(C242) \\sim Ueq: with sigma of 0.01 and sigma for terminal atoms of 0.02
Uanis(C117) \\sim Ueq: with sigma of 0.01 and sigma for terminal atoms of 0.02
Uanis(C92) \\sim Ueq: with sigma of 0.01 and sigma for terminal atoms of 0.02
Uanis(C256) \\sim Ueq: with sigma of 0.01 and sigma for terminal atoms of 0.02
Uanis(C637) \\sim Ueq: with sigma of 0.01 and sigma for terminal atoms of 0.02
Uanis(N406) \\sim Ueq: with sigma of 0.01 and sigma for terminal atoms of 0.02
Uanis(C50) \\sim Ueq: with sigma of 0.01 and sigma for terminal atoms of 0.02
Uanis(C444) \\sim Ueq: with sigma of 0.01 and sigma for terminal atoms of 0.02
Uanis(C677) \\sim Ueq: with sigma of 0.01 and sigma for terminal atoms of 0.02
Uanis(C249) \\sim Ueq: with sigma of 0.01 and sigma for terminal atoms of 0.02
Uanis(C54) \\sim Ueq: with sigma of 0.01 and sigma for terminal atoms of 0.02
Uanis(C408) \\sim Ueq: with sigma of 0.01 and sigma for terminal atoms of 0.02
Uanis(C118) \\sim Ueq: with sigma of 0.01 and sigma for terminal atoms of 0.02
Uanis(C261) \\sim Ueq: with sigma of 0.01 and sigma for terminal atoms of 0.02
Uanis(C49) \\sim Ueq: with sigma of 0.01 and sigma for terminal atoms of 0.02
Uanis(C248) \\sim Ueq: with sigma of 0.01 and sigma for terminal atoms of 0.02
Uanis(C672) \\sim Ueq: with sigma of 0.01 and sigma for terminal atoms of 0.02
Uanis(C255) \\sim Ueq: with sigma of 0.01 and sigma for terminal atoms of 0.02
Uanis(C53) \\sim Ueq: with sigma of 0.01 and sigma for terminal atoms of 0.02
Uanis(N446) \\sim Ueq: with sigma of 0.01 and sigma for terminal atoms of 0.02
Uanis(C632) \\sim Ueq: with sigma of 0.01 and sigma for terminal atoms of 0.02
Uanis(C91) \\sim Ueq: with sigma of 0.01 and sigma for terminal atoms of 0.02
Uanis(C119) \\sim Ueq: with sigma of 0.01 and sigma for terminal atoms of 0.02
Uanis(N671) \\sim Ueq: with sigma of 0.01 and sigma for terminal atoms of 0.02
Uanis(C447) \\sim Ueq: with sigma of 0.01 and sigma for terminal atoms of 0.02
Uanis(N409) \\sim Ueq: with sigma of 0.01 and sigma for terminal atoms of 0.02
Uanis(N631) \\sim Ueq: with sigma of 0.01 and sigma for terminal atoms of 0.02
Uanis(C93) \\sim Ueq: with sigma of 0.01 and sigma for terminal atoms of 0.02
Uanis(C85) \\sim Ueq: with sigma of 0.01 and sigma for terminal atoms of 0.02
Uanis(C459) \\sim Ueq: with sigma of 0.01 and sigma for terminal atoms of 0.02
Uanis(C410) \\sim Ueq: with sigma of 0.01 and sigma for terminal atoms of 0.02
Uanis(C670) \\sim Ueq: with sigma of 0.01 and sigma for terminal atoms of 0.02
Uanis(C630) \\sim Ueq: with sigma of 0.01 and sigma for terminal atoms of 0.02
Uanis(C638) \\sim Ueq: with sigma of 0.01 and sigma for terminal atoms of 0.02
Uanis(C458) \\sim Ueq: with sigma of 0.01 and sigma for terminal atoms of 0.02
Uanis(C411) \\sim Ueq: with sigma of 0.01 and sigma for terminal atoms of 0.02
Uanis(N86) \\sim Ueq: with sigma of 0.01 and sigma for terminal atoms of 0.02
Uanis(C678) \\sim Ueq: with sigma of 0.01 and sigma for terminal atoms of 0.02
Uanis(C457) \\sim Ueq: with sigma of 0.01 and sigma for terminal atoms of 0.02
Uanis(C639) \\sim Ueq: with sigma of 0.01 and sigma for terminal atoms of 0.02
Uanis(C94) \\sim Ueq: with sigma of 0.01 and sigma for terminal atoms of 0.02
Uanis(C412) \\sim Ueq: with sigma of 0.01 and sigma for terminal atoms of 0.02
Uanis(C679) \\sim Ueq: with sigma of 0.01 and sigma for terminal atoms of 0.02
Uanis(C413) \\sim Ueq: with sigma of 0.01 and sigma for terminal atoms of 0.02
Uanis(C629) \\sim Ueq: with sigma of 0.01 and sigma for terminal atoms of 0.02
Uanis(C680) \\sim Ueq: with sigma of 0.01 and sigma for terminal atoms of 0.02
Uanis(C95) \\sim Ueq: with sigma of 0.01 and sigma for terminal atoms of 0.02
Uanis(C456) \\sim Ueq: with sigma of 0.01 and sigma for terminal atoms of 0.02
Uanis(C448) \\sim Ueq: with sigma of 0.01 and sigma for terminal atoms of 0.02
Uanis(C681) \\sim Ueq: with sigma of 0.01 and sigma for terminal atoms of 0.02
Uanis(C414) \\sim Ueq: with sigma of 0.01 and sigma for terminal atoms of 0.02
Uanis(C641) \\sim Ueq: with sigma of 0.01 and sigma for terminal atoms of 0.02
Uanis(C96) \\sim Ueq: with sigma of 0.01 and sigma for terminal atoms of 0.02
Uanis(C640) \\sim Ueq: with sigma of 0.01 and sigma for terminal atoms of 0.02
Uanis(N449) \\sim Ueq: with sigma of 0.01 and sigma for terminal atoms of 0.02
Uanis(C669) \\sim Ueq: with sigma of 0.01 and sigma for terminal atoms of 0.02
Uanis(C415) \\sim Ueq: with sigma of 0.01 and sigma for terminal atoms of 0.02
Uanis(C84) \\sim Ueq: with sigma of 0.01 and sigma for terminal atoms of 0.02
: with sigma of 0.01 and sigma for terminal atoms of 0.02
Uanis(N83) \\sim Ueq: with sigma of 0.01 and sigma for terminal atoms of 0.02
Uanis(C450) \\sim Ueq: with sigma of 0.01 and sigma for terminal atoms of 0.02
Uanis(C416) \\sim Ueq: with sigma of 0.01 and sigma for terminal atoms of 0.02
Uanis(N668) \\sim Ueq: with sigma of 0.01 and sigma for terminal atoms of 0.02
Uanis(C642) \\sim Ueq: with sigma of 0.01 and sigma for terminal atoms of 0.02
Uanis(C417) \\sim Ueq: with sigma of 0.01 and sigma for terminal atoms of 0.02
Uanis(C682) \\sim Ueq: with sigma of 0.01 and sigma for terminal atoms of 0.02
Uanis(C455) \\sim Ueq: with sigma of 0.01 and sigma for terminal atoms of 0.02
Uanis(C627) \\sim Ueq: with sigma of 0.01 and sigma for terminal atoms of 0.02
Uanis(C667) \\sim Ueq: with sigma of 0.01 and sigma for terminal atoms of 0.02
Uanis(N628) \\sim Ueq: with sigma of 0.01 and sigma for terminal atoms of 0.02
Uanis(C418) \\sim Ueq: with sigma of 0.01 and sigma for terminal atoms of 0.02
Uanis(C454) \\sim Ueq: with sigma of 0.01 and sigma for terminal atoms of 0.02
Uanis(C643) \\sim Ueq: with sigma of 0.01 and sigma for terminal atoms of 0.02
Uanis(C683) \\sim Ueq: with sigma of 0.01 and sigma for terminal atoms of 0.02
Uanis(C453) \\sim Ueq: with sigma of 0.01 and sigma for terminal atoms of 0.02
Uanis(C419) \\sim Ueq: with sigma of 0.01 and sigma for terminal atoms of 0.02
Uanis(C420) \\sim Ueq: with sigma of 0.01 and sigma for terminal atoms of 0.02
Uanis(C452) \\sim Ueq: with sigma of 0.01 and sigma for terminal atoms of 0.02
Uanis(C644) \\sim Ueq: with sigma of 0.01 and sigma for terminal atoms of 0.02
Uanis(C684) \\sim Ueq: with sigma of 0.01 and sigma for terminal atoms of 0.02
Uanis(C645) \\sim Ueq: with sigma of 0.01 and sigma for terminal atoms of 0.02
Uanis(C685) \\sim Ueq: with sigma of 0.01 and sigma for terminal atoms of 0.02
Uanis(C421) \\sim Ueq: with sigma of 0.01 and sigma for terminal atoms of 0.02
Uanis(C451) \\sim Ueq: with sigma of 0.01 and sigma for terminal atoms of 0.02
Uanis(C422) \\sim Ueq: with sigma of 0.01 and sigma for terminal atoms of 0.02
Uanis(C626) \\sim Ueq: with sigma of 0.01 and sigma for terminal atoms of 0.02
Uanis(C666) \\sim Ueq: with sigma of 0.01 and sigma for terminal atoms of 0.02
Uanis(C461) \\sim Ueq: with sigma of 0.01 and sigma for terminal atoms of 0.02
Uanis(C110) \\sim Ueq: with sigma of 0.01 and sigma for terminal atoms of 0.02
Uanis(C109) \\sim Ueq: with sigma of 0.01 and sigma for terminal atoms of 0.02
Uanis(N108) \\sim Ueq: with sigma of 0.01 and sigma for terminal atoms of 0.02
Uanis(C113) \\sim Ueq: with sigma of 0.01 and sigma for terminal atoms of 0.02
Uanis(C112) \\sim Ueq: with sigma of 0.01 and sigma for terminal atoms of 0.02
Uanis(C111) \\sim Ueq: with sigma of 0.01 and sigma for terminal atoms of 0.02
Uanis(C162) \\sim Ueq: with sigma of 0.01 and sigma for terminal atoms of 0.02
Uanis(C163) \\sim Ueq: with sigma of 0.01 and sigma for terminal atoms of 0.02
Uanis(C165) \\sim Ueq: with sigma of 0.01 and sigma for terminal atoms of 0.02
Uanis(C164) \\sim Ueq: with sigma of 0.01 and sigma for terminal atoms of 0.02
Uanis(C167) \\sim Ueq: with sigma of 0.01 and sigma for terminal atoms of 0.02
Uanis(C168) \\sim Ueq: with sigma of 0.01 and sigma for terminal atoms of 0.02
Uanis(C169) \\sim Ueq: with sigma of 0.01 and sigma for terminal atoms of 0.02
Uanis(C166) \\sim Ueq: with sigma of 0.01 and sigma for terminal atoms of 0.02
Uanis(C107) \\sim Ueq: with sigma of 0.01 and sigma for terminal atoms of 0.02
Uanis(N101) \\sim Ueq: with sigma of 0.01 and sigma for terminal atoms of 0.02
Uanis(C102) \\sim Ueq: with sigma of 0.01 and sigma for terminal atoms of 0.02
Uanis(C103) \\sim Ueq: with sigma of 0.01 and sigma for terminal atoms of 0.02
Uanis(C104) \\sim Ueq: with sigma of 0.01 and sigma for terminal atoms of 0.02
Uanis(C105) \\sim Ueq: with sigma of 0.01 and sigma for terminal atoms of 0.02
Uanis(C106) \\sim Ueq: with sigma of 0.01 and sigma for terminal atoms of 0.02
Uanis(C142) \\sim Ueq: with sigma of 0.01 and sigma for terminal atoms of 0.02
Uanis(C143) \\sim Ueq: with sigma of 0.01 and sigma for terminal atoms of 0.02
Uanis(C1) \\sim Ueq: with sigma of 0.01 and sigma for terminal atoms of 0.02
Uanis(C20) \\sim Ueq: with sigma of 0.01 and sigma for terminal atoms of 0.02
Uanis(C19) \\sim Ueq: with sigma of 0.01 and sigma for terminal atoms of 0.02
Uanis(C18) \\sim Ueq: with sigma of 0.01 and sigma for terminal atoms of 0.02
Uanis(C17) \\sim Ueq: with sigma of 0.01 and sigma for terminal atoms of 0.02
Uanis(C2) \\sim Ueq: with sigma of 0.01 and sigma for terminal atoms of 0.02
Uanis(N3) \\sim Ueq: with sigma of 0.01 and sigma for terminal atoms of 0.02
Uanis(C4) \\sim Ueq: with sigma of 0.01 and sigma for terminal atoms of 0.02
Uanis(C16) \\sim Ueq: with sigma of 0.01 and sigma for terminal atoms of 0.02
Uanis(C14) \\sim Ueq: with sigma of 0.01 and sigma for terminal atoms of 0.02
Uanis(C15) \\sim Ueq: with sigma of 0.01 and sigma for terminal atoms of 0.02
Uanis(C13) \\sim Ueq: with sigma of 0.01 and sigma for terminal atoms of 0.02
Uanis(C5) \\sim Ueq: with sigma of 0.01 and sigma for terminal atoms of 0.02
Uanis(N6) \\sim Ueq: with sigma of 0.01 and sigma for terminal atoms of 0.02
Uanis(C7) \\sim Ueq: with sigma of 0.01 and sigma for terminal atoms of 0.02
Uanis(C12) \\sim Ueq: with sigma of 0.01 and sigma for terminal atoms of 0.02
Uanis(C11) \\sim Ueq: with sigma of 0.01 and sigma for terminal atoms of 0.02
Uanis(C10) \\sim Ueq: with sigma of 0.01 and sigma for terminal atoms of 0.02
Uanis(C9) \\sim Ueq: with sigma of 0.01 and sigma for terminal atoms of 0.02
Uanis(C8) \\sim Ueq: with sigma of 0.01 and sigma for terminal atoms of 0.02
Uanis(C146) \\sim Ueq: with sigma of 0.01 and sigma for terminal atoms of 0.02
Uanis(C147) \\sim Ueq: with sigma of 0.01 and sigma for terminal atoms of 0.02
Uanis(C114) \\sim Ueq: with sigma of 0.01 and sigma for terminal atoms of 0.02
Uanis(C68) \\sim Ueq: with sigma of 0.01 and sigma for terminal atoms of 0.02
Uanis(C67) \\sim Ueq: with sigma of 0.01 and sigma for terminal atoms of 0.02
Uanis(C72) \\sim Ueq: with sigma of 0.01 and sigma for terminal atoms of 0.02
Uanis(C71) \\sim Ueq: with sigma of 0.01 and sigma for terminal atoms of 0.02
Uanis(C69) \\sim Ueq: with sigma of 0.01 and sigma for terminal atoms of 0.02
Uanis(C70) \\sim Ueq: with sigma of 0.01 and sigma for terminal atoms of 0.02
Uanis(C73) \\sim Ueq: with sigma of 0.01 and sigma for terminal atoms of 0.02
Uanis(C65) \\sim Ueq: with sigma of 0.01 and sigma for terminal atoms of 0.02
Uanis(C74) \\sim Ueq: with sigma of 0.01 and sigma for terminal atoms of 0.02
Uanis(C75) \\sim Ueq: with sigma of 0.01 and sigma for terminal atoms of 0.02
Uanis(C76) \\sim Ueq: with sigma of 0.01 and sigma for terminal atoms of 0.02
Uanis(C64) \\sim Ueq: with sigma of 0.01 and sigma for terminal atoms of 0.02
Uanis(N63) \\sim Ueq: with sigma of 0.01 and sigma for terminal atoms of 0.02
Uanis(C62) \\sim Ueq: with sigma of 0.01 and sigma for terminal atoms of 0.02
Uanis(C77) \\sim Ueq: with sigma of 0.01 and sigma for terminal atoms of 0.02
Uanis(C78) \\sim Ueq: with sigma of 0.01 and sigma for terminal atoms of 0.02
Uanis(C79) \\sim Ueq: with sigma of 0.01 and sigma for terminal atoms of 0.02
Uanis(C80) \\sim Ueq: with sigma of 0.01 and sigma for terminal atoms of 0.02
Uanis(C61) \\sim Ueq: with sigma of 0.01 and sigma for terminal atoms of 0.02
Uanis(C154) \\sim Ueq: with sigma of 0.01 and sigma for terminal atoms of 0.02
Uanis(C155) \\sim Ueq: with sigma of 0.01 and sigma for terminal atoms of 0.02
Uanis(C122) \\sim Ueq: with sigma of 0.01 and sigma for terminal atoms of 0.02
Uanis(N121) \\sim Ueq: with sigma of 0.01 and sigma for terminal atoms of 0.02
Uanis(C126) \\sim Ueq: with sigma of 0.01 and sigma for terminal atoms of 0.02
Uanis(C125) \\sim Ueq: with sigma of 0.01 and sigma for terminal atoms of 0.02
Uanis(C124) \\sim Ueq: with sigma of 0.01 and sigma for terminal atoms of 0.02
Uanis(C123) \\sim Ueq: with sigma of 0.01 and sigma for terminal atoms of 0.02
Uanis(C127) \\sim Ueq: with sigma of 0.01 and sigma for terminal atoms of 0.02
Uanis(C145) \\sim Ueq: with sigma of 0.01 and sigma for terminal atoms of 0.02
Uanis(C144) \\sim Ueq: with sigma of 0.01 and sigma for terminal atoms of 0.02
Uanis(C335) \\sim Ueq: with sigma of 0.01 and sigma for terminal atoms of 0.02
Uanis(N330) \\sim Ueq: with sigma of 0.01 and sigma for terminal atoms of 0.02
Uanis(C336) \\sim Ueq: with sigma of 0.01 and sigma for terminal atoms of 0.02
Uanis(C331) \\sim Ueq: with sigma of 0.01 and sigma for terminal atoms of 0.02
Uanis(C332) \\sim Ueq: with sigma of 0.01 and sigma for terminal atoms of 0.02
Uanis(C333) \\sim Ueq: with sigma of 0.01 and sigma for terminal atoms of 0.02
Uanis(C334) \\sim Ueq: with sigma of 0.01 and sigma for terminal atoms of 0.02
Uanis(C282) \\sim Ueq: with sigma of 0.01 and sigma for terminal atoms of 0.02
Uanis(C301) \\sim Ueq: with sigma of 0.01 and sigma for terminal atoms of 0.02
Uanis(C300) \\sim Ueq: with sigma of 0.01 and sigma for terminal atoms of 0.02
Uanis(C299) \\sim Ueq: with sigma of 0.01 and sigma for terminal atoms of 0.02
Uanis(C298) \\sim Ueq: with sigma of 0.01 and sigma for terminal atoms of 0.02
Uanis(C283) \\sim Ueq: with sigma of 0.01 and sigma for terminal atoms of 0.02
Uanis(C285) \\sim Ueq: with sigma of 0.01 and sigma for terminal atoms of 0.02
Uanis(C297) \\sim Ueq: with sigma of 0.01 and sigma for terminal atoms of 0.02
Uanis(C296) \\sim Ueq: with sigma of 0.01 and sigma for terminal atoms of 0.02
Uanis(C295) \\sim Ueq: with sigma of 0.01 and sigma for terminal atoms of 0.02
Uanis(C294) \\sim Ueq: with sigma of 0.01 and sigma for terminal atoms of 0.02
Uanis(C286) \\sim Ueq: with sigma of 0.01 and sigma for terminal atoms of 0.02
Uanis(C291) \\sim Ueq: with sigma of 0.01 and sigma for terminal atoms of 0.02
Uanis(C292) \\sim Ueq: with sigma of 0.01 and sigma for terminal atoms of 0.02
Uanis(C293) \\sim Ueq: with sigma of 0.01 and sigma for terminal atoms of 0.02
Uanis(C289) \\sim Ueq: with sigma of 0.01 and sigma for terminal atoms of 0.02
Uanis(C290) \\sim Ueq: with sigma of 0.01 and sigma for terminal atoms of 0.02
Uanis(C288) \\sim Ueq: with sigma of 0.01 and sigma for terminal atoms of 0.02
Uanis(C363) \\sim Ueq: with sigma of 0.01 and sigma for terminal atoms of 0.02
Uanis(C362) \\sim Ueq: with sigma of 0.01 and sigma for terminal atoms of 0.02
Uanis(N337) \\sim Ueq: with sigma of 0.01 and sigma for terminal atoms of 0.02
Uanis(C343) \\sim Ueq: with sigma of 0.01 and sigma for terminal atoms of 0.02
Uanis(C342) \\sim Ueq: with sigma of 0.01 and sigma for terminal atoms of 0.02
Uanis(C341) \\sim Ueq: with sigma of 0.01 and sigma for terminal atoms of 0.02
Uanis(C340) \\sim Ueq: with sigma of 0.01 and sigma for terminal atoms of 0.02
Uanis(C339) \\sim Ueq: with sigma of 0.01 and sigma for terminal atoms of 0.02
Uanis(C338) \\sim Ueq: with sigma of 0.01 and sigma for terminal atoms of 0.02
Uanis(C357) \\sim Ueq: with sigma of 0.01 and sigma for terminal atoms of 0.02
Uanis(C356) \\sim Ueq: with sigma of 0.01 and sigma for terminal atoms of 0.02
Uanis(C355) \\sim Ueq: with sigma of 0.01 and sigma for terminal atoms of 0.02
Uanis(C354) \\sim Ueq: with sigma of 0.01 and sigma for terminal atoms of 0.02
Uanis(C380) \\sim Ueq: with sigma of 0.01 and sigma for terminal atoms of 0.02
Uanis(C383) \\sim Ueq: with sigma of 0.01 and sigma for terminal atoms of 0.02
Uanis(C381) \\sim Ueq: with sigma of 0.01 and sigma for terminal atoms of 0.02
Uanis(C382) \\sim Ueq: with sigma of 0.01 and sigma for terminal atoms of 0.02
Uanis(N309) \\sim Ueq: with sigma of 0.01 and sigma for terminal atoms of 0.02
Uanis(C315) \\sim Ueq: with sigma of 0.01 and sigma for terminal atoms of 0.02
Uanis(C314) \\sim Ueq: with sigma of 0.01 and sigma for terminal atoms of 0.02
Uanis(C310) \\sim Ueq: with sigma of 0.01 and sigma for terminal atoms of 0.02
Uanis(C311) \\sim Ueq: with sigma of 0.01 and sigma for terminal atoms of 0.02
Uanis(C312) \\sim Ueq: with sigma of 0.01 and sigma for terminal atoms of 0.02
Uanis(C313) \\sim Ueq: with sigma of 0.01 and sigma for terminal atoms of 0.02
Uanis(C210) \\sim Ueq: with sigma of 0.01 and sigma for terminal atoms of 0.02
Uanis(C209) \\sim Ueq: with sigma of 0.01 and sigma for terminal atoms of 0.02
Uanis(C208) \\sim Ueq: with sigma of 0.01 and sigma for terminal atoms of 0.02
Uanis(C213) \\sim Ueq: with sigma of 0.01 and sigma for terminal atoms of 0.02
Uanis(C212) \\sim Ueq: with sigma of 0.01 and sigma for terminal atoms of 0.02
Uanis(C211) \\sim Ueq: with sigma of 0.01 and sigma for terminal atoms of 0.02
Uanis(C214) \\sim Ueq: with sigma of 0.01 and sigma for terminal atoms of 0.02
Uanis(C206) \\sim Ueq: with sigma of 0.01 and sigma for terminal atoms of 0.02
Uanis(C205) \\sim Ueq: with sigma of 0.01 and sigma for terminal atoms of 0.02
Uanis(C217) \\sim Ueq: with sigma of 0.01 and sigma for terminal atoms of 0.02
Uanis(C216) \\sim Ueq: with sigma of 0.01 and sigma for terminal atoms of 0.02
Uanis(C215) \\sim Ueq: with sigma of 0.01 and sigma for terminal atoms of 0.02
Uanis(C218) \\sim Ueq: with sigma of 0.01 and sigma for terminal atoms of 0.02
Uanis(C203) \\sim Ueq: with sigma of 0.01 and sigma for terminal atoms of 0.02
Uanis(C202) \\sim Ueq: with sigma of 0.01 and sigma for terminal atoms of 0.02
Uanis(C221) \\sim Ueq: with sigma of 0.01 and sigma for terminal atoms of 0.02
Uanis(C220) \\sim Ueq: with sigma of 0.01 and sigma for terminal atoms of 0.02
Uanis(C219) \\sim Ueq: with sigma of 0.01 and sigma for terminal atoms of 0.02
Uanis(C308) \\sim Ueq: with sigma of 0.01 and sigma for terminal atoms of 0.02
Uanis(N302) \\sim Ueq: with sigma of 0.01 and sigma for terminal atoms of 0.02
Uanis(C303) \\sim Ueq: with sigma of 0.01 and sigma for terminal atoms of 0.02
Uanis(C304) \\sim Ueq: with sigma of 0.01 and sigma for terminal atoms of 0.02
Uanis(C305) \\sim Ueq: with sigma of 0.01 and sigma for terminal atoms of 0.02
Uanis(C306) \\sim Ueq: with sigma of 0.01 and sigma for terminal atoms of 0.02
Uanis(C307) \\sim Ueq: with sigma of 0.01 and sigma for terminal atoms of 0.02
Uanis(C130) \\sim Ueq: with sigma of 0.01 and sigma for terminal atoms of 0.02
Uanis(C131) \\sim Ueq: with sigma of 0.01 and sigma for terminal atoms of 0.02
Uanis(C132) \\sim Ueq: with sigma of 0.01 and sigma for terminal atoms of 0.02
Uanis(C133) \\sim Ueq: with sigma of 0.01 and sigma for terminal atoms of 0.02
Uanis(N128) \\sim Ueq: with sigma of 0.01 and sigma for terminal atoms of 0.02
Uanis(C129) \\sim Ueq: with sigma of 0.01 and sigma for terminal atoms of 0.02
Uanis(C158) \\sim Ueq: with sigma of 0.01 and sigma for terminal atoms of 0.02
Uanis(C159) \\sim Ueq: with sigma of 0.01 and sigma for terminal atoms of 0.02
Uanis(C81) \\sim Ueq: with sigma of 0.01 and sigma for terminal atoms of 0.02
Uanis(C82) \\sim Ueq: with sigma of 0.01 and sigma for terminal atoms of 0.02
Uanis(C97) \\sim Ueq: with sigma of 0.01 and sigma for terminal atoms of 0.02
Uanis(C98) \\sim Ueq: with sigma of 0.01 and sigma for terminal atoms of 0.02
Uanis(C99) \\sim Ueq: with sigma of 0.01 and sigma for terminal atoms of 0.02
Uanis(C100) \\sim Ueq: with sigma of 0.01 and sigma for terminal atoms of 0.02
Uanis(C161) \\sim Ueq: with sigma of 0.01 and sigma for terminal atoms of 0.02
Uanis(C160) \\sim Ueq: with sigma of 0.01 and sigma for terminal atoms of 0.02
Uanis(C138) \\sim Ueq: with sigma of 0.01 and sigma for terminal atoms of 0.02
Uanis(C140) \\sim Ueq: with sigma of 0.01 and sigma for terminal atoms of 0.02
Uanis(C139) \\sim Ueq: with sigma of 0.01 and sigma for terminal atoms of 0.02
Uanis(N135) \\sim Ueq: with sigma of 0.01 and sigma for terminal atoms of 0.02
Uanis(C136) \\sim Ueq: with sigma of 0.01 and sigma for terminal atoms of 0.02
Uanis(C137) \\sim Ueq: with sigma of 0.01 and sigma for terminal atoms of 0.02
Uanis(C141) \\sim Ueq: with sigma of 0.01 and sigma for terminal atoms of 0.02
Uanis(C28) \\sim Ueq: with sigma of 0.01 and sigma for terminal atoms of 0.02
Uanis(C29) \\sim Ueq: with sigma of 0.01 and sigma for terminal atoms of 0.02
Uanis(C30) \\sim Ueq: with sigma of 0.01 and sigma for terminal atoms of 0.02
Uanis(C31) \\sim Ueq: with sigma of 0.01 and sigma for terminal atoms of 0.02
Uanis(C32) \\sim Ueq: with sigma of 0.01 and sigma for terminal atoms of 0.02
Uanis(C27) \\sim Ueq: with sigma of 0.01 and sigma for terminal atoms of 0.02
Uanis(C25) \\sim Ueq: with sigma of 0.01 and sigma for terminal atoms of 0.02
Uanis(C33) \\sim Ueq: with sigma of 0.01 and sigma for terminal atoms of 0.02
Uanis(C34) \\sim Ueq: with sigma of 0.01 and sigma for terminal atoms of 0.02
Uanis(C35) \\sim Ueq: with sigma of 0.01 and sigma for terminal atoms of 0.02
Uanis(C36) \\sim Ueq: with sigma of 0.01 and sigma for terminal atoms of 0.02
Uanis(C24) \\sim Ueq: with sigma of 0.01 and sigma for terminal atoms of 0.02
Uanis(C22) \\sim Ueq: with sigma of 0.01 and sigma for terminal atoms of 0.02
Uanis(C21) \\sim Ueq: with sigma of 0.01 and sigma for terminal atoms of 0.02
Uanis(C39) \\sim Ueq: with sigma of 0.01 and sigma for terminal atoms of 0.02
Uanis(C40) \\sim Ueq: with sigma of 0.01 and sigma for terminal atoms of 0.02
Uanis(C38) \\sim Ueq: with sigma of 0.01 and sigma for terminal atoms of 0.02
Uanis(C37) \\sim Ueq: with sigma of 0.01 and sigma for terminal atoms of 0.02
Uanis(N46) \\sim Ueq: with sigma of 0.01 and sigma for terminal atoms of 0.02
Uanis(C150) \\sim Ueq: with sigma of 0.01 and sigma for terminal atoms of 0.02
Uanis(C151) \\sim Ueq: with sigma of 0.01 and sigma for terminal atoms of 0.02
Uanis(C196) \\sim Ueq: with sigma of 0.01 and sigma for terminal atoms of 0.02
Uanis(C194) \\sim Ueq: with sigma of 0.01 and sigma for terminal atoms of 0.02
Uanis(C195) \\sim Ueq: with sigma of 0.01 and sigma for terminal atoms of 0.02
Uanis(C197) \\sim Ueq: with sigma of 0.01 and sigma for terminal atoms of 0.02
Uanis(C134) \\sim Ueq: with sigma of 0.01 and sigma for terminal atoms of 0.02
Uanis(C231) \\sim Ueq: with sigma of 0.01 and sigma for terminal atoms of 0.02
Uanis(C232) \\sim Ueq: with sigma of 0.01 and sigma for terminal atoms of 0.02
Uanis(C233) \\sim Ueq: with sigma of 0.01 and sigma for terminal atoms of 0.02
Uanis(C228) \\sim Ueq: with sigma of 0.01 and sigma for terminal atoms of 0.02
Uanis(C229) \\sim Ueq: with sigma of 0.01 and sigma for terminal atoms of 0.02
Uanis(C230) \\sim Ueq: with sigma of 0.01 and sigma for terminal atoms of 0.02
Uanis(C226) \\sim Ueq: with sigma of 0.01 and sigma for terminal atoms of 0.02
Uanis(C225) \\sim Ueq: with sigma of 0.01 and sigma for terminal atoms of 0.02
Uanis(C237) \\sim Ueq: with sigma of 0.01 and sigma for terminal atoms of 0.02
Uanis(C236) \\sim Ueq: with sigma of 0.01 and sigma for terminal atoms of 0.02
Uanis(C235) \\sim Ueq: with sigma of 0.01 and sigma for terminal atoms of 0.02
Uanis(C234) \\sim Ueq: with sigma of 0.01 and sigma for terminal atoms of 0.02
Uanis(C223) \\sim Ueq: with sigma of 0.01 and sigma for terminal atoms of 0.02
Uanis(C238) \\sim Ueq: with sigma of 0.01 and sigma for terminal atoms of 0.02
Uanis(C222) \\sim Ueq: with sigma of 0.01 and sigma for terminal atoms of 0.02
Uanis(C241) \\sim Ueq: with sigma of 0.01 and sigma for terminal atoms of 0.02
Uanis(C240) \\sim Ueq: with sigma of 0.01 and sigma for terminal atoms of 0.02
Uanis(C239) \\sim Ueq: with sigma of 0.01 and sigma for terminal atoms of 0.02
Uanis(C388) \\sim Ueq: with sigma of 0.01 and sigma for terminal atoms of 0.02
Uanis(C389) \\sim Ueq: with sigma of 0.01 and sigma for terminal atoms of 0.02
Uanis(C391) \\sim Ueq: with sigma of 0.01 and sigma for terminal atoms of 0.02
Uanis(C390) \\sim Ueq: with sigma of 0.01 and sigma for terminal atoms of 0.02
Uanis(C271) \\sim Ueq: with sigma of 0.01 and sigma for terminal atoms of 0.02
Uanis(C270) \\sim Ueq: with sigma of 0.01 and sigma for terminal atoms of 0.02
Uanis(C269) \\sim Ueq: with sigma of 0.01 and sigma for terminal atoms of 0.02
Uanis(C268) \\sim Ueq: with sigma of 0.01 and sigma for terminal atoms of 0.02
Uanis(C273) \\sim Ueq: with sigma of 0.01 and sigma for terminal atoms of 0.02
Uanis(C272) \\sim Ueq: with sigma of 0.01 and sigma for terminal atoms of 0.02
Uanis(C274) \\sim Ueq: with sigma of 0.01 and sigma for terminal atoms of 0.02
Uanis(C266) \\sim Ueq: with sigma of 0.01 and sigma for terminal atoms of 0.02
Uanis(C265) \\sim Ueq: with sigma of 0.01 and sigma for terminal atoms of 0.02
Uanis(C277) \\sim Ueq: with sigma of 0.01 and sigma for terminal atoms of 0.02
Uanis(C276) \\sim Ueq: with sigma of 0.01 and sigma for terminal atoms of 0.02
Uanis(C275) \\sim Ueq: with sigma of 0.01 and sigma for terminal atoms of 0.02
Uanis(C263) \\sim Ueq: with sigma of 0.01 and sigma for terminal atoms of 0.02
Uanis(C262) \\sim Ueq: with sigma of 0.01 and sigma for terminal atoms of 0.02
Uanis(C281) \\sim Ueq: with sigma of 0.01 and sigma for terminal atoms of 0.02
Uanis(C280) \\sim Ueq: with sigma of 0.01 and sigma for terminal atoms of 0.02
Uanis(C279) \\sim Ueq: with sigma of 0.01 and sigma for terminal atoms of 0.02
Uanis(C278) \\sim Ueq: with sigma of 0.01 and sigma for terminal atoms of 0.02
Uanis(C359) \\sim Ueq: with sigma of 0.01 and sigma for terminal atoms of 0.02
Uanis(C358) \\sim Ueq: with sigma of 0.01 and sigma for terminal atoms of 0.02
Uanis(N204) \\sim Ueq: with sigma of 0.01 and sigma for terminal atoms of 0.02
Uanis(N207) \\sim Ueq: with sigma of 0.01 and sigma for terminal atoms of 0.02
Uanis(C347) \\sim Ueq: with sigma of 0.01 and sigma for terminal atoms of 0.02
Uanis(C346) \\sim Ueq: with sigma of 0.01 and sigma for terminal atoms of 0.02
Uanis(C344) \\sim Ueq: with sigma of 0.01 and sigma for terminal atoms of 0.02
Uanis(C345) \\sim Ueq: with sigma of 0.01 and sigma for terminal atoms of 0.02
Uanis(C173) \\sim Ueq: with sigma of 0.01 and sigma for terminal atoms of 0.02
Uanis(C170) \\sim Ueq: with sigma of 0.01 and sigma for terminal atoms of 0.02
Uanis(C172) \\sim Ueq: with sigma of 0.01 and sigma for terminal atoms of 0.02
Uanis(C171) \\sim Ueq: with sigma of 0.01 and sigma for terminal atoms of 0.02
: with sigma of 0.01 and sigma for terminal atoms of 0.02
: with sigma of 0.01 and sigma for terminal atoms of 0.02
: with sigma of 0.01 and sigma for terminal atoms of 0.02
: with sigma of 0.01 and sigma for terminal atoms of 0.02
: with sigma of 0.01 and sigma for terminal atoms of 0.02
: with sigma of 0.01 and sigma for terminal atoms of 0.02
: with sigma of 0.01 and sigma for terminal atoms of 0.02
: with sigma of 0.01 and sigma for terminal atoms of 0.02
: with sigma of 0.01 and sigma for terminal atoms of 0.02
Uanis(C349) \\sim Ueq: with sigma of 0.01 and sigma for terminal atoms of 0.02
Uanis(C348) \\sim Ueq: with sigma of 0.01 and sigma for terminal atoms of 0.02
Uanis(C746) \\sim Ueq: with sigma of 0.01 and sigma for terminal atoms of 0.02
Uanis(N741) \\sim Ueq: with sigma of 0.01 and sigma for terminal atoms of 0.02
Uanis(C742) \\sim Ueq: with sigma of 0.01 and sigma for terminal atoms of 0.02
Uanis(C747) \\sim Ueq: with sigma of 0.01 and sigma for terminal atoms of 0.02
Uanis(C743) \\sim Ueq: with sigma of 0.01 and sigma for terminal atoms of 0.02
Uanis(C744) \\sim Ueq: with sigma of 0.01 and sigma for terminal atoms of 0.02
Uanis(C745) \\sim Ueq: with sigma of 0.01 and sigma for terminal atoms of 0.02
Uanis(C767) \\sim Ueq: with sigma of 0.01 and sigma for terminal atoms of 0.02
Uanis(C766) \\sim Ueq: with sigma of 0.01 and sigma for terminal atoms of 0.02
Uanis(C693) \\sim Ueq: with sigma of 0.01 and sigma for terminal atoms of 0.02
Uanis(C694) \\sim Ueq: with sigma of 0.01 and sigma for terminal atoms of 0.02
Uanis(C695) \\sim Ueq: with sigma of 0.01 and sigma for terminal atoms of 0.02
Uanis(C696) \\sim Ueq: with sigma of 0.01 and sigma for terminal atoms of 0.02
Uanis(C697) \\sim Ueq: with sigma of 0.01 and sigma for terminal atoms of 0.02
Uanis(C692) \\sim Ueq: with sigma of 0.01 and sigma for terminal atoms of 0.02
Uanis(N691) \\sim Ueq: with sigma of 0.01 and sigma for terminal atoms of 0.02
Uanis(C690) \\sim Ueq: with sigma of 0.01 and sigma for terminal atoms of 0.02
Uanis(C689) \\sim Ueq: with sigma of 0.01 and sigma for terminal atoms of 0.02
Uanis(N688) \\sim Ueq: with sigma of 0.01 and sigma for terminal atoms of 0.02
Uanis(C687) \\sim Ueq: with sigma of 0.01 and sigma for terminal atoms of 0.02
Uanis(C686) \\sim Ueq: with sigma of 0.01 and sigma for terminal atoms of 0.02
Uanis(C705) \\sim Ueq: with sigma of 0.01 and sigma for terminal atoms of 0.02
Uanis(C704) \\sim Ueq: with sigma of 0.01 and sigma for terminal atoms of 0.02
Uanis(C703) \\sim Ueq: with sigma of 0.01 and sigma for terminal atoms of 0.02
Uanis(C702) \\sim Ueq: with sigma of 0.01 and sigma for terminal atoms of 0.02
Uanis(C701) \\sim Ueq: with sigma of 0.01 and sigma for terminal atoms of 0.02
Uanis(C700) \\sim Ueq: with sigma of 0.01 and sigma for terminal atoms of 0.02
Uanis(C699) \\sim Ueq: with sigma of 0.01 and sigma for terminal atoms of 0.02
Uanis(C698) \\sim Ueq: with sigma of 0.01 and sigma for terminal atoms of 0.02
Uanis(C765) \\sim Ueq: with sigma of 0.01 and sigma for terminal atoms of 0.02
Uanis(C764) \\sim Ueq: with sigma of 0.01 and sigma for terminal atoms of 0.02
Uanis(C737) \\sim Ueq: with sigma of 0.01 and sigma for terminal atoms of 0.02
Uanis(C738) \\sim Ueq: with sigma of 0.01 and sigma for terminal atoms of 0.02
Uanis(C739) \\sim Ueq: with sigma of 0.01 and sigma for terminal atoms of 0.02
Uanis(N734) \\sim Ueq: with sigma of 0.01 and sigma for terminal atoms of 0.02
Uanis(C740) \\sim Ueq: with sigma of 0.01 and sigma for terminal atoms of 0.02
Uanis(C735) \\sim Ueq: with sigma of 0.01 and sigma for terminal atoms of 0.02
Uanis(C736) \\sim Ueq: with sigma of 0.01 and sigma for terminal atoms of 0.02
Uanis(C762) \\sim Ueq: with sigma of 0.01 and sigma for terminal atoms of 0.02
Uanis(C763) \\sim Ueq: with sigma of 0.01 and sigma for terminal atoms of 0.02
Uanis(C364) \\sim Ueq: with sigma of 0.01 and sigma for terminal atoms of 0.02
Uanis(C367) \\sim Ueq: with sigma of 0.01 and sigma for terminal atoms of 0.02
Uanis(C365) \\sim Ueq: with sigma of 0.01 and sigma for terminal atoms of 0.02
Uanis(C366) \\sim Ueq: with sigma of 0.01 and sigma for terminal atoms of 0.02
Uanis(C761) \\sim Ueq: with sigma of 0.01 and sigma for terminal atoms of 0.02
Uanis(C760) \\sim Ueq: with sigma of 0.01 and sigma for terminal atoms of 0.02
Uanis(C731) \\sim Ueq: with sigma of 0.01 and sigma for terminal atoms of 0.02
Uanis(C732) \\sim Ueq: with sigma of 0.01 and sigma for terminal atoms of 0.02
Uanis(N727) \\sim Ueq: with sigma of 0.01 and sigma for terminal atoms of 0.02
Uanis(C728) \\sim Ueq: with sigma of 0.01 and sigma for terminal atoms of 0.02
Uanis(C733) \\sim Ueq: with sigma of 0.01 and sigma for terminal atoms of 0.02
Uanis(C729) \\sim Ueq: with sigma of 0.01 and sigma for terminal atoms of 0.02
Uanis(C730) \\sim Ueq: with sigma of 0.01 and sigma for terminal atoms of 0.02
Uanis(C759) \\sim Ueq: with sigma of 0.01 and sigma for terminal atoms of 0.02
Uanis(C758) \\sim Ueq: with sigma of 0.01 and sigma for terminal atoms of 0.02
Uanis(C654) \\sim Ueq: with sigma of 0.01 and sigma for terminal atoms of 0.02
Uanis(C653) \\sim Ueq: with sigma of 0.01 and sigma for terminal atoms of 0.02
Uanis(C652) \\sim Ueq: with sigma of 0.01 and sigma for terminal atoms of 0.02
Uanis(C657) \\sim Ueq: with sigma of 0.01 and sigma for terminal atoms of 0.02
Uanis(C656) \\sim Ueq: with sigma of 0.01 and sigma for terminal atoms of 0.02
Uanis(C655) \\sim Ueq: with sigma of 0.01 and sigma for terminal atoms of 0.02
Uanis(C658) \\sim Ueq: with sigma of 0.01 and sigma for terminal atoms of 0.02
Uanis(C650) \\sim Ueq: with sigma of 0.01 and sigma for terminal atoms of 0.02
Uanis(N651) \\sim Ueq: with sigma of 0.01 and sigma for terminal atoms of 0.02
Uanis(C659) \\sim Ueq: with sigma of 0.01 and sigma for terminal atoms of 0.02
Uanis(C660) \\sim Ueq: with sigma of 0.01 and sigma for terminal atoms of 0.02
Uanis(C661) \\sim Ueq: with sigma of 0.01 and sigma for terminal atoms of 0.02
Uanis(C649) \\sim Ueq: with sigma of 0.01 and sigma for terminal atoms of 0.02
Uanis(N648) \\sim Ueq: with sigma of 0.01 and sigma for terminal atoms of 0.02
Uanis(C647) \\sim Ueq: with sigma of 0.01 and sigma for terminal atoms of 0.02
Uanis(C662) \\sim Ueq: with sigma of 0.01 and sigma for terminal atoms of 0.02
Uanis(C663) \\sim Ueq: with sigma of 0.01 and sigma for terminal atoms of 0.02
Uanis(C664) \\sim Ueq: with sigma of 0.01 and sigma for terminal atoms of 0.02
Uanis(C665) \\sim Ueq: with sigma of 0.01 and sigma for terminal atoms of 0.02
Uanis(C646) \\sim Ueq: with sigma of 0.01 and sigma for terminal atoms of 0.02
Uanis(C757) \\sim Ueq: with sigma of 0.01 and sigma for terminal atoms of 0.02
Uanis(C756) \\sim Ueq: with sigma of 0.01 and sigma for terminal atoms of 0.02
Uanis(C724) \\sim Ueq: with sigma of 0.01 and sigma for terminal atoms of 0.02
Uanis(C723) \\sim Ueq: with sigma of 0.01 and sigma for terminal atoms of 0.02
Uanis(C722) \\sim Ueq: with sigma of 0.01 and sigma for terminal atoms of 0.02
Uanis(C721) \\sim Ueq: with sigma of 0.01 and sigma for terminal atoms of 0.02
Uanis(N720) \\sim Ueq: with sigma of 0.01 and sigma for terminal atoms of 0.02
Uanis(C726) \\sim Ueq: with sigma of 0.01 and sigma for terminal atoms of 0.02
Uanis(C725) \\sim Ueq: with sigma of 0.01 and sigma for terminal atoms of 0.02
Uanis(C755) \\sim Ueq: with sigma of 0.01 and sigma for terminal atoms of 0.02
Uanis(C754) \\sim Ueq: with sigma of 0.01 and sigma for terminal atoms of 0.02
Uanis(C753) \\sim Ueq: with sigma of 0.01 and sigma for terminal atoms of 0.02
Uanis(C752) \\sim Ueq: with sigma of 0.01 and sigma for terminal atoms of 0.02
Uanis(C715) \\sim Ueq: with sigma of 0.01 and sigma for terminal atoms of 0.02
Uanis(C716) \\sim Ueq: with sigma of 0.01 and sigma for terminal atoms of 0.02
Uanis(C717) \\sim Ueq: with sigma of 0.01 and sigma for terminal atoms of 0.02
Uanis(C718) \\sim Ueq: with sigma of 0.01 and sigma for terminal atoms of 0.02
Uanis(N713) \\sim Ueq: with sigma of 0.01 and sigma for terminal atoms of 0.02
Uanis(C714) \\sim Ueq: with sigma of 0.01 and sigma for terminal atoms of 0.02
Uanis(C719) \\sim Ueq: with sigma of 0.01 and sigma for terminal atoms of 0.02
Uanis(C751) \\sim Ueq: with sigma of 0.01 and sigma for terminal atoms of 0.02
Uanis(C750) \\sim Ueq: with sigma of 0.01 and sigma for terminal atoms of 0.02
Uanis(C613) \\sim Ueq: with sigma of 0.01 and sigma for terminal atoms of 0.02
Uanis(C614) \\sim Ueq: with sigma of 0.01 and sigma for terminal atoms of 0.02
Uanis(C615) \\sim Ueq: with sigma of 0.01 and sigma for terminal atoms of 0.02
Uanis(C616) \\sim Ueq: with sigma of 0.01 and sigma for terminal atoms of 0.02
Uanis(C617) \\sim Ueq: with sigma of 0.01 and sigma for terminal atoms of 0.02
Uanis(C612) \\sim Ueq: with sigma of 0.01 and sigma for terminal atoms of 0.02
Uanis(N611) \\sim Ueq: with sigma of 0.01 and sigma for terminal atoms of 0.02
Uanis(C610) \\sim Ueq: with sigma of 0.01 and sigma for terminal atoms of 0.02
Uanis(C618) \\sim Ueq: with sigma of 0.01 and sigma for terminal atoms of 0.02
Uanis(C619) \\sim Ueq: with sigma of 0.01 and sigma for terminal atoms of 0.02
Uanis(C620) \\sim Ueq: with sigma of 0.01 and sigma for terminal atoms of 0.02
Uanis(C621) \\sim Ueq: with sigma of 0.01 and sigma for terminal atoms of 0.02
Uanis(C609) \\sim Ueq: with sigma of 0.01 and sigma for terminal atoms of 0.02
Uanis(C622) \\sim Ueq: with sigma of 0.01 and sigma for terminal atoms of 0.02
Uanis(C607) \\sim Ueq: with sigma of 0.01 and sigma for terminal atoms of 0.02
Uanis(N608) \\sim Ueq: with sigma of 0.01 and sigma for terminal atoms of 0.02
Uanis(C606) \\sim Ueq: with sigma of 0.01 and sigma for terminal atoms of 0.02
Uanis(C625) \\sim Ueq: with sigma of 0.01 and sigma for terminal atoms of 0.02
Uanis(C624) \\sim Ueq: with sigma of 0.01 and sigma for terminal atoms of 0.02
Uanis(C623) \\sim Ueq: with sigma of 0.01 and sigma for terminal atoms of 0.02
Uanis(C749) \\sim Ueq: with sigma of 0.01 and sigma for terminal atoms of 0.02
Uanis(C748) \\sim Ueq: with sigma of 0.01 and sigma for terminal atoms of 0.02
Uanis(C707) \\sim Ueq: with sigma of 0.01 and sigma for terminal atoms of 0.02
Uanis(C709) \\sim Ueq: with sigma of 0.01 and sigma for terminal atoms of 0.02
Uanis(C708) \\sim Ueq: with sigma of 0.01 and sigma for terminal atoms of 0.02
Uanis(C710) \\sim Ueq: with sigma of 0.01 and sigma for terminal atoms of 0.02
Uanis(C711) \\sim Ueq: with sigma of 0.01 and sigma for terminal atoms of 0.02
Uanis(N706) \\sim Ueq: with sigma of 0.01 and sigma for terminal atoms of 0.02
Uanis(C712) \\sim Ueq: with sigma of 0.01 and sigma for terminal atoms of 0.02
Uanis(N539) \\sim Ueq: with sigma of 0.01 and sigma for terminal atoms of 0.02
Uanis(C545) \\sim Ueq: with sigma of 0.01 and sigma for terminal atoms of 0.02
Uanis(C544) \\sim Ueq: with sigma of 0.01 and sigma for terminal atoms of 0.02
Uanis(C540) \\sim Ueq: with sigma of 0.01 and sigma for terminal atoms of 0.02
Uanis(C541) \\sim Ueq: with sigma of 0.01 and sigma for terminal atoms of 0.02
Uanis(C542) \\sim Ueq: with sigma of 0.01 and sigma for terminal atoms of 0.02
Uanis(C543) \\sim Ueq: with sigma of 0.01 and sigma for terminal atoms of 0.02
Uanis(C565) \\sim Ueq: with sigma of 0.01 and sigma for terminal atoms of 0.02
Uanis(C564) \\sim Ueq: with sigma of 0.01 and sigma for terminal atoms of 0.02
Uanis(C510) \\sim Ueq: with sigma of 0.01 and sigma for terminal atoms of 0.02
Uanis(C509) \\sim Ueq: with sigma of 0.01 and sigma for terminal atoms of 0.02
Uanis(N504) \\sim Ueq: with sigma of 0.01 and sigma for terminal atoms of 0.02
Uanis(C507) \\sim Ueq: with sigma of 0.01 and sigma for terminal atoms of 0.02
Uanis(C506) \\sim Ueq: with sigma of 0.01 and sigma for terminal atoms of 0.02
Uanis(C505) \\sim Ueq: with sigma of 0.01 and sigma for terminal atoms of 0.02
Uanis(C508) \\sim Ueq: with sigma of 0.01 and sigma for terminal atoms of 0.02
Uanis(C546) \\sim Ueq: with sigma of 0.01 and sigma for terminal atoms of 0.02
Uanis(C547) \\sim Ueq: with sigma of 0.01 and sigma for terminal atoms of 0.02
Uanis(C549) \\sim Ueq: with sigma of 0.01 and sigma for terminal atoms of 0.02
Uanis(C548) \\sim Ueq: with sigma of 0.01 and sigma for terminal atoms of 0.02
Uanis(C512) \\sim Ueq: with sigma of 0.01 and sigma for terminal atoms of 0.02
Uanis(C513) \\sim Ueq: with sigma of 0.01 and sigma for terminal atoms of 0.02
Uanis(C514) \\sim Ueq: with sigma of 0.01 and sigma for terminal atoms of 0.02
Uanis(C515) \\sim Ueq: with sigma of 0.01 and sigma for terminal atoms of 0.02
Uanis(C516) \\sim Ueq: with sigma of 0.01 and sigma for terminal atoms of 0.02
Uanis(N511) \\sim Ueq: with sigma of 0.01 and sigma for terminal atoms of 0.02
Uanis(C517) \\sim Ueq: with sigma of 0.01 and sigma for terminal atoms of 0.02
Uanis(C550) \\sim Ueq: with sigma of 0.01 and sigma for terminal atoms of 0.02
Uanis(C551) \\sim Ueq: with sigma of 0.01 and sigma for terminal atoms of 0.02
Uanis(C424) \\sim Ueq: with sigma of 0.01 and sigma for terminal atoms of 0.02
Uanis(C443) \\sim Ueq: with sigma of 0.01 and sigma for terminal atoms of 0.02
Uanis(C442) \\sim Ueq: with sigma of 0.01 and sigma for terminal atoms of 0.02
Uanis(C441) \\sim Ueq: with sigma of 0.01 and sigma for terminal atoms of 0.02
Uanis(C440) \\sim Ueq: with sigma of 0.01 and sigma for terminal atoms of 0.02
Uanis(C425) \\sim Ueq: with sigma of 0.01 and sigma for terminal atoms of 0.02
Uanis(N426) \\sim Ueq: with sigma of 0.01 and sigma for terminal atoms of 0.02
Uanis(C427) \\sim Ueq: with sigma of 0.01 and sigma for terminal atoms of 0.02
Uanis(C439) \\sim Ueq: with sigma of 0.01 and sigma for terminal atoms of 0.02
Uanis(C438) \\sim Ueq: with sigma of 0.01 and sigma for terminal atoms of 0.02
Uanis(C437) \\sim Ueq: with sigma of 0.01 and sigma for terminal atoms of 0.02
Uanis(C436) \\sim Ueq: with sigma of 0.01 and sigma for terminal atoms of 0.02
Uanis(C428) \\sim Ueq: with sigma of 0.01 and sigma for terminal atoms of 0.02
Uanis(N429) \\sim Ueq: with sigma of 0.01 and sigma for terminal atoms of 0.02
Uanis(C430) \\sim Ueq: with sigma of 0.01 and sigma for terminal atoms of 0.02
Uanis(C435) \\sim Ueq: with sigma of 0.01 and sigma for terminal atoms of 0.02
Uanis(C434) \\sim Ueq: with sigma of 0.01 and sigma for terminal atoms of 0.02
Uanis(C433) \\sim Ueq: with sigma of 0.01 and sigma for terminal atoms of 0.02
Uanis(C431) \\sim Ueq: with sigma of 0.01 and sigma for terminal atoms of 0.02
Uanis(C432) \\sim Ueq: with sigma of 0.01 and sigma for terminal atoms of 0.02
Uanis(C520) \\sim Ueq: with sigma of 0.01 and sigma for terminal atoms of 0.02
Uanis(C521) \\sim Ueq: with sigma of 0.01 and sigma for terminal atoms of 0.02
Uanis(C522) \\sim Ueq: with sigma of 0.01 and sigma for terminal atoms of 0.02
Uanis(C523) \\sim Ueq: with sigma of 0.01 and sigma for terminal atoms of 0.02
Uanis(N518) \\sim Ueq: with sigma of 0.01 and sigma for terminal atoms of 0.02
Uanis(C519) \\sim Ueq: with sigma of 0.01 and sigma for terminal atoms of 0.02
Uanis(C524) \\sim Ueq: with sigma of 0.01 and sigma for terminal atoms of 0.02
Uanis(C554) \\sim Ueq: with sigma of 0.01 and sigma for terminal atoms of 0.02
Uanis(C555) \\sim Ueq: with sigma of 0.01 and sigma for terminal atoms of 0.02
Uanis(C556) \\sim Ueq: with sigma of 0.01 and sigma for terminal atoms of 0.02
Uanis(C557) \\sim Ueq: with sigma of 0.01 and sigma for terminal atoms of 0.02
Uanis(C528) \\sim Ueq: with sigma of 0.01 and sigma for terminal atoms of 0.02
Uanis(C529) \\sim Ueq: with sigma of 0.01 and sigma for terminal atoms of 0.02
Uanis(C530) \\sim Ueq: with sigma of 0.01 and sigma for terminal atoms of 0.02
Uanis(N525) \\sim Ueq: with sigma of 0.01 and sigma for terminal atoms of 0.02
Uanis(C526) \\sim Ueq: with sigma of 0.01 and sigma for terminal atoms of 0.02
Uanis(C527) \\sim Ueq: with sigma of 0.01 and sigma for terminal atoms of 0.02
Uanis(C558) \\sim Ueq: with sigma of 0.01 and sigma for terminal atoms of 0.02
Uanis(C559) \\sim Ueq: with sigma of 0.01 and sigma for terminal atoms of 0.02
Uanis(C483) \\sim Ueq: with sigma of 0.01 and sigma for terminal atoms of 0.02
Uanis(C464) \\sim Ueq: with sigma of 0.01 and sigma for terminal atoms of 0.02
Uanis(C465) \\sim Ueq: with sigma of 0.01 and sigma for terminal atoms of 0.02
Uanis(N466) \\sim Ueq: with sigma of 0.01 and sigma for terminal atoms of 0.02
Uanis(C467) \\sim Ueq: with sigma of 0.01 and sigma for terminal atoms of 0.02
Uanis(C479) \\sim Ueq: with sigma of 0.01 and sigma for terminal atoms of 0.02
Uanis(C480) \\sim Ueq: with sigma of 0.01 and sigma for terminal atoms of 0.02
Uanis(C481) \\sim Ueq: with sigma of 0.01 and sigma for terminal atoms of 0.02
Uanis(C482) \\sim Ueq: with sigma of 0.01 and sigma for terminal atoms of 0.02
Uanis(C478) \\sim Ueq: with sigma of 0.01 and sigma for terminal atoms of 0.02
Uanis(C477) \\sim Ueq: with sigma of 0.01 and sigma for terminal atoms of 0.02
Uanis(C476) \\sim Ueq: with sigma of 0.01 and sigma for terminal atoms of 0.02
Uanis(C468) \\sim Ueq: with sigma of 0.01 and sigma for terminal atoms of 0.02
Uanis(N469) \\sim Ueq: with sigma of 0.01 and sigma for terminal atoms of 0.02
Uanis(C470) \\sim Ueq: with sigma of 0.01 and sigma for terminal atoms of 0.02
Uanis(C471) \\sim Ueq: with sigma of 0.01 and sigma for terminal atoms of 0.02
Uanis(C472) \\sim Ueq: with sigma of 0.01 and sigma for terminal atoms of 0.02
Uanis(C473) \\sim Ueq: with sigma of 0.01 and sigma for terminal atoms of 0.02
Uanis(C474) \\sim Ueq: with sigma of 0.01 and sigma for terminal atoms of 0.02
Uanis(C475) \\sim Ueq: with sigma of 0.01 and sigma for terminal atoms of 0.02
Uanis(C560) \\sim Ueq: with sigma of 0.01 and sigma for terminal atoms of 0.02
Uanis(C561) \\sim Ueq: with sigma of 0.01 and sigma for terminal atoms of 0.02
Uanis(C534) \\sim Ueq: with sigma of 0.01 and sigma for terminal atoms of 0.02
Uanis(C533) \\sim Ueq: with sigma of 0.01 and sigma for terminal atoms of 0.02
Uanis(C535) \\sim Ueq: with sigma of 0.01 and sigma for terminal atoms of 0.02
Uanis(C536) \\sim Ueq: with sigma of 0.01 and sigma for terminal atoms of 0.02
Uanis(C537) \\sim Ueq: with sigma of 0.01 and sigma for terminal atoms of 0.02
Uanis(N532) \\sim Ueq: with sigma of 0.01 and sigma for terminal atoms of 0.02
Uanis(C538) \\sim Ueq: with sigma of 0.01 and sigma for terminal atoms of 0.02
Uanis(C562) \\sim Ueq: with sigma of 0.01 and sigma for terminal atoms of 0.02
Uanis(C563) \\sim Ueq: with sigma of 0.01 and sigma for terminal atoms of 0.02
Uanis(C491) \\sim Ueq: with sigma of 0.01 and sigma for terminal atoms of 0.02
Uanis(C492) \\sim Ueq: with sigma of 0.01 and sigma for terminal atoms of 0.02
Uanis(C493) \\sim Ueq: with sigma of 0.01 and sigma for terminal atoms of 0.02
Uanis(C494) \\sim Ueq: with sigma of 0.01 and sigma for terminal atoms of 0.02
Uanis(C495) \\sim Ueq: with sigma of 0.01 and sigma for terminal atoms of 0.02
Uanis(C496) \\sim Ueq: with sigma of 0.01 and sigma for terminal atoms of 0.02
Uanis(C497) \\sim Ueq: with sigma of 0.01 and sigma for terminal atoms of 0.02
Uanis(C498) \\sim Ueq: with sigma of 0.01 and sigma for terminal atoms of 0.02
Uanis(C499) \\sim Ueq: with sigma of 0.01 and sigma for terminal atoms of 0.02
Uanis(C500) \\sim Ueq: with sigma of 0.01 and sigma for terminal atoms of 0.02
Uanis(C501) \\sim Ueq: with sigma of 0.01 and sigma for terminal atoms of 0.02
Uanis(C502) \\sim Ueq: with sigma of 0.01 and sigma for terminal atoms of 0.02
Uanis(C503) \\sim Ueq: with sigma of 0.01 and sigma for terminal atoms of 0.02
Uanis(C484) \\sim Ueq: with sigma of 0.01 and sigma for terminal atoms of 0.02
Uanis(C485) \\sim Ueq: with sigma of 0.01 and sigma for terminal atoms of 0.02
Uanis(N486) \\sim Ueq: with sigma of 0.01 and sigma for terminal atoms of 0.02
Uanis(C487) \\sim Ueq: with sigma of 0.01 and sigma for terminal atoms of 0.02
Uanis(C488) \\sim Ueq: with sigma of 0.01 and sigma for terminal atoms of 0.02
Uanis(N489) \\sim Ueq: with sigma of 0.01 and sigma for terminal atoms of 0.02
Uanis(C490) \\sim Ueq: with sigma of 0.01 and sigma for terminal atoms of 0.02
Uanis(C600) \\sim Ueq: with sigma of 0.01 and sigma for terminal atoms of 0.02
Uanis(C598) \\sim Ueq: with sigma of 0.01 and sigma for terminal atoms of 0.02
Uanis(C601) \\sim Ueq: with sigma of 0.01 and sigma for terminal atoms of 0.02
Uanis(C599) \\sim Ueq: with sigma of 0.01 and sigma for terminal atoms of 0.02
Uanis(C594) \\sim Ueq: with sigma of 0.01 and sigma for terminal atoms of 0.02
Uanis(C595) \\sim Ueq: with sigma of 0.01 and sigma for terminal atoms of 0.02
Uanis(C597) \\sim Ueq: with sigma of 0.01 and sigma for terminal atoms of 0.02
Uanis(C596) \\sim Ueq: with sigma of 0.01 and sigma for terminal atoms of 0.02
Uanis(C788) \\sim Ueq: with sigma of 0.01 and sigma for terminal atoms of 0.02
Uanis(C790) \\sim Ueq: with sigma of 0.01 and sigma for terminal atoms of 0.02
Uanis(C791) \\sim Ueq: with sigma of 0.01 and sigma for terminal atoms of 0.02
Uanis(C789) \\sim Ueq: with sigma of 0.01 and sigma for terminal atoms of 0.02
Uanis(C780) \\sim Ueq: with sigma of 0.01 and sigma for terminal atoms of 0.02
Uanis(C781) \\sim Ueq: with sigma of 0.01 and sigma for terminal atoms of 0.02
Uanis(C782) \\sim Ueq: with sigma of 0.01 and sigma for terminal atoms of 0.02
Uanis(C783) \\sim Ueq: with sigma of 0.01 and sigma for terminal atoms of 0.02
Uanis(C804) \\sim Ueq: with sigma of 0.01 and sigma for terminal atoms of 0.02
Uanis(C805) \\sim Ueq: with sigma of 0.01 and sigma for terminal atoms of 0.02
Uanis(C806) \\sim Ueq: with sigma of 0.01 and sigma for terminal atoms of 0.02
Uanis(C807) \\sim Ueq: with sigma of 0.01 and sigma for terminal atoms of 0.02
Uanis(C602) \\sim Ueq: with sigma of 0.01 and sigma for terminal atoms of 0.02
Uanis(C604) \\sim Ueq: with sigma of 0.01 and sigma for terminal atoms of 0.02
Uanis(C605) \\sim Ueq: with sigma of 0.01 and sigma for terminal atoms of 0.02
Uanis(C603) \\sim Ueq: with sigma of 0.01 and sigma for terminal atoms of 0.02
: with sigma of 0.01 and sigma for terminal atoms of 0.02
: with sigma of 0.01 and sigma for terminal atoms of 0.02
: with sigma of 0.01 and sigma for terminal atoms of 0.02
: with sigma of 0.01 and sigma for terminal atoms of 0.02
Uanis(C570) \\sim Ueq: with sigma of 0.01 and sigma for terminal atoms of 0.02
Uanis(C571) \\sim Ueq: with sigma of 0.01 and sigma for terminal atoms of 0.02
Uanis(C572) \\sim Ueq: with sigma of 0.01 and sigma for terminal atoms of 0.02
Uanis(C573) \\sim Ueq: with sigma of 0.01 and sigma for terminal atoms of 0.02
: with sigma of 0.01 and sigma for terminal atoms of 0.02
: with sigma of 0.01 and sigma for terminal atoms of 0.02
: with sigma of 0.01 and sigma for terminal atoms of 0.02
: with sigma of 0.01 and sigma for terminal atoms of 0.02
Uanis(I22) \\sim Ueq: with sigma of 0.01 and sigma for terminal atoms of 0.02
Uanis(I11) \\sim Ueq: with sigma of 0.01 and sigma for terminal atoms of 0.02
Uanis(I10) \\sim Ueq: with sigma of 0.01 and sigma for terminal atoms of 0.02
Uanis(I18) \\sim Ueq: with sigma of 0.01 and sigma for terminal atoms of 0.02
Uanis(I12) \\sim Ueq: with sigma of 0.01 and sigma for terminal atoms of 0.02
Uanis(I17) \\sim Ueq: with sigma of 0.01 and sigma for terminal atoms of 0.02
Uanis(I16) \\sim Ueq: with sigma of 0.01 and sigma for terminal atoms of 0.02
Uanis(C320) \\sim Ueq: with sigma of 0.01 and sigma for terminal atoms of 0.02
Uanis(C351) \\sim Ueq: with sigma of 0.01 and sigma for terminal atoms of 0.02
Uanis(C319) \\sim Ueq: with sigma of 0.01 and sigma for terminal atoms of 0.02
Uanis(C321) \\sim Ueq: with sigma of 0.01 and sigma for terminal atoms of 0.02
Uanis(N316) \\sim Ueq: with sigma of 0.01 and sigma for terminal atoms of 0.02
Uanis(C322) \\sim Ueq: with sigma of 0.01 and sigma for terminal atoms of 0.02
Uanis(C317) \\sim Ueq: with sigma of 0.01 and sigma for terminal atoms of 0.02
Uanis(C318) \\sim Ueq: with sigma of 0.01 and sigma for terminal atoms of 0.02
Uanis(C58) \\sim Ueq: with sigma of 0.01 and sigma for terminal atoms of 0.02
Uanis(C149) \\sim Ueq: with sigma of 0.01 and sigma for terminal atoms of 0.02
Uanis(C148) \\sim Ueq: with sigma of 0.01 and sigma for terminal atoms of 0.02
Uanis(I23) \\sim Ueq: with sigma of 0.01 and sigma for terminal atoms of 0.02
Uanis(C327) \\sim Ueq: with sigma of 0.01 and sigma for terminal atoms of 0.02
Uanis(C326) \\sim Ueq: with sigma of 0.01 and sigma for terminal atoms of 0.02
Uanis(C325) \\sim Ueq: with sigma of 0.01 and sigma for terminal atoms of 0.02
Uanis(C329) \\sim Ueq: with sigma of 0.01 and sigma for terminal atoms of 0.02
Uanis(I5) \\sim Ueq: with sigma of 0.01 and sigma for terminal atoms of 0.02
6.a Aromatic/amide H refined with riding coordinates:
 N668(H668), N267(H267), N489(H489), N207(H207), N227(H227), N466(H466),
 N204(H204), N691(H691), N406(H406), N247(H247), N23(H23), N426(H426),
 N287(H287), N486(H486), N86(H86), N26(H26), N688(H688), N6(H6), N63(H63),
 N66(H66), N409(H409), N264(H264), N83(H83), N648(H648), N244(H244), N469(H469),
  N449(H449), N608(H608), N446(H446), N3(H3), C317(H317), C321(H321),
 C319(H319), N671(H671), N284(H284), N631(H631), N46(H46), C215(H215),
 C216(H216), C219(H219), C221(H221), N628(H628), N224(H224), N43(H43),
 C526(H526), C530(H530), C528(H528), C91(H91), C89(H89), N651(H651), C478(H478),
  C477(H477), C463(H463), C461(H461), N611(H611), C474(H474), C472(H472),
 C660(H660), C659(H659), C94(H94), C95(H95), C443(H443), C441(H441), C98(H98),
 C100(H100), C728(H728), C732(H732), C730(H730), C74(H74), C75(H75), C326(H326),
  C324(H324), C328(H328), C735(H735), C739(H739), C737(H737), C454(H454),
 C452(H452), C665(H665), C663(H663), C625(H625), C623(H623), C438(H438),
 C437(H437), C230(H230), C232(H232), C255(H255), C256(H256), C418(H418),
 C417(H417), C275(H275), C276(H276), C279(H279), C281(H281), C535(H535),
 C533(H533), C537(H537), C270(H270), C272(H272), C235(H235), C236(H236),
 C133(H133), C69(H69), C71(H71), C483(H483), C481(H481), C305(H305), C131(H131),
  C498(H498), C497(H497), C716(H716), C714(H714), C718(H718), C295(H295),
 C296(H296), C434(H434), C432(H432), C140(H140), C139(H139), C138(H138),
 C136(H136), C14(H14), C696(H696), C694(H694), C124(H124), C721(H721),
 C725(H725), C723(H723), C620(H620), C619(H619), C111(H111), C109(H109),
 C113(H113), C494(H494), C492(H492), C29(H29), C241(H241), C503(H503),
 C501(H501), C11(H11), C414(H414), C412(H412), C129(H129), C505(H505),
 C509(H509), C508(H508), C507(H507), C458(H458), C457(H457), C78(H78), C60(H60),
  C616(H616), C614(H614), C40(H40), C636(H636), C634(H634), C250(H250),
 C252(H252), C290(H290), C292(H292), C680(H680), C679(H679), C126(H126),
 C49(H49), C544(H544), C542(H542), C541(H541), C540(H540), C239(H239),
 C331(H331), C335(H335), C333(H333), C80(H80), C15(H15), C640(H640), C639(H639),
  C38(H38), C35(H35), C314(H314), C312(H312), C310(H310), C122(H122),
 C521(H521), C519(H519), C523(H523), C34(H34), C58(H58), C54(H54), C31(H31),
 C685(H685), C683(H683), C700(H700), C699(H699), C676(H676), C674(H674),
 C304(H304), C303(H303), C9(H9), C261(H261), C259(H259), C645(H645), C643(H643),
  C512(H512), C516(H516), C514(H514), C703(H703), C705(H705), C18(H18),
 C656(H656), C654(H654), C341(H341), C340(H340), C338(H338), C342(H342),
 C51(H51), C299(H299), C301(H301), C55(H55), C20(H20), C711(H711), C710(H710),
 C709(H709), C707(H707), C307(H307), C742(H742), C746(H746), C744(H744),
 C743(H743), N429(H429), C423(H423), C421(H421), C117(H117), C115(H115),
 C119(H119), C210(H210), C212(H212), C102(H102), C104(H104), C105(H105),
 C106(H106)
6.b Fitted hexagon refined as free rotating group:
 C318(C317,N316,C321,C320,C319), C205(C206,C214,C215,C216,C217), C202(C203,
 C218,C219,C220,C221), C526(N525,C530,C529,C528,C527), C467(C479,C478,C477,C476,
 C468), C444(C463,C462,C461,C460,C445), C470(C475,C474,C473,C472,C471),
 C649(C661,C660,C659,C658,C650), C424(C443,C442,C441,C440,C425), C82(C97,C98,
 C99,C100,C81), C729(C728,N727,C732,C731,C730), C65(C73,C74,C75,C76,C64),
 C327(C326,C325,C324,N323,C328), C735(N734,C739,C738,C737,C736), C450(C455,C454,
 C453,C452,C451), C646(C665,C664,C663,C662,C647), C606(C625,C624,C623,C622,
 C607), C439(C438,C437,C436,C428,C427), C229(C230,C231,C232,C233,C228),
 C254(C255,C256,C257,C245,C246), C408(C407,C419,C418,C417,C416), C274(C275,C276,
 C277,C265,C266), C278(C279,C280,C281,C262,C263), C535(C534,C533,N532,C537,
 C536), C269(C270,C271,C272,C273,C268), C225(C226,C234,C235,C236,C237), C67(C68,
 C69,C70,C71,C72), C464(C483,C482,C481,C480,C465), C487(C499,C498,C497,C496,
 C488), C716(C715,C714,N713,C718,C717), C285(C286,C294,C295,C296,C297),
 C430(C435,C434,C433,C432,C431), C140(C139,C138,C137,C136,N135), C693(C692,C697,
 C696,C695,C694), C721(N720,C725,C724,C723,C722), C609(C621,C620,C619,C618,
 C610), C111(C110,C109,N108,C113,C112), C490(C495,C494,C493,C492,C491),
 C484(C503,C502,C501,C500,C485), C415(C414,C413,C412,C411,C410), C505(N504,C509,
 C508,C507,C506), C447(C459,C458,C457,C456,C448), C612(C617,C616,C615,C614,
 C613), C636(C635,C634,C633,C632,C637), C249(C250,C251,C252,C253,C248),
 C293(C288,C289,C290,C291,C292), C681(C680,C679,C678,C670,C669), N539(C544,C543,
 C542,C541,C540), C332(C331,N330,C335,C334,C333), C629(C641,C640,C639,C638,
 C630), C314(C313,C312,C311,C310,N309), C521(C520,C519,N518,C523,C522),
 C685(C684,C683,C682,C667,C666), C700(C699,C698,C690,C689,C701), C672(C677,C676,
 C675,C674,C673), C260(C261,C242,C243,C258,C259), C626(C645,C644,C643,C642,
 C627), C513(C512,N511,C516,C515,C514), C703(C702,C687,C686,C705,C704),
 C656(C655,C654,C653,C652,C657), C341(C340,C339,C338,N337,C342), C298(C299,C300,
 C301,C282,C283), N706(C711,C710,C709,C708,C707), C742(N741,C746,C745,C744,
 C743), C405(C404,C423,C422,C421,C420), C118(C117,C116,C115,N114,C119),
 C208(C209,C210,C211,C212,C213), N101(C102,C103,C104,C105,C106)
6.c Idealised Me refined as rotating group:
 C120(H12A,H12B,H12C), C531(H53A,H53B,H53C), C807(H80A,H80B,H80C), C141(H14A,
 H14B,H14C), C573(H57A,H57B,H57C), C195(H19A,H19B,H19C), C322(H32A,H32B,H32C),
 C336(H33A,H33B,H33C), C571(H57D,H57E,H57F), C524(H52A,H52B,H52C), C127(H12D,
 H12E,H12F), C733(H73A,H73B,H73C), C517(H51A,H51B,H51C), C597(H59A,H59B,H59C),
 C783(H78A,H78B,H78C), C134(H13A,H13B,H13C), C572(H57G,H57H,H57I), C329(H32D,
 H32E,H32F), C538(H53D,H53E,H53F), C805(H80D,H80E,H80F), C197(H19D,H19E,H19F),
 C510(H51D,H51E,H51F), C308(H30A,H30B,H30C), C196(H19G,H19H,H19I), C315(H31A,
 H31B,H31C), C599(H59D,H59E,H59F), C391(H39A,H39B,H39C), C601(H60A,H60B,H60C),
 C740(H74A,H74B,H74C), C747(H74D,H74E,H74F), C382(H38A,H38B,H38C), C712(H71A,
 H71B,H71C), C343(H34A,H34B,H34C), C600(H60D,H60E,H60F), C781(H78D,H78E,H78F),
 C167(H16A,H16B,H16C), C782(H78G,H78H,H78I), C180(H18A,H18B,H18C), C603(H60G,
 H60H,H60I), C163(H16D,H16E,H16F), C719(H71D,H71E,H71F), C605(H60J,H60K,H60L),
 C381(H38D,H38E,H38F), C114(H11A,H11B,H11C), C168(H16G,H16H,H16I), C790(H79A,
 H79B,H79C), C389(H38G,H38H,H38I), C181(H18D,H18E,H18F), C596(H59G,H59H,H59I),
 C604(H60M,H60N,H60O), C595(H59J,H59K,H59L), C390(H39D,H39E,H39F), C791(H79D,
 H79E,H79F), C789(H78J,H78K,H78L), C107(H10A,H10B,H10C), C169(H16J,H16K,H16L),
 C165(H16M,H16N,H16O), C164(H16P,H16Q,H16R), C383(H38J,H38K,H38L), C726(H72A,
 H72B,H72C), C545(H54A,H54B,H54C), C367(H36A,H36B,H36C), C366(H36D,H36E,H36F),
 C365(H36G,H36H,H36I), C179(H17A,H17B,H17C), C171(H17D,H17E,H17F), C172(H17G,
 H17H,H17I), C173(H17J,H17K,H17L), C806(H80G,H80H,H80I)
;
_smtbx_masks_void_probe_radius 1.2
_smtbx_masks_void_truncation_radius 1.2
_olex2_submission_special_instructions 'No special instructions were received'

loop_
_space_group_symop_operation_xyz
'x, y, z'
'-x, y+1/2, -z+1/2'
'-x, -y, -z'
'x, -y-1/2, z-1/2'

loop_
_atom_site_label
_atom_site_type_symbol
_atom_site_fract_x
_atom_site_fract_y
_atom_site_fract_z
_atom_site_U_iso_or_equiv
_atom_site_adp_type
_atom_site_occupancy
_atom_site_site_symmetry_order
_atom_site_calc_flag
_atom_site_refinement_flags_posn
_atom_site_refinement_flags_adp
_atom_site_refinement_flags_occupancy
_atom_site_disorder_assembly
_atom_site_disorder_group
I13 I 0.45730(3) 0.55116(2) 0.74078(2) 0.0782(3) Uani 1 1 d . . . . .
I7 I 0.02079(3) 0.37161(2) 0.74854(3) 0.0825(3) Uani 1 1 d . . . . .
I8 I 0.03307(3) 0.28869(2) 0.75921(3) 0.0834(3) Uani 1 1 d . . . . .
I3 I -0.04179(3) 0.45607(2) 0.74350(3) 0.0815(3) Uani 1 1 d . . . . .
I21 I 0.48009(3) 0.13566(2) 0.75792(3) 0.0806(3) Uani 1 1 d . . . . .
I14 I 0.47216(3) 0.46411(2) 0.76724(3) 0.0857(3) Uani 1 1 d . . . . .
I2 I -0.02849(3) 0.54384(2) 0.76444(3) 0.0871(3) Uani 1 1 d . . . . .
I20 I 0.46773(3) 0.21890(2) 0.75060(3) 0.0886(4) Uani 1 1 d . . . . .
I19 I 0.48107(3) 0.30000(2) 0.72751(3) 0.0952(4) Uani 1 1 d . . . . .
I15 I 0.50079(3) 0.38314(2) 0.76746(3) 0.0970(4) Uani 1 1 d . . . . .
I9 I 0.01981(3) 0.20673(2) 0.78173(3) 0.0960(4) Uani 1 1 d . . . . .
I1 I 0.00025(3) 0.62414(2) 0.76031(3) 0.1051(4) Uani 1 1 d . . . . .
I16 I 0.69033(3) 0.56755(2) 0.73942(4) 0.1452(6) Uani 1 1 d . U . . .
I6 I 0.19126(3) 0.43935(2) 0.74723(4) 0.1586(7) Uani 1 1 d . . . . .
I17 I 0.57663(7) 0.47625(5) 0.99997(5) 0.2773(13) Uani 1 1 d . U . . .
I22 I 0.51043(9) 0.33926(3) 0.92438(5) 0.3099(16) Uani 1 1 d . U . . .
I11 I -0.00948(9) 0.17163(4) 0.58177(6) 0.3167(16) Uani 1 1 d . U . . .
N668 N 0.5280(3) 0.17675(15) 0.7005(2) 0.059(3) Uani 1 1 d . U . . .
H668 H 0.517533 0.175847 0.717473 0.071 Uiso 1 1 calc R U . . .
N267 N 0.0276(3) 0.24785(16) 0.6929(3) 0.071(4) Uani 1 1 d . . . . .
H267 H 0.033486 0.249251 0.712375 0.085 Uiso 1 1 calc R U . . .
N489 N 0.5632(3) 0.37512(15) 0.7051(2) 0.060(3) Uani 1 1 d . U . . .
H489 H 0.544886 0.373525 0.715447 0.072 Uiso 1 1 calc R U . . .
N207 N -0.0027(3) 0.37985(15) 0.6658(3) 0.067(3) Uani 1 1 d . U . . .
H207 H 0.007499 0.379013 0.684052 0.080 Uiso 1 1 calc R U . . .
N227 N -0.0283(3) 0.33142(16) 0.8071(3) 0.067(3) Uani 1 1 d . . . . .
H227 H -0.018693 0.332704 0.789623 0.081 Uiso 1 1 calc R U . . .
N466 N 0.4244(3) 0.42688(15) 0.7052(3) 0.075(3) Uani 1 1 d . U . . .
H466 H 0.441750 0.429202 0.718466 0.091 Uiso 1 1 calc R U . . .
N204 N -0.0645(3) 0.38523(15) 0.7114(2) 0.062(3) Uani 1 1 d . U . . .
H204 H -0.046058 0.386207 0.723612 0.074 Uiso 1 1 calc R U . . .
N691 N 0.5646(3) 0.12186(15) 0.7953(3) 0.066(3) Uani 1 1 d . U . . .
H691 H 0.546072 0.120744 0.783260 0.080 Uiso 1 1 calc R U . . .
N406 N 0.4032(3) 0.55721(14) 0.6676(3) 0.064(3) Uani 1 1 d . U . . .
H406 H 0.419209 0.558641 0.682311 0.077 Uiso 1 1 calc R U . . .
N247 N 0.1171(3) 0.29496(16) 0.7944(3) 0.067(3) Uani 1 1 d . . . . .
H247 H 0.094968 0.294606 0.790524 0.081 Uiso 1 1 calc R U . . .
N23 N -0.1100(3) 0.58586(16) 0.7662(3) 0.074(4) Uani 1 1 d D . . . .
H23 H -0.088476 0.583393 0.771893 0.089 Uiso 1 1 calc R U . . .
N426 N 0.5438(3) 0.51321(16) 0.7682(3) 0.074(3) Uani 1 1 d . U . . .
H426 H 0.521934 0.512039 0.770719 0.089 Uiso 1 1 calc R U . . .
N287 N -0.0498(3) 0.19855(15) 0.8358(3) 0.073(4) Uani 1 1 d . . . . .
H287 H -0.037309 0.198318 0.819895 0.087 Uiso 1 1 calc R U . . .
N486 N 0.5940(3) 0.38158(16) 0.7775(3) 0.074(3) Uani 1 1 d . U . . .
H486 H 0.572140 0.383121 0.779933 0.089 Uiso 1 1 calc R U . . .
N86 N -0.0965(3) 0.44912(15) 0.6697(2) 0.070(2) Uani 1 1 d D U . . .
H86 H -0.080968 0.448276 0.684907 0.083 Uiso 1 1 calc R U . . .
N26 N -0.0747(3) 0.57952(17) 0.7008(3) 0.068(3) Uani 1 1 d D . . . .
H26 H -0.057017 0.578003 0.713799 0.082 Uiso 1 1 calc R U . . .
N688 N 0.50355(18) 0.12650(16) 0.84012(16) 0.076(3) Uani 1 1 d D U . . .
H688 H 0.493001 0.126799 0.821979 0.091 Uiso 1 1 calc R U . . .
N6 N 0.0940(3) 0.62635(17) 0.7708(3) 0.076(4) Uani 1 1 d . U . . .
H6 H 0.071882 0.625045 0.772202 0.091 Uiso 1 1 calc R U . . .
N63 N 0.0149(3) 0.50513(15) 0.7011(3) 0.065(3) Uani 1 1 d . U . . .
H63 H -0.003289 0.505234 0.711665 0.078 Uiso 1 1 calc R U . . .
N66 N 0.0455(3) 0.49398(16) 0.7711(3) 0.070(3) Uani 1 1 d . . . . .
H66 H 0.023406 0.494967 0.772689 0.084 Uiso 1 1 calc R U . . .
N409 N 0.3586(3) 0.55444(14) 0.7286(2) 0.060(3) Uani 1 1 d . U . . .
H409 H 0.379419 0.556742 0.736365 0.071 Uiso 1 1 calc R U . . .
N264 N -0.0433(3) 0.25424(16) 0.7239(3) 0.077(4) Uani 1 1 d . . . . .
H264 H -0.028095 0.255406 0.739288 0.092 Uiso 1 1 calc R U . . .
N83 N -0.1421(2) 0.45265(15) 0.7294(2) 0.0655(18) Uani 1 1 d D U . . .
H83 H -0.121304 0.451109 0.737496 0.079 Uiso 1 1 calc R U . . .
N648 N 0.3829(3) 0.21206(17) 0.7168(3) 0.075(3) Uani 1 1 d . U . . .
H648 H 0.404861 0.213698 0.721328 0.090 Uiso 1 1 calc R U . . .
N244 N 0.1075(3) 0.30570(16) 0.7205(3) 0.068(3) Uani 1 1 d . . . . .
H244 H 0.086269 0.304228 0.725343 0.082 Uiso 1 1 calc R U . . .
N469 N 0.3918(3) 0.42134(15) 0.7701(3) 0.076(3) Uani 1 1 d . U . . .
H469 H 0.413627 0.423769 0.774322 0.091 Uiso 1 1 calc R U . . .
N449 N 0.5227(3) 0.46687(16) 0.8412(3) 0.083(4) Uani 1 1 d . U . . .
H449 H 0.516420 0.465481 0.821835 0.100 Uiso 1 1 calc R U . . .
N121 N -0.1631(4) 0.5233(2) 0.6882(4) 0.095(4) Uani 1 1 d . U . . .
N608 N 0.5495(3) 0.30721(17) 0.6735(3) 0.090(4) Uani 1 1 d . U . . .
H608 H 0.537381 0.306389 0.689579 0.108 Uiso 1 1 calc R U . . .
N446 N 0.4414(3) 0.47941(17) 0.8397(3) 0.079(3) Uani 1 1 d . U . . .
H446 H 0.445355 0.477098 0.820473 0.094 Uiso 1 1 calc R U . . .
N3 N 0.0634(3) 0.63062(16) 0.6993(3) 0.076(4) Uani 1 1 d . U . . .
H3 H 0.044748 0.631225 0.709325 0.091 Uiso 1 1 calc R U . . .
C318 C -0.00819(18) 0.31518(13) 0.6672(3) 0.063(4) Uani 1 1 d G U . . .
C317 C -0.0308(3) 0.31233(13) 0.64108(19) 0.078(4) Uani 1 1 d G U . . .
H317 H -0.022092 0.309660 0.621708 0.094 Uiso 1 1 calc R U . . .
N316 N -0.0665(3) 0.31346(12) 0.6439(2) 0.085(4) Uani 1 1 d G U . . .
C321 C -0.07956(18) 0.31744(13) 0.6729(3) 0.074(4) Uani 1 1 d G U . . .
H321 H -0.103439 0.318201 0.674811 0.089 Uiso 1 1 calc R U . . .
C320 C -0.0569(3) 0.32030(13) 0.69900(19) 0.070(4) Uani 1 1 d G U . . .
C319 C -0.0212(3) 0.31916(12) 0.6961(2) 0.072(4) Uani 1 1 d G U . . .
H319 H -0.006098 0.321072 0.713612 0.086 Uiso 1 1 calc R U . . .
N671 N 0.4486(3) 0.16281(16) 0.6792(3) 0.072(3) Uani 1 1 d . U . . .
H671 H 0.448123 0.162336 0.699080 0.087 Uiso 1 1 calc R U . . .
N284 N 0.0291(3) 0.20415(16) 0.8665(3) 0.082(4) Uani 1 1 d . . . . .
H284 H 0.032274 0.205265 0.846954 0.099 Uiso 1 1 calc R U . . .
N631 N 0.5439(3) 0.25233(17) 0.7863(3) 0.085(4) Uani 1 1 d . U . . .
H631 H 0.527702 0.250825 0.771757 0.102 Uiso 1 1 calc R U . . .
N46 N -0.0606(3) 0.52838(17) 0.8354(3) 0.075(3) Uani 1 1 d . U . . .
H46 H -0.056196 0.530259 0.816227 0.090 Uiso 1 1 calc R U . . .
C27 C -0.0739(5) 0.5792(2) 0.6689(3) 0.077(4) Uani 1 1 d D U . . .
N302 N 0.0132(4) 0.4056(2) 0.8408(4) 0.090(4) Uani 1 1 d . U . . .
C205 C -0.0655(3) 0.38244(14) 0.67946(17) 0.064(4) Uani 1 1 d G U . . .
C206 C -0.0383(2) 0.38142(13) 0.6598(3) 0.062(4) Uani 1 1 d G U . . .
C214 C -0.0453(3) 0.38035(14) 0.6278(2) 0.064(4) Uani 1 1 d G U . . .
C215 C -0.0794(3) 0.38028(14) 0.61553(17) 0.092(5) Uani 1 1 d G U . . .
H215 H -0.084110 0.379561 0.594146 0.111 Uiso 1 1 calc R U . . .
C216 C -0.1066(2) 0.38130(14) 0.6352(3) 0.083(5) Uani 1 1 d G U . . .
H216 H -0.129497 0.381254 0.627029 0.099 Uiso 1 1 calc R U . . .
C217 C -0.0996(3) 0.38237(14) 0.6672(3) 0.087(5) Uani 1 1 d G U . . .
C351 C -0.0727(4) 0.3223(2) 0.7306(4) 0.059(4) Uani 1 1 d . U . . .
C202 C -0.1112(2) 0.38735(13) 0.7494(2) 0.058(4) Uani 1 1 d G U . . .
C203 C -0.09782(17) 0.38618(14) 0.7202(3) 0.077(4) Uani 1 1 d G U . . .
C218 C -0.1201(3) 0.38289(14) 0.6939(2) 0.077(4) Uani 1 1 d G U . . .
C219 C -0.1557(3) 0.38078(13) 0.6968(2) 0.080(4) Uani 1 1 d G U . . .
H219 H -0.170534 0.378577 0.679201 0.096 Uiso 1 1 calc R U . . .
C220 C -0.16902(17) 0.38194(13) 0.7260(3) 0.071(4) Uani 1 1 d DG U . . .
C221 C -0.1468(3) 0.38523(13) 0.75226(19) 0.067(4) Uani 1 1 d G U . . .
H221 H -0.155733 0.386009 0.771784 0.081 Uiso 1 1 calc R U . . .
N628 N 0.4750(3) 0.25902(16) 0.8187(3) 0.070(3) Uani 1 1 d . U . . .
H628 H 0.468995 0.257754 0.799213 0.084 Uiso 1 1 calc R U . . .
C345 C -0.0907(4) 0.3908(2) 0.7752(4) 0.070(4) Uani 1 1 d . U . . .
C12 C 0.1505(4) 0.6302(2) 0.7808(4) 0.067(4) Uani 1 1 d . U . . .
C749 C 0.6010(4) 0.3137(2) 0.7275(4) 0.070(4) Uani 1 1 d . U . . .
N224 N 0.0525(3) 0.34471(16) 0.8277(3) 0.087(4) Uani 1 1 d . . . . .
H224 H 0.052812 0.345474 0.807819 0.105 Uiso 1 1 calc R U . . .
C7 C 0.1146(4) 0.6272(2) 0.7957(5) 0.080(5) Uani 1 1 d . U . . .
C24 C -0.1227(4) 0.5851(2) 0.7356(3) 0.073(5) Uani 1 1 d D U . . .
C761 C 0.5825(4) 0.1845(2) 0.7537(4) 0.068(4) Uani 1 1 d . U . . .
C148 C -0.0103(5) 0.5736(2) 0.6650(4) 0.073(4) Uani 1 1 d . U . . .
C760 C 0.5729(4) 0.1850(2) 0.7796(4) 0.062(4) Uani 1 1 d . U . . .
N43 N 0.0220(3) 0.54171(17) 0.8387(3) 0.079(4) Uani 1 1 d . . . . .
H43 H 0.016366 0.542845 0.819098 0.095 Uiso 1 1 calc R U . . .
C21 C -0.1316(4) 0.5941(2) 0.8181(4) 0.065(4) Uani 1 1 d . U . . .
C557 C 0.5858(4) 0.4479(2) 0.7802(4) 0.071(4) Uani 1 1 d . U . . .
C356 C -0.0618(4) 0.2595(2) 0.8060(3) 0.056(4) Uani 1 1 d . U . . .
C548 C 0.3543(4) 0.5537(2) 0.7994(3) 0.061(4) Uani 1 1 d . U . . .
C757 C 0.4125(4) 0.2265(2) 0.6551(3) 0.074(4) Uani 1 1 d . U . . .
C526 C 0.6127(2) 0.44576(12) 0.7289(2) 0.063(4) Uani 1 1 d G U . . .
H526 H 0.634377 0.448655 0.738914 0.076 Uiso 1 1 calc R U . . .
N525 N 0.6097(2) 0.44223(12) 0.6969(2) 0.072(3) Uani 1 1 d G U . . .
C530 C 0.5773(3) 0.43790(13) 0.68193(16) 0.089(5) Uani 1 1 d G U . . .
H530 H 0.575295 0.435545 0.660522 0.106 Uiso 1 1 calc R U . . .
C529 C 0.5478(2) 0.43710(13) 0.6990(2) 0.071(4) Uani 1 1 d G U . . .
C528 C 0.5508(2) 0.44062(13) 0.7310(2) 0.076(4) Uani 1 1 d G U . . .
H528 H 0.531084 0.440080 0.742345 0.091 Uiso 1 1 calc R U . . .
C527 C 0.5832(3) 0.44495(13) 0.74592(16) 0.059(4) Uani 1 1 d G U . . .
C146 C -0.0714(4) 0.5930(2) 0.8487(3) 0.065(4) Uani 1 1 d . U . . .
C28 C -0.0436(4) 0.5778(2) 0.6496(4) 0.068(4) Uani 1 1 d . U . . .
C77 C 0.0502(4) 0.5066(2) 0.6623(4) 0.067(4) Uani 1 1 d . U . . .
C13 C 0.1447(4) 0.6302(2) 0.7481(4) 0.063(4) Uani 1 1 d . U . . .
C91 C -0.1226(4) 0.4499(2) 0.5899(4) 0.088(3) Uani 1 1 d . U . . .
H91 H -0.144058 0.451519 0.578956 0.106 Uiso 1 1 calc R U . . .
C92 C -0.1220(3) 0.4502(2) 0.6218(3) 0.073(4) Uani 1 1 d D U . . .
C87 C -0.0898(4) 0.4486(2) 0.6387(2) 0.073(2) Uani 1 1 d D U . . .
C88 C -0.0582(4) 0.4463(2) 0.6249(4) 0.077(2) Uani 1 1 d . U . . .
C89 C -0.0602(4) 0.4458(2) 0.5927(4) 0.085(2) Uani 1 1 d . U . . .
H89 H -0.039292 0.444491 0.583097 0.102 Uiso 1 1 calc R U . . .
C90 C -0.0919(4) 0.4472(2) 0.5724(3) 0.089(3) Uani 1 1 d D U . . .
C120 C 0.1427(4) 0.5628(2) 0.6803(3) 0.094(5) Uani 1 1 d . U . . .
H12A H 0.149158 0.579890 0.673779 0.142 Uiso 1 1 calc R U . . .
H12B H 0.138072 0.552018 0.662406 0.142 Uiso 1 1 calc R U . . .
H12C H 0.161356 0.555461 0.693200 0.142 Uiso 1 1 calc R U . . .
N651 N 0.3929(3) 0.20059(15) 0.7880(3) 0.069(3) Uani 1 1 d . U . . .
H651 H 0.413762 0.201455 0.782027 0.083 Uiso 1 1 calc R U . . .
C467 C 0.3896(2) 0.42267(14) 0.7118(3) 0.073(4) Uani 1 1 d G U . . .
C479 C 0.3684(3) 0.41991(15) 0.6848(2) 0.092(5) Uani 1 1 d G U . . .
C478 C 0.3332(3) 0.41496(14) 0.6865(2) 0.092(5) Uani 1 1 d G U . . .
H478 H 0.318992 0.413114 0.668414 0.110 Uiso 1 1 calc R U . . .
C477 C 0.3191(2) 0.41276(14) 0.7153(3) 0.094(5) Uani 1 1 d G U . . .
H477 H 0.295459 0.409449 0.716461 0.113 Uiso 1 1 calc R U . . .
C476 C 0.3402(3) 0.41552(15) 0.7423(2) 0.090(5) Uani 1 1 d G U . . .
C468 C 0.3755(3) 0.42047(15) 0.7406(2) 0.078(5) Uani 1 1 d G U . . .
C149 C 0.0167(4) 0.5729(2) 0.6795(4) 0.077(5) Uani 1 1 d . U . . .
C25 C -0.1087(3) 0.5827(2) 0.7083(4) 0.069(4) Uani 1 1 d D U . . .
C150 C 0.0841(3) 0.5586(2) 0.7769(4) 0.056(4) Uani 1 1 d . U . . .
C444 C 0.3776(3) 0.48940(14) 0.83550(17) 0.078(3) Uani 1 1 d G U . . .
C463 C 0.3488(2) 0.49562(15) 0.8518(3) 0.100(5) Uani 1 1 d G U . . .
H463 H 0.327277 0.498118 0.841253 0.120 Uiso 1 1 calc R U . . .
C462 C 0.3520(2) 0.49813(14) 0.8840(3) 0.090(3) Uani 1 1 d DG U . . .
C461 C 0.3841(3) 0.49440(15) 0.89976(17) 0.088(2) Uani 1 1 d G U . . .
H461 H 0.386286 0.496075 0.921257 0.106 Uiso 1 1 calc R U . . .
C460 C 0.4130(2) 0.48817(15) 0.8834(3) 0.087(2) Uani 1 1 d G U . . .
C445 C 0.4097(2) 0.48567(14) 0.8513(3) 0.072(3) Uani 1 1 d G U . . .
N128 N -0.0707(4) 0.4563(2) 0.8918(3) 0.089(4) Uani 1 1 d . U . . .
N611 N 0.4706(3) 0.30121(15) 0.6435(3) 0.072(3) Uani 1 1 d . U . . .
H611 H 0.467547 0.299646 0.662994 0.087 Uiso 1 1 calc R U . . .
C470 C 0.3666(3) 0.41758(14) 0.7919(3) 0.073(4) Uani 1 1 d G U . . .
C475 C 0.3351(3) 0.41346(14) 0.77533(18) 0.078(4) Uani 1 1 d G U . . .
C474 C 0.3057(2) 0.40734(14) 0.7909(3) 0.081(4) Uani 1 1 d G U . . .
H474 H 0.284531 0.404579 0.779856 0.097 Uiso 1 1 calc R U . . .
C473 C 0.3078(3) 0.40534(14) 0.8231(3) 0.099(5) Uani 1 1 d G U . . .
C472 C 0.3394(3) 0.40947(14) 0.83972(18) 0.087(5) Uani 1 1 d G U . . .
H472 H 0.340792 0.408132 0.861259 0.104 Uiso 1 1 calc R U . . .
C471 C 0.3688(2) 0.41559(14) 0.8241(3) 0.070(4) Uani 1 1 d G U . . .
C649 C 0.3596(2) 0.20609(14) 0.7372(3) 0.065(4) Uani 1 1 d G U . . .
C661 C 0.3264(3) 0.20537(14) 0.72267(17) 0.081(4) Uani 1 1 d G U . . .
C660 C 0.2977(2) 0.20122(13) 0.7401(2) 0.062(4) Uani 1 1 d G U . . .
H660 H 0.275546 0.200746 0.730376 0.074 Uiso 1 1 calc R U . . .
C659 C 0.3022(2) 0.19779(13) 0.7720(2) 0.079(4) Uani 1 1 d G U . . .
H659 H 0.283067 0.195016 0.783703 0.094 Uiso 1 1 calc R U . . .
C658 C 0.3354(3) 0.19851(14) 0.78657(17) 0.068(4) Uani 1 1 d G U . . .
C650 C 0.3641(2) 0.20266(14) 0.7691(3) 0.075(4) Uani 1 1 d G U . . .
C752 C 0.3838(4) 0.2664(2) 0.7882(4) 0.061(4) Uani 1 1 d . U . . .
C560 C 0.4032(4) 0.4169(2) 0.8405(3) 0.067(4) Uani 1 1 d . U . . .
C159 C -0.1475(4) 0.4543(2) 0.7991(4) 0.073(4) Uani 1 1 d . U . . .
C39 C -0.1938(4) 0.6037(2) 0.8164(4) 0.078(4) Uani 1 1 d D U . . .
C22 C -0.1351(4) 0.5910(2) 0.7869(4) 0.071(4) Uani 1 1 d D U . . .
C84 C -0.1512(4) 0.4532(2) 0.6980(2) 0.0653(17) Uani 1 1 d D U . . .
C85 C -0.1318(3) 0.4512(2) 0.6728(4) 0.0674(18) Uani 1 1 d D U . . .
C93 C -0.1495(4) 0.4531(2) 0.6431(3) 0.069(2) Uani 1 1 d D U . . .
C94 C -0.1862(4) 0.4550(2) 0.6395(3) 0.074(2) Uani 1 1 d . U . . .
H94 H -0.197800 0.454700 0.619947 0.089 Uiso 1 1 calc R U . . .
C95 C -0.2028(4) 0.4573(2) 0.6645(3) 0.072(2) Uani 1 1 d . U . . .
H95 H -0.226679 0.459797 0.662485 0.086 Uiso 1 1 calc R U . . .
C96 C -0.1870(4) 0.4562(2) 0.6938(3) 0.0675(18) Uani 1 1 d . U . . .
C556 C 0.5869(3) 0.4522(2) 0.8085(4) 0.066(4) Uani 1 1 d . U . . .
C424 C 0.5660(2) 0.52640(14) 0.8215(3) 0.065(4) Uani 1 1 d G U . . .
C443 C 0.5948(3) 0.53400(14) 0.84027(18) 0.093(5) Uani 1 1 d G U . . .
H443 H 0.592165 0.538980 0.860717 0.112 Uiso 1 1 calc R U . . .
C442 C 0.6276(3) 0.53416(14) 0.8285(2) 0.086(5) Uani 1 1 d G U . . .
C441 C 0.6315(2) 0.52671(14) 0.7979(3) 0.075(4) Uani 1 1 d G U . . .
H441 H 0.653423 0.526821 0.790004 0.090 Uiso 1 1 calc R U . . .
C440 C 0.6027(3) 0.51911(14) 0.77916(18) 0.069(4) Uani 1 1 d G U . . .
C425 C 0.5699(2) 0.51895(14) 0.7910(2) 0.072(4) Uani 1 1 d G U . . .
C82 C -0.17160(17) 0.45498(13) 0.7459(2) 0.0660(18) Uani 1 1 d DG U . . .
C97 C -0.2000(3) 0.45712(13) 0.72458(15) 0.0663(18) Uani 1 1 d G U . . .
C98 C -0.2333(2) 0.45951(12) 0.7350(2) 0.067(2) Uani 1 1 d G U . . .
H98 H -0.252279 0.460948 0.720712 0.081 Uiso 1 1 calc R U . . .
C99 C -0.23817(17) 0.45975(12) 0.7666(2) 0.066(2) Uani 1 1 d DG U . . .
C100 C -0.2098(3) 0.45761(12) 0.78790(15) 0.067(2) Uani 1 1 d G U . . .
H100 H -0.213054 0.457772 0.809080 0.081 Uiso 1 1 calc R U . . .
C81 C -0.17649(19) 0.45522(13) 0.7775(2) 0.068(2) Uani 1 1 d G U . . .
C756 C 0.4424(4) 0.2299(2) 0.6535(3) 0.066(4) Uani 1 1 d . U . . .
C729 C 0.50843(18) 0.19131(13) 0.8402(3) 0.062(4) Uani 1 1 d G U . . .
C728 C 0.5301(3) 0.19411(13) 0.86691(19) 0.078(4) Uani 1 1 d G U . . .
H728 H 0.520596 0.196489 0.886019 0.094 Uiso 1 1 calc R U . . .
N727 N 0.5660(3) 0.19336(12) 0.8651(2) 0.091(4) Uani 1 1 d G U . . .
C732 C 0.58014(18) 0.18981(13) 0.8365(3) 0.086(5) Uani 1 1 d G U . . .
H732 H 0.604136 0.189309 0.835316 0.103 Uiso 1 1 calc R U . . .
C731 C 0.5585(3) 0.18700(13) 0.8098(2) 0.064(4) Uani 1 1 d G U . . .
C730 C 0.5226(3) 0.18775(12) 0.8116(2) 0.062(4) Uani 1 1 d G U . . .
H730 H 0.508124 0.185874 0.793731 0.075 Uiso 1 1 calc R U . . .
C65 C 0.0615(3) 0.49755(13) 0.7449(2) 0.063(4) Uani 1 1 d G U . . .
C73 C 0.0970(3) 0.49479(14) 0.75169(19) 0.072(4) Uani 1 1 d G U . . .
C74 C 0.11990(19) 0.49669(13) 0.7281(3) 0.086(5) Uani 1 1 d G U . . .
H74 H 0.143661 0.494843 0.732628 0.103 Uiso 1 1 calc R U . . .
C75 C 0.1073(3) 0.50135(13) 0.6977(2) 0.080(4) Uani 1 1 d G U . . .
H75 H 0.122578 0.502627 0.681966 0.096 Uiso 1 1 calc R U . . .
C76 C 0.0717(3) 0.50411(13) 0.69098(19) 0.075(4) Uani 1 1 d G U . . .
C64 C 0.04886(18) 0.50221(13) 0.7146(3) 0.053(3) Uani 1 1 d G U . . .
C327 C 0.01786(19) 0.27070(12) 0.8576(3) 0.066(4) Uani 1 1 d G U . . .
C326 C -0.0031(3) 0.26665(12) 0.8307(2) 0.068(4) Uani 1 1 d G U . . .
H326 H 0.006555 0.266535 0.811465 0.081 Uiso 1 1 calc R U . . .
C325 C -0.0386(3) 0.26277(13) 0.8325(2) 0.065(4) Uani 1 1 d G U . . .
C324 C -0.0531(2) 0.26294(12) 0.8612(3) 0.072(5) Uani 1 1 d G . . . .
H324 H -0.076885 0.260338 0.862462 0.087 Uiso 1 1 calc R U . . .
N323 N -0.0321(3) 0.26699(12) 0.8881(2) 0.089(4) Uani 1 1 d G . . . .
C328 C 0.0034(3) 0.27087(13) 0.8863(2) 0.076(5) Uani 1 1 d G . . . .
H328 H 0.017412 0.273583 0.904316 0.091 Uiso 1 1 calc R U . . .
C123 C -0.1020(5) 0.5147(2) 0.6851(4) 0.080(4) Uani 1 1 d . U . . .
C762 C 0.3757(4) 0.1466(2) 0.6949(4) 0.066(4) Uani 1 1 d . U . . .
C5 C 0.1083(4) 0.6276(2) 0.7415(4) 0.071(4) Uani 1 1 d . U . . .
C735 C 0.3256(2) 0.13669(13) 0.7601(2) 0.083(5) Uani 1 1 d G U . . .
H735 H 0.308032 0.137870 0.744451 0.100 Uiso 1 1 calc R U . . .
N734 N 0.3173(2) 0.13204(13) 0.7906(3) 0.092(4) Uani 1 1 d G U . . .
C739 C 0.3436(3) 0.13028(13) 0.81401(19) 0.091(5) Uani 1 1 d G U . . .
H739 H 0.338062 0.127166 0.834372 0.109 Uiso 1 1 calc R U . . .
C738 C 0.3781(3) 0.13316(14) 0.8070(2) 0.070(4) Uani 1 1 d G U . . .
C737 C 0.38637(19) 0.13780(13) 0.7766(3) 0.070(4) Uani 1 1 d G U . . .
H737 H 0.409465 0.139732 0.771943 0.084 Uiso 1 1 calc R U . . .
C736 C 0.3601(3) 0.13957(13) 0.75316(19) 0.066(4) Uani 1 1 d G U . . .
C160 C -0.0247(5) 0.4433(2) 0.6410(3) 0.071(4) Uani 1 1 d . U . . .
C759 C 0.4717(4) 0.1925(2) 0.8450(3) 0.064(4) Uani 1 1 d . U . . .
C450 C 0.5556(2) 0.46358(14) 0.8535(2) 0.061(4) Uani 1 1 d G U . . .
C455 C 0.5555(2) 0.46723(14) 0.8855(3) 0.071(4) Uani 1 1 d G U . . .
C454 C 0.5861(3) 0.46474(15) 0.90389(18) 0.094(5) Uani 1 1 d G U . . .
H454 H 0.586016 0.467191 0.925244 0.112 Uiso 1 1 calc R U . . .
C453 C 0.6169(2) 0.45860(15) 0.8904(3) 0.110(6) Uani 1 1 d G U . . .
C452 C 0.6171(2) 0.45494(14) 0.8585(3) 0.081(4) Uani 1 1 d G U . . .
H452 H 0.637676 0.450827 0.849480 0.097 Uiso 1 1 calc R U . . .
C451 C 0.5864(3) 0.45743(14) 0.84006(18) 0.067(4) Uani 1 1 d G U . . .
C646 C 0.3790(2) 0.22225(14) 0.6594(3) 0.071(4) Uani 1 1 d G U . . .
C665 C 0.3552(3) 0.22665(13) 0.63441(19) 0.079(4) Uani 1 1 d G U . . .
H665 H 0.362957 0.231364 0.615210 0.094 Uiso 1 1 calc R U . . .
C664 C 0.3198(3) 0.22400(14) 0.6381(2) 0.090(5) Uani 1 1 d G U . . .
C663 C 0.30820(19) 0.21695(14) 0.6668(3) 0.072(4) Uani 1 1 d G U . . .
H663 H 0.284524 0.215175 0.669343 0.087 Uiso 1 1 calc R U . . .
C662 C 0.3320(3) 0.21255(13) 0.69181(19) 0.065(4) Uani 1 1 d G U . . .
C647 C 0.3674(3) 0.21520(14) 0.6881(2) 0.065(4) Uani 1 1 d G U . . .
C606 C 0.6108(3) 0.31104(14) 0.6977(2) 0.076(4) Uani 1 1 d G U . . .
C625 C 0.6458(3) 0.31173(14) 0.6915(2) 0.076(4) Uani 1 1 d G U . . .
H625 H 0.662698 0.312800 0.707714 0.091 Uiso 1 1 calc R U . . .
C624 C 0.6554(2) 0.31082(14) 0.6610(3) 0.082(4) Uani 1 1 d DG U . . .
C623 C 0.6301(3) 0.30922(14) 0.63667(19) 0.086(5) Uani 1 1 d G U . . .
H623 H 0.636555 0.308610 0.616254 0.103 Uiso 1 1 calc R U . . .
C622 C 0.5952(3) 0.30852(14) 0.6429(2) 0.084(5) Uani 1 1 d G U . . .
C607 C 0.5855(2) 0.30943(14) 0.6734(3) 0.069(4) Uani 1 1 d G U . . .
C439 C 0.5959(3) 0.51299(14) 0.74642(19) 0.063(4) Uani 1 1 d G U . . .
C438 C 0.61791(19) 0.51077(13) 0.7222(3) 0.093(5) Uani 1 1 d G U . . .
H438 H 0.641737 0.512935 0.726011 0.112 Uiso 1 1 calc R U . . .
C437 C 0.6043(3) 0.50533(13) 0.6923(2) 0.078(4) Uani 1 1 d G U . . .
H437 H 0.619065 0.503846 0.676147 0.094 Uiso 1 1 calc R U . . .
C436 C 0.5687(3) 0.50210(14) 0.68667(19) 0.067(4) Uani 1 1 d G U . . .
C428 C 0.54668(19) 0.50431(14) 0.7109(3) 0.075(4) Uani 1 1 d G U . . .
C427 C 0.5603(3) 0.50975(14) 0.7408(2) 0.068(4) Uani 1 1 d G U . . .
C229 C -0.0879(3) 0.32276(14) 0.78711(18) 0.069(4) Uani 1 1 d G U . . .
C230 C -0.1215(2) 0.31735(13) 0.7951(2) 0.076(4) Uani 1 1 d G U . . .
H230 H -0.139005 0.314653 0.779691 0.091 Uiso 1 1 calc R U . . .
C231 C -0.1289(2) 0.31595(13) 0.8262(3) 0.082(4) Uani 1 1 d G U . . .
C232 C -0.1027(3) 0.31997(13) 0.84929(18) 0.075(4) Uani 1 1 d G U . . .
H232 H -0.107664 0.319039 0.870089 0.090 Uiso 1 1 calc R U . . .
C233 C -0.0691(2) 0.32539(13) 0.8413(2) 0.065(4) Uani 1 1 d G U . . .
C228 C -0.0617(2) 0.32679(13) 0.8102(3) 0.058(4) Uani 1 1 d G U . . .
C549 C 0.3786(4) 0.5537(2) 0.8181(4) 0.070(4) Uani 1 1 d . U . . .
C358 C 0.1049(4) 0.2415(2) 0.6989(4) 0.064(4) Uani 1 1 d . U . . .
C554 C 0.3724(4) 0.4878(2) 0.7737(4) 0.081(5) Uani 1 1 d . U . . .
C47 C -0.0938(5) 0.5220(2) 0.8461(4) 0.087(5) Uani 1 1 d . U . . .
C766 C 0.5879(4) 0.1163(2) 0.7299(4) 0.061(4) Uani 1 1 d . U . . .
C151 C 0.0856(3) 0.5550(2) 0.8030(4) 0.058(4) Uani 1 1 d . U . . .
C125 C -0.1304(4) 0.5186(2) 0.7353(4) 0.063(4) Uani 1 1 d . U . . .
C254 C 0.1749(3) 0.29989(14) 0.78723(16) 0.070(4) Uani 1 1 d G U . . .
C255 C 0.2036(2) 0.30435(13) 0.7699(2) 0.072(4) Uani 1 1 d G U . . .
H255 H 0.225793 0.304436 0.779620 0.087 Uiso 1 1 calc R U . . .
C256 C 0.1991(2) 0.30868(13) 0.7381(2) 0.085(5) Uani 1 1 d G U . . .
H256 H 0.218242 0.311668 0.726557 0.102 Uiso 1 1 calc R U . . .
C257 C 0.1659(3) 0.30856(14) 0.72365(17) 0.064(4) Uani 1 1 d G U . . .
C245 C 0.1372(2) 0.30410(14) 0.7409(3) 0.066(4) Uani 1 1 d G U . . .
C246 C 0.1417(3) 0.29976(14) 0.7727(2) 0.071(4) Uani 1 1 d G U . . .
C158 C -0.1234(5) 0.4542(2) 0.8186(4) 0.082(5) Uani 1 1 d . U . . .
C763 C 0.3690(3) 0.1438(2) 0.7219(4) 0.063(4) Uani 1 1 d . U . . .
C408 C 0.3478(3) 0.55274(13) 0.6975(2) 0.062(4) Uani 1 1 d G U . . .
C407 C 0.36672(18) 0.55423(13) 0.6712(3) 0.058(4) Uani 1 1 d G U . . .
C419 C 0.3497(3) 0.55291(13) 0.6419(2) 0.078(4) Uani 1 1 d G U . . .
C418 C 0.3138(3) 0.55011(13) 0.63893(19) 0.073(4) Uani 1 1 d G U . . .
H418 H 0.302439 0.549230 0.619318 0.088 Uiso 1 1 calc R U . . .
C417 C 0.29491(18) 0.54863(13) 0.6653(3) 0.082(4) Uani 1 1 d G U . . .
H417 H 0.270885 0.546750 0.663340 0.098 Uiso 1 1 calc R U . . .
C416 C 0.3119(3) 0.54994(13) 0.6946(2) 0.061(4) Uani 1 1 d G U . . .
C558 C 0.5138(4) 0.43352(19) 0.6807(3) 0.058(4) Uani 1 1 d . U . . .
C274 C -0.0050(3) 0.24547(15) 0.6462(3) 0.083(5) Uani 1 1 d G U . . .
C275 C -0.0362(4) 0.24426(14) 0.62824(19) 0.095(5) Uani 1 1 d G U . . .
H275 H -0.036035 0.241851 0.606886 0.114 Uiso 1 1 calc R U . . .
C276 C -0.0676(3) 0.24664(14) 0.6423(3) 0.099(5) Uani 1 1 d G U . . .
H276 H -0.088403 0.245829 0.630269 0.119 Uiso 1 1 calc R U . . .
C277 C -0.0678(3) 0.25023(15) 0.6742(3) 0.084(5) Uani 1 1 d G U . . .
C265 C -0.0366(4) 0.25145(15) 0.69209(19) 0.082(5) Uani 1 1 d G U . . .
C266 C -0.0052(3) 0.24906(15) 0.6781(3) 0.075(4) Uani 1 1 d G U . . .
C546 C 0.4964(4) 0.5635(2) 0.6485(3) 0.070(4) Uani 1 1 d . U . . .
C36 C -0.1607(4) 0.5907(2) 0.7365(3) 0.065(4) Uani 1 1 d D U . . .
C222 C 0.1156(5) 0.3573(2) 0.8429(5) 0.090(5) Uani 1 1 d . U . . .
C57 C 0.0507(5) 0.5425(2) 0.8808(4) 0.081(5) Uani 1 1 d . U . . .
C278 C -0.0958(3) 0.25248(14) 0.6960(2) 0.079(4) Uani 1 1 d G U . . .
C279 C -0.1318(3) 0.25079(13) 0.6930(2) 0.084(5) Uani 1 1 d G U . . .
H279 H -0.143075 0.249298 0.673366 0.101 Uiso 1 1 calc R U . . .
C280 C -0.15104(18) 0.25133(14) 0.7192(3) 0.079(4) Uani 1 1 d DG U . . .
C281 C -0.1342(3) 0.25356(14) 0.7485(2) 0.084(5) Uani 1 1 d G U . . .
H281 H -0.147086 0.253926 0.766067 0.100 Uiso 1 1 calc R U . . .
C262 C -0.0982(3) 0.25526(13) 0.7516(2) 0.071(4) Uani 1 1 d G U . . .
C263 C -0.07899(18) 0.25472(13) 0.7253(3) 0.064(4) Uani 1 1 d G U . . .
C32 C -0.1070(4) 0.5828(2) 0.6545(4) 0.080(5) Uani 1 1 d D U . . .
C748 C 0.5921(4) 0.3161(2) 0.7537(4) 0.085(5) Uani 1 1 d . U . . .
C350 C -0.0819(3) 0.3224(2) 0.7567(4) 0.065(4) Uani 1 1 d . . . . .
C33 C -0.1292(4) 0.5849(2) 0.6804(4) 0.083(5) Uani 1 1 d D U . . .
C559 C 0.4863(5) 0.4317(2) 0.6662(4) 0.084(5) Uani 1 1 d . U . . .
C535 C 0.4937(3) 0.40582(14) 0.85416(17) 0.084(5) Uani 1 1 d G U . . .
H535 H 0.492086 0.403546 0.832738 0.101 Uiso 1 1 calc R U . . .
C534 C 0.4645(2) 0.41284(13) 0.8696(2) 0.061(4) Uani 1 1 d G U . . .
C533 C 0.4670(2) 0.41625(12) 0.9016(2) 0.070(4) Uani 1 1 d G U . . .
H533 H 0.447489 0.420940 0.911953 0.084 Uiso 1 1 calc R U . . .
N532 N 0.4987(3) 0.41263(13) 0.91821(17) 0.091(4) Uani 1 1 d G U . . .
C537 C 0.5279(2) 0.40562(14) 0.9028(2) 0.087(5) Uani 1 1 d G U . . .
H537 H 0.549095 0.403202 0.913865 0.104 Uiso 1 1 calc R U . . .
C536 C 0.5254(2) 0.40221(14) 0.8707(2) 0.070(4) Uani 1 1 d G U . . .
C269 C 0.0847(3) 0.24167(14) 0.6694(2) 0.077(4) Uani 1 1 d G U . . .
C270 C 0.1017(2) 0.23878(14) 0.6421(3) 0.087(5) Uani 1 1 d G U . . .
H270 H 0.125822 0.237356 0.642866 0.104 Uiso 1 1 calc R U . . .
C271 C 0.0827(3) 0.23802(15) 0.6137(2) 0.089(5) Uani 1 1 d DG U . . .
C272 C 0.0468(3) 0.24014(15) 0.6126(2) 0.098(5) Uani 1 1 d G U . . .
H272 H 0.034046 0.239636 0.593554 0.118 Uiso 1 1 calc R U . . .
C273 C 0.0297(2) 0.24303(15) 0.6399(3) 0.084(5) Uani 1 1 d G U . . .
C268 C 0.0487(3) 0.24379(15) 0.6683(2) 0.092(5) Uani 1 1 d G U . . .
C225 C 0.0232(3) 0.33912(13) 0.8449(2) 0.058(4) Uani 1 1 d G U . . .
C226 C -0.0113(3) 0.33385(14) 0.83563(19) 0.071(4) Uani 1 1 d G U . . .
C234 C -0.0355(2) 0.33015(14) 0.8578(3) 0.074(4) Uani 1 1 d G U . . .
C235 C -0.0253(3) 0.33173(13) 0.8892(2) 0.088(5) Uani 1 1 d G U . . .
H235 H -0.041571 0.329251 0.904006 0.106 Uiso 1 1 calc R U . . .
C236 C 0.0091(3) 0.33700(13) 0.89844(18) 0.078(4) Uani 1 1 d G U . . .
H236 H 0.015911 0.338058 0.919459 0.094 Uiso 1 1 calc R U . . .
C237 C 0.0334(2) 0.34070(13) 0.8763(3) 0.066(4) Uani 1 1 d G U . . .
C758 C 0.4422(4) 0.1930(2) 0.8454(3) 0.072(4) Uani 1 1 d . U . . .
C37 C -0.1671(4) 0.5941(2) 0.7690(3) 0.069(4) Uani 1 1 d D U . . .
C132 C -0.0312(5) 0.4669(2) 0.8520(4) 0.083(5) Uani 1 1 d . U . . .
C133 C -0.0394(4) 0.4627(2) 0.8818(4) 0.083(5) Uani 1 1 d . U . . .
H133 H -0.021385 0.464406 0.897023 0.100 Uiso 1 1 calc R U . . .
C67 C 0.0693(3) 0.48850(15) 0.7949(2) 0.072(4) Uani 1 1 d G U . . .
C68 C 0.0652(2) 0.48098(15) 0.8254(3) 0.078(4) Uani 1 1 d G U . . .
C69 C 0.0941(3) 0.47391(14) 0.84443(17) 0.072(4) Uani 1 1 d G U . . .
H69 H 0.091360 0.468878 0.864846 0.086 Uiso 1 1 calc R U . . .
C70 C 0.1270(2) 0.47437(15) 0.8329(3) 0.084(5) Uani 1 1 d DG U . . .
C71 C 0.1311(2) 0.48189(15) 0.8024(3) 0.099(5) Uani 1 1 d G U . . .
H71 H 0.153069 0.482198 0.794742 0.119 Uiso 1 1 calc R U . . .
C72 C 0.1022(3) 0.48896(14) 0.78340(18) 0.078(4) Uani 1 1 d G U . . .
C562 C 0.5575(4) 0.3936(2) 0.8558(3) 0.078(4) Uani 1 1 d . U . . .
C344 C -0.0693(4) 0.3929(2) 0.7968(4) 0.066(4) Uani 1 1 d . U . . .
C359 C 0.1187(3) 0.2405(2) 0.7242(4) 0.059(4) Uani 1 1 d . U . . .
C348 C 0.1324(4) 0.3636(2) 0.7845(4) 0.070(4) Uani 1 1 d . U . . .
C42 C 0.0558(5) 0.5454(2) 0.8510(4) 0.076(4) Uani 1 1 d . U . . .
C550 C 0.5017(4) 0.5341(2) 0.8408(3) 0.075(4) Uani 1 1 d . U . . .
C464 C 0.4537(2) 0.42783(14) 0.6549(3) 0.078(4) Uani 1 1 d G U . . .
C483 C 0.4490(3) 0.42426(15) 0.6230(3) 0.087(5) Uani 1 1 d G U . . .
H483 H 0.468000 0.425104 0.610679 0.104 Uiso 1 1 calc R U . . .
C482 C 0.4160(3) 0.41941(15) 0.60945(18) 0.108(6) Uani 1 1 d G U . . .
C481 C 0.3877(2) 0.41815(14) 0.6278(3) 0.090(5) Uani 1 1 d G U . . .
H481 H 0.365614 0.414907 0.618786 0.108 Uiso 1 1 calc R U . . .
C480 C 0.3924(3) 0.42172(14) 0.6598(3) 0.069(4) Uani 1 1 d G U . . .
C465 C 0.4254(3) 0.42656(15) 0.67329(19) 0.077(4) Uani 1 1 d G U . . .
C305 C -0.0507(4) 0.3934(2) 0.8552(4) 0.078(4) Uani 1 1 d . U . . .
H305 H -0.072860 0.389635 0.861251 0.094 Uiso 1 1 calc R U . . .
C131 C -0.0587(4) 0.4648(2) 0.8311(4) 0.080(4) Uani 1 1 d . U . . .
H131 H -0.055685 0.468344 0.810333 0.096 Uiso 1 1 calc R U . . .
C156 C 0.0295(4) 0.4768(2) 0.8362(3) 0.068(4) Uani 1 1 d . . . . .
C487 C 0.6091(3) 0.37826(13) 0.7487(2) 0.063(4) Uani 1 1 d G U . . .
C499 C 0.6448(3) 0.37836(13) 0.75572(18) 0.064(4) Uani 1 1 d G U . . .
C498 C 0.66760(18) 0.37848(13) 0.7320(3) 0.077(4) Uani 1 1 d G U . . .
H498 H 0.691459 0.378543 0.736688 0.093 Uiso 1 1 calc R U . . .
C497 C 0.6548(3) 0.37850(13) 0.7012(2) 0.077(4) Uani 1 1 d G U . . .
H497 H 0.670012 0.378586 0.685265 0.093 Uiso 1 1 calc R U . . .
C496 C 0.6191(3) 0.37841(14) 0.69410(19) 0.072(4) Uani 1 1 d G U . . .
C488 C 0.59628(18) 0.37828(14) 0.7178(3) 0.069(4) Uani 1 1 d G U . . .
C716 C 0.38461(17) 0.27681(14) 0.7308(3) 0.079(4) Uani 1 1 d G U . . .
H716 H 0.408610 0.278903 0.732354 0.095 Uiso 1 1 calc R U . . .
C715 C 0.3662(3) 0.28038(14) 0.7024(2) 0.077(4) Uani 1 1 d G U . . .
C714 C 0.3303(3) 0.27726(13) 0.7001(2) 0.083(4) Uani 1 1 d G U . . .
H714 H 0.318033 0.279647 0.681115 0.099 Uiso 1 1 calc R U . . .
N713 N 0.31286(17) 0.27055(12) 0.7262(3) 0.072(3) Uani 1 1 d G U . . .
C718 C 0.3313(3) 0.26698(13) 0.7546(2) 0.091(5) Uani 1 1 d G U . . .
H718 H 0.319558 0.262494 0.772060 0.110 Uiso 1 1 calc R U . . .
C717 C 0.3671(3) 0.27011(14) 0.7569(2) 0.066(4) Uani 1 1 d G U . . .
C4 C 0.0970(4) 0.6294(2) 0.7117(4) 0.072(4) Uani 1 1 d . U . . .
C238 C 0.0699(4) 0.3480(2) 0.8798(4) 0.073(4) Uani 1 1 d . U . . .
C755 C 0.5641(4) 0.2471(2) 0.7032(4) 0.067(4) Uani 1 1 d . U . . .
C750 C 0.3967(4) 0.2928(2) 0.6502(4) 0.075(4) Uani 1 1 d . U . . .
C555 C 0.3756(4) 0.4881(2) 0.8023(4) 0.076(4) Uani 1 1 d . U . . .
C285 C -0.0027(3) 0.20101(14) 0.8797(3) 0.066(4) Uani 1 1 d G U . . .
C286 C -0.0365(3) 0.20029(15) 0.86665(19) 0.079(5) Uani 1 1 d G U . . .
C294 C -0.0643(2) 0.19857(15) 0.8857(3) 0.088(5) Uani 1 1 d G U . . .
C295 C -0.0582(3) 0.19757(15) 0.9177(3) 0.102(5) Uani 1 1 d G U . . .
H295 H -0.076781 0.196415 0.930433 0.122 Uiso 1 1 calc R U . . .
C296 C -0.0244(3) 0.19828(15) 0.93079(18) 0.124(6) Uani 1 1 d G U . . .
H296 H -0.020304 0.197613 0.952248 0.149 Uiso 1 1 calc R U . . .
C297 C 0.0034(2) 0.20001(14) 0.9118(3) 0.066(4) Uani 1 1 d G U . . .
C352 C 0.0298(4) 0.3130(2) 0.6652(3) 0.074(4) Uani 1 1 d . U . . .
C2 C 0.0656(4) 0.6306(2) 0.6683(4) 0.071(4) Uani 1 1 d . U . . .
C8 C 0.1146(5) 0.6254(2) 0.8270(5) 0.086(5) Uani 1 1 d . U . . .
C430 C 0.5137(3) 0.49746(14) 0.66929(17) 0.076(4) Uani 1 1 d G U . . .
C435 C 0.5470(3) 0.49826(14) 0.6587(3) 0.082(5) Uani 1 1 d G U . . .
C434 C 0.5518(2) 0.49679(14) 0.6270(3) 0.086(5) Uani 1 1 d G U . . .
H434 H 0.574053 0.497324 0.619943 0.104 Uiso 1 1 calc R U . . .
C433 C 0.5232(4) 0.49452(14) 0.60600(18) 0.098(5) Uani 1 1 d DG U . . .
C432 C 0.4898(3) 0.49371(14) 0.6166(2) 0.095(5) Uani 1 1 d G U . . .
H432 H 0.470707 0.492194 0.602529 0.114 Uiso 1 1 calc R U . . .
C431 C 0.4851(2) 0.49519(14) 0.6482(3) 0.068(4) Uani 1 1 d G U . . .
C140 C 0.1025(2) 0.43850(13) 0.6959(3) 0.076(4) Uani 1 1 d G U . . .
H140 H 0.124857 0.437713 0.705261 0.092 Uiso 1 1 calc R U . . .
C139 C 0.0978(3) 0.44179(14) 0.6639(3) 0.108(6) Uani 1 1 d G U . . .
H139 H 0.116998 0.443195 0.651917 0.129 Uiso 1 1 calc R U . . .
C138 C 0.0645(3) 0.44297(14) 0.64983(17) 0.098(5) Uani 1 1 d G U . . .
H138 H 0.061306 0.445166 0.628448 0.117 Uiso 1 1 calc R U . . .
C137 C 0.0358(2) 0.44086(13) 0.6677(3) 0.061(4) Uani 1 1 d G U . . .
C136 C 0.0405(2) 0.43758(13) 0.6997(3) 0.076(4) Uani 1 1 d G U . . .
H136 H 0.021330 0.436173 0.711666 0.091 Uiso 1 1 calc R U . . .
N135 N 0.0739(3) 0.43640(12) 0.71375(17) 0.084(4) Uani 1 1 d G U . . .
C14 C 0.1693(4) 0.6307(2) 0.7247(4) 0.088(5) Uani 1 1 d . U . . .
H14 H 0.193084 0.631887 0.729394 0.105 Uiso 1 1 calc R U . . .
C531 C 0.6416(3) 0.4434(2) 0.6786(4) 0.099(5) Uani 1 1 d . . . . .
H53A H 0.644163 0.460559 0.670409 0.149 Uiso 1 1 calc R U . . .
H53B H 0.639391 0.431153 0.661749 0.149 Uiso 1 1 calc R U . . .
H53C H 0.661702 0.439098 0.691845 0.149 Uiso 1 1 calc R U . . .
C62 C 0.0139(4) 0.50789(19) 0.6681(4) 0.058(4) Uani 1 1 d . U . . .
C693 C 0.6127(3) 0.12063(13) 0.7562(2) 0.083(5) Uani 1 1 d G U . . .
C692 C 0.59940(17) 0.12129(13) 0.7855(3) 0.072(4) Uani 1 1 d G U . . .
C697 C 0.6218(3) 0.12394(13) 0.81180(19) 0.062(4) Uani 1 1 d DG U . . .
C696 C 0.6574(2) 0.12595(13) 0.80888(19) 0.070(4) Uani 1 1 d G U . . .
H696 H 0.672312 0.127729 0.826495 0.084 Uiso 1 1 calc R U . . .
C695 C 0.67062(18) 0.12530(13) 0.7796(3) 0.081(4) Uani 1 1 d DG U . . .
C694 C 0.6483(3) 0.12264(13) 0.75331(17) 0.075(4) Uani 1 1 d G U . . .
H694 H 0.657142 0.122205 0.733747 0.089 Uiso 1 1 calc R U . . .
C124 C -0.1014(4) 0.51417(19) 0.7177(3) 0.067(4) Uani 1 1 d . U . . .
H124 H -0.080350 0.510574 0.728479 0.080 Uiso 1 1 calc R U . . .
C721 C 0.55277(18) 0.24349(13) 0.6482(3) 0.079(4) Uani 1 1 d G U . . .
H721 H 0.576538 0.245923 0.646819 0.095 Uiso 1 1 calc R U . . .
N720 N 0.5316(3) 0.23923(13) 0.6214(2) 0.087(4) Uani 1 1 d G U . . .
C725 C 0.4961(3) 0.23559(13) 0.6234(2) 0.082(5) Uani 1 1 d G U . . .
H725 H 0.481941 0.232738 0.605536 0.098 Uiso 1 1 calc R U . . .
C724 C 0.48174(18) 0.23623(13) 0.6522(3) 0.068(4) Uani 1 1 d G U . . .
C723 C 0.5029(3) 0.24050(13) 0.67898(19) 0.075(4) Uani 1 1 d G U . . .
H723 H 0.493293 0.240926 0.698232 0.091 Uiso 1 1 calc R U . . .
C722 C 0.5384(3) 0.24413(13) 0.6770(2) 0.069(4) Uani 1 1 d G U . . .
C45 C -0.0379(6) 0.5310(3) 0.8590(5) 0.097(5) Uani 1 1 d . U . . .
C609 C 0.5366(4) 0.30657(15) 0.64202(18) 0.090(5) Uani 1 1 d G U . . .
C621 C 0.5636(2) 0.30835(15) 0.6222(3) 0.075(4) Uani 1 1 d G U . . .
C620 C 0.5565(3) 0.30858(14) 0.5903(3) 0.088(5) Uani 1 1 d G U . . .
H620 H 0.574624 0.309762 0.577009 0.105 Uiso 1 1 calc R U . . .
C619 C 0.5224(4) 0.30703(14) 0.57807(18) 0.094(5) Uani 1 1 d G U . . .
H619 H 0.517628 0.307186 0.556677 0.113 Uiso 1 1 calc R U . . .
C618 C 0.4953(2) 0.30526(15) 0.5979(3) 0.089(5) Uani 1 1 d G U . . .
C610 C 0.5024(3) 0.30503(15) 0.6298(3) 0.076(4) Uani 1 1 d G U . . .
C111 C -0.0086(3) 0.60284(15) 0.84710(17) 0.088(5) Uani 1 1 d G U . . .
H111 H -0.010118 0.604253 0.825568 0.106 Uiso 1 1 calc R U . . .
C110 C -0.0378(2) 0.59613(14) 0.8627(3) 0.076(4) Uani 1 1 d G U . . .
C109 C -0.0356(2) 0.59403(14) 0.8949(3) 0.081(4) Uani 1 1 d G U . . .
H109 H -0.055088 0.589540 0.905349 0.097 Uiso 1 1 calc R U . . .
N108 N -0.0041(3) 0.59863(14) 0.91147(17) 0.092(4) Uani 1 1 d G U . . .
C113 C 0.0251(2) 0.60534(14) 0.8958(3) 0.082(5) Uani 1 1 d G U . . .
H113 H 0.046133 0.608423 0.906933 0.099 Uiso 1 1 calc R U . . .
C112 C 0.0228(2) 0.60745(15) 0.8637(3) 0.094(5) Uani 1 1 d DG U . . .
C551 C 0.5301(4) 0.5309(2) 0.8323(3) 0.071(4) Uani 1 1 d . U . . .
C490 C 0.5636(3) 0.37491(14) 0.67404(18) 0.057(4) Uani 1 1 d G U . . .
C495 C 0.5977(2) 0.37823(14) 0.6659(2) 0.071(4) Uani 1 1 d G U . . .
C494 C 0.6049(2) 0.38032(14) 0.6348(3) 0.094(5) Uani 1 1 d G U . . .
H494 H 0.627661 0.382536 0.629378 0.113 Uiso 1 1 calc R U . . .
C493 C 0.5780(3) 0.37908(14) 0.61187(19) 0.080(4) Uani 1 1 d G U . . .
C492 C 0.5440(3) 0.37576(14) 0.6200(2) 0.086(5) Uani 1 1 d G U . . .
H492 H 0.525999 0.374941 0.604643 0.103 Uiso 1 1 calc R U . . .
C491 C 0.5368(2) 0.37368(13) 0.6511(3) 0.073(4) Uani 1 1 d G U . . .
C29 C -0.0521(4) 0.5803(2) 0.6182(4) 0.089(5) Uani 1 1 d . U . . .
H29 H -0.034200 0.579359 0.604745 0.107 Uiso 1 1 calc R U . . .
C241 C 0.1348(5) 0.3618(2) 0.8693(5) 0.095(5) Uani 1 1 d . U . . .
H241 H 0.157289 0.367395 0.866171 0.114 Uiso 1 1 calc R U . . .
C52 C -0.0879(5) 0.5217(2) 0.8785(4) 0.086(5) Uani 1 1 d . U . . .
C484 C 0.6162(2) 0.38315(14) 0.8322(3) 0.067(4) Uani 1 1 d G U . . .
C503 C 0.6456(3) 0.37998(14) 0.85225(17) 0.086(5) Uani 1 1 d G U . . .
H503 H 0.643656 0.380775 0.873618 0.103 Uiso 1 1 calc R U . . .
C502 C 0.6778(2) 0.37563(15) 0.8403(2) 0.086(5) Uani 1 1 d G U . . .
C501 C 0.6806(2) 0.37444(13) 0.8084(3) 0.071(4) Uani 1 1 d G U . . .
H501 H 0.702161 0.371531 0.800420 0.085 Uiso 1 1 calc R U . . .
C500 C 0.6513(3) 0.37761(13) 0.78838(17) 0.059(4) Uani 1 1 d G U . . .
C485 C 0.6191(2) 0.38196(14) 0.8003(2) 0.063(4) Uani 1 1 d G U . . .
C11 C 0.1794(4) 0.6341(2) 0.8018(4) 0.080(4) Uani 1 1 d . U . . .
H11 H 0.201354 0.635999 0.794203 0.096 Uiso 1 1 calc R U . . .
C415 C 0.2987(3) 0.54872(13) 0.72479(16) 0.068(4) Uani 1 1 d G U . . .
C414 C 0.2660(2) 0.54673(13) 0.7365(2) 0.075(4) Uani 1 1 d G U . . .
H414 H 0.246406 0.544816 0.722939 0.090 Uiso 1 1 calc R U . . .
C413 C 0.2625(2) 0.54761(13) 0.7683(3) 0.079(4) Uani 1 1 d DG U . . .
C412 C 0.2917(3) 0.55048(13) 0.78852(17) 0.069(4) Uani 1 1 d G U . . .
H412 H 0.289360 0.551070 0.809839 0.083 Uiso 1 1 calc R U . . .
C411 C 0.3244(2) 0.55247(12) 0.7769(2) 0.059(4) Uani 1 1 d G U . . .
C410 C 0.3279(2) 0.55159(13) 0.7450(2) 0.057(4) Uani 1 1 d G U . . .
C349 C 0.1255(4) 0.3595(2) 0.8113(4) 0.074(4) Uani 1 1 d . U . . .
C129 C -0.0963(4) 0.4531(2) 0.8725(4) 0.079(5) Uani 1 1 d . U . . .
H129 H -0.117632 0.448049 0.879532 0.094 Uiso 1 1 calc R U . . .
C505 C 0.5385(2) 0.56917(12) 0.6958(2) 0.078(4) Uani 1 1 d G U . . .
H505 H 0.519554 0.570891 0.708052 0.094 Uiso 1 1 calc R U . . .
N504 N 0.5721(3) 0.57052(12) 0.70938(17) 0.071(3) Uani 1 1 d G U . . .
C509 C 0.6004(2) 0.56795(12) 0.6911(2) 0.092(5) Uani 1 1 d G U . . .
H509 H 0.622839 0.568856 0.700171 0.111 Uiso 1 1 calc R U . . .
C508 C 0.5951(2) 0.56403(13) 0.6593(2) 0.086(5) Uani 1 1 d G U . . .
H508 H 0.613985 0.562313 0.647070 0.103 Uiso 1 1 calc R U . . .
C507 C 0.5615(3) 0.56268(13) 0.64575(17) 0.080(4) Uani 1 1 d G U . . .
H507 H 0.557916 0.560059 0.624460 0.096 Uiso 1 1 calc R U . . .
C506 C 0.5332(2) 0.56525(13) 0.6640(3) 0.066(4) Uani 1 1 d G U . . .
C447 C 0.4650(3) 0.47760(15) 0.8640(2) 0.075(4) Uani 1 1 d G U . . .
C459 C 0.4489(2) 0.48242(15) 0.8914(3) 0.086(3) Uani 1 1 d G U . . .
C458 C 0.4684(3) 0.48253(15) 0.9196(2) 0.097(5) Uani 1 1 d G U . . .
H458 H 0.457650 0.485745 0.937979 0.117 Uiso 1 1 calc R U . . .
C457 C 0.5039(3) 0.47782(15) 0.9204(2) 0.111(6) Uani 1 1 d G U . . .
H457 H 0.516975 0.477893 0.939289 0.133 Uiso 1 1 calc R U . . .
C456 C 0.5200(2) 0.47301(15) 0.8930(3) 0.088(5) Uani 1 1 d G U . . .
C448 C 0.5006(3) 0.47290(15) 0.8648(2) 0.079(4) Uani 1 1 d G U . . .
C751 C 0.3825(4) 0.2885(2) 0.6736(4) 0.072(4) Uani 1 1 d . U . . .
C764 C 0.4031(4) 0.1306(2) 0.8304(4) 0.072(4) Uani 1 1 d . U . . .
C78 C 0.0546(4) 0.5086(2) 0.6304(4) 0.087(5) Uani 1 1 d . U . . .
H78 H 0.077001 0.507986 0.623622 0.104 Uiso 1 1 calc R U . . .
C44 C -0.0019(5) 0.5361(2) 0.8602(4) 0.076(4) Uani 1 1 d . U . . .
C60 C 0.1125(5) 0.5550(2) 0.8559(4) 0.091(5) Uani 1 1 d . U . . .
H60 H 0.133645 0.559121 0.847922 0.109 Uiso 1 1 calc R U . . .
C563 C 0.5841(4) 0.3895(2) 0.8440(4) 0.080(5) Uani 1 1 d . U . . .
C357 C -0.0791(4) 0.2570(2) 0.7815(4) 0.069(4) Uani 1 1 d . U . . .
C754 C 0.5810(4) 0.2498(2) 0.7255(4) 0.063(4) Uani 1 1 d . U . . .
C612 C 0.4460(3) 0.30049(15) 0.6205(2) 0.069(4) Uani 1 1 d G U . . .
C617 C 0.4598(2) 0.30350(15) 0.5917(3) 0.089(5) Uani 1 1 d G U . . .
C616 C 0.4379(4) 0.30458(15) 0.5650(2) 0.105(5) Uani 1 1 d G U . . .
H616 H 0.447155 0.306594 0.545697 0.126 Uiso 1 1 calc R U . . .
C615 C 0.4022(3) 0.30264(15) 0.5670(2) 0.099(5) Uani 1 1 d G U . . .
C614 C 0.3883(2) 0.29962(15) 0.5958(3) 0.107(5) Uani 1 1 d G U . . .
H614 H 0.364399 0.298321 0.597159 0.129 Uiso 1 1 calc R U . . .
C613 C 0.4102(3) 0.29855(15) 0.6226(2) 0.075(4) Uani 1 1 d G U . . .
C40 C -0.1625(5) 0.6002(2) 0.8317(4) 0.100(5) Uani 1 1 d . U . . .
H40 H -0.161491 0.602071 0.853197 0.119 Uiso 1 1 calc R U . . .
C636 C 0.6335(3) 0.25668(14) 0.8139(2) 0.087(5) Uani 1 1 d G U . . .
H636 H 0.644969 0.258409 0.833430 0.104 Uiso 1 1 calc R U . . .
C635 C 0.65235(19) 0.25625(14) 0.7875(3) 0.076(4) Uani 1 1 d DG U . . .
C634 C 0.6352(3) 0.25367(14) 0.7584(2) 0.085(5) Uani 1 1 d G U . . .
H634 H 0.647823 0.253386 0.740662 0.102 Uiso 1 1 calc R U . . .
C633 C 0.5992(3) 0.25152(14) 0.7557(2) 0.078(4) Uani 1 1 d G U . . .
C632 C 0.58036(19) 0.25195(14) 0.7822(3) 0.082(5) Uani 1 1 d G U . . .
C637 C 0.5975(3) 0.25453(14) 0.8113(2) 0.078(4) Uani 1 1 d G U . . .
C249 C 0.12159(19) 0.28340(15) 0.8507(3) 0.079(4) Uani 1 1 d G U . . .
C250 C 0.1451(3) 0.27855(14) 0.87577(19) 0.070(4) Uani 1 1 d G U . . .
H250 H 0.137098 0.273477 0.894763 0.083 Uiso 1 1 calc R U . . .
C251 C 0.1805(3) 0.28130(14) 0.8724(2) 0.079(4) Uani 1 1 d DG U . . .
C252 C 0.19249(19) 0.28888(14) 0.8441(3) 0.078(4) Uani 1 1 d G U . . .
H252 H 0.216203 0.290719 0.841828 0.094 Uiso 1 1 calc R U . . .
C253 C 0.1690(3) 0.29373(14) 0.81901(19) 0.070(4) Uani 1 1 d G U . . .
C248 C 0.1335(3) 0.29099(15) 0.8223(2) 0.071(4) Uani 1 1 d G U . . .
C553 C 0.4213(5) 0.4929(3) 0.6702(4) 0.096(5) Uani 1 1 d . U . . .
C767 C 0.5709(4) 0.1138(2) 0.7067(4) 0.065(4) Uani 1 1 d . U . . .
C130 C -0.0933(4) 0.4570(2) 0.8405(4) 0.072(4) Uani 1 1 d . U . . .
C306 C -0.0447(4) 0.3961(2) 0.8226(4) 0.075(4) Uani 1 1 d . U . . .
C293 C -0.0968(3) 0.19786(14) 0.8646(2) 0.091(5) Uani 1 1 d G U . . .
C288 C -0.0865(2) 0.19721(14) 0.8343(3) 0.064(4) Uani 1 1 d G U . . .
C289 C -0.1113(3) 0.19593(14) 0.8096(2) 0.085(5) Uani 1 1 d G U . . .
C290 C -0.1464(3) 0.19530(14) 0.8151(2) 0.078(4) Uani 1 1 d G U . . .
H290 H -0.163001 0.194439 0.798592 0.093 Uiso 1 1 calc R U . . .
C291 C -0.1568(2) 0.19594(14) 0.8454(3) 0.100(5) Uani 1 1 d DG U . . .
C292 C -0.1320(3) 0.19722(14) 0.8702(2) 0.090(5) Uani 1 1 d G U . . .
H292 H -0.138882 0.197655 0.890448 0.108 Uiso 1 1 calc R U . . .
C388 C -0.19093(19) 0.2472(2) 0.7159(3) 0.099(5) Uani 1 1 d D U . . .
C147 C -0.0999(5) 0.5931(2) 0.8342(4) 0.074(4) Uani 1 1 d . U . . .
C681 C 0.53677(19) 0.17749(13) 0.6512(3) 0.072(4) Uani 1 1 d G U . . .
C680 C 0.5269(2) 0.17516(13) 0.6198(2) 0.077(4) Uani 1 1 d G U . . .
H680 H 0.543290 0.177368 0.605012 0.093 Uiso 1 1 calc R U . . .
C679 C 0.4926(3) 0.16952(13) 0.61041(17) 0.083(4) Uani 1 1 d G U . . .
H679 H 0.486027 0.167963 0.589395 0.099 Uiso 1 1 calc R U . . .
C678 C 0.46815(19) 0.16622(13) 0.6325(3) 0.057(4) Uani 1 1 d G U . . .
C670 C 0.4780(3) 0.16855(14) 0.6639(2) 0.072(4) Uani 1 1 d G U . . .
C669 C 0.5123(3) 0.17419(14) 0.67323(17) 0.053(4) Uani 1 1 d G U . . .
C126 C -0.1635(4) 0.5226(2) 0.7196(4) 0.077(4) Uani 1 1 d . U . . .
H126 H -0.183720 0.524629 0.729983 0.093 Uiso 1 1 calc R U . . .
C565 C 0.4731(5) 0.3644(3) 0.6645(4) 0.093(5) Uani 1 1 d . U . . .
C49 C -0.1531(5) 0.5136(2) 0.8446(4) 0.094(5) Uani 1 1 d . U . . .
H49 H -0.174205 0.510740 0.833410 0.113 Uiso 1 1 calc R U . . .
N539 N 0.4011(3) 0.35488(14) 0.71783(19) 0.103(4) Uani 1 1 d G U . . .
C544 C 0.4339(3) 0.35802(13) 0.7066(3) 0.086(5) Uani 1 1 d G U . . .
H544 H 0.453384 0.358881 0.720419 0.103 Uiso 1 1 calc R U . . .
C543 C 0.4376(2) 0.35987(14) 0.6749(3) 0.079(4) Uani 1 1 d G U . . .
C542 C 0.4085(3) 0.35858(14) 0.65428(19) 0.105(5) Uani 1 1 d G U . . .
H542 H 0.410956 0.359811 0.633016 0.126 Uiso 1 1 calc R U . . .
C541 C 0.3757(3) 0.35544(14) 0.6655(3) 0.107(5) Uani 1 1 d G U . . .
H541 H 0.356210 0.354580 0.651692 0.128 Uiso 1 1 calc R U . . .
C540 C 0.3720(2) 0.35360(14) 0.6972(3) 0.094(5) Uani 1 1 d G U . . .
H540 H 0.350052 0.351499 0.704731 0.112 Uiso 1 1 calc R U . . .
C239 C 0.0933(4) 0.3547(2) 0.9034(4) 0.086(5) Uani 1 1 d . U . . .
H239 H 0.085947 0.355839 0.923486 0.103 Uiso 1 1 calc R U . . .
C332 C 0.1335(3) 0.22540(14) 0.8090(2) 0.083(5) Uani 1 1 d G U . . .
C331 C 0.1694(3) 0.22809(14) 0.8121(2) 0.088(5) Uani 1 1 d G U . . .
H331 H 0.181240 0.225432 0.831278 0.106 Uiso 1 1 calc R U . . .
N330 N 0.18775(18) 0.23473(13) 0.7865(3) 0.079(4) Uani 1 1 d G U . . .
C335 C 0.1701(3) 0.23870(13) 0.7578(2) 0.073(4) Uani 1 1 d G U . . .
H335 H 0.182367 0.243146 0.740625 0.088 Uiso 1 1 calc R U . . .
C334 C 0.1342(3) 0.23602(13) 0.7547(2) 0.074(4) Uani 1 1 d G U . . .
C333 C 0.11591(18) 0.22937(13) 0.7804(3) 0.068(4) Uani 1 1 d G U . . .
H333 H 0.091875 0.227574 0.778328 0.082 Uiso 1 1 calc R U . . .
C80 C -0.0034(4) 0.5109(2) 0.6188(4) 0.078(4) Uani 1 1 d . U . . .
H80 H -0.021659 0.510689 0.603656 0.093 Uiso 1 1 calc R U . . .
C157 C 0.0008(4) 0.4733(2) 0.8420(4) 0.078(5) Uani 1 1 d . . . . .
C347 C 0.0995(5) 0.3776(2) 0.6762(4) 0.082(5) Uani 1 1 d . U . . .
C362 C -0.1018(4) 0.1939(2) 0.7793(4) 0.073(4) Uani 1 1 d . U . . .
C804 C 0.70981(18) 0.13092(19) 0.7768(3) 0.083(5) Uani 1 1 d D U . . .
C361 C 0.1049(4) 0.2129(2) 0.8572(5) 0.078(6) Uani 1 1 d . . . . .
C15 C 0.1553(5) 0.6294(3) 0.6949(4) 0.105(6) Uani 1 1 d . U . . .
H15 H 0.170140 0.629120 0.678661 0.126 Uiso 1 1 calc R U . . .
C61 C -0.0112(5) 0.5105(2) 0.6472(4) 0.071(4) Uani 1 1 d . U . . .
C753 C 0.3979(4) 0.2650(3) 0.8134(4) 0.091(5) Uani 1 1 d . U . . .
C629 C 0.5078(3) 0.25829(14) 0.8316(3) 0.081(5) Uani 1 1 d G U . . .
C641 C 0.5079(2) 0.26218(14) 0.8635(3) 0.066(4) Uani 1 1 d G U . . .
C640 C 0.5393(3) 0.26330(13) 0.88118(18) 0.096(5) Uani 1 1 d G U . . .
H640 H 0.539348 0.265900 0.902521 0.115 Uiso 1 1 calc R U . . .
C639 C 0.5705(2) 0.26053(13) 0.8670(3) 0.083(5) Uani 1 1 d G U . . .
H639 H 0.591416 0.261274 0.878799 0.099 Uiso 1 1 calc R U . . .
C638 C 0.5703(3) 0.25664(14) 0.8351(3) 0.079(4) Uani 1 1 d G U . . .
C630 C 0.5390(4) 0.25552(14) 0.81740(18) 0.076(4) Uani 1 1 d G U . . .
C547 C 0.4684(5) 0.5616(2) 0.6356(4) 0.080(5) Uani 1 1 d . U . . .
C1 C 0.0378(4) 0.6316(2) 0.6455(5) 0.097(5) Uani 1 1 d D U . . .
C38 C -0.1960(5) 0.6019(3) 0.7861(5) 0.106(6) Uani 1 1 d . U . . .
H38 H -0.217009 0.605778 0.775392 0.127 Uiso 1 1 calc R U . . .
C145 C 0.0542(3) 0.6148(3) 0.8499(4) 0.096(5) Uani 1 1 d D U . . .
C35 C -0.1811(4) 0.5940(2) 0.7089(4) 0.079(4) Uani 1 1 d . U . . .
H35 H -0.204412 0.598549 0.709367 0.095 Uiso 1 1 calc R U . . .
C598 C 0.7081(5) 0.3672(3) 0.8607(4) 0.105(5) Uani 1 1 d . U . . .
C153 C -0.1315(3) 0.5188(2) 0.7679(4) 0.067(4) Uani 1 1 d . U . . .
C314 C 0.1591(3) 0.37714(13) 0.69443(19) 0.081(4) Uani 1 1 d G U . . .
H314 H 0.165028 0.380431 0.674219 0.097 Uiso 1 1 calc R U . . .
C313 C 0.1245(3) 0.37375(14) 0.7007(2) 0.085(5) Uani 1 1 d G U . . .
C312 C 0.11562(19) 0.36883(14) 0.7310(3) 0.084(5) Uani 1 1 d G U . . .
H312 H 0.092448 0.366565 0.735184 0.101 Uiso 1 1 calc R U . . .
C311 C 0.1414(3) 0.36730(14) 0.7548(2) 0.068(4) Uani 1 1 d G U . . .
C310 C 0.1760(2) 0.37069(13) 0.7485(2) 0.076(4) Uani 1 1 d G U . . .
H310 H 0.193299 0.369666 0.764496 0.091 Uiso 1 1 calc R U . . .
N309 N 0.1849(2) 0.37561(13) 0.7183(3) 0.087(4) Uani 1 1 d G U . . .
C152 C -0.1294(3) 0.5189(2) 0.7961(4) 0.063(4) Uani 1 1 d . U . . .
C144 C 0.0809(5) 0.6196(2) 0.8405(4) 0.087(5) Uani 1 1 d . U . . .
C360 C 0.1182(4) 0.2185(3) 0.8347(4) 0.080(5) Uani 1 1 d . . . . .
C223 C 0.0805(5) 0.3487(2) 0.8488(4) 0.077(5) Uani 1 1 d . U . . .
C154 C -0.0704(5) 0.5121(2) 0.6684(4) 0.081(5) Uani 1 1 d . U . . .
C53 C -0.0518(5) 0.5269(3) 0.8869(5) 0.099(5) Uani 1 1 d . U . . .
C122 C -0.1349(5) 0.5196(2) 0.6710(4) 0.093(5) Uani 1 1 d . U . . .
H122 H -0.137620 0.520444 0.649445 0.112 Uiso 1 1 calc R U . . .
C10 C 0.1760(4) 0.6351(2) 0.8345(4) 0.078(4) Uani 1 1 d . U . . .
C143 C 0.0023(4) 0.6363(3) 0.6517(4) 0.105(6) Uani 1 1 d D U . . .
C240 C 0.1284(5) 0.3600(3) 0.8981(4) 0.102(5) Uani 1 1 d D U . . .
C807 C 0.7332(3) 0.1176(2) 0.8026(3) 0.097(5) Uani 1 1 d D U . . .
H80A H 0.750740 0.129530 0.810342 0.146 Uiso 1 1 calc R U . . .
H80B H 0.744063 0.102578 0.794162 0.146 Uiso 1 1 calc R U . . .
H80C H 0.719268 0.112341 0.819194 0.146 Uiso 1 1 calc R U . . .
C552 C 0.4494(5) 0.4955(2) 0.6579(4) 0.083(5) Uani 1 1 d . U . . .
C166 C 0.2072(4) 0.6424(2) 0.8577(3) 0.098(5) Uani 1 1 d D U . . .
C363 C -0.0916(4) 0.1916(2) 0.7535(4) 0.074(4) Uani 1 1 d . U . . .
C521 C 0.3974(2) 0.49221(13) 0.7231(3) 0.076(4) Uani 1 1 d G U . . .
H521 H 0.419077 0.495243 0.733108 0.091 Uiso 1 1 calc R U . . .
C520 C 0.3940(3) 0.49097(14) 0.6909(3) 0.075(4) Uani 1 1 d G U . . .
C519 C 0.3616(3) 0.48644(14) 0.67593(18) 0.099(5) Uani 1 1 d G U . . .
H519 H 0.359296 0.485602 0.654371 0.119 Uiso 1 1 calc R U . . .
N518 N 0.3326(2) 0.48316(12) 0.6932(3) 0.087(4) Uani 1 1 d G U . . .
C523 C 0.3360(2) 0.48441(13) 0.7254(3) 0.088(5) Uani 1 1 d G U . . .
H523 H 0.316668 0.482217 0.737003 0.106 Uiso 1 1 calc R U . . .
C522 C 0.3684(3) 0.48894(14) 0.74039(18) 0.068(4) Uani 1 1 d G U . . .
C41 C 0.0855(4) 0.5523(2) 0.8350(4) 0.071(4) Uani 1 1 d . U . . .
C17 C 0.1001(5) 0.6277(3) 0.6601(5) 0.086(5) Uani 1 1 d . U . . .
C34 C -0.1665(5) 0.5905(2) 0.6810(4) 0.096(5) Uani 1 1 d . U . . .
H34 H -0.180128 0.591724 0.662582 0.115 Uiso 1 1 calc R U . . .
C58 C 0.0794(5) 0.5463(2) 0.9005(4) 0.102(5) Uani 1 1 d . U . . .
H58 H 0.077898 0.545003 0.921852 0.122 Uiso 1 1 calc R U . . .
C54 C -0.0362(4) 0.5273(2) 0.9169(4) 0.084(5) Uani 1 1 d . U . . .
H54 H -0.048394 0.524175 0.934426 0.101 Uiso 1 1 calc R U . . .
C31 C -0.1105(5) 0.5854(3) 0.6231(4) 0.100(5) Uani 1 1 d . U . . .
H31 H -0.132647 0.588163 0.613844 0.119 Uiso 1 1 calc R U . . .
C353 C 0.0607(4) 0.3129(2) 0.6640(3) 0.080(5) Uani 1 1 d . U . . .
C685 C 0.6230(2) 0.18959(14) 0.7122(2) 0.085(5) Uani 1 1 d G U . . .
H685 H 0.641222 0.192193 0.727030 0.102 Uiso 1 1 calc R U . . .
C684 C 0.6291(2) 0.19040(13) 0.6808(3) 0.066(4) Uani 1 1 d G U . . .
C683 C 0.6018(3) 0.18650(13) 0.65869(17) 0.076(4) Uani 1 1 d G U . . .
H683 H 0.605912 0.187042 0.637672 0.091 Uiso 1 1 calc R U . . .
C682 C 0.5685(2) 0.18179(13) 0.6680(2) 0.066(4) Uani 1 1 d G U . . .
C667 C 0.5624(2) 0.18098(13) 0.6994(3) 0.054(4) Uani 1 1 d G U . . .
C666 C 0.5897(3) 0.18488(13) 0.72153(17) 0.064(4) Uani 1 1 d G U . . .
C700 C 0.5815(3) 0.12639(14) 0.89026(15) 0.096(5) Uani 1 1 d G U . . .
H700 H 0.586843 0.127049 0.911555 0.115 Uiso 1 1 calc R U . . .
C699 C 0.60796(19) 0.12517(13) 0.8698(2) 0.085(5) Uani 1 1 d G U . . .
H699 H 0.631044 0.125001 0.877456 0.102 Uiso 1 1 calc R U . . .
C698 C 0.5999(2) 0.12419(13) 0.8380(2) 0.067(4) Uani 1 1 d DG U . . .
C690 C 0.5654(3) 0.12444(13) 0.82660(16) 0.064(4) Uani 1 1 d G U . . .
C689 C 0.53896(18) 0.12567(13) 0.8470(3) 0.067(4) Uani 1 1 d DG U . . .
C701 C 0.5470(2) 0.12664(14) 0.8789(3) 0.085(5) Uani 1 1 d G U . . .
C788 C 0.3347(4) 0.1782(3) 0.9038(4) 0.082(4) Uani 1 1 d . U . . .
C672 C 0.4212(3) 0.15813(14) 0.6603(2) 0.072(4) Uani 1 1 d G U . . .
C677 C 0.4321(2) 0.15984(13) 0.6302(3) 0.063(4) Uani 1 1 d G U . . .
C676 C 0.4092(3) 0.15373(14) 0.6051(2) 0.097(5) Uani 1 1 d G U . . .
H676 H 0.416509 0.154871 0.585009 0.117 Uiso 1 1 calc R U . . .
C675 C 0.3755(3) 0.14590(14) 0.6101(2) 0.090(5) Uani 1 1 d G U . . .
C674 C 0.36466(19) 0.14419(14) 0.6402(3) 0.095(5) Uani 1 1 d G U . . .
H674 H 0.342098 0.138954 0.643509 0.114 Uiso 1 1 calc R U . . .
C673 C 0.3875(3) 0.15030(14) 0.6653(2) 0.071(4) Uani 1 1 d G U . . .
C155 C -0.0432(6) 0.5112(3) 0.6585(4) 0.091(5) Uani 1 1 d . U . . .
C564 C 0.5003(5) 0.3683(2) 0.6576(3) 0.078(5) Uani 1 1 d . U . . .
C304 C -0.0220(5) 0.3967(3) 0.8791(4) 0.102(5) Uani 1 1 d . U . . .
H304 H -0.026037 0.394555 0.899950 0.122 Uiso 1 1 calc R U . . .
C50 C -0.1531(4) 0.5121(3) 0.8754(4) 0.097(5) Uani 1 1 d D U . . .
C303 C 0.0087(5) 0.4026(3) 0.8709(5) 0.105(6) Uani 1 1 d . U . . .
H303 H 0.027083 0.404668 0.885607 0.127 Uiso 1 1 calc R U . . .
C9 C 0.1426(4) 0.6295(2) 0.8459(4) 0.083(5) Uani 1 1 d . U . . .
H9 H 0.140498 0.628687 0.867193 0.100 Uiso 1 1 calc R U . . .
C260 C 0.1520(3) 0.31949(13) 0.63735(19) 0.065(4) Uani 1 1 d DG U . . .
C261 C 0.1159(2) 0.31780(13) 0.63655(19) 0.069(4) Uani 1 1 d G U . . .
H261 H 0.102920 0.319824 0.617843 0.083 Uiso 1 1 calc R U . . .
C242 C 0.09934(17) 0.31308(13) 0.6637(3) 0.068(4) Uani 1 1 d G U . . .
C243 C 0.1188(3) 0.31005(13) 0.69169(19) 0.073(4) Uani 1 1 d G U . . .
C258 C 0.1548(3) 0.31174(13) 0.69249(19) 0.053(3) Uani 1 1 d G U . . .
C259 C 0.17139(17) 0.31646(13) 0.6653(3) 0.070(4) Uani 1 1 d G U . . .
H259 H 0.195498 0.317592 0.665855 0.084 Uiso 1 1 calc R U . . .
C141 C 0.0778(4) 0.4318(2) 0.7471(4) 0.110(6) Uani 1 1 d . U . . .
H14A H 0.075201 0.413595 0.751128 0.164 Uiso 1 1 calc R U . . .
H14B H 0.060323 0.441344 0.757211 0.164 Uiso 1 1 calc R U . . .
H14C H 0.100400 0.437436 0.754839 0.164 Uiso 1 1 calc R U . . .
C48 C -0.1254(4) 0.5189(2) 0.8280(4) 0.077(4) Uani 1 1 d . U . . .
C16 C 0.1182(5) 0.6284(2) 0.6876(5) 0.084(5) Uani 1 1 d . U . . .
C194 C -0.27562(17) 0.46107(17) 0.7778(3) 0.076(4) Uani 1 1 d D U . . .
C384 C 0.2082(3) 0.2735(2) 0.8983(3) 0.161(8) Uiso 1 1 d D . . . .
C626 C 0.4167(3) 0.26440(15) 0.8424(2) 0.085(5) Uani 1 1 d G U . . .
C645 C 0.4006(2) 0.26774(14) 0.8701(3) 0.090(5) Uani 1 1 d G U . . .
H645 H 0.376538 0.269200 0.869895 0.109 Uiso 1 1 calc R U . . .
C644 C 0.4204(3) 0.26889(14) 0.8980(2) 0.094(5) Uani 1 1 d DG U . . .
C643 C 0.4564(3) 0.26671(14) 0.8983(2) 0.107(5) Uani 1 1 d G U . . .
H643 H 0.469659 0.267482 0.917027 0.129 Uiso 1 1 calc R U . . .
C642 C 0.4725(2) 0.26337(13) 0.8706(3) 0.073(4) Uani 1 1 d G U . . .
C627 C 0.4527(3) 0.26221(14) 0.8427(2) 0.072(4) Uani 1 1 d G U . . .
C355 C 0.0565(5) 0.2752(2) 0.8559(3) 0.080(5) Uani 1 1 d . U . . .
C561 C 0.4319(4) 0.4153(2) 0.8527(4) 0.075(4) Uani 1 1 d . U . . .
C56 C 0.0152(4) 0.5372(2) 0.8892(4) 0.078(4) Uani 1 1 d . U . . .
C513 C 0.4090(2) 0.55038(13) 0.8377(2) 0.073(4) Uani 1 1 d G U . . .
C512 C 0.4044(2) 0.55508(13) 0.8689(3) 0.075(4) Uani 1 1 d G U . . .
H512 H 0.382691 0.559932 0.875171 0.091 Uiso 1 1 calc R U . . .
N511 N 0.4323(3) 0.55254(13) 0.89068(17) 0.093(4) Uani 1 1 d G U . . .
C516 C 0.4647(2) 0.54529(14) 0.8813(2) 0.069(4) Uani 1 1 d G U . . .
H516 H 0.483355 0.543589 0.895854 0.083 Uiso 1 1 calc R U . . .
C515 C 0.4693(2) 0.54059(13) 0.8501(2) 0.062(4) Uani 1 1 d G U . . .
C514 C 0.4415(3) 0.54313(13) 0.82825(17) 0.062(4) Uani 1 1 d G U . . .
H514 H 0.444582 0.539988 0.807372 0.075 Uiso 1 1 calc R U . . .
C570 C 0.2253(2) 0.54706(19) 0.7801(3) 0.101(5) Uani 1 1 d D U . . .
C703 C 0.5052(3) 0.12358(14) 0.9230(2) 0.090(5) Uani 1 1 d G U . . .
H703 H 0.522368 0.123076 0.939045 0.109 Uiso 1 1 calc R U . . .
C702 C 0.5143(2) 0.12598(14) 0.8924(3) 0.073(4) Uani 1 1 d G U . . .
C687 C 0.4886(3) 0.12674(14) 0.86838(18) 0.078(4) Uani 1 1 d DG U . . .
C686 C 0.4538(3) 0.12510(15) 0.8749(2) 0.079(4) Uani 1 1 d G U . . .
C705 C 0.4447(2) 0.12270(14) 0.9055(3) 0.103(5) Uani 1 1 d G U . . .
H705 H 0.421422 0.121603 0.909826 0.124 Uiso 1 1 calc R U . . .
C704 C 0.4704(3) 0.12194(14) 0.92949(17) 0.092(5) Uani 1 1 d DG U . . .
C18 C 0.1055(5) 0.6253(3) 0.6311(5) 0.103(6) Uani 1 1 d . U . . .
H18 H 0.128422 0.623029 0.626227 0.124 Uiso 1 1 calc R U . . .
C573 C 0.2028(4) 0.5248(2) 0.7652(4) 0.121(6) Uani 1 1 d D U . . .
H57A H 0.179864 0.525606 0.772686 0.182 Uiso 1 1 calc R U . . .
H57B H 0.213209 0.508398 0.770767 0.182 Uiso 1 1 calc R U . . .
H57C H 0.201450 0.526714 0.743063 0.182 Uiso 1 1 calc R U . . .
C602 C 0.5884(4) 0.3846(2) 0.5786(4) 0.100(5) Uani 1 1 d D U . . .
C380 C 0.1720(3) 0.3239(2) 0.6078(2) 0.088(5) Uani 1 1 d D U . . .
C784 C 0.2923(4) 0.2316(3) 0.6112(4) 0.119(6) Uiso 1 1 d D . . . .
C656 C 0.33149(17) 0.18977(13) 0.8451(3) 0.078(4) Uani 1 1 d G U . . .
H656 H 0.307381 0.188697 0.844426 0.094 Uiso 1 1 calc R U . . .
C655 C 0.3508(3) 0.18593(13) 0.8729(2) 0.060(4) Uani 1 1 d G U . . .
C654 C 0.3869(3) 0.18753(13) 0.8739(2) 0.083(5) Uani 1 1 d G U . . .
H654 H 0.399834 0.184959 0.892494 0.100 Uiso 1 1 calc R U . . .
C653 C 0.40357(17) 0.19297(14) 0.8469(3) 0.073(4) Uani 1 1 d G U . . .
C652 C 0.3842(3) 0.19681(13) 0.8191(2) 0.064(4) Uani 1 1 d G U . . .
C657 C 0.3482(2) 0.19521(13) 0.81812(19) 0.057(4) Uani 1 1 d G U . . .
C195 C -0.2966(3) 0.4842(2) 0.7633(3) 0.099(5) Uani 1 1 d D U . . .
H19A H -0.319499 0.484304 0.770894 0.149 Uiso 1 1 calc R U . . .
H19B H -0.298274 0.482515 0.741098 0.149 Uiso 1 1 calc R U . . .
H19C H -0.285023 0.500201 0.768930 0.149 Uiso 1 1 calc R U . . .
C322 C -0.0869(4) 0.3114(3) 0.6142(3) 0.101(5) Uani 1 1 d . U . . .
H32A H -0.074820 0.300537 0.600304 0.151 Uiso 1 1 calc R U . . .
H32B H -0.089868 0.328423 0.605197 0.151 Uiso 1 1 calc R U . . .
H32C H -0.109188 0.304061 0.617495 0.151 Uiso 1 1 calc R U . . .
C341 C -0.0962(3) 0.18642(14) 0.6652(3) 0.113(6) Uani 1 1 d G U . . .
H341 H -0.112803 0.186192 0.648606 0.135 Uiso 1 1 calc R U . . .
C340 C -0.1066(2) 0.18871(15) 0.6954(3) 0.111(6) Uani 1 1 d G U . . .
H340 H -0.130046 0.190008 0.699005 0.133 Uiso 1 1 calc R U . . .
C339 C -0.0818(4) 0.18905(14) 0.7202(2) 0.087(5) Uani 1 1 d G U . . .
C338 C -0.0467(3) 0.18710(14) 0.7148(3) 0.088(5) Uani 1 1 d G U . . .
H338 H -0.030169 0.187334 0.731393 0.106 Uiso 1 1 calc R U . . .
N337 N -0.0364(2) 0.18482(14) 0.6846(3) 0.118(5) Uani 1 1 d G U . . .
C342 C -0.0612(4) 0.18448(14) 0.6598(2) 0.092(5) Uani 1 1 d G U . . .
H342 H -0.054242 0.182947 0.639600 0.110 Uiso 1 1 calc R U . . .
C378 C -0.1733(6) 0.3197(3) 0.8705(3) 0.205(10) Uiso 1 1 d D . . . .
C79 C 0.0282(6) 0.5114(3) 0.6093(3) 0.109(6) Uani 1 1 d D U . . .
C336 C 0.2254(4) 0.2384(2) 0.7892(4) 0.099(5) Uani 1 1 d . U . . .
H33A H 0.232004 0.245552 0.809278 0.148 Uiso 1 1 calc R U . . .
H33B H 0.232082 0.250144 0.773357 0.148 Uiso 1 1 calc R U . . .
H33C H 0.236701 0.222010 0.786871 0.148 Uiso 1 1 calc R U . . .
C51 C -0.1204(4) 0.5163(2) 0.8930(4) 0.097(5) Uani 1 1 d . U . . .
H51 H -0.119999 0.515462 0.914567 0.116 Uiso 1 1 calc R U . . .
C571 C 0.2066(3) 0.5732(2) 0.7727(4) 0.117(6) Uani 1 1 d D U . . .
H57D H 0.203635 0.575423 0.750603 0.176 Uiso 1 1 calc R U . . .
H57E H 0.220451 0.587251 0.781452 0.176 Uiso 1 1 calc R U . . .
H57F H 0.184344 0.573249 0.781461 0.176 Uiso 1 1 calc R U . . .
C298 C 0.0380(2) 0.20138(15) 0.9172(3) 0.082(5) Uani 1 1 d G U . . .
C299 C 0.0590(3) 0.19969(15) 0.9445(2) 0.100(5) Uani 1 1 d G U . . .
H299 H 0.049061 0.197199 0.963376 0.120 Uiso 1 1 calc R U . . .
C300 C 0.0949(3) 0.20172(15) 0.9436(2) 0.113(6) Uani 1 1 d DG U . . .
C301 C 0.1098(2) 0.20545(14) 0.9153(3) 0.074(4) Uani 1 1 d G U . . .
H301 H 0.133775 0.206807 0.914722 0.089 Uiso 1 1 calc R U . . .
C282 C 0.0888(3) 0.20713(16) 0.8881(2) 0.101(5) Uani 1 1 d G U . . .
C283 C 0.0529(3) 0.20510(17) 0.8890(2) 0.080(5) Uani 1 1 d G U . . .
C524 C 0.2948(4) 0.4804(3) 0.6778(4) 0.121(6) Uani 1 1 d . U . . .
H52A H 0.284617 0.497368 0.675138 0.182 Uiso 1 1 calc R U . . .
H52B H 0.280998 0.470183 0.690985 0.182 Uiso 1 1 calc R U . . .
H52C H 0.295727 0.472136 0.657980 0.182 Uiso 1 1 calc R U . . .
C127 C -0.1977(5) 0.5295(3) 0.6717(4) 0.147(7) Uani 1 1 d . U . . .
H12D H -0.201059 0.518603 0.653673 0.220 Uiso 1 1 calc R U . . .
H12E H -0.198076 0.547368 0.665442 0.220 Uiso 1 1 calc R U . . .
H12F H -0.215935 0.526361 0.685407 0.220 Uiso 1 1 calc R U . . .
C733 C 0.5903(4) 0.1957(2) 0.8939(4) 0.105(5) Uani 1 1 d . U . . .
H73A H 0.580732 0.207657 0.908136 0.158 Uiso 1 1 calc R U . . .
H73B H 0.612484 0.201962 0.888127 0.158 Uiso 1 1 calc R U . . .
H73C H 0.593131 0.178993 0.903540 0.158 Uiso 1 1 calc R U . . .
C55 C -0.0012(5) 0.5328(2) 0.9184(4) 0.103(5) Uani 1 1 d . U . . .
H55 H 0.011605 0.533571 0.937384 0.123 Uiso 1 1 calc R U . . .
C780 C 0.69229(19) 0.2599(2) 0.7905(3) 0.104(5) Uani 1 1 d D U . . .
C517 C 0.4292(4) 0.5566(3) 0.9232(4) 0.132(7) Uani 1 1 d . U . . .
H51A H 0.435659 0.574116 0.928470 0.197 Uiso 1 1 calc R U . . .
H51B H 0.444267 0.544760 0.934755 0.197 Uiso 1 1 calc R U . . .
H51C H 0.405603 0.553597 0.928221 0.197 Uiso 1 1 calc R U . . .
C30 C -0.0851(6) 0.5841(3) 0.6057(4) 0.113(6) Uani 1 1 d D U . . .
C597 C 0.2437(5) 0.3909(3) 0.8190(4) 0.143(7) Uani 1 1 d . U . . .
H59A H 0.248073 0.377613 0.804210 0.214 Uiso 1 1 calc R U . . .
H59B H 0.238834 0.407011 0.808337 0.214 Uiso 1 1 calc R U . . .
H59C H 0.224104 0.386125 0.830485 0.214 Uiso 1 1 calc R U . . .
C783 C 0.7049(5) 0.2638(3) 0.8250(3) 0.159(8) Uani 1 1 d D U . . .
H78A H 0.729769 0.262968 0.826981 0.239 Uiso 1 1 calc R U . . .
H78B H 0.695317 0.250397 0.837401 0.239 Uiso 1 1 calc R U . . .
H78C H 0.697278 0.280449 0.831944 0.239 Uiso 1 1 calc R U . . .
C59 C 0.1128(5) 0.5526(3) 0.8874(5) 0.113(6) Uani 1 1 d D U . . .
C20 C 0.0488(5) 0.6292(2) 0.6142(4) 0.105(5) Uani 1 1 d . U . . .
H20 H 0.032175 0.630073 0.597630 0.126 Uiso 1 1 calc R U . . .
C796 C 0.3506(5) 0.1381(3) 0.5814(4) 0.127(6) Uiso 1 1 d . . . . .
C134 C -0.0751(4) 0.4547(3) 0.9259(4) 0.115(6) Uani 1 1 d . U . . .
H13A H -0.085091 0.438193 0.930689 0.173 Uiso 1 1 calc R U . . .
H13B H -0.090117 0.468379 0.931952 0.173 Uiso 1 1 calc R U . . .
H13C H -0.052820 0.456388 0.936930 0.173 Uiso 1 1 calc R U . . .
C182 C -0.1853(5) 0.5029(3) 0.8924(4) 0.175(8) Uiso 1 1 d D . . . .
C572 C 0.2270(4) 0.5420(3) 0.8156(3) 0.115(6) Uani 1 1 d D U . . .
H57G H 0.203855 0.539917 0.822370 0.173 Uiso 1 1 calc R U . . .
H57H H 0.238038 0.556388 0.826284 0.173 Uiso 1 1 calc R U . . .
H57I H 0.240078 0.526429 0.820174 0.173 Uiso 1 1 calc R U . . .
N706 N 0.5379(2) 0.32258(12) 0.8219(3) 0.097(4) Uani 1 1 d G U . . .
C711 C 0.5626(3) 0.32290(13) 0.8468(2) 0.095(5) Uani 1 1 d G U . . .
H711 H 0.555588 0.324364 0.866943 0.114 Uiso 1 1 calc R U . . .
C710 C 0.5977(3) 0.32102(13) 0.8415(3) 0.106(5) Uani 1 1 d G U . . .
H710 H 0.614199 0.321227 0.858099 0.127 Uiso 1 1 calc R U . . .
C709 C 0.6081(2) 0.31882(14) 0.8113(3) 0.099(5) Uani 1 1 d G U . . .
H709 H 0.631638 0.317563 0.807747 0.119 Uiso 1 1 calc R U . . .
C708 C 0.5835(4) 0.31851(14) 0.7864(2) 0.093(5) Uani 1 1 d G U . . .
C707 C 0.5484(3) 0.32039(13) 0.7917(2) 0.095(5) Uani 1 1 d G U . . .
H707 H 0.531854 0.320175 0.775083 0.114 Uiso 1 1 calc R U . . .
C594 C 0.2754(5) 0.3943(3) 0.8412(5) 0.112(6) Uani 1 1 d . U . . .
C400 C -0.1959(2) 0.1959(3) 0.8516(4) 0.133(6) Uiso 1 1 d D . . . .
C329 C -0.0470(4) 0.2685(2) 0.9194(4) 0.097(5) Uani 1 1 d . U . . .
H32D H -0.058721 0.284788 0.921383 0.146 Uiso 1 1 calc R U . . .
H32E H -0.028566 0.267097 0.935307 0.146 Uiso 1 1 calc R U . . .
H32F H -0.063177 0.254526 0.921510 0.146 Uiso 1 1 calc R U . . .
C538 C 0.5005(5) 0.4152(3) 0.9542(4) 0.133(7) Uani 1 1 d . U . . .
H53D H 0.482174 0.426386 0.960237 0.199 Uiso 1 1 calc R U . . .
H53E H 0.522556 0.422514 0.961180 0.199 Uiso 1 1 calc R U . . .
H53F H 0.498003 0.398395 0.963336 0.199 Uiso 1 1 calc R U . . .
C805 C 0.7159(4) 0.16066(18) 0.7768(4) 0.124(6) Uani 1 1 d D U . . .
H80D H 0.702735 0.168349 0.759577 0.187 Uiso 1 1 calc R U . . .
H80E H 0.740160 0.164155 0.775052 0.187 Uiso 1 1 calc R U . . .
H80F H 0.708579 0.167917 0.795855 0.187 Uiso 1 1 calc R U . . .
C162 C 0.0907(4) 0.6205(3) 0.5740(4) 0.148(7) Uani 1 1 d D U . . .
C190 C 0.1563(3) 0.4632(2) 0.8552(3) 0.112(5) Uiso 1 1 d D . . . .
C396 C 0.1167(5) 0.1967(3) 0.9743(3) 0.167(8) Uiso 1 1 d D . . . .
C197 C -0.2919(4) 0.43385(19) 0.7721(4) 0.116(6) Uani 1 1 d D U . . .
H19D H -0.315253 0.433787 0.778724 0.173 Uiso 1 1 calc R U . . .
H19E H -0.278375 0.421077 0.783583 0.173 Uiso 1 1 calc R U . . .
H19F H -0.292311 0.429814 0.750312 0.173 Uiso 1 1 calc R U . . .
C510 C 0.5780(4) 0.5750(2) 0.7442(4) 0.103(5) Uani 1 1 d . U . . .
H51D H 0.577095 0.593271 0.748501 0.155 Uiso 1 1 calc R U . . .
H51E H 0.600377 0.568316 0.751188 0.155 Uiso 1 1 calc R U . . .
H51F H 0.560272 0.566224 0.754887 0.155 Uiso 1 1 calc R U . . .
C308 C 0.0507(4) 0.4132(3) 0.8327(4) 0.127(6) Uani 1 1 d . U . . .
H30A H 0.061265 0.423646 0.849048 0.191 Uiso 1 1 calc R U . . .
H30B H 0.049724 0.422769 0.813587 0.191 Uiso 1 1 calc R U . . .
H30C H 0.064200 0.397682 0.830409 0.191 Uiso 1 1 calc R U . . .
C196 C -0.2770(4) 0.4654(3) 0.8133(3) 0.111(6) Uani 1 1 d D U . . .
H19G H -0.262610 0.479938 0.819460 0.166 Uiso 1 1 calc R U . . .
H19H H -0.268750 0.450132 0.824121 0.166 Uiso 1 1 calc R U . . .
H19I H -0.300535 0.468840 0.818157 0.166 Uiso 1 1 calc R U . . .
C315 C 0.2224(5) 0.3766(3) 0.7111(4) 0.146(7) Uani 1 1 d . U . . .
H31A H 0.227909 0.361725 0.698940 0.219 Uiso 1 1 calc R U . . .
H31B H 0.236701 0.376683 0.730081 0.219 Uiso 1 1 calc R U . . .
H31C H 0.226632 0.392151 0.699551 0.219 Uiso 1 1 calc R U . . .
C307 C -0.0103(5) 0.4033(2) 0.8173(4) 0.089(5) Uani 1 1 d . U . . .
H307 H -0.004077 0.406436 0.797201 0.107 Uiso 1 1 calc R U . . .
C742 C 0.4920(3) 0.10441(14) 0.6341(3) 0.094(5) Uani 1 1 d G U . . .
H742 H 0.474987 0.102668 0.618043 0.113 Uiso 1 1 calc R U . . .
N741 N 0.4837(2) 0.10071(12) 0.6647(3) 0.093(4) Uani 1 1 d G U . . .
C746 C 0.5092(3) 0.10331(14) 0.6887(2) 0.093(5) Uani 1 1 d G U . . .
H746 H 0.503574 0.100837 0.709156 0.111 Uiso 1 1 calc R U . . .
C745 C 0.5430(3) 0.10961(14) 0.6821(2) 0.076(4) Uani 1 1 d G U . . .
C744 C 0.5513(2) 0.11331(13) 0.6515(3) 0.084(5) Uani 1 1 d G U . . .
H744 H 0.573986 0.117525 0.647127 0.101 Uiso 1 1 calc R U . . .
C743 C 0.5259(3) 0.11071(14) 0.62752(19) 0.091(5) Uani 1 1 d G U . . .
H743 H 0.531458 0.113182 0.607061 0.109 Uiso 1 1 calc R U . . .
C574 C 0.6609(5) 0.5450(3) 0.8464(4) 0.132(6) Uiso 1 1 d D . . . .
C599 C 0.7042(4) 0.3695(3) 0.8960(4) 0.130(6) Uani 1 1 d . U . . .
H59D H 0.681511 0.363715 0.900811 0.196 Uiso 1 1 calc R U . . .
H59E H 0.707363 0.387245 0.902243 0.196 Uiso 1 1 calc R U . . .
H59F H 0.721494 0.358871 0.906844 0.196 Uiso 1 1 calc R U . . .
C391 C -0.2044(4) 0.2454(3) 0.6814(3) 0.140(7) Uani 1 1 d D U . . .
H39A H -0.204000 0.262384 0.672157 0.210 Uiso 1 1 calc R U . . .
H39B H -0.227751 0.238900 0.680145 0.210 Uiso 1 1 calc R U . . .
H39C H -0.189750 0.233932 0.670528 0.210 Uiso 1 1 calc R U . . .
C601 C 0.7192(4) 0.3399(3) 0.8523(4) 0.142(7) Uani 1 1 d . U . . .
H60A H 0.743914 0.338278 0.856065 0.214 Uiso 1 1 calc R U . . .
H60B H 0.713121 0.336763 0.830675 0.214 Uiso 1 1 calc R U . . .
H60C H 0.707690 0.327520 0.864667 0.214 Uiso 1 1 calc R U . . .
C740 C 0.2803(4) 0.1295(3) 0.7976(4) 0.126(6) Uani 1 1 d . U . . .
H74A H 0.266201 0.140054 0.783422 0.189 Uiso 1 1 calc R U . . .
H74B H 0.277373 0.135252 0.818501 0.189 Uiso 1 1 calc R U . . .
H74C H 0.273217 0.111716 0.795522 0.189 Uiso 1 1 calc R U . . .
C747 C 0.4503(4) 0.0968(2) 0.6736(4) 0.118(6) Uani 1 1 d . U . . .
H74D H 0.446958 0.106348 0.692238 0.177 Uiso 1 1 calc R U . . .
H74E H 0.446844 0.078586 0.677312 0.177 Uiso 1 1 calc R U . . .
H74F H 0.433995 0.102566 0.657381 0.177 Uiso 1 1 calc R U . . .
C586 C 0.6515(5) 0.4540(3) 0.9117(4) 0.143(7) Uiso 1 1 d D . . . .
C566 C 0.3990(4) 0.5614(2) 0.5352(3) 0.146(7) Uiso 1 1 d D . . . .
C773 C 0.3675(5) 0.3326(2) 0.5322(5) 0.178(8) Uiso 1 1 d D . . . .
C589 C 0.6446(5) 0.4280(3) 0.9286(4) 0.152(7) Uiso 1 1 d D . . . .
C382 C 0.1462(4) 0.3304(3) 0.5799(3) 0.131(7) Uani 1 1 d D U . . .
H38A H 0.131541 0.315612 0.575287 0.197 Uiso 1 1 calc R U . . .
H38B H 0.158883 0.334541 0.562094 0.197 Uiso 1 1 calc R U . . .
H38C H 0.132091 0.344945 0.585041 0.197 Uiso 1 1 calc R U . . .
C178 C 0.1439(4) 0.5582(3) 0.9109(4) 0.118(6) Uani 1 1 d D U . . .
C712 C 0.5016(4) 0.3267(3) 0.8299(4) 0.123(6) Uani 1 1 d . U . . .
H71A H 0.486986 0.313712 0.819888 0.184 Uiso 1 1 calc R U . . .
H71B H 0.494004 0.343621 0.822914 0.184 Uiso 1 1 calc R U . . .
H71C H 0.500177 0.325533 0.851956 0.184 Uiso 1 1 calc R U . . .
C343 C -0.0006(5) 0.1829(3) 0.6792(4) 0.145(7) Uani 1 1 d . U . . .
H34A H 0.003555 0.190500 0.659485 0.217 Uiso 1 1 calc R U . . .
H34B H 0.006120 0.164939 0.679233 0.217 Uiso 1 1 calc R U . . .
H34C H 0.012763 0.191924 0.695342 0.217 Uiso 1 1 calc R U . . .
C600 C 0.7395(5) 0.3852(3) 0.8547(4) 0.148(7) Uani 1 1 d . U . . .
H60D H 0.733442 0.402909 0.858947 0.222 Uiso 1 1 calc R U . . .
H60E H 0.745239 0.383665 0.833466 0.222 Uiso 1 1 calc R U . . .
H60F H 0.759168 0.380221 0.868122 0.222 Uiso 1 1 calc R U . . .
C781 C 0.7008(4) 0.2836(3) 0.7703(4) 0.147(7) Uani 1 1 d D U . . .
H78D H 0.694334 0.299266 0.780528 0.221 Uiso 1 1 calc R U . . .
H78E H 0.688051 0.282347 0.750500 0.221 Uiso 1 1 calc R U . . .
H78F H 0.725244 0.283913 0.767218 0.221 Uiso 1 1 calc R U . . .
C575 C 0.6637(5) 0.5743(3) 0.8388(4) 0.145(7) Uiso 1 1 d D . . . .
C768 C 0.6945(2) 0.3109(3) 0.6543(4) 0.138(7) Uiso 1 1 d D . . . .
C19 C 0.0827(6) 0.6257(3) 0.6082(4) 0.098(5) Uani 1 1 d D U . . .
C167 C 0.2154(5) 0.6713(2) 0.8507(4) 0.148(7) Uani 1 1 d D U . . .
H16A H 0.230423 0.678224 0.867175 0.222 Uiso 1 1 calc R U . . .
H16B H 0.194142 0.681045 0.849033 0.222 Uiso 1 1 calc R U . . .
H16C H 0.226637 0.672388 0.831464 0.222 Uiso 1 1 calc R U . . .
C782 C 0.7090(4) 0.2348(3) 0.7782(4) 0.147(7) Uani 1 1 d D U . . .
H78G H 0.733775 0.235753 0.781738 0.220 Uiso 1 1 calc R U . . .
H78H H 0.703121 0.233125 0.756352 0.220 Uiso 1 1 calc R U . . .
H78I H 0.700394 0.220007 0.788909 0.220 Uiso 1 1 calc R U . . .
C180 C 0.1777(4) 0.5629(3) 0.8941(4) 0.131(6) Uani 1 1 d D U . . .
H18A H 0.184429 0.547076 0.884242 0.196 Uiso 1 1 calc R U . . .
H18B H 0.195850 0.568289 0.908854 0.196 Uiso 1 1 calc R U . . .
H18C H 0.173741 0.576149 0.878613 0.196 Uiso 1 1 calc R U . . .
C372 C 0.1524(5) 0.3700(3) 0.9258(4) 0.177(9) Uiso 1 1 d D . . . .
C785 C 0.2748(5) 0.2568(3) 0.6222(5) 0.159(7) Uiso 1 1 d D . . . .
C603 C 0.5991(4) 0.4134(2) 0.5744(4) 0.137(7) Uani 1 1 d D U . . .
H60G H 0.623959 0.414774 0.575974 0.205 Uiso 1 1 calc R U . . .
H60H H 0.589534 0.423808 0.590275 0.205 Uiso 1 1 calc R U . . .
H60I H 0.590362 0.419417 0.554366 0.205 Uiso 1 1 calc R U . . .
C163 C 0.1177(4) 0.6398(3) 0.5621(4) 0.140(7) Uani 1 1 d D U . . .
H16D H 0.108595 0.657178 0.562728 0.210 Uiso 1 1 calc R U . . .
H16E H 0.122478 0.635509 0.541157 0.210 Uiso 1 1 calc R U . . .
H16F H 0.138762 0.638809 0.575116 0.210 Uiso 1 1 calc R U . . .
C719 C 0.2761(3) 0.2680(2) 0.7219(4) 0.103(5) Uani 1 1 d . U . . .
H71D H 0.266338 0.284080 0.714268 0.155 Uiso 1 1 calc R U . . .
H71E H 0.266727 0.263825 0.741419 0.155 Uiso 1 1 calc R U . . .
H71F H 0.270581 0.254416 0.707237 0.155 Uiso 1 1 calc R U . . .
C186 C 0.0383(4) 0.5133(3) 0.5751(3) 0.205(10) Uiso 1 1 d D . . . .
C605 C 0.6160(4) 0.3654(2) 0.5676(4) 0.121(6) Uani 1 1 d D U . . .
H60J H 0.613338 0.363570 0.545443 0.182 Uiso 1 1 calc R U . . .
H60K H 0.612962 0.348774 0.577182 0.182 Uiso 1 1 calc R U . . .
H60L H 0.638847 0.371874 0.573367 0.182 Uiso 1 1 calc R U . . .
C381 C 0.1891(4) 0.3508(2) 0.6141(3) 0.124(6) Uani 1 1 d D U . . .
H38D H 0.171618 0.364080 0.612444 0.186 Uiso 1 1 calc R U . . .
H38E H 0.206077 0.353954 0.599157 0.186 Uiso 1 1 calc R U . . .
H38F H 0.200204 0.350979 0.634625 0.186 Uiso 1 1 calc R U . . .
C786 C 0.2629(5) 0.2111(3) 0.6069(5) 0.176(8) Uiso 1 1 d D . . . .
C787 C 0.3094(5) 0.2335(3) 0.5797(4) 0.132(6) Uiso 1 1 d D . . . .
C114 C -0.0012(4) 0.5961(3) 0.9462(4) 0.123(6) Uani 1 1 d . U . . .
H11A H 0.007358 0.612128 0.955171 0.184 Uiso 1 1 calc R U . . .
H11B H 0.014658 0.582324 0.951993 0.184 Uiso 1 1 calc R U . . .
H11C H -0.023597 0.592336 0.953555 0.184 Uiso 1 1 calc R U . . .
C168 C 0.2369(4) 0.6237(3) 0.8502(4) 0.142(7) Uani 1 1 d D U . . .
H16G H 0.229775 0.606082 0.853526 0.213 Uiso 1 1 calc R U . . .
H16H H 0.257192 0.627465 0.863439 0.213 Uiso 1 1 calc R U . . .
H16I H 0.242302 0.625797 0.828865 0.213 Uiso 1 1 calc R U . . .
C790 C 0.3586(5) 0.1741(3) 0.9304(5) 0.168(8) Uani 1 1 d . U . . .
H79A H 0.379808 0.166727 0.923808 0.251 Uiso 1 1 calc R U . . .
H79B H 0.348434 0.162540 0.944744 0.251 Uiso 1 1 calc R U . . .
H79C H 0.363611 0.190473 0.940497 0.251 Uiso 1 1 calc R U . . .
C174 C -0.0827(5) 0.5890(4) 0.5704(4) 0.187(9) Uiso 1 1 d D . . . .
C389 C -0.2081(4) 0.2714(3) 0.7299(4) 0.156(7) Uani 1 1 d D U . . .
H38G H -0.196291 0.286786 0.723650 0.234 Uiso 1 1 calc R U . . .
H38H H -0.206587 0.270177 0.752132 0.234 Uiso 1 1 calc R U . . .
H38I H -0.232077 0.272256 0.722514 0.234 Uiso 1 1 calc R U . . .
C398 C 0.1347(6) 0.1698(3) 0.9775(6) 0.198(9) Uiso 1 1 d D . . . .
C592 C 0.3751(6) 0.4054(4) 0.5633(6) 0.227(11) Uiso 1 1 d D . . . .
C379 C -0.1630(7) 0.2779(2) 0.8435(5) 0.253(12) Uiso 1 1 d D . . . .
C181 C 0.1553(5) 0.5356(3) 0.9330(4) 0.160(8) Uani 1 1 d D U . . .
H18D H 0.144972 0.537806 0.952499 0.240 Uiso 1 1 calc R U . . .
H18E H 0.180134 0.535623 0.936237 0.240 Uiso 1 1 calc R U . . .
H18F H 0.147805 0.519401 0.923813 0.240 Uiso 1 1 calc R U . . .
C576 C 0.6966(5) 0.5345(3) 0.8373(5) 0.159(7) Uiso 1 1 d D . . . .
C376 C -0.1624(3) 0.3078(2) 0.8395(3) 0.127(6) Uiso 1 1 d D . . . .
C588 C 0.6830(5) 0.4507(3) 0.8914(4) 0.150(7) Uiso 1 1 d D . . . .
C596 C 0.2825(5) 0.3698(3) 0.8566(4) 0.155(8) Uani 1 1 d . U . . .
H59G H 0.261999 0.364018 0.866208 0.232 Uiso 1 1 calc R U . . .
H59H H 0.301080 0.371970 0.872205 0.232 Uiso 1 1 calc R U . . .
H59I H 0.288969 0.357163 0.841690 0.232 Uiso 1 1 calc R U . . .
C579 C 0.5197(6) 0.5198(3) 0.5557(6) 0.258(13) Uiso 1 1 d D . . . .
C604 C 0.5571(4) 0.3829(3) 0.5544(4) 0.126(6) Uani 1 1 d D U . . .
H60M H 0.540617 0.396290 0.558491 0.190 Uiso 1 1 calc R U . . .
H60N H 0.546199 0.366228 0.555909 0.190 Uiso 1 1 calc R U . . .
H60O H 0.565057 0.385148 0.533960 0.190 Uiso 1 1 calc R U . . .
C189 C 0.0775(4) 0.5177(3) 0.5704(5) 0.203(9) Uiso 1 1 d D . . . .
C799 C 0.3639(6) 0.1131(3) 0.5650(5) 0.166(8) Uiso 1 1 d . . . . .
C176 C -0.1211(5) 0.5935(4) 0.5588(5) 0.190(9) Uiso 1 1 d D . . . .
C771 C 0.7164(6) 0.3110(4) 0.6857(4) 0.220(10) Uiso 1 1 d D . . . .
C794 C 0.6764(8) 0.1854(4) 0.6412(4) 0.312(16) Uiso 1 1 d D . . . .
C374 C 0.1895(6) 0.3695(5) 0.9139(6) 0.246(12) Uiso 1 1 d D . . . .
C595 C 0.2696(5) 0.4160(4) 0.8628(5) 0.186(9) Uani 1 1 d . U . . .
H59J H 0.274052 0.432141 0.852702 0.279 Uiso 1 1 calc R U . . .
H59K H 0.285021 0.414213 0.880990 0.279 Uiso 1 1 calc R U . . .
H59L H 0.245982 0.415613 0.868630 0.279 Uiso 1 1 calc R U . . .
C390 C -0.1989(4) 0.2237(3) 0.7369(4) 0.144(7) Uani 1 1 d D U . . .
H39D H -0.223544 0.221960 0.737962 0.216 Uiso 1 1 calc R U . . .
H39E H -0.188380 0.226529 0.757382 0.216 Uiso 1 1 calc R U . . .
H39F H -0.189561 0.208198 0.728322 0.216 Uiso 1 1 calc R U . . .
C798 C 0.3115(6) 0.1344(3) 0.5909(5) 0.147(7) Uiso 1 1 d . . . . .
C587 C 0.6587(5) 0.4776(3) 0.9335(4) 0.149(7) Uiso 1 1 d D . . . .
C791 C 0.3158(5) 0.1549(3) 0.8980(4) 0.165(8) Uani 1 1 d . U . . .
H79D H 0.296274 0.154484 0.910747 0.247 Uiso 1 1 calc R U . . .
H79E H 0.330618 0.140308 0.902826 0.247 Uiso 1 1 calc R U . . .
H79F H 0.307816 0.154284 0.876521 0.247 Uiso 1 1 calc R U . . .
C377 C -0.1914(6) 0.3147(4) 0.8144(4) 0.281(14) Uiso 1 1 d D . . . .
C392 C 0.0996(4) 0.2348(3) 0.5822(2) 0.169(8) Uiso 1 1 d D . . . .
C772 C 0.3834(4) 0.3050(2) 0.5345(3) 0.161(8) Uiso 1 1 d D . . . .
C795 C 0.6944(6) 0.1946(4) 0.6963(4) 0.281(14) Uiso 1 1 d D . . . .
C198 C -0.0917(3) 0.44932(18) 0.5384(3) 0.223(11) Uiso 1 1 d D . . . .
C373 C 0.1360(6) 0.3944(4) 0.9398(5) 0.200(9) Uiso 1 1 d D . . . .
C797 C 0.3519(5) 0.1600(3) 0.5548(4) 0.135(6) Uiso 1 1 d . . . . .
C375 C 0.1515(7) 0.3462(4) 0.9477(5) 0.224(11) Uiso 1 1 d D . . . .
C590 C 0.4121(6) 0.4156(4) 0.5724(6) 0.214(11) Uiso 1 1 d D . . . .
C789 C 0.3043(5) 0.2019(3) 0.9087(4) 0.185(9) Uani 1 1 d . U . . .
H78J H 0.314062 0.218579 0.904199 0.277 Uiso 1 1 calc R U . . .
H78K H 0.297583 0.201713 0.929750 0.277 Uiso 1 1 calc R U . . .
H78L H 0.284317 0.198814 0.894847 0.277 Uiso 1 1 calc R U . . .
C191 C 0.1890(5) 0.4773(3) 0.8445(5) 0.187(9) Uiso 1 1 d D . . . .
C397 C 0.1422(6) 0.2196(4) 0.9809(6) 0.226(11) Uiso 1 1 d D . . . .
C793 C 0.6639(9) 0.2283(3) 0.6640(6) 0.41(2) Uiso 1 1 d D . . . .
C581 C 0.5705(4) 0.4902(4) 0.5634(7) 0.295(15) Uiso 1 1 d D . . . .
C774 C 0.3531(5) 0.2855(3) 0.5288(7) 0.310(15) Uiso 1 1 d D . . . .
C593 C 0.4327(7) 0.3901(4) 0.5689(7) 0.244(12) Uiso 1 1 d D . . . .
C185 C -0.2002(6) 0.4761(3) 0.8821(5) 0.203(10) Uiso 1 1 d D . . . .
C580 C 0.5109(5) 0.4719(3) 0.5556(7) 0.328(17) Uiso 1 1 d D . . . .
C188 C 0.0275(5) 0.4883(3) 0.5570(6) 0.284(14) Uiso 1 1 d D . . . .
C776 C 0.4002(4) 0.2717(3) 0.9279(3) 0.193(9) Uiso 1 1 d D . . . .
C578 C 0.5323(5) 0.4942(3) 0.57151(19) 0.214(10) Uiso 1 1 d D . . . .
C193 C 0.1481(5) 0.4659(3) 0.8898(3) 0.146(7) Uiso 1 1 d D . . . .
C775 C 0.4071(5) 0.3020(4) 0.5069(6) 0.281(14) Uiso 1 1 d D . . . .
C770 C 0.7046(6) 0.2893(3) 0.6315(5) 0.197(9) Uiso 1 1 d D . . . .
C401 C -0.2059(6) 0.2177(3) 0.8741(4) 0.181(8) Uiso 1 1 d D . . . .
N429 N 0.5133(3) 0.50215(16) 0.6992(3) 0.076(4) Uani 1 1 d . U . . .
H429 H 0.495028 0.503597 0.709623 0.091 Uiso 1 1 calc R U . . .
C577 C 0.6557(6) 0.5399(4) 0.8813(4) 0.197(9) Uiso 1 1 d D . . . .
C792 C 0.6647(4) 0.1988(3) 0.6710(4) 0.153(7) Uiso 1 1 d D . . . .
C399 C 0.0969(7) 0.1942(5) 1.0044(5) 0.251(12) Uiso 1 1 d D . . . .
C569 C 0.4363(4) 0.5610(4) 0.5238(6) 0.264(13) Uiso 1 1 d D . . . .
C591 C 0.4243(7) 0.4407(4) 0.5564(6) 0.232(11) Uiso 1 1 d D . . . .
C405 C 0.4076(3) 0.55735(13) 0.63634(18) 0.055(4) Uani 1 1 d G U . . .
C404 C 0.4383(2) 0.55957(13) 0.6211(3) 0.071(4) Uani 1 1 d G U . . .
C423 C 0.4372(3) 0.56019(14) 0.5889(3) 0.074(4) Uani 1 1 d G U . . .
H423 H 0.457711 0.561675 0.578708 0.088 Uiso 1 1 calc R U . . .
C422 C 0.4055(3) 0.55860(14) 0.57183(18) 0.096(5) Uani 1 1 d G U . . .
C421 C 0.3749(2) 0.55638(15) 0.5870(3) 0.100(5) Uani 1 1 d G U . . .
H421 H 0.353680 0.555311 0.575621 0.120 Uiso 1 1 calc R U . . .
C420 C 0.3759(2) 0.55576(14) 0.6193(3) 0.083(5) Uani 1 1 d G U . . .
C187 C 0.0184(5) 0.5361(3) 0.5586(6) 0.241(12) Uiso 1 1 d D . . . .
C142 C -0.0257(3) 0.6421(3) 0.6554(4) 0.097(5) Uani 1 1 d D U . . .
C118 C 0.0497(2) 0.56986(13) 0.6974(2) 0.063(4) Uani 1 1 d G U . . .
C117 C 0.0511(2) 0.56670(12) 0.7295(2) 0.063(4) Uani 1 1 d G U . . .
H117 H 0.030873 0.567436 0.740053 0.076 Uiso 1 1 calc R U . . .
C116 C 0.0829(3) 0.56245(13) 0.74567(16) 0.065(4) Uani 1 1 d G U . . .
C115 C 0.1132(2) 0.56136(12) 0.7298(2) 0.078(4) Uani 1 1 d G U . . .
H115 H 0.134455 0.558511 0.740673 0.093 Uiso 1 1 calc R U . . .
N114 N 0.1118(2) 0.56451(12) 0.6978(2) 0.070(3) Uani 1 1 d G U . . .
C119 C 0.0800(3) 0.56876(13) 0.68156(16) 0.079(4) Uani 1 1 d G U . . .
H119 H 0.079042 0.570873 0.660113 0.095 Uiso 1 1 calc R U . . .
C161 C 0.0037(5) 0.4430(3) 0.6555(4) 0.088(5) Uani 1 1 d . U . . .
C346 C 0.0754(4) 0.3787(2) 0.6560(4) 0.066(4) Uani 1 1 d . U . . .
C208 C 0.0141(3) 0.37979(14) 0.63875(17) 0.076(4) Uani 1 1 d G U . . .
C209 C 0.0487(3) 0.38072(15) 0.6314(2) 0.089(5) Uani 1 1 d G U . . .
C210 C 0.0570(2) 0.38186(14) 0.6005(3) 0.090(5) Uani 1 1 d G U . . .
H210 H 0.080148 0.382486 0.595611 0.109 Uiso 1 1 calc R U . . .
C211 C 0.0307(3) 0.38207(14) 0.57700(18) 0.100(5) Uani 1 1 d DG U . . .
C212 C -0.0039(3) 0.38114(14) 0.5843(2) 0.089(5) Uani 1 1 d G U . . .
H212 H -0.021434 0.381276 0.568598 0.107 Uiso 1 1 calc R U . . .
C213 C -0.0122(2) 0.38000(13) 0.6152(3) 0.072(4) Uani 1 1 d G U . . .
I18 I 0.29925(5) 0.33452(3) 0.75968(6) 0.2424(11) Uani 1 1 d . U . . .
N101 N -0.0984(4) 0.65130(15) 0.7071(2) 0.142(6) Uani 1 1 d G U . . .
C102 C -0.0650(3) 0.64835(15) 0.6972(3) 0.101(5) Uani 1 1 d G U . . .
H102 H -0.046055 0.647833 0.711583 0.122 Uiso 1 1 calc R U . . .
C103 C -0.0599(3) 0.64617(15) 0.6657(4) 0.099(5) Uani 1 1 d DG U . . .
C104 C -0.0882(4) 0.64694(16) 0.6441(2) 0.135(6) Uani 1 1 d G U . . .
H104 H -0.084768 0.645487 0.623021 0.162 Uiso 1 1 calc R U . . .
C105 C -0.1216(3) 0.64989(15) 0.6541(3) 0.141(7) Uani 1 1 d G U . . .
H105 H -0.140492 0.650406 0.639670 0.169 Uiso 1 1 calc R U . . .
C106 C -0.1267(3) 0.65207(15) 0.6856(4) 0.104(5) Uani 1 1 d G U . . .
H106 H -0.148998 0.654038 0.692275 0.125 Uiso 1 1 calc R U . . .
I5 I 0.06550(9) 0.54865(8) 0.99431(6) 0.428(2) Uani 1 1 d . U . . .
I24 I 0.60757(12) 0.18675(7) 0.55549(10) 0.453(2) Uani 1 1 d . . . . .
I10 I -0.18545(11) 0.32062(8) 0.63382(11) 0.472(3) Uani 1 1 d . U . . .
I23 I 0.68576(11) 0.18612(8) 0.87135(12) 0.508(3) Uani 1 1 d . U . . .
C107 C -0.0997(5) 0.6550(3) 0.7403(5) 0.151(8) Uani 1 1 d . U . . .
H10A H -0.081970 0.644666 0.750914 0.227 Uiso 1 1 calc R U . . .
H10B H -0.122078 0.649700 0.746660 0.227 Uiso 1 1 calc R U . . .
H10C H -0.095980 0.672958 0.745253 0.227 Uiso 1 1 calc R U . . .
I4 I -0.20190(5) 0.67217(3) 0.75056(7) 0.2716(13) Uani 1 1 d . . . . .
O2 O -0.1572(2) 0.21982(12) 0.58900(19) 0.069(2) Uiso 1 1 d . . . . .
O3 O 0.6598(2) 0.28985(12) 0.91755(19) 0.070(2) Uiso 1 1 d . . . . .
C169 C 0.2013(4) 0.6395(3) 0.8927(3) 0.132(7) Uani 1 1 d D U . . .
H16J H 0.178933 0.646436 0.896896 0.198 Uiso 1 1 calc R U . . .
H16K H 0.219063 0.648717 0.904693 0.198 Uiso 1 1 calc R U . . .
H16L H 0.202140 0.621413 0.898245 0.198 Uiso 1 1 calc R U . . .
C165 C 0.1043(6) 0.5924(3) 0.5708(5) 0.219(10) Uani 1 1 d D U . . .
H16M H 0.125957 0.590527 0.582720 0.329 Uiso 1 1 calc R U . . .
H16N H 0.107699 0.588806 0.549310 0.329 Uiso 1 1 calc R U . . .
H16O H 0.087633 0.580407 0.578219 0.329 Uiso 1 1 calc R U . . .
C164 C 0.0629(5) 0.6228(3) 0.5466(4) 0.196(10) Uani 1 1 d D U . . .
H16P H 0.040654 0.617841 0.553473 0.295 Uiso 1 1 calc R U . . .
H16Q H 0.069023 0.611522 0.530043 0.295 Uiso 1 1 calc R U . . .
H16R H 0.061937 0.640399 0.539290 0.295 Uiso 1 1 calc R U . . .
C170 C -0.2251(3) 0.6132(2) 0.8342(3) 0.128(6) Uani 1 1 d D U . . .
C200 C -0.1281(4) 0.4443(4) 0.5224(4) 0.333(17) Uiso 1 1 d D . . . .
C201 C -0.0665(4) 0.4296(3) 0.5247(4) 0.228(11) Uiso 1 1 d D . . . .
C183 C -0.2093(7) 0.5271(5) 0.8911(8) 0.309(16) Uiso 1 1 d D . . . .
C184 C -0.1780(7) 0.5000(4) 0.9280(5) 0.216(10) Uiso 1 1 d D . . . .
C199 C -0.0803(6) 0.4767(2) 0.5281(4) 0.37(2) Uiso 1 1 d D . . . .
C192 C 0.1598(5) 0.4343(2) 0.8456(4) 0.133(6) Uiso 1 1 d D . . . .
C383 C 0.2019(4) 0.3042(3) 0.6043(4) 0.157(8) Uani 1 1 d D U . . .
H38J H 0.215005 0.302477 0.623839 0.235 Uiso 1 1 calc R U . . .
H38K H 0.216852 0.310369 0.588879 0.235 Uiso 1 1 calc R U . . .
H38L H 0.192366 0.287694 0.598089 0.235 Uiso 1 1 calc R U . . .
C354 C 0.0867(4) 0.2794(2) 0.8547(4) 0.080(5) Uani 1 1 d . U . . .
C726 C 0.5465(5) 0.2410(3) 0.5901(4) 0.135(7) Uani 1 1 d . U . . .
H72A H 0.528326 0.238573 0.574177 0.202 Uiso 1 1 calc R U . . .
H72B H 0.563880 0.227837 0.588367 0.202 Uiso 1 1 calc R U . . .
H72C H 0.556840 0.257825 0.587786 0.202 Uiso 1 1 calc R U . . .
C545 C 0.3976(5) 0.3526(3) 0.7519(5) 0.162(8) Uani 1 1 d . U . . .
H54A H 0.419967 0.349360 0.762132 0.243 Uiso 1 1 calc R U . . .
H54B H 0.382203 0.338483 0.755949 0.243 Uiso 1 1 calc R U . . .
H54C H 0.388255 0.368460 0.759629 0.243 Uiso 1 1 calc R U . . .
C368 C 0.0400(2) 0.38648(14) 0.54342(17) 0.138(7) Uiso 1 1 d D . . . .
C364 C -0.20793(19) 0.37574(17) 0.7295(3) 0.088(4) Uani 1 1 d D U . . .
C367 C -0.2149(4) 0.34618(17) 0.7263(4) 0.113(5) Uani 1 1 d D U . . .
H36A H -0.205614 0.339943 0.707508 0.170 Uiso 1 1 calc R U . . .
H36B H -0.239523 0.343068 0.725464 0.170 Uiso 1 1 calc R U . . .
H36C H -0.204005 0.337234 0.743763 0.170 Uiso 1 1 calc R U . . .
C175 C -0.0623(7) 0.6133(4) 0.5609(7) 0.264(13) Uiso 1 1 d D . . . .
C366 C -0.2206(4) 0.3865(2) 0.7604(3) 0.098(4) Uani 1 1 d D U . . .
H36D H -0.208955 0.377579 0.777587 0.147 Uiso 1 1 calc R U . . .
H36E H -0.245217 0.383975 0.760931 0.147 Uiso 1 1 calc R U . . .
H36F H -0.215455 0.404757 0.761917 0.147 Uiso 1 1 calc R U . . .
C177 C -0.0746(7) 0.5630(4) 0.5541(6) 0.234(11) Uiso 1 1 d D . . . .
C365 C -0.2302(4) 0.3871(3) 0.7016(3) 0.123(5) Uani 1 1 d D U . . .
H36G H -0.223990 0.404998 0.698765 0.184 Uiso 1 1 calc R U . . .
H36H H -0.254326 0.385978 0.705661 0.184 Uiso 1 1 calc R U . . .
H36I H -0.225918 0.377478 0.683209 0.184 Uiso 1 1 calc R U . . .
C179 C 0.1380(4) 0.5852(3) 0.9255(4) 0.156(8) Uani 1 1 d D U . . .
H17A H 0.121252 0.594745 0.912678 0.234 Uiso 1 1 calc R U . . .
H17B H 0.159544 0.594591 0.927147 0.234 Uiso 1 1 calc R U . . .
H17C H 0.129524 0.583036 0.945850 0.234 Uiso 1 1 calc R U . . .
C171 C -0.2183(4) 0.6399(3) 0.8502(4) 0.150(7) Uani 1 1 d D U . . .
H17D H -0.208378 0.637225 0.870868 0.225 Uiso 1 1 calc R U . . .
H17E H -0.239790 0.649185 0.850959 0.225 Uiso 1 1 calc R U . . .
H17F H -0.202440 0.649746 0.838490 0.225 Uiso 1 1 calc R U . . .
C402 C -0.2079(5) 0.1693(3) 0.8640(5) 0.169(8) Uiso 1 1 d D . . . .
C172 C -0.2341(5) 0.5934(3) 0.8596(4) 0.147(7) Uani 1 1 d D U . . .
H17G H -0.247827 0.579603 0.850330 0.221 Uiso 1 1 calc R U . . .
H17H H -0.246982 0.601981 0.875006 0.221 Uiso 1 1 calc R U . . .
H17I H -0.213016 0.586427 0.869241 0.221 Uiso 1 1 calc R U . . .
C173 C -0.2580(4) 0.6173(3) 0.8123(3) 0.112(6) Uani 1 1 d D U . . .
H17J H -0.254242 0.631430 0.798435 0.169 Uiso 1 1 calc R U . . .
H17K H -0.277469 0.621202 0.824423 0.169 Uiso 1 1 calc R U . . .
H17L H -0.262788 0.601739 0.800531 0.169 Uiso 1 1 calc R U . . .
C403 C -0.2185(6) 0.1965(4) 0.8207(4) 0.210(10) Uiso 1 1 d D . . . .
C806 C 0.7222(4) 0.1211(2) 0.7453(3) 0.123(6) Uani 1 1 d D U . . .
H80G H 0.717738 0.102858 0.743322 0.185 Uiso 1 1 calc R U . . .
H80H H 0.746645 0.124307 0.744453 0.185 Uiso 1 1 calc R U . . .
H80I H 0.709822 0.130224 0.728616 0.185 Uiso 1 1 calc R U . . .
O1 O -0.1083(2) 0.31760(12) 0.94839(19) 0.073(2) Uiso 1 1 d . . . . .
C765 C 0.4259(4) 0.1284(2) 0.8511(4) 0.081(5) Uani 1 1 d . U . . .
C370 C 0.0151(4) 0.3713(3) 0.5212(2) 0.249(12) Uiso 1 1 d D . . . .
C371 C 0.0771(3) 0.3773(3) 0.5391(3) 0.181(8) Uiso 1 1 d D . . . .
C369 C 0.0373(5) 0.41538(17) 0.5353(3) 0.205(10) Uiso 1 1 d D . . . .
C387 C 0.1906(4) 0.2695(3) 0.9268(5) 0.190(9) Uiso 1 1 d D . . . .
I12 I 0.22222(6) 0.17455(4) 0.84120(7) 0.2802(13) Uani 1 1 d . U . . .
C385 C 0.2364(4) 0.2950(2) 0.9021(5) 0.186(9) Uiso 1 1 d D . . . .
C800 C 0.4640(4) 0.1182(2) 0.96431(17) 0.144(7) Uiso 1 1 d D . . . .
C568 C 0.3779(5) 0.5407(3) 0.5162(6) 0.258(13) Uiso 1 1 d D . . . .
C769 C 0.7042(6) 0.3374(3) 0.6403(5) 0.185(9) Uiso 1 1 d D . . . .
C386 C 0.2266(5) 0.2486(2) 0.8878(4) 0.160(7) Uiso 1 1 d D . . . .
C582 C 0.3181(3) 0.5033(2) 0.9005(3) 0.145(7) Uiso 1 1 d D . . . .
C567 C 0.3831(5) 0.5882(2) 0.5260(6) 0.260(13) Uiso 1 1 d D . . . .
C779 C 0.4080(6) 0.2488(3) 0.9506(5) 0.250(12) Uiso 1 1 d D . . . .
C395 C 0.1396(4) 0.2332(4) 0.5880(6) 0.283(14) Uiso 1 1 d D . . . .
C803 C 0.4709(5) 0.0895(2) 0.9737(5) 0.253(12) Uiso 1 1 d D . . . .
C801 C 0.4252(3) 0.1238(3) 0.9690(5) 0.181(8) Uiso 1 1 d D . . . .
C584 C 0.2886(5) 0.4829(3) 0.9010(5) 0.320(16) Uiso 1 1 d D . . . .
C585 C 0.3021(6) 0.5282(3) 0.8855(4) 0.231(11) Uiso 1 1 d D . . . .
C777 C 0.3602(4) 0.2733(4) 0.9224(6) 0.284(14) Uiso 1 1 d D . . . .
C394 C 0.0884(6) 0.2118(3) 0.5607(5) 0.263(13) Uiso 1 1 d D . . . .
C778 C 0.4121(5) 0.2968(3) 0.9453(5) 0.232(11) Uiso 1 1 d D . . . .
C802 C 0.4856(4) 0.1353(3) 0.9879(4) 0.215(10) Uiso 1 1 d D . . . .
C393 C 0.0917(6) 0.2601(3) 0.5634(5) 0.270(13) Uiso 1 1 d D . . . .
C583 C 0.3289(5) 0.5099(3) 0.9348(4) 0.226(11) Uiso 1 1 d D . . . .

loop_
_atom_site_aniso_label
_atom_site_aniso_U_11
_atom_site_aniso_U_22
_atom_site_aniso_U_33
_atom_site_aniso_U_23
_atom_site_aniso_U_13
_atom_site_aniso_U_12
I13 0.0581(8) 0.0831(6) 0.0956(9) -0.0002(5) 0.0229(6) 0.0002(5)
I7 0.0558(8) 0.0858(6) 0.1089(10) -0.0011(6) 0.0287(6) -0.0062(5)
I8 0.0517(8) 0.1007(6) 0.0988(10) 0.0150(6) 0.0135(6) -0.0001(5)
I3 0.0630(8) 0.0864(6) 0.0977(9) 0.0041(5) 0.0264(6) -0.0016(5)
I21 0.0476(7) 0.0861(6) 0.1107(10) -0.0038(6) 0.0252(6) -0.0050(5)
I14 0.0557(8) 0.0965(6) 0.1059(10) -0.0029(6) 0.0135(7) 0.0035(5)
I2 0.0585(8) 0.1043(6) 0.0999(10) 0.0079(6) 0.0174(7) -0.0037(5)
I20 0.0537(8) 0.1085(7) 0.1048(10) 0.0160(6) 0.0142(7) -0.0021(5)
I19 0.0692(9) 0.1045(7) 0.1126(11) 0.0072(6) 0.0115(7) -0.0001(6)
I15 0.0608(9) 0.1064(7) 0.1254(11) 0.0099(6) 0.0195(7) -0.0012(6)
I9 0.0740(9) 0.1040(7) 0.1107(11) 0.0069(6) 0.0123(7) 0.0007(6)
I1 0.0676(9) 0.1056(7) 0.1438(12) -0.0172(7) 0.0195(8) 0.0022(6)
I16 0.0726(11) 0.1073(8) 0.2559(19) 0.0301(9) 0.0109(10) -0.0047(6)
I6 0.0750(11) 0.1052(8) 0.295(2) -0.0257(10) 0.0023(11) 0.0055(7)
I17 0.292(3) 0.424(3) 0.1222(17) 0.0719(18) 0.0644(18) 0.133(2)
I22 0.550(5) 0.1855(15) 0.213(2) -0.0014(14) 0.175(3) -0.019(2)
I11 0.519(5) 0.2076(17) 0.237(3) -0.0235(16) 0.131(3) -0.059(2)
N668 0.036(6) 0.071(5) 0.069(7) -0.007(5) 0.000(5) -0.006(5)
N267 0.061(9) 0.074(6) 0.081(10) 0.015(6) 0.038(7) 0.001(6)
N489 0.052(7) 0.059(5) 0.071(7) 0.006(5) 0.011(6) -0.005(5)
N207 0.046(7) 0.082(5) 0.077(7) -0.003(5) 0.036(6) -0.008(5)
N227 0.043(9) 0.075(6) 0.086(10) 0.014(6) 0.020(7) 0.003(6)
N466 0.085(8) 0.059(5) 0.082(8) 0.007(5) 0.001(6) 0.007(5)
N204 0.047(6) 0.074(5) 0.065(7) -0.013(5) 0.012(5) 0.009(5)
N691 0.055(7) 0.062(5) 0.084(7) -0.004(5) 0.019(6) 0.008(5)
N406 0.063(7) 0.050(5) 0.080(7) -0.002(5) 0.012(6) -0.002(4)
N247 0.038(8) 0.083(6) 0.082(10) 0.018(6) 0.020(7) 0.010(5)
N23 0.034(8) 0.073(6) 0.119(13) 0.009(7) 0.030(8) -0.005(5)
N426 0.065(7) 0.076(5) 0.083(7) 0.011(5) 0.019(6) -0.014(5)
N287 0.053(9) 0.056(6) 0.112(12) 0.005(6) 0.025(8) 0.003(5)
N486 0.059(7) 0.070(5) 0.094(8) 0.000(5) 0.013(6) -0.006(5)
N86 0.063(4) 0.069(3) 0.076(4) 0.007(3) 0.007(3) -0.002(3)
N26 0.043(9) 0.093(7) 0.067(10) -0.015(7) -0.008(7) 0.003(6)
N688 0.078(8) 0.067(5) 0.083(7) -0.004(5) 0.010(6) 0.013(5)
N6 0.072(7) 0.076(5) 0.080(8) 0.001(6) 0.005(7) -0.003(5)
N63 0.053(7) 0.061(5) 0.080(7) -0.012(5) 0.012(6) 0.004(5)
N66 0.041(8) 0.072(6) 0.099(11) 0.003(6) 0.012(7) 0.007(5)
N409 0.050(6) 0.062(5) 0.068(7) -0.006(5) 0.016(5) -0.012(4)
N264 0.031(8) 0.079(6) 0.121(12) 0.001(7) 0.013(7) 0.005(5)
N83 0.052(3) 0.070(3) 0.075(4) 0.005(3) 0.013(3) -0.004(3)
N648 0.064(7) 0.081(6) 0.082(7) 0.009(6) 0.015(6) -0.004(5)
N244 0.051(9) 0.083(6) 0.071(10) 0.007(6) 0.013(7) 0.001(6)
N469 0.068(7) 0.061(5) 0.102(8) 0.015(5) 0.020(6) -0.002(5)
N449 0.095(8) 0.064(5) 0.092(8) -0.002(5) 0.014(7) 0.006(5)
N121 0.082(8) 0.086(6) 0.115(9) 0.012(7) -0.002(7) -0.010(6)
N608 0.086(8) 0.080(6) 0.105(8) 0.001(6) 0.019(7) -0.020(6)
N446 0.075(5) 0.081(5) 0.082(6) 0.004(5) 0.018(5) -0.010(5)
N3 0.080(8) 0.062(5) 0.084(8) 0.016(5) 0.009(7) 0.002(5)
C318 0.051(8) 0.073(6) 0.067(8) 0.008(6) 0.014(7) -0.005(6)
C317 0.072(8) 0.079(6) 0.085(9) 0.019(6) 0.007(7) -0.016(6)
N316 0.082(8) 0.086(6) 0.085(8) 0.002(6) -0.012(7) -0.007(6)
C321 0.061(8) 0.074(6) 0.088(9) 0.002(6) 0.014(7) -0.011(6)
C320 0.075(8) 0.060(6) 0.072(8) 0.002(6) -0.019(7) 0.003(6)
C319 0.072(8) 0.057(6) 0.085(9) 0.026(6) -0.014(7) 0.001(6)
N671 0.056(7) 0.072(5) 0.090(8) 0.002(5) 0.017(6) -0.005(5)
N284 0.079(11) 0.069(6) 0.102(12) 0.011(7) 0.031(9) -0.004(6)
N631 0.074(8) 0.077(5) 0.103(8) -0.001(6) 0.006(7) 0.002(5)
N46 0.063(7) 0.075(5) 0.089(8) -0.015(6) 0.023(6) -0.006(5)
C27 0.076(9) 0.074(6) 0.081(9) -0.010(7) 0.010(8) 0.001(6)
N302 0.081(8) 0.084(6) 0.107(9) -0.011(6) 0.014(7) 0.003(6)
C205 0.058(8) 0.080(6) 0.055(8) 0.003(6) 0.016(7) 0.011(6)
C206 0.055(8) 0.066(6) 0.065(8) 0.018(6) 0.000(7) -0.002(6)
C214 0.051(8) 0.075(6) 0.067(8) 0.012(6) 0.014(7) -0.006(6)
C215 0.091(9) 0.093(7) 0.093(9) 0.012(7) 0.013(8) -0.004(7)
C216 0.070(8) 0.085(7) 0.093(9) -0.013(7) -0.002(7) 0.013(6)
C217 0.090(9) 0.093(7) 0.079(9) 0.006(7) 0.017(8) 0.005(7)
C351 0.048(8) 0.058(6) 0.068(8) -0.007(6) -0.005(7) -0.003(5)
C202 0.036(7) 0.071(6) 0.066(8) 0.002(6) -0.004(6) 0.005(5)
C203 0.068(8) 0.085(7) 0.079(9) -0.005(7) 0.007(7) -0.005(6)
C218 0.065(8) 0.083(7) 0.085(9) -0.001(6) 0.014(7) -0.009(6)
C219 0.073(8) 0.081(6) 0.085(9) 0.004(6) 0.009(7) 0.006(6)
C220 0.059(8) 0.069(6) 0.088(9) 0.001(6) 0.022(7) 0.006(6)
C221 0.060(8) 0.071(6) 0.071(8) -0.005(6) 0.008(7) -0.009(6)
N628 0.072(7) 0.072(5) 0.067(7) 0.023(5) 0.013(6) 0.001(5)
C345 0.078(9) 0.074(6) 0.060(8) -0.006(6) 0.033(7) 0.007(6)
C12 0.061(8) 0.068(6) 0.074(8) -0.009(6) 0.006(7) 0.006(6)
C749 0.073(8) 0.067(6) 0.070(8) 0.007(7) 0.003(7) -0.002(6)
N224 0.085(12) 0.055(6) 0.127(13) 0.009(7) 0.051(10) -0.002(6)
C7 0.078(9) 0.076(7) 0.086(9) -0.006(7) 0.009(8) 0.002(6)
C24 0.077(9) 0.059(6) 0.082(9) 0.002(7) -0.003(8) 0.012(6)
C761 0.064(8) 0.059(6) 0.080(9) 0.009(7) 0.006(7) 0.002(5)
C148 0.069(9) 0.082(7) 0.066(8) 0.009(6) 0.004(7) -0.010(7)
C760 0.063(8) 0.058(6) 0.065(8) 0.001(6) 0.000(7) 0.010(5)
N43 0.063(10) 0.084(7) 0.096(11) -0.009(7) 0.042(9) 0.003(6)
C21 0.053(8) 0.076(6) 0.063(8) 0.009(6) -0.010(7) 0.006(6)
C557 0.059(8) 0.068(6) 0.088(9) 0.002(7) 0.018(7) -0.008(5)
C356 0.052(8) 0.057(6) 0.059(8) 0.000(6) 0.016(6) -0.010(5)
C548 0.067(8) 0.054(6) 0.064(8) 0.010(6) 0.019(7) -0.013(6)
C757 0.063(8) 0.075(7) 0.085(9) 0.000(6) 0.015(7) 0.005(7)
C526 0.047(7) 0.069(6) 0.074(8) 0.008(6) 0.011(7) 0.001(5)
N525 0.058(7) 0.073(5) 0.085(8) 0.002(5) 0.012(6) 0.021(5)
C530 0.097(9) 0.077(7) 0.093(9) 0.004(6) 0.020(8) 0.006(7)
C529 0.078(8) 0.065(6) 0.072(8) 0.008(6) 0.027(7) 0.008(6)
C528 0.065(8) 0.084(6) 0.080(9) 0.001(6) 0.021(7) 0.003(6)
C527 0.063(8) 0.063(6) 0.053(8) 0.009(6) 0.016(7) -0.002(6)
C146 0.057(8) 0.078(6) 0.061(8) -0.007(6) 0.012(7) 0.002(6)
C28 0.060(8) 0.069(6) 0.073(8) 0.004(6) -0.002(7) 0.001(6)
C77 0.082(9) 0.059(6) 0.063(8) 0.000(6) 0.018(7) 0.003(6)
C13 0.067(8) 0.061(6) 0.062(8) -0.010(6) 0.009(7) 0.008(6)
C91 0.082(5) 0.098(5) 0.085(5) 0.004(5) 0.007(5) 0.006(5)
C92 0.081(8) 0.071(6) 0.069(8) 0.012(6) 0.010(7) -0.008(6)
C87 0.068(4) 0.074(3) 0.079(4) 0.008(4) 0.008(4) 0.002(3)
C88 0.074(4) 0.079(3) 0.079(4) 0.010(4) 0.007(4) -0.001(4)
C89 0.081(4) 0.091(4) 0.084(4) 0.008(4) 0.009(4) 0.000(4)
C90 0.084(5) 0.099(4) 0.085(5) 0.010(4) 0.006(4) 0.003(4)
C120 0.096(12) 0.106(9) 0.085(11) -0.007(8) 0.035(10) 0.014(8)
N651 0.060(7) 0.063(5) 0.084(7) 0.007(5) 0.010(6) 0.004(5)
C467 0.069(8) 0.069(6) 0.081(9) -0.014(6) 0.006(7) -0.004(6)
C479 0.097(9) 0.086(7) 0.093(9) 0.001(7) 0.010(8) -0.001(7)
C478 0.075(9) 0.099(7) 0.101(9) 0.007(7) 0.003(7) -0.004(7)
C477 0.090(9) 0.083(7) 0.110(9) 0.007(7) -0.001(8) -0.004(6)
C476 0.087(9) 0.080(7) 0.103(9) 0.000(7) 0.011(8) -0.014(7)
C468 0.082(9) 0.078(7) 0.073(9) -0.004(7) -0.014(7) 0.000(6)
C149 0.075(9) 0.066(6) 0.093(9) -0.014(6) 0.024(7) -0.005(7)
C25 0.069(8) 0.078(7) 0.059(8) -0.003(6) -0.003(7) 0.001(6)
C150 0.049(7) 0.055(6) 0.064(8) 0.007(6) 0.004(7) -0.007(5)
C444 0.076(5) 0.072(6) 0.086(6) 0.019(6) 0.017(5) -0.006(6)
C463 0.095(9) 0.097(7) 0.108(9) 0.015(7) 0.009(8) -0.011(7)
C462 0.081(6) 0.101(5) 0.090(5) 0.003(4) 0.019(4) -0.004(5)
C461 0.079(5) 0.100(4) 0.087(4) 0.002(4) 0.020(3) 0.000(4)
C460 0.079(5) 0.099(4) 0.084(4) -0.001(4) 0.017(3) 0.002(4)
C445 0.069(5) 0.067(6) 0.083(4) 0.006(6) 0.018(3) -0.022(6)
N128 0.075(8) 0.111(7) 0.085(8) 0.016(6) 0.017(7) -0.018(6)
N611 0.071(7) 0.062(5) 0.084(7) 0.012(5) -0.004(6) 0.001(5)
C470 0.071(8) 0.063(6) 0.086(9) -0.009(6) 0.010(7) 0.015(6)
C475 0.069(8) 0.073(6) 0.093(9) 0.010(6) 0.004(7) -0.007(6)
C474 0.061(8) 0.077(6) 0.103(9) -0.007(7) 0.000(7) 0.018(6)
C473 0.095(9) 0.094(7) 0.109(10) 0.001(7) 0.010(8) 0.003(7)
C472 0.088(9) 0.086(7) 0.088(9) -0.001(6) 0.017(8) -0.004(7)
C471 0.072(8) 0.067(6) 0.072(8) -0.001(6) 0.009(7) 0.001(6)
C649 0.063(8) 0.066(6) 0.068(8) -0.012(6) 0.021(7) 0.007(6)
C661 0.071(8) 0.080(7) 0.092(9) 0.004(6) 0.015(7) 0.020(6)
C660 0.045(7) 0.076(6) 0.064(8) 0.024(6) 0.010(6) 0.004(5)
C659 0.055(8) 0.097(7) 0.087(9) -0.003(7) 0.025(7) -0.001(6)
C658 0.044(8) 0.081(6) 0.080(8) -0.006(6) 0.016(7) -0.005(6)
C650 0.068(8) 0.070(6) 0.086(9) -0.008(7) -0.002(7) 0.004(6)
C752 0.046(8) 0.072(6) 0.068(8) -0.006(6) 0.023(7) 0.004(6)
C560 0.069(8) 0.066(6) 0.067(8) 0.019(6) 0.010(7) -0.007(6)
C159 0.072(8) 0.069(6) 0.082(9) -0.016(6) 0.030(7) 0.005(6)
C39 0.075(9) 0.089(7) 0.071(9) -0.009(7) 0.024(7) 0.013(6)
C22 0.066(8) 0.060(6) 0.086(9) -0.002(6) -0.003(8) -0.010(6)
C84 0.056(3) 0.068(3) 0.072(3) 0.005(3) 0.010(3) -0.005(3)
C85 0.060(3) 0.069(3) 0.074(3) 0.004(3) 0.008(3) -0.002(3)
C93 0.060(4) 0.073(3) 0.075(4) 0.005(3) 0.007(4) -0.003(3)
C94 0.064(4) 0.084(3) 0.076(4) 0.005(4) 0.007(4) -0.003(3)
C95 0.062(4) 0.081(3) 0.074(4) 0.003(4) 0.009(3) -0.003(3)
C96 0.058(3) 0.074(3) 0.071(3) 0.004(3) 0.009(3) -0.003(3)
C556 0.043(7) 0.072(6) 0.085(9) 0.003(7) 0.013(7) 0.000(5)
C424 0.065(8) 0.067(6) 0.062(8) 0.010(6) 0.001(7) -0.008(6)
C443 0.088(9) 0.087(7) 0.104(9) -0.017(7) 0.005(8) -0.003(7)
C442 0.079(9) 0.090(7) 0.088(9) 0.000(7) 0.010(7) -0.005(7)
C441 0.061(8) 0.064(6) 0.100(9) -0.015(6) 0.002(7) 0.002(6)
C440 0.053(8) 0.068(6) 0.088(9) 0.015(6) 0.021(7) 0.016(6)
C425 0.066(8) 0.066(6) 0.085(9) 0.007(6) 0.012(7) 0.008(6)
C82 0.055(3) 0.070(3) 0.073(3) 0.003(3) 0.012(3) -0.002(3)
C97 0.057(3) 0.072(3) 0.071(3) 0.005(3) 0.009(3) -0.001(3)
C98 0.058(4) 0.072(3) 0.072(4) 0.004(3) 0.007(3) 0.000(3)
C99 0.057(4) 0.070(3) 0.072(4) 0.001(4) 0.011(4) 0.000(3)
C100 0.058(4) 0.072(3) 0.073(4) -0.002(3) 0.011(4) -0.001(3)
C81 0.058(4) 0.072(3) 0.075(4) 0.000(3) 0.008(4) -0.002(3)
C756 0.071(8) 0.053(6) 0.074(8) 0.003(5) 0.004(7) 0.003(6)
C729 0.056(8) 0.067(6) 0.061(8) -0.003(6) -0.013(7) -0.001(6)
C728 0.073(8) 0.078(6) 0.085(9) 0.011(6) 0.021(7) 0.007(6)
N727 0.084(8) 0.078(6) 0.111(8) 0.022(6) 0.005(7) -0.001(6)
C732 0.075(9) 0.094(7) 0.090(9) 0.016(7) 0.022(8) -0.008(6)
C731 0.054(8) 0.064(6) 0.073(8) 0.005(6) -0.007(7) -0.002(6)
C730 0.063(8) 0.064(6) 0.060(8) 0.007(6) 0.000(7) -0.001(6)
C65 0.071(8) 0.049(6) 0.072(8) -0.010(6) 0.032(7) -0.014(6)
C73 0.069(8) 0.077(6) 0.072(8) -0.008(6) 0.022(7) -0.005(6)
C74 0.082(9) 0.072(6) 0.103(9) -0.008(7) 0.003(8) -0.001(6)
C75 0.072(8) 0.078(6) 0.093(9) -0.010(6) 0.037(7) -0.007(6)
C76 0.082(9) 0.069(6) 0.077(9) 0.003(6) 0.016(7) 0.007(6)
C64 0.045(7) 0.046(5) 0.070(8) -0.002(6) 0.031(6) 0.003(5)
C327 0.078(8) 0.057(6) 0.061(8) 0.025(6) 0.003(7) 0.015(6)
C326 0.075(8) 0.053(6) 0.077(8) 0.021(6) 0.013(7) -0.005(6)
C325 0.050(8) 0.066(6) 0.078(8) 0.015(6) 0.013(7) 0.000(6)
C324 0.045(11) 0.053(7) 0.120(16) 0.011(8) 0.020(11) -0.014(6)
N323 0.095(13) 0.055(6) 0.116(14) 0.008(7) 0.011(11) -0.012(7)
C328 0.078(14) 0.059(7) 0.093(15) 0.007(7) 0.018(10) -0.002(8)
C123 0.088(9) 0.074(6) 0.074(9) 0.000(7) -0.019(8) -0.012(7)
C762 0.057(8) 0.065(6) 0.076(9) -0.003(7) -0.007(7) 0.006(5)
C5 0.062(8) 0.070(6) 0.082(9) -0.015(7) 0.021(7) -0.003(6)
C735 0.074(9) 0.084(7) 0.091(9) 0.001(7) -0.003(7) 0.008(6)
N734 0.076(8) 0.087(6) 0.116(8) -0.009(6) 0.031(7) -0.005(6)
C739 0.093(9) 0.086(7) 0.092(9) -0.006(7) 0.005(8) 0.009(7)
C738 0.057(8) 0.075(6) 0.077(8) -0.002(6) 0.015(7) -0.005(6)
C737 0.048(8) 0.081(6) 0.082(8) -0.011(6) 0.005(7) 0.002(6)
C736 0.063(8) 0.048(5) 0.089(9) -0.013(6) 0.019(7) -0.003(6)
C160 0.072(8) 0.069(6) 0.073(8) -0.008(6) 0.014(7) -0.004(6)
C759 0.053(8) 0.072(6) 0.070(8) -0.008(6) 0.012(7) -0.006(6)
C450 0.063(8) 0.064(6) 0.056(8) 0.006(6) 0.003(7) 0.003(6)
C455 0.065(8) 0.073(6) 0.074(8) -0.002(6) -0.009(7) -0.012(6)
C454 0.099(9) 0.088(7) 0.095(9) 0.017(7) 0.015(8) 0.004(7)
C453 0.106(10) 0.118(8) 0.105(10) 0.006(7) 0.020(8) 0.018(7)
C452 0.073(8) 0.087(7) 0.084(9) 0.011(7) 0.007(7) -0.001(6)
C451 0.062(8) 0.080(6) 0.059(8) 0.010(6) 0.003(7) -0.007(6)
C646 0.065(8) 0.067(6) 0.083(9) -0.015(6) 0.014(7) -0.005(6)
C665 0.074(8) 0.073(6) 0.089(9) 0.003(6) -0.001(7) 0.002(6)
C664 0.083(9) 0.097(7) 0.089(9) 0.003(7) -0.004(8) 0.007(7)
C663 0.054(8) 0.084(6) 0.080(8) -0.004(6) 0.015(7) 0.004(6)
C662 0.058(8) 0.069(6) 0.067(8) -0.001(6) -0.002(7) 0.001(6)
C647 0.070(8) 0.052(6) 0.074(8) 0.001(6) 0.014(7) -0.001(6)
C606 0.073(8) 0.067(6) 0.088(9) -0.007(7) -0.003(7) 0.004(6)
C625 0.066(8) 0.086(7) 0.079(9) 0.009(6) 0.025(7) -0.006(6)
C624 0.070(8) 0.078(6) 0.096(9) 0.008(7) -0.005(7) 0.005(6)
C623 0.076(9) 0.082(7) 0.100(9) 0.002(6) 0.014(7) -0.006(6)
C622 0.085(9) 0.064(6) 0.103(9) -0.004(6) 0.017(7) 0.002(6)
C607 0.070(8) 0.071(6) 0.066(8) -0.002(6) 0.009(7) -0.001(6)
C439 0.054(8) 0.070(6) 0.066(8) 0.000(6) 0.016(7) 0.009(6)
C438 0.089(9) 0.085(7) 0.107(9) -0.001(7) 0.013(8) 0.003(6)
C437 0.078(9) 0.077(6) 0.083(9) 0.013(6) 0.033(7) -0.006(6)
C436 0.065(8) 0.074(6) 0.065(8) -0.005(6) 0.020(7) 0.006(6)
C428 0.075(9) 0.052(6) 0.099(9) 0.012(6) 0.013(8) 0.003(6)
C427 0.074(8) 0.064(6) 0.067(8) 0.000(6) 0.020(7) 0.003(6)
C229 0.061(8) 0.076(6) 0.073(8) 0.012(7) 0.026(7) 0.002(6)
C230 0.073(8) 0.071(6) 0.085(9) 0.002(6) 0.023(7) 0.010(6)
C231 0.074(8) 0.081(6) 0.094(9) 0.006(7) 0.026(7) 0.002(6)
C232 0.058(8) 0.088(7) 0.080(8) 0.004(6) 0.018(7) -0.001(6)
C233 0.067(8) 0.057(6) 0.069(8) 0.016(6) 0.004(7) 0.005(6)
C228 0.058(8) 0.051(5) 0.066(8) 0.008(6) 0.014(7) 0.011(6)
C549 0.065(8) 0.070(6) 0.075(8) 0.006(6) 0.003(7) -0.001(6)
C358 0.063(8) 0.065(6) 0.068(8) -0.001(6) 0.022(7) -0.017(6)
C554 0.071(8) 0.081(7) 0.091(9) -0.019(7) 0.008(8) -0.009(6)
C47 0.092(9) 0.096(7) 0.073(9) -0.006(7) 0.021(8) 0.015(7)
C766 0.060(8) 0.063(6) 0.064(8) -0.004(6) 0.028(7) 0.001(6)
C151 0.050(8) 0.071(6) 0.050(8) -0.003(7) -0.008(7) 0.010(5)
C125 0.052(8) 0.070(6) 0.065(8) 0.013(6) -0.004(7) -0.002(6)
C254 0.060(8) 0.079(6) 0.071(8) -0.004(6) 0.002(7) 0.009(6)
C255 0.060(8) 0.078(6) 0.076(8) -0.005(6) -0.014(7) 0.000(6)
C256 0.073(9) 0.091(7) 0.093(9) 0.005(7) 0.017(7) 0.015(6)
C257 0.047(8) 0.074(6) 0.072(8) 0.008(6) 0.004(7) 0.008(6)
C245 0.047(8) 0.085(7) 0.067(8) 0.003(6) 0.006(7) 0.007(6)
C246 0.069(8) 0.072(6) 0.076(8) -0.020(6) 0.033(7) 0.000(6)
C158 0.077(9) 0.088(7) 0.082(9) -0.008(7) 0.022(7) 0.012(7)
C763 0.049(8) 0.062(6) 0.077(8) -0.006(6) 0.000(7) 0.009(5)
C408 0.066(8) 0.058(6) 0.061(8) -0.001(6) -0.004(7) 0.008(6)
C407 0.056(8) 0.055(6) 0.063(8) 0.006(6) 0.003(7) 0.003(5)
C419 0.079(9) 0.064(6) 0.091(9) 0.001(6) 0.007(7) -0.001(6)
C418 0.070(8) 0.080(6) 0.072(8) -0.008(6) 0.014(7) 0.008(6)
C417 0.078(8) 0.083(7) 0.086(9) 0.004(7) 0.020(7) -0.002(6)
C416 0.045(7) 0.068(6) 0.069(8) -0.002(6) -0.003(6) 0.009(6)
C558 0.062(8) 0.050(5) 0.061(8) 0.008(5) 0.000(7) 0.010(6)
C274 0.083(9) 0.080(7) 0.087(9) 0.016(7) 0.015(8) 0.001(7)
C275 0.104(9) 0.083(7) 0.101(9) -0.001(7) 0.012(8) -0.001(7)
C276 0.099(9) 0.096(7) 0.099(9) 0.024(7) -0.007(8) -0.002(7)
C277 0.086(9) 0.074(6) 0.093(9) 0.011(7) 0.011(8) 0.006(6)
C265 0.089(9) 0.079(7) 0.078(9) 0.004(7) 0.006(8) -0.007(7)
C266 0.066(8) 0.076(6) 0.082(9) -0.004(6) 0.006(7) -0.009(6)
C546 0.081(9) 0.048(6) 0.082(9) 0.006(6) 0.010(7) 0.006(6)
C36 0.073(8) 0.061(6) 0.060(8) 0.005(6) 0.000(7) -0.010(6)
C222 0.093(9) 0.083(7) 0.094(9) 0.012(7) 0.005(8) -0.001(7)
C57 0.078(9) 0.081(7) 0.084(9) -0.004(7) -0.004(8) -0.001(7)
C278 0.085(9) 0.067(6) 0.083(9) 0.011(6) -0.001(7) -0.002(6)
C279 0.088(9) 0.069(6) 0.096(9) -0.007(6) 0.004(8) -0.004(6)
C280 0.064(8) 0.076(6) 0.097(9) -0.010(7) 0.002(7) -0.002(6)
C281 0.077(9) 0.084(7) 0.091(9) -0.016(6) 0.007(7) 0.010(6)
C262 0.067(8) 0.067(6) 0.077(8) 0.010(6) -0.003(7) -0.003(6)
C263 0.058(8) 0.063(6) 0.070(8) 0.014(6) -0.001(7) -0.016(6)
C32 0.073(9) 0.089(7) 0.079(9) 0.002(7) 0.004(8) 0.006(6)
C748 0.082(9) 0.074(7) 0.099(9) -0.007(7) -0.003(8) -0.015(6)
C350 0.035(10) 0.074(8) 0.087(14) -0.004(9) 0.009(9) -0.002(6)
C33 0.090(9) 0.080(7) 0.077(9) 0.009(7) 0.005(8) 0.000(7)
C559 0.075(9) 0.080(7) 0.097(9) 0.007(7) 0.008(7) 0.007(7)
C535 0.085(9) 0.087(7) 0.082(9) 0.007(6) 0.012(7) -0.003(7)
C534 0.050(7) 0.059(6) 0.077(8) -0.001(6) 0.031(7) 0.001(5)
C533 0.065(8) 0.067(6) 0.079(8) -0.004(6) 0.014(7) -0.005(6)
N532 0.074(8) 0.103(6) 0.100(8) 0.011(6) 0.033(7) 0.027(6)
C537 0.079(9) 0.102(7) 0.082(9) 0.004(7) 0.029(7) 0.004(6)
C536 0.053(8) 0.079(6) 0.077(8) 0.003(6) -0.006(7) -0.007(6)
C269 0.081(9) 0.071(6) 0.079(9) -0.005(6) 0.010(7) -0.010(6)
C270 0.079(9) 0.090(7) 0.094(9) 0.005(7) 0.019(8) -0.016(6)
C271 0.091(9) 0.097(7) 0.084(9) -0.004(7) 0.033(8) -0.008(7)
C272 0.103(9) 0.102(7) 0.091(9) -0.008(7) 0.010(8) -0.025(7)
C273 0.074(9) 0.085(7) 0.094(9) 0.003(7) 0.013(8) 0.003(6)
C268 0.095(9) 0.079(7) 0.102(9) 0.016(7) 0.009(8) -0.004(7)
C225 0.059(8) 0.046(5) 0.069(8) 0.001(6) 0.003(7) 0.007(5)
C226 0.059(8) 0.082(7) 0.073(9) 0.007(7) 0.010(7) 0.009(6)
C234 0.078(8) 0.069(6) 0.076(9) 0.006(6) 0.013(7) -0.006(6)
C235 0.097(9) 0.079(7) 0.090(9) -0.007(7) 0.022(7) 0.011(6)
C236 0.075(8) 0.082(6) 0.077(8) 0.005(6) 0.002(7) 0.014(6)
C237 0.063(8) 0.068(6) 0.067(8) 0.001(6) 0.003(7) 0.001(6)
C758 0.064(8) 0.063(6) 0.090(9) 0.015(6) 0.008(7) -0.003(6)
C37 0.066(8) 0.064(6) 0.079(8) -0.009(6) 0.011(7) -0.019(6)
C132 0.079(9) 0.091(7) 0.079(9) 0.007(7) 0.005(8) 0.001(7)
C133 0.071(9) 0.101(7) 0.077(9) -0.004(7) 0.002(7) -0.023(7)
C67 0.062(8) 0.068(6) 0.087(9) -0.005(6) 0.015(7) 0.008(6)
C68 0.069(8) 0.083(7) 0.080(9) -0.004(6) 0.004(7) -0.006(6)
C69 0.070(8) 0.064(6) 0.080(8) 0.011(6) 0.002(7) 0.007(6)
C70 0.064(8) 0.101(7) 0.087(9) 0.000(7) -0.011(7) -0.018(6)
C71 0.093(9) 0.090(7) 0.115(10) 0.011(7) 0.003(8) -0.007(7)
C72 0.071(8) 0.072(6) 0.095(9) 0.000(6) 0.029(7) -0.012(6)
C562 0.078(9) 0.081(7) 0.077(9) 0.002(6) 0.012(7) 0.008(6)
C344 0.070(8) 0.062(6) 0.068(8) 0.006(6) 0.023(7) 0.016(6)
C359 0.054(8) 0.063(6) 0.059(8) -0.002(6) 0.002(7) -0.007(5)
C348 0.066(8) 0.068(6) 0.077(9) -0.011(7) 0.009(7) -0.003(6)
C42 0.082(9) 0.074(7) 0.072(9) -0.008(6) 0.017(8) -0.004(7)
C550 0.067(8) 0.071(6) 0.087(9) 0.007(6) 0.012(7) 0.002(6)
C464 0.081(9) 0.067(6) 0.083(9) -0.014(6) -0.005(8) -0.001(6)
C483 0.084(9) 0.089(7) 0.087(9) -0.010(7) 0.001(7) -0.012(6)
C482 0.106(10) 0.101(7) 0.115(10) 0.010(7) 0.007(8) -0.003(7)
C481 0.079(9) 0.096(7) 0.094(9) 0.003(7) -0.007(8) -0.003(6)
C480 0.068(8) 0.064(6) 0.074(8) -0.004(6) 0.006(7) -0.010(6)
C465 0.074(9) 0.075(6) 0.082(9) 0.005(7) 0.005(8) -0.008(6)
C305 0.075(8) 0.071(6) 0.090(9) -0.008(6) 0.012(7) 0.005(6)
C131 0.072(9) 0.093(7) 0.073(8) -0.009(6) -0.003(7) -0.006(7)
C156 0.052(12) 0.075(8) 0.075(12) 0.001(7) -0.013(9) -0.008(8)
C487 0.059(8) 0.061(6) 0.071(8) 0.008(6) 0.030(7) 0.002(6)
C499 0.059(8) 0.069(6) 0.067(8) 0.012(6) 0.022(7) -0.008(6)
C498 0.066(8) 0.083(6) 0.085(9) 0.002(7) 0.017(7) -0.004(6)
C497 0.069(8) 0.086(6) 0.079(9) -0.006(6) 0.018(7) -0.018(6)
C496 0.066(8) 0.080(6) 0.070(8) 0.011(6) 0.011(7) 0.006(6)
C488 0.055(8) 0.073(6) 0.080(9) 0.017(6) 0.020(7) 0.005(6)
C716 0.069(8) 0.081(7) 0.089(9) -0.010(7) 0.023(7) -0.005(6)
C715 0.076(9) 0.070(6) 0.085(9) -0.002(6) 0.009(7) 0.011(6)
C714 0.082(9) 0.069(6) 0.096(9) 0.000(6) 0.002(7) 0.007(6)
N713 0.054(7) 0.075(5) 0.086(8) -0.006(5) 0.006(6) -0.009(5)
C718 0.087(9) 0.095(7) 0.096(9) -0.006(7) 0.039(8) -0.014(7)
C717 0.058(8) 0.060(6) 0.080(8) -0.010(6) 0.014(7) 0.010(6)
C4 0.058(8) 0.074(6) 0.083(9) 0.005(7) 0.004(7) -0.002(6)
C238 0.076(8) 0.065(6) 0.077(9) 0.005(6) 0.009(7) -0.011(6)
C755 0.056(8) 0.069(6) 0.077(9) 0.006(7) 0.006(7) -0.004(6)
C750 0.068(8) 0.077(7) 0.081(9) 0.014(7) -0.001(7) 0.015(6)
C555 0.064(8) 0.061(6) 0.104(9) 0.017(7) 0.009(7) -0.008(5)
C285 0.055(8) 0.067(6) 0.075(8) 0.000(6) -0.012(7) 0.001(6)
C286 0.082(9) 0.071(6) 0.081(9) 0.004(7) -0.009(8) 0.002(6)
C294 0.080(9) 0.099(7) 0.084(9) -0.004(7) 0.000(7) 0.003(7)
C295 0.096(9) 0.112(7) 0.102(9) 0.003(7) 0.034(8) 0.001(7)
C296 0.113(10) 0.135(8) 0.125(10) 0.011(8) 0.003(8) -0.001(8)
C297 0.054(8) 0.078(6) 0.067(8) -0.008(6) 0.014(7) -0.002(6)
C352 0.066(8) 0.066(6) 0.091(9) 0.006(6) 0.001(7) 0.001(6)
C2 0.067(8) 0.061(6) 0.081(9) 0.010(6) -0.013(7) 0.016(6)
C8 0.080(9) 0.085(7) 0.093(9) -0.013(7) 0.010(8) -0.002(7)
C430 0.068(8) 0.073(6) 0.087(9) 0.001(7) 0.005(8) -0.002(6)
C435 0.101(9) 0.071(6) 0.079(9) 0.012(6) 0.038(7) 0.006(6)
C434 0.089(9) 0.084(7) 0.088(9) 0.001(7) 0.022(8) -0.008(6)
C433 0.100(9) 0.088(7) 0.105(9) -0.016(7) 0.010(8) 0.004(7)
C432 0.105(9) 0.085(7) 0.094(9) -0.015(7) -0.003(8) 0.001(7)
C431 0.083(9) 0.055(6) 0.070(8) -0.004(6) 0.029(7) 0.003(6)
C140 0.066(8) 0.066(6) 0.099(9) 0.000(6) 0.016(7) 0.009(6)
C139 0.100(10) 0.114(8) 0.112(10) -0.005(7) 0.032(8) -0.006(7)
C138 0.088(9) 0.096(7) 0.112(9) -0.012(7) 0.023(8) -0.007(7)
C137 0.049(8) 0.060(6) 0.075(8) -0.001(6) 0.001(7) 0.002(6)
C136 0.064(8) 0.065(6) 0.100(9) -0.004(6) 0.011(7) 0.005(6)
N135 0.094(8) 0.064(5) 0.095(8) -0.005(6) 0.018(7) -0.001(6)
C14 0.068(8) 0.095(7) 0.101(9) 0.005(7) 0.012(8) 0.003(6)
C531 0.038(11) 0.131(11) 0.133(16) 0.025(10) 0.039(10) -0.001(8)
C62 0.063(8) 0.044(5) 0.067(8) 0.002(6) 0.007(7) 0.000(6)
C693 0.083(9) 0.074(6) 0.092(9) 0.008(7) 0.014(8) 0.014(6)
C692 0.075(8) 0.049(6) 0.092(9) 0.008(6) 0.012(7) 0.003(6)
C697 0.047(7) 0.062(6) 0.075(8) -0.005(6) 0.001(7) 0.002(6)
C696 0.067(8) 0.068(6) 0.071(8) -0.008(6) -0.014(7) 0.002(6)
C695 0.071(8) 0.076(6) 0.096(9) -0.005(7) 0.011(7) 0.011(6)
C694 0.075(8) 0.075(6) 0.077(8) -0.002(6) 0.024(7) 0.004(6)
C124 0.062(8) 0.063(6) 0.076(8) -0.003(6) 0.016(7) -0.004(6)
C721 0.066(8) 0.080(6) 0.090(9) -0.004(7) 0.008(7) 0.004(6)
N720 0.087(8) 0.090(6) 0.086(8) 0.011(6) 0.029(7) 0.009(6)
C725 0.086(9) 0.076(6) 0.084(9) 0.010(6) 0.012(7) -0.006(6)
C724 0.074(8) 0.065(6) 0.069(8) 0.000(6) 0.022(7) 0.010(6)
C723 0.061(8) 0.075(6) 0.090(9) 0.019(6) 0.000(7) 0.001(6)
C722 0.073(8) 0.064(6) 0.071(8) 0.005(6) 0.022(7) 0.008(6)
C45 0.097(10) 0.104(8) 0.089(9) -0.002(7) 0.010(8) -0.002(7)
C609 0.099(9) 0.085(7) 0.087(9) -0.003(7) 0.011(8) 0.007(7)
C621 0.069(8) 0.081(6) 0.077(9) 0.000(7) 0.016(7) -0.009(6)
C620 0.082(9) 0.101(7) 0.083(9) 0.003(7) 0.028(7) -0.003(7)
C619 0.097(9) 0.096(7) 0.090(9) -0.001(7) 0.018(8) -0.014(7)
C618 0.077(9) 0.090(7) 0.098(9) -0.008(7) -0.012(8) -0.004(7)
C610 0.070(8) 0.081(7) 0.077(9) 0.001(6) 0.010(7) 0.013(6)
C111 0.083(9) 0.088(7) 0.093(9) -0.013(7) 0.006(8) -0.002(7)
C110 0.072(8) 0.073(6) 0.083(9) 0.008(6) 0.015(7) 0.008(6)
C109 0.068(8) 0.091(7) 0.086(9) -0.011(7) 0.020(7) -0.014(6)
N108 0.091(8) 0.113(6) 0.073(8) 0.001(6) 0.015(7) -0.001(6)
C113 0.069(8) 0.097(7) 0.080(9) -0.012(7) -0.001(7) 0.001(6)
C112 0.090(9) 0.094(7) 0.097(9) -0.010(7) 0.010(8) 0.018(7)
C551 0.075(9) 0.070(6) 0.066(8) 0.006(6) -0.006(7) 0.000(6)
C490 0.047(7) 0.055(6) 0.070(8) 0.006(6) 0.006(7) -0.007(5)
C495 0.063(8) 0.072(6) 0.077(8) 0.003(6) 0.001(7) 0.000(6)
C494 0.092(9) 0.086(7) 0.106(9) 0.004(7) 0.010(8) -0.001(6)
C493 0.084(9) 0.079(6) 0.078(9) 0.001(6) 0.007(7) -0.005(6)
C492 0.082(9) 0.079(6) 0.094(9) -0.009(7) -0.014(7) -0.006(6)
C491 0.084(9) 0.069(6) 0.066(8) 0.000(6) 0.004(7) -0.008(6)
C29 0.084(9) 0.097(7) 0.087(9) -0.006(7) 0.009(8) 0.000(7)
C241 0.101(9) 0.084(7) 0.099(9) -0.005(7) -0.001(8) -0.008(7)
C52 0.083(9) 0.097(7) 0.083(9) 0.005(7) 0.040(8) 0.004(7)
C484 0.052(8) 0.076(6) 0.075(8) 0.017(6) 0.019(7) -0.006(6)
C503 0.081(9) 0.099(7) 0.079(9) 0.007(6) 0.024(7) 0.002(7)
C502 0.066(9) 0.104(7) 0.088(9) 0.015(7) 0.001(7) -0.002(7)
C501 0.073(8) 0.070(6) 0.070(8) -0.017(6) 0.009(7) 0.004(6)
C500 0.041(7) 0.077(6) 0.064(8) 0.003(6) 0.031(6) 0.000(6)
C485 0.055(8) 0.064(6) 0.071(8) 0.006(6) 0.000(7) 0.002(6)
C11 0.086(9) 0.068(6) 0.083(9) -0.011(6) -0.005(7) -0.008(6)
C415 0.054(8) 0.072(6) 0.076(8) 0.002(6) 0.003(7) 0.006(6)
C414 0.067(8) 0.084(6) 0.076(8) 0.002(6) 0.005(7) 0.001(6)
C413 0.065(8) 0.078(6) 0.095(9) 0.003(7) 0.007(7) 0.005(6)
C412 0.071(8) 0.065(6) 0.072(8) 0.010(6) 0.020(7) 0.020(6)
C411 0.059(8) 0.047(5) 0.073(8) 0.001(6) 0.016(7) 0.015(5)
C410 0.054(8) 0.057(6) 0.063(8) 0.005(6) 0.014(7) 0.013(5)
C349 0.069(8) 0.063(6) 0.087(9) 0.001(7) -0.003(7) 0.018(6)
C129 0.065(8) 0.095(7) 0.076(9) -0.012(7) 0.004(7) 0.001(6)
C505 0.078(9) 0.074(6) 0.084(9) 0.006(6) 0.016(7) -0.014(6)
N504 0.066(7) 0.052(5) 0.097(8) 0.006(5) 0.026(6) -0.001(5)
C509 0.091(9) 0.077(7) 0.112(9) 0.010(7) 0.026(8) 0.000(6)
C508 0.082(9) 0.072(6) 0.105(9) 0.008(7) 0.012(7) 0.000(6)
C507 0.067(8) 0.076(6) 0.097(9) 0.003(6) 0.013(7) 0.002(6)
C506 0.077(8) 0.047(5) 0.076(8) 0.007(6) 0.018(7) 0.012(6)
C447 0.070(8) 0.082(7) 0.073(8) 0.020(6) 0.007(7) -0.001(6)
C459 0.078(5) 0.098(5) 0.083(5) -0.003(5) 0.017(4) 0.002(5)
C458 0.094(9) 0.104(7) 0.097(9) 0.005(7) 0.021(8) 0.025(7)
C457 0.114(10) 0.118(8) 0.103(10) 0.007(7) 0.014(8) 0.009(7)
C456 0.086(9) 0.086(7) 0.089(9) 0.012(7) -0.002(8) 0.008(7)
C448 0.081(9) 0.080(7) 0.078(9) 0.016(6) 0.019(7) 0.003(6)
C751 0.069(8) 0.074(6) 0.074(8) -0.004(6) 0.004(7) 0.014(6)
C764 0.064(8) 0.084(7) 0.071(8) 0.002(7) 0.021(7) -0.016(6)
C78 0.106(9) 0.067(6) 0.089(9) -0.010(7) 0.021(8) -0.005(6)
C44 0.073(9) 0.084(7) 0.073(9) -0.006(7) 0.010(7) -0.014(7)
C60 0.098(9) 0.092(7) 0.082(9) 0.004(7) 0.000(8) 0.021(7)
C563 0.082(9) 0.079(7) 0.081(9) 0.002(6) 0.016(7) -0.004(7)
C357 0.071(8) 0.061(6) 0.078(9) -0.012(6) 0.019(7) 0.007(6)
C754 0.061(8) 0.064(6) 0.064(8) -0.004(6) 0.010(7) 0.000(6)
C612 0.064(8) 0.064(6) 0.077(8) 0.003(6) -0.002(7) -0.005(6)
C617 0.085(9) 0.087(7) 0.096(9) -0.004(7) 0.009(8) 0.006(7)
C616 0.106(10) 0.111(8) 0.099(9) -0.009(7) 0.013(8) -0.002(7)
C615 0.109(9) 0.109(7) 0.081(9) -0.020(7) 0.018(8) -0.013(7)
C614 0.099(9) 0.104(7) 0.118(10) 0.006(7) 0.003(8) 0.001(7)
C613 0.077(9) 0.084(7) 0.064(8) 0.006(6) 0.000(7) -0.001(6)
C40 0.098(9) 0.103(8) 0.097(9) -0.004(7) 0.007(8) 0.005(7)
C636 0.079(9) 0.083(7) 0.098(9) -0.006(6) -0.002(7) 0.002(6)
C635 0.058(8) 0.079(6) 0.093(9) -0.004(7) 0.009(7) 0.001(6)
C634 0.077(9) 0.089(7) 0.090(9) 0.014(7) 0.017(7) -0.023(6)
C633 0.069(8) 0.071(6) 0.095(9) 0.002(7) 0.018(7) 0.001(6)
C632 0.073(9) 0.082(7) 0.091(9) 0.016(7) 0.004(8) -0.009(6)
C637 0.070(8) 0.079(6) 0.084(9) 0.013(6) 0.011(7) -0.003(6)
C249 0.068(8) 0.080(7) 0.090(9) 0.005(7) 0.012(7) -0.003(6)
C250 0.071(8) 0.086(6) 0.053(8) -0.012(6) 0.011(7) 0.001(6)
C251 0.074(8) 0.099(7) 0.061(8) 0.006(6) -0.017(7) -0.013(6)
C252 0.056(8) 0.089(7) 0.089(9) 0.006(7) 0.000(7) -0.002(6)
C253 0.061(8) 0.077(6) 0.071(8) -0.005(6) 0.008(7) -0.002(6)
C248 0.055(8) 0.076(6) 0.079(9) 0.001(7) -0.005(7) -0.004(6)
C553 0.102(10) 0.094(7) 0.093(9) -0.014(7) 0.007(8) 0.009(7)
C767 0.055(8) 0.066(6) 0.075(9) 0.002(6) 0.024(7) 0.010(6)
C130 0.061(8) 0.088(7) 0.069(8) -0.013(6) 0.010(7) 0.011(6)
C306 0.069(8) 0.080(7) 0.075(9) 0.006(7) 0.009(7) 0.013(6)
C293 0.089(9) 0.082(7) 0.101(9) -0.006(7) 0.004(8) 0.002(7)
C288 0.058(8) 0.063(6) 0.071(8) 0.011(6) 0.010(7) -0.008(6)
C289 0.095(9) 0.074(6) 0.085(9) -0.007(7) -0.006(8) 0.002(7)
C290 0.073(8) 0.082(6) 0.078(9) -0.001(6) 0.002(7) -0.007(6)
C291 0.079(9) 0.092(7) 0.126(10) -0.001(7) -0.012(8) 0.007(7)
C292 0.087(9) 0.078(6) 0.106(9) 0.017(6) 0.010(8) 0.000(7)
C388 0.079(9) 0.110(8) 0.109(9) -0.016(7) 0.003(8) 0.001(7)
C147 0.066(8) 0.084(7) 0.073(8) -0.003(6) 0.008(7) 0.006(7)
C681 0.074(8) 0.059(6) 0.083(9) 0.012(6) 0.003(7) -0.003(6)
C680 0.074(8) 0.067(6) 0.094(9) 0.010(6) 0.033(7) -0.003(6)
C679 0.069(8) 0.087(7) 0.092(9) 0.003(6) 0.004(7) 0.004(6)
C678 0.041(7) 0.063(6) 0.067(8) -0.001(6) 0.009(6) 0.006(5)
C670 0.082(9) 0.077(6) 0.058(8) -0.005(6) 0.015(7) 0.023(6)
C669 0.045(7) 0.067(6) 0.049(8) -0.001(6) 0.015(6) 0.004(6)
C126 0.067(8) 0.087(7) 0.078(9) 0.003(7) 0.004(7) -0.019(6)
C565 0.084(9) 0.095(7) 0.101(9) 0.000(7) -0.001(8) 0.001(7)
C49 0.095(9) 0.102(7) 0.086(9) -0.002(7) 0.016(8) 0.006(7)
N539 0.109(9) 0.085(6) 0.117(9) -0.010(7) 0.014(8) 0.006(6)
C544 0.077(9) 0.071(6) 0.110(9) -0.005(7) 0.010(7) 0.000(6)
C543 0.084(9) 0.067(6) 0.086(9) -0.008(6) -0.012(7) -0.003(6)
C542 0.104(9) 0.088(7) 0.123(10) 0.003(7) 0.001(8) 0.010(7)
C541 0.103(10) 0.103(7) 0.115(10) 0.005(7) 0.017(8) -0.004(7)
C540 0.069(9) 0.098(7) 0.113(10) -0.009(7) -0.009(8) -0.001(6)
C239 0.088(9) 0.092(7) 0.076(9) -0.003(7) -0.009(7) -0.001(7)
C332 0.081(9) 0.068(6) 0.099(9) 0.007(7) 0.003(8) 0.007(6)
C331 0.084(9) 0.088(7) 0.093(9) 0.007(7) 0.015(8) 0.014(7)
N330 0.052(7) 0.083(6) 0.103(8) 0.010(6) 0.019(6) 0.008(5)
C335 0.064(8) 0.084(6) 0.072(8) -0.001(6) 0.011(7) -0.008(6)
C334 0.072(8) 0.059(6) 0.092(9) -0.009(6) 0.026(7) -0.003(6)
C333 0.059(8) 0.068(6) 0.079(8) 0.005(6) 0.014(7) -0.006(6)
C80 0.089(9) 0.067(6) 0.078(9) 0.001(6) 0.010(7) -0.003(6)
C157 0.039(11) 0.091(9) 0.105(15) 0.015(8) 0.012(10) -0.013(8)
C347 0.082(9) 0.081(7) 0.086(9) 0.008(7) 0.025(7) 0.003(7)
C362 0.086(9) 0.056(6) 0.076(9) 0.002(7) 0.001(7) -0.015(6)
C804 0.074(9) 0.088(7) 0.085(9) 0.008(7) 0.003(7) -0.013(6)
C361 0.021(10) 0.061(8) 0.15(2) -0.006(10) -0.006(10) 0.005(6)
C15 0.101(10) 0.117(8) 0.099(9) -0.017(7) 0.014(8) 0.014(7)
C61 0.078(9) 0.060(6) 0.076(9) 0.004(6) 0.017(8) 0.011(6)
C753 0.087(9) 0.097(7) 0.090(9) 0.014(7) 0.013(8) -0.007(7)
C629 0.083(9) 0.068(6) 0.091(9) 0.015(7) 0.002(8) -0.005(7)
C641 0.061(8) 0.065(6) 0.074(8) -0.001(6) 0.003(7) -0.006(6)
C640 0.107(9) 0.083(7) 0.100(9) 0.012(7) 0.025(8) 0.002(7)
C639 0.082(9) 0.073(6) 0.092(9) 0.006(6) 0.003(7) -0.009(6)
C638 0.080(9) 0.072(6) 0.084(9) 0.006(7) -0.002(7) -0.003(6)
C630 0.084(9) 0.075(6) 0.067(8) 0.014(6) -0.002(7) -0.010(6)
C547 0.092(9) 0.072(7) 0.074(9) 0.002(6) -0.003(7) -0.014(7)
C1 0.107(10) 0.081(7) 0.102(9) 0.002(7) 0.003(8) 0.007(7)
C38 0.094(9) 0.105(8) 0.119(10) -0.009(8) 0.002(8) -0.013(7)
C145 0.091(9) 0.100(8) 0.101(9) -0.003(7) 0.029(8) -0.005(7)
C35 0.083(9) 0.061(6) 0.091(9) -0.011(6) -0.011(8) -0.008(6)
C598 0.103(10) 0.120(8) 0.094(9) 0.004(7) 0.012(8) 0.019(7)
C153 0.052(8) 0.070(6) 0.081(9) -0.003(7) 0.018(7) 0.003(5)
C314 0.083(9) 0.078(6) 0.083(9) 0.001(6) 0.014(7) -0.018(6)
C313 0.081(9) 0.082(7) 0.090(9) -0.022(7) 0.001(8) -0.001(7)
C312 0.078(9) 0.081(7) 0.094(9) -0.006(7) 0.015(8) -0.001(6)
C311 0.057(8) 0.064(6) 0.084(9) -0.005(6) 0.014(7) 0.007(6)
C310 0.064(8) 0.085(7) 0.080(8) 0.005(6) 0.018(7) -0.005(6)
N309 0.063(7) 0.093(6) 0.107(8) -0.005(6) 0.011(7) 0.000(6)
C152 0.052(8) 0.068(6) 0.068(8) 0.013(7) -0.004(7) 0.000(5)
C144 0.083(9) 0.081(7) 0.096(9) -0.014(6) 0.005(8) -0.009(7)
C360 0.069(14) 0.078(10) 0.094(16) 0.012(9) 0.025(11) 0.015(8)
C223 0.074(9) 0.073(7) 0.085(9) -0.012(7) 0.005(8) 0.005(7)
C154 0.086(9) 0.074(7) 0.082(9) 0.000(6) -0.002(8) 0.003(7)
C53 0.088(9) 0.109(8) 0.100(10) 0.003(8) 0.009(8) -0.005(7)
C122 0.099(9) 0.092(7) 0.092(9) -0.004(7) 0.025(8) -0.013(7)
C10 0.072(8) 0.083(7) 0.079(9) -0.016(7) 0.006(7) -0.003(6)
C143 0.107(10) 0.095(8) 0.114(10) -0.013(7) 0.006(8) -0.008(8)
C240 0.111(10) 0.101(8) 0.093(9) 0.001(7) 0.011(8) -0.011(7)
C807 0.051(10) 0.133(10) 0.111(12) -0.020(9) 0.028(9) -0.033(8)
C552 0.079(9) 0.081(7) 0.087(9) 0.003(6) -0.010(7) -0.006(7)
C166 0.084(9) 0.107(8) 0.102(9) 0.000(7) -0.001(8) -0.014(7)
C363 0.080(8) 0.059(6) 0.081(9) 0.009(7) -0.005(7) -0.015(6)
C521 0.088(9) 0.059(6) 0.081(9) 0.003(6) 0.005(7) 0.005(6)
C520 0.082(9) 0.052(6) 0.090(9) 0.016(6) -0.009(7) 0.005(6)
C519 0.103(9) 0.096(7) 0.099(9) -0.011(7) 0.006(8) -0.001(7)
N518 0.079(8) 0.074(5) 0.107(8) 0.008(6) -0.008(7) 0.004(5)
C523 0.085(9) 0.082(7) 0.099(9) 0.002(7) 0.007(8) 0.003(6)
C522 0.055(8) 0.062(6) 0.085(9) -0.007(6) -0.012(7) 0.005(6)
C41 0.057(8) 0.069(6) 0.089(9) -0.008(7) 0.005(7) -0.010(6)
C17 0.073(9) 0.096(7) 0.090(9) 0.001(7) 0.013(8) 0.001(7)
C34 0.105(10) 0.095(7) 0.087(9) 0.006(7) -0.005(8) -0.011(7)
C58 0.112(10) 0.106(8) 0.088(9) 0.020(7) 0.023(8) 0.013(7)
C54 0.078(9) 0.100(7) 0.076(9) 0.011(7) 0.026(7) -0.009(7)
C31 0.098(9) 0.110(8) 0.091(9) -0.002(7) 0.013(8) 0.010(7)
C353 0.066(8) 0.088(7) 0.085(9) 0.016(6) 0.010(7) 0.004(7)
C685 0.076(9) 0.088(7) 0.093(9) 0.009(7) 0.018(7) 0.002(6)
C684 0.046(7) 0.078(6) 0.075(8) 0.001(6) 0.019(7) 0.004(6)
C683 0.081(9) 0.074(6) 0.074(8) -0.001(6) 0.015(7) -0.001(6)
C682 0.076(8) 0.053(6) 0.071(8) 0.004(6) 0.011(7) 0.010(6)
C667 0.057(8) 0.049(5) 0.056(8) 0.013(5) 0.004(7) -0.002(5)
C666 0.056(8) 0.064(6) 0.074(8) 0.015(6) 0.014(7) 0.008(6)
C700 0.098(9) 0.101(7) 0.087(9) 0.004(7) 0.002(8) 0.004(7)
C699 0.067(8) 0.091(7) 0.098(9) -0.001(7) 0.005(7) 0.008(6)
C698 0.065(8) 0.062(6) 0.073(8) -0.004(6) 0.009(7) 0.001(6)
C690 0.072(8) 0.061(6) 0.062(8) 0.000(6) 0.019(7) -0.002(6)
C689 0.063(8) 0.045(5) 0.095(9) -0.001(6) 0.011(7) 0.003(6)
C701 0.075(9) 0.081(7) 0.101(9) -0.001(7) 0.015(7) -0.004(6)
C788 0.083(9) 0.087(7) 0.079(9) -0.003(7) 0.030(7) 0.009(7)
C672 0.076(9) 0.055(6) 0.086(9) 0.005(6) 0.010(7) -0.015(6)
C677 0.057(8) 0.056(6) 0.074(8) 0.007(6) -0.013(7) 0.011(5)
C676 0.103(9) 0.079(7) 0.108(9) 0.022(7) -0.009(8) 0.003(7)
C675 0.095(9) 0.072(6) 0.102(9) 0.002(7) -0.005(8) -0.004(6)
C674 0.093(9) 0.081(7) 0.111(9) -0.010(7) 0.006(8) 0.015(6)
C673 0.061(8) 0.073(6) 0.077(9) -0.006(6) -0.008(7) -0.001(6)
C155 0.092(9) 0.092(7) 0.088(9) 0.007(7) -0.006(8) -0.001(8)
C564 0.079(9) 0.079(7) 0.077(9) 0.005(6) 0.007(7) -0.006(7)
C304 0.113(10) 0.103(8) 0.089(9) 0.003(7) 0.006(8) -0.003(7)
C50 0.072(9) 0.103(7) 0.115(10) 0.005(7) 0.011(8) -0.019(7)
C303 0.108(10) 0.098(8) 0.110(10) -0.008(8) 0.002(8) 0.003(7)
C9 0.079(9) 0.087(7) 0.084(9) -0.006(6) 0.012(7) 0.007(7)
C260 0.064(8) 0.072(6) 0.060(8) -0.001(6) 0.022(7) -0.010(6)
C261 0.066(8) 0.070(6) 0.072(8) 0.003(6) 0.019(7) 0.007(6)
C242 0.072(8) 0.065(6) 0.068(8) -0.007(6) 0.018(7) 0.000(6)
C243 0.079(9) 0.064(6) 0.074(9) -0.007(6) 0.004(7) 0.018(6)
C258 0.048(7) 0.058(6) 0.055(8) 0.006(6) 0.009(6) 0.015(5)
C259 0.054(8) 0.066(6) 0.090(9) 0.012(6) 0.003(7) 0.008(5)
C141 0.102(13) 0.064(8) 0.163(15) 0.016(9) 0.011(11) 0.000(7)
C48 0.067(8) 0.075(7) 0.089(9) 0.003(7) 0.012(8) 0.002(6)
C16 0.085(9) 0.080(7) 0.088(9) -0.004(7) 0.005(8) 0.007(7)
C194 0.054(8) 0.089(7) 0.084(9) -0.008(7) 0.006(7) -0.012(6)
C626 0.087(9) 0.084(7) 0.087(9) -0.002(7) 0.021(8) -0.004(7)
C645 0.089(9) 0.087(7) 0.096(9) 0.007(7) 0.008(8) 0.003(6)
C644 0.110(9) 0.076(6) 0.099(9) 0.012(7) 0.026(8) -0.001(7)
C643 0.118(10) 0.089(7) 0.117(10) 0.018(7) 0.020(8) 0.002(7)
C642 0.084(8) 0.051(6) 0.086(9) 0.013(6) 0.024(7) -0.004(6)
C627 0.075(8) 0.065(6) 0.076(9) 0.018(6) -0.002(7) 0.002(6)
C355 0.087(9) 0.075(7) 0.078(9) 0.020(6) 0.005(7) -0.004(7)
C561 0.069(8) 0.079(7) 0.078(9) -0.008(6) 0.011(7) -0.011(7)
C56 0.080(9) 0.072(6) 0.082(9) 0.005(7) 0.006(8) -0.011(6)
C513 0.077(9) 0.068(6) 0.076(8) 0.011(6) 0.016(7) -0.013(6)
C512 0.073(8) 0.082(6) 0.072(8) -0.001(6) 0.003(7) 0.010(6)
N511 0.089(8) 0.109(6) 0.084(8) -0.008(6) 0.015(7) 0.014(6)
C516 0.046(8) 0.089(7) 0.071(8) 0.000(6) 0.002(7) -0.006(6)
C515 0.048(8) 0.071(6) 0.066(8) -0.008(6) -0.001(7) -0.004(6)
C514 0.048(7) 0.068(6) 0.071(8) 0.010(6) 0.008(7) -0.006(6)
C570 0.091(9) 0.102(8) 0.112(9) -0.006(7) 0.013(8) 0.005(7)
C703 0.079(9) 0.091(7) 0.101(9) 0.018(7) 0.004(7) 0.020(6)
C702 0.067(8) 0.080(6) 0.074(8) -0.003(6) 0.024(7) 0.009(6)
C687 0.073(8) 0.067(6) 0.094(9) -0.002(6) 0.018(7) 0.004(6)
C686 0.088(9) 0.072(6) 0.079(9) 0.004(6) 0.023(7) -0.007(6)
C705 0.103(9) 0.102(7) 0.106(9) -0.004(7) 0.015(8) -0.004(7)
C704 0.103(9) 0.092(7) 0.083(9) 0.000(7) 0.030(8) 0.021(7)
C18 0.091(9) 0.106(8) 0.111(10) -0.002(8) -0.012(8) 0.011(7)
C573 0.081(12) 0.128(10) 0.154(14) -0.015(10) 0.003(11) -0.038(9)
C602 0.102(9) 0.102(8) 0.094(9) 0.014(7) -0.001(8) -0.013(7)
C380 0.092(9) 0.098(7) 0.074(9) 0.018(7) -0.004(7) -0.008(7)
C656 0.078(8) 0.077(6) 0.080(9) 0.017(6) 0.011(7) -0.003(6)
C655 0.057(8) 0.073(6) 0.052(8) -0.003(6) 0.020(6) -0.003(6)
C654 0.077(9) 0.087(7) 0.087(9) -0.006(6) 0.014(7) -0.002(6)
C653 0.070(8) 0.066(6) 0.082(9) 0.000(6) -0.008(7) -0.005(6)
C652 0.060(8) 0.068(6) 0.067(8) -0.003(6) 0.015(7) 0.002(6)
C657 0.036(7) 0.069(6) 0.067(8) -0.002(6) 0.015(6) 0.007(5)
C195 0.070(11) 0.131(10) 0.095(12) 0.003(9) -0.003(9) 0.013(8)
C322 0.066(11) 0.141(10) 0.093(12) 0.010(9) -0.017(9) -0.004(8)
C341 0.125(10) 0.105(8) 0.107(10) 0.005(7) -0.007(8) -0.014(7)
C340 0.114(10) 0.101(7) 0.116(10) -0.005(7) -0.015(8) 0.002(7)
C339 0.094(9) 0.061(6) 0.104(9) 0.006(7) -0.009(8) -0.008(6)
C338 0.083(9) 0.064(6) 0.117(9) 0.009(7) 0.003(7) 0.005(6)
N337 0.119(9) 0.106(7) 0.131(9) 0.008(7) 0.015(8) 0.010(7)
C342 0.107(9) 0.062(6) 0.105(9) 0.014(6) 0.002(8) -0.004(7)
C79 0.127(10) 0.099(8) 0.100(10) -0.001(7) 0.007(8) -0.003(8)
C336 0.071(11) 0.110(9) 0.116(13) 0.034(8) 0.011(9) 0.030(8)
C51 0.091(9) 0.097(7) 0.102(9) -0.011(7) 0.008(8) -0.002(7)
C571 0.063(11) 0.106(9) 0.185(15) 0.015(9) 0.028(10) 0.015(8)
C298 0.066(8) 0.087(7) 0.092(9) 0.013(7) -0.011(7) 0.002(6)
C299 0.100(9) 0.106(7) 0.094(9) 0.009(7) 0.000(8) -0.015(7)
C300 0.126(10) 0.108(8) 0.102(10) -0.023(7) -0.024(8) -0.028(7)
C301 0.059(8) 0.083(6) 0.080(8) 0.004(6) 0.004(7) -0.012(6)
C282 0.097(10) 0.108(8) 0.097(9) -0.001(7) -0.007(8) 0.005(7)
C283 0.070(9) 0.091(7) 0.079(9) 0.000(7) 0.009(7) -0.005(7)
C524 0.084(12) 0.138(10) 0.137(14) 0.011(10) -0.029(11) 0.000(9)
C127 0.116(14) 0.140(11) 0.183(16) 0.023(11) -0.005(13) 0.010(11)
C733 0.103(13) 0.109(9) 0.102(12) -0.001(9) -0.021(10) 0.000(9)
C55 0.101(9) 0.107(8) 0.100(9) -0.015(7) 0.008(8) 0.009(7)
C780 0.087(9) 0.114(8) 0.110(10) 0.001(8) -0.005(8) 0.019(7)
C517 0.094(13) 0.208(13) 0.094(13) -0.021(11) 0.006(11) 0.022(11)
C30 0.115(10) 0.138(9) 0.086(10) 0.004(7) 0.003(8) 0.018(8)
C597 0.140(15) 0.139(11) 0.150(15) 0.025(11) 0.014(13) 0.013(11)
C783 0.120(15) 0.156(12) 0.204(17) -0.002(12) 0.025(13) -0.003(11)
C59 0.102(10) 0.116(8) 0.118(10) -0.007(8) -0.012(8) -0.003(7)
C20 0.113(10) 0.091(7) 0.109(10) 0.002(7) -0.001(8) -0.007(7)
C134 0.101(13) 0.179(12) 0.069(12) 0.016(10) 0.034(10) -0.007(10)
C572 0.073(12) 0.152(11) 0.126(14) -0.009(10) 0.042(10) -0.006(9)
N706 0.119(9) 0.062(5) 0.107(8) 0.010(6) -0.004(7) -0.009(6)
C711 0.116(10) 0.057(6) 0.113(9) -0.005(6) 0.015(8) -0.010(7)
C710 0.111(10) 0.075(7) 0.129(10) -0.009(7) -0.004(8) -0.001(7)
C709 0.109(9) 0.073(7) 0.114(10) 0.003(7) -0.001(8) 0.010(6)
C708 0.108(9) 0.074(7) 0.096(9) 0.006(7) -0.009(8) -0.006(7)
C707 0.104(9) 0.066(6) 0.115(9) -0.001(7) 0.015(8) -0.001(6)
C594 0.111(10) 0.109(8) 0.116(10) 0.004(8) 0.015(8) 0.003(8)
C329 0.075(11) 0.118(9) 0.102(12) -0.008(9) 0.034(10) -0.027(8)
C538 0.149(15) 0.153(11) 0.096(13) -0.016(10) 0.008(11) 0.036(10)
C805 0.131(14) 0.107(10) 0.139(14) -0.004(9) 0.043(11) 0.001(9)
C162 0.151(11) 0.128(9) 0.163(11) 0.004(8) -0.004(9) 0.010(8)
C197 0.073(12) 0.097(9) 0.177(15) 0.000(9) 0.010(10) -0.034(8)
C510 0.067(11) 0.112(9) 0.132(14) -0.008(9) 0.014(10) 0.001(8)
C308 0.102(14) 0.126(10) 0.154(15) 0.015(10) 0.019(11) 0.007(10)
C196 0.095(13) 0.121(10) 0.117(13) -0.017(9) 0.008(10) -0.010(9)
C315 0.112(14) 0.186(13) 0.146(15) -0.037(11) 0.054(12) 0.011(11)
C307 0.090(9) 0.088(7) 0.090(9) 0.003(7) 0.012(8) 0.004(7)
C742 0.101(9) 0.067(6) 0.115(9) -0.018(7) -0.002(8) 0.003(6)
N741 0.099(8) 0.063(5) 0.116(9) -0.019(6) 0.009(7) 0.010(6)
C746 0.087(9) 0.083(7) 0.108(9) -0.010(7) 0.007(8) 0.011(7)
C745 0.093(9) 0.067(6) 0.070(8) 0.002(6) 0.020(7) 0.011(6)
C744 0.085(9) 0.078(6) 0.091(9) -0.006(7) 0.018(8) 0.009(6)
C743 0.111(9) 0.074(6) 0.089(9) 0.007(6) 0.015(8) 0.008(7)
C599 0.104(13) 0.152(11) 0.134(14) -0.005(11) 0.000(11) 0.036(10)
C391 0.095(13) 0.158(12) 0.167(16) 0.006(11) 0.021(12) 0.012(10)
C601 0.120(14) 0.170(12) 0.131(14) -0.032(10) -0.047(11) 0.085(10)
C740 0.042(11) 0.172(12) 0.164(15) -0.021(11) 0.008(10) -0.006(9)
C747 0.087(13) 0.093(9) 0.178(15) -0.002(9) 0.038(11) -0.001(9)
C382 0.109(13) 0.155(11) 0.133(14) 0.006(11) 0.035(12) -0.026(10)
C178 0.107(10) 0.125(8) 0.121(10) 0.013(8) 0.013(8) -0.020(8)
C712 0.106(13) 0.118(10) 0.149(14) 0.023(10) 0.036(11) 0.008(9)
C343 0.177(16) 0.116(10) 0.148(15) 0.032(10) 0.067(13) 0.011(11)
C600 0.125(15) 0.199(13) 0.118(14) 0.003(11) -0.007(12) 0.003(12)
C781 0.081(13) 0.165(12) 0.194(16) 0.024(12) 0.003(12) 0.024(10)
C19 0.108(10) 0.094(7) 0.095(9) -0.006(7) 0.025(8) 0.007(7)
C167 0.138(15) 0.137(11) 0.170(15) -0.011(11) 0.011(12) -0.023(10)
C782 0.130(15) 0.151(11) 0.157(15) -0.024(11) -0.015(12) 0.018(11)
C180 0.106(14) 0.179(12) 0.106(13) -0.003(10) 0.007(11) -0.020(10)
C603 0.135(14) 0.184(13) 0.092(13) 0.011(10) 0.007(11) 0.001(11)
C163 0.131(14) 0.178(12) 0.116(14) -0.027(11) 0.047(12) 0.029(11)
C719 0.031(9) 0.128(9) 0.156(14) 0.030(9) 0.045(9) 0.005(8)
C605 0.140(14) 0.120(10) 0.106(13) -0.018(9) 0.028(11) -0.032(10)
C381 0.135(14) 0.152(11) 0.090(12) 0.015(10) 0.039(11) -0.009(10)
C114 0.086(12) 0.199(12) 0.085(12) -0.022(11) 0.021(10) -0.048(10)
C168 0.122(14) 0.121(10) 0.181(15) -0.009(11) -0.004(12) -0.010(10)
C790 0.166(17) 0.197(14) 0.138(15) 0.035(12) 0.004(14) 0.001(12)
C389 0.093(13) 0.154(12) 0.222(17) -0.032(12) 0.005(12) 0.014(10)
C181 0.136(15) 0.234(14) 0.106(14) 0.013(12) -0.027(12) -0.025(12)
C596 0.120(15) 0.148(12) 0.199(16) 0.049(12) 0.029(12) -0.005(10)
C604 0.131(14) 0.127(10) 0.122(14) 0.011(10) 0.017(12) -0.017(10)
C595 0.163(17) 0.200(14) 0.200(17) -0.002(14) 0.056(14) -0.004(13)
C390 0.076(13) 0.169(12) 0.190(16) 0.019(12) 0.026(11) -0.036(10)
C791 0.183(16) 0.155(12) 0.165(16) 0.006(12) 0.073(13) -0.011(12)
C789 0.181(17) 0.249(15) 0.135(15) 0.024(12) 0.100(13) 0.016(13)
N429 0.078(8) 0.068(5) 0.083(8) 0.009(5) 0.016(6) -0.018(5)
C405 0.056(8) 0.051(5) 0.059(8) -0.007(6) 0.005(7) 0.006(5)
C404 0.068(8) 0.063(6) 0.084(9) -0.012(6) 0.007(7) 0.001(6)
C423 0.070(8) 0.078(6) 0.074(8) -0.003(6) 0.012(7) -0.009(6)
C422 0.097(9) 0.095(7) 0.098(9) 0.006(7) 0.012(8) -0.014(7)
C421 0.104(9) 0.098(7) 0.098(9) -0.008(7) 0.008(8) -0.010(7)
C420 0.080(9) 0.085(7) 0.084(9) -0.011(7) 0.013(7) -0.001(6)
C142 0.088(9) 0.096(7) 0.106(9) -0.008(7) -0.001(8) -0.007(7)
C118 0.059(8) 0.060(6) 0.073(8) -0.009(6) 0.022(7) 0.002(6)
C117 0.063(8) 0.062(6) 0.066(8) 0.003(6) 0.013(7) -0.019(6)
C116 0.056(8) 0.060(6) 0.080(8) -0.007(6) 0.021(7) 0.002(6)
C115 0.077(9) 0.060(6) 0.096(9) 0.009(6) 0.006(7) 0.015(6)
N114 0.055(7) 0.066(5) 0.091(8) -0.003(5) 0.018(6) -0.008(5)
C119 0.086(9) 0.080(6) 0.071(8) -0.005(6) 0.006(7) -0.016(7)
C161 0.086(9) 0.092(7) 0.089(9) -0.009(7) 0.032(8) 0.001(7)
C346 0.061(8) 0.064(6) 0.075(8) 0.001(6) 0.027(7) -0.007(6)
C208 0.066(8) 0.065(6) 0.099(9) 0.003(6) 0.010(7) 0.003(6)
C209 0.091(9) 0.093(7) 0.086(9) 0.002(7) 0.025(8) 0.004(7)
C210 0.087(9) 0.095(7) 0.093(9) -0.006(7) 0.030(8) 0.009(6)
C211 0.102(9) 0.099(7) 0.099(9) 0.010(7) 0.016(8) 0.005(7)
C212 0.093(9) 0.083(7) 0.092(9) 0.002(7) 0.009(7) 0.000(6)
C213 0.077(8) 0.056(6) 0.084(9) -0.006(6) 0.020(7) 0.013(6)
I18 0.149(2) 0.1907(14) 0.391(3) -0.0231(17) 0.0504(19) -0.0205(12)
N101 0.142(10) 0.120(7) 0.162(10) 0.009(8) -0.005(9) -0.006(7)
C102 0.092(9) 0.085(7) 0.128(10) 0.000(7) 0.013(8) 0.016(7)
C103 0.106(10) 0.072(7) 0.117(10) 0.004(7) -0.013(8) 0.006(7)
C104 0.136(11) 0.101(8) 0.167(11) -0.006(8) 0.001(9) 0.004(8)
C105 0.144(11) 0.118(8) 0.159(11) 0.000(8) 0.008(9) -0.020(8)
C106 0.092(9) 0.080(7) 0.138(10) 0.005(7) -0.007(8) -0.002(7)
I5 0.278(4) 0.837(7) 0.171(3) -0.037(3) 0.026(2) -0.142(4)
I24 0.458(6) 0.494(5) 0.418(6) 0.004(4) 0.115(5) 0.091(4)
I10 0.347(5) 0.534(5) 0.549(7) -0.073(5) 0.133(5) -0.080(4)
I23 0.341(5) 0.546(5) 0.646(8) -0.056(5) 0.109(5) -0.045(4)
C107 0.118(14) 0.132(11) 0.207(17) 0.027(12) 0.038(13) 0.007(10)
I4 0.151(2) 0.1912(15) 0.476(4) 0.0607(19) 0.053(2) 0.0170(13)
C169 0.106(13) 0.161(11) 0.129(14) 0.018(10) 0.004(11) -0.076(10)
C165 0.264(19) 0.162(13) 0.233(18) -0.037(13) 0.022(15) 0.044(13)
C164 0.215(18) 0.177(13) 0.193(17) -0.056(13) -0.013(15) 0.004(13)
C170 0.119(10) 0.130(9) 0.135(10) -0.002(8) 0.007(9) -0.013(8)
C383 0.147(15) 0.182(12) 0.150(15) -0.003(11) 0.074(12) 0.049(12)
C354 0.072(9) 0.088(7) 0.082(9) 0.012(6) 0.009(7) 0.011(7)
C726 0.157(15) 0.138(11) 0.113(14) -0.017(10) 0.045(12) 0.007(10)
C545 0.158(16) 0.113(10) 0.216(17) 0.010(12) 0.023(14) -0.008(10)
C364 0.072(8) 0.095(5) 0.097(7) -0.008(6) 0.009(6) -0.012(6)
C367 0.068(11) 0.100(5) 0.175(13) -0.010(6) 0.037(10) -0.028(7)
C366 0.054(10) 0.129(8) 0.115(7) -0.004(7) 0.034(8) -0.004(8)
C365 0.084(12) 0.161(9) 0.122(8) 0.029(9) -0.004(9) -0.026(9)
C179 0.128(14) 0.199(13) 0.135(14) -0.011(12) -0.035(12) -0.082(11)
C171 0.121(14) 0.151(12) 0.182(16) -0.036(11) 0.040(12) 0.006(10)
C172 0.116(14) 0.171(12) 0.157(15) 0.024(12) 0.027(12) -0.013(11)
C173 0.071(12) 0.133(10) 0.137(14) -0.014(9) 0.036(10) 0.011(9)
C806 0.099(13) 0.120(10) 0.157(14) 0.017(10) 0.049(11) -0.038(9)
C765 0.080(9) 0.075(7) 0.090(9) -0.009(7) 0.021(7) 0.006(6)
I12 0.166(2) 0.266(2) 0.413(4) 0.008(2) 0.050(2) 0.0369(16)

loop_
_atom_type_symbol
_atom_type_description
_atom_type_scat_dispersion_real
_atom_type_scat_dispersion_imag
_atom_type_scat_source
C C 0.0033 0.0021 'International Tables Vol C Tables 4.2.6.8 and 6.1.1.4'
H H 0.0000 0.0000 'International Tables Vol C Tables 4.2.6.8 and 6.1.1.4'
I I -0.5508 2.2366 'International Tables Vol C Tables 4.2.6.8 and 6.1.1.4'
N N 0.0063 0.0043 'International Tables Vol C Tables 4.2.6.8 and 6.1.1.4'
O O 0.0142 0.0079 'International Tables Vol C Tables 4.2.6.8 and 6.1.1.4'

loop_
_geom_angle_atom_site_label_1
_geom_angle_atom_site_label_2
_geom_angle_atom_site_label_3
_geom_angle
_geom_angle_site_symmetry_1
_geom_angle_site_symmetry_3
_geom_angle_publ_flag
C669 N668 H668 123.4 . . ?
C669 N668 C667 113.1(11) . . ?
C667 N668 H668 123.4 . . ?
C266 N267 H267 128.8 . . ?
C266 N267 C268 102.5(12) . . ?
C268 N267 H267 128.8 . . ?
C488 N489 H489 125.3 . . ?
C490 N489 H489 125.3 . . ?
C490 N489 C488 109.5(10) . . ?
C206 N207 H207 124.6 . . ?
C208 N207 H207 124.6 . . ?
C208 N207 C206 110.8(11) . . ?
C228 N227 H227 125.0 . . ?
C228 N227 C226 109.9(11) . . ?
C226 N227 H227 125.0 . . ?
C467 N466 H466 126.8 . . ?
C465 N466 H466 126.8 . . ?
C465 N466 C467 106.4(11) . . ?
C205 N204 H204 125.9 . . ?
C203 N204 H204 125.9 . . ?
C203 N204 C205 108.2(10) . . ?
C692 N691 H691 125.3 . . ?
C690 N691 H691 125.3 . . ?
C690 N691 C692 109.3(10) . . ?
C407 N406 H406 126.7 . . ?
C405 N406 H406 126.7 . . ?
C405 N406 C407 106.7(10) . . ?
C246 N247 H247 125.5 . . ?
C248 N247 H247 125.5 . . ?
C248 N247 C246 109.0(11) . . ?
C24 N23 H23 123.2 . . ?
C24 N23 C22 113.6(14) . . ?
C22 N23 H23 123.2 . . ?
C425 N426 H426 126.9 . . ?
C427 N426 H426 126.9 . . ?
C427 N426 C425 106.3(11) . . ?
C286 N287 H287 124.7 . . ?
C286 N287 C288 110.7(11) . . ?
C288 N287 H287 124.7 . . ?
C487 N486 H486 125.4 . . ?
C485 N486 H486 125.4 . . ?
C485 N486 C487 109.3(11) . . ?
C87 N86 H86 125.2 . . ?
C87 N86 C85 109.6(12) . . ?
C85 N86 H86 125.2 . . ?
C27 N26 H26 125.8 . . ?
C27 N26 C25 108.3(13) . . ?
C25 N26 H26 125.8 . . ?
C689 N688 H688 127.2 . . ?
C687 N688 H688 127.2 . . ?
C687 N688 C689 105.6(9) . . ?
C7 N6 H6 120.5 . . ?
C7 N6 C5 119.1(16) . . ?
C5 N6 H6 120.5 . . ?
C64 N63 H63 123.5 . . ?
C64 N63 C62 113.0(11) . . ?
C62 N63 H63 123.5 . . ?
C65 N66 H66 125.0 . . ?
C65 N66 C67 110.0(11) . . ?
C67 N66 H66 125.0 . . ?
C408 N409 H409 127.3 . . ?
C408 N409 C410 105.4(10) . . ?
C410 N409 H409 127.3 . . ?
C265 N264 H264 126.7 . . ?
C263 N264 H264 126.7 . . ?
C263 N264 C265 106.5(11) . . ?
C84 N83 H83 125.2 . . ?
C84 N83 C82 109.7(10) . . ?
C82 N83 H83 125.2 . . ?
C649 N648 H648 124.7 . . ?
C649 N648 C647 110.6(11) . . ?
C647 N648 H648 124.7 . . ?
C245 N244 H244 126.6 . . ?
C243 N244 H244 126.6 . . ?
C243 N244 C245 106.8(10) . . ?
C468 N469 H469 125.7 . . ?
C468 N469 C470 108.5(11) . . ?
C470 N469 H469 125.7 . . ?
C450 N449 H449 125.1 . . ?
C450 N449 C448 109.9(12) . . ?
C448 N449 H449 125.1 . . ?
C126 N121 C122 126.6(16) . . ?
C126 N121 C127 114.6(16) . . ?
C122 N121 C127 118.8(17) . . ?
C607 N608 H608 126.6 . . ?
C607 N608 C609 106.9(11) . . ?
C609 N608 H608 126.6 . . ?
C445 N446 H446 126.2 . . ?
C447 N446 H446 126.2 . . ?
C447 N446 C445 107.5(11) . . ?
C4 N3 H3 127.1 . . ?
C2 N3 H3 127.1 . . ?
C2 N3 C4 105.7(14) . . ?
C317 C318 C319 120.0 . . ?
C317 C318 C352 121.4(10) . . ?
C319 C318 C352 118.5(10) . . ?
C318 C317 H317 120.0 . . ?
N316 C317 C318 120.0 . . ?
N316 C317 H317 120.0 . . ?
C317 N316 C321 120.0 . . ?
C317 N316 C322 113.5(10) . . ?
C321 N316 C322 126.4(10) . . ?
N316 C321 H321 120.0 . . ?
C320 C321 N316 120.0 . . ?
C320 C321 H321 120.0 . . ?
C321 C320 C319 120.0 . . ?
C321 C320 C351 117.7(10) . . ?
C319 C320 C351 122.1(10) . . ?
C318 C319 H319 120.0 . . ?
C320 C319 C318 120.0 . . ?
C320 C319 H319 120.0 . . ?
C670 N671 H671 123.4 . . ?
C672 N671 H671 123.4 . . ?
C672 N671 C670 113.2(12) . . ?
C285 N284 H284 126.4 . . ?
C283 N284 H284 126.4 . . ?
C283 N284 C285 107.3(12) . . ?
C632 N631 H631 125.8 . . ?
C630 N631 H631 125.8 . . ?
C630 N631 C632 108.4(11) . . ?
C47 N46 H46 125.0 . . ?
C45 N46 H46 125.0 . . ?
C45 N46 C47 110.0(16) . . ?
N26 C27 C28 129.0(15) . . ?
N26 C27 C32 111.5(13) . . ?
C32 C27 C28 119.3(13) . . ?
C303 N302 C308 115.3(17) . . ?
C307 N302 C303 127.8(17) . . ?
C307 N302 C308 116.9(17) . . ?
N204 C205 C206 129.6(10) . . ?
N204 C205 C217 110.3(9) . . ?
C206 C205 C217 120.0 . . ?
N207 C206 C205 131.6(10) . . ?
N207 C206 C214 108.3(10) . . ?
C205 C206 C214 120.0 . . ?
C206 C214 C215 120.0 . . ?
C206 C214 C213 104.8(10) . . ?
C215 C214 C213 135.2(10) . . ?
C214 C215 H215 120.0 . . ?
C216 C215 C214 120.0 . . ?
C216 C215 H215 120.0 . . ?
C215 C216 H216 120.0 . . ?
C217 C216 C215 120.0 . . ?
C217 C216 H216 120.0 . . ?
C205 C217 C218 104.4(10) . . ?
C216 C217 C205 120.0 . . ?
C216 C217 C218 135.6(10) . . ?
C350 C351 C320 172.7(15) . . ?
C203 C202 C221 120.0 . . ?
C345 C202 C203 121.8(11) . . ?
C345 C202 C221 118.2(11) . . ?
N204 C203 C202 131.4(10) . . ?
N204 C203 C218 108.3(10) . . ?
C218 C203 C202 120.0 . . ?
C203 C218 C217 108.4(10) . . ?
C219 C218 C217 131.6(10) . . ?
C219 C218 C203 120.0 . . ?
C218 C219 H219 120.0 . . ?
C218 C219 C220 120.0 . . ?
C220 C219 H219 120.0 . . ?
C219 C220 C221 120.0 . . ?
C219 C220 C364 119.7(9) . . ?
C221 C220 C364 119.8(9) . . ?
C202 C221 H221 120.0 . . ?
C220 C221 C202 120.0 . . ?
C220 C221 H221 120.0 . . ?
C629 N628 H628 126.2 . . ?
C629 N628 C627 107.6(11) . . ?
C627 N628 H628 126.2 . . ?
C344 C345 C202 173.1(16) . . ?
C13 C12 C7 108.5(14) . . ?
C11 C12 C7 115.7(15) . . ?
C11 C12 C13 135.5(15) . . ?
C748 C749 C606 180(2) . . ?
C225 N224 H224 126.2 . . ?
C223 N224 H224 126.2 . . ?
C223 N224 C225 107.6(14) . . ?
N6 C7 C12 100.2(16) . . ?
N6 C7 C8 141.8(18) . . ?
C8 C7 C12 117.8(17) . . ?
N23 C24 C36 105.1(13) . . ?
C25 C24 N23 135.4(16) . . ?
C25 C24 C36 119.2(13) . . ?
C760 C761 C666 172.8(16) . . ?
C149 C148 C28 172.3(16) . . ?
C761 C760 C731 174.7(15) . . ?
C42 N43 H43 122.6 . . ?
C44 N43 H43 122.6 . . ?
C44 N43 C42 114.8(15) . . ?
C22 C21 C40 114.0(14) . . ?
C22 C21 C147 122.3(16) . . ?
C147 C21 C40 123.5(16) . . ?
C556 C557 C527 175.2(13) . . ?
C357 C356 C325 174.0(15) . . ?
C549 C548 C411 177.7(13) . . ?
C756 C757 C646 175.2(18) . . ?
N525 C526 H526 120.0 . . ?
N525 C526 C527 120.0 . . ?
C527 C526 H526 120.0 . . ?
C526 N525 C530 120.0 . . ?
C526 N525 C531 119.8(10) . . ?
C530 N525 C531 120.2(10) . . ?
N525 C530 H530 120.0 . . ?
C529 C530 N525 120.0 . . ?
C529 C530 H530 120.0 . . ?
C530 C529 C528 120.0 . . ?
C530 C529 C558 116.3(9) . . ?
C528 C529 C558 123.7(9) . . ?
C529 C528 H528 120.0 . . ?
C529 C528 C527 120.0 . . ?
C527 C528 H528 120.0 . . ?
C526 C527 C557 121.0(9) . . ?
C528 C527 C557 119.0(9) . . ?
C528 C527 C526 120.0 . . ?
C147 C146 C110 171.9(14) . . ?
C148 C28 C27 117.7(15) . . ?
C29 C28 C27 113.5(14) . . ?
C29 C28 C148 128.8(16) . . ?
C62 C77 C76 111.7(14) . . ?
C78 C77 C76 138.3(15) . . ?
C78 C77 C62 110.0(15) . . ?
C12 C13 C5 107.1(14) . . ?
C12 C13 C14 129.4(16) . . ?
C5 C13 C14 123.3(16) . . ?
C92 C91 H91 118.1 . . ?
C92 C91 C90 123.9(14) . . ?
C90 C91 H91 118.1 . . ?
C91 C92 C87 118.7(12) . . ?
C91 C92 C93 131.6(14) . . ?
C87 C92 C93 109.6(13) . . ?
N86 C87 C92 107.0(12) . . ?
N86 C87 C88 129.4(13) . . ?
C88 C87 C92 123.6(12) . . ?
C87 C88 C160 125.9(15) . . ?
C89 C88 C87 115.6(15) . . ?
C89 C88 C160 118.4(15) . . ?
C88 C89 H89 116.8 . . ?
C88 C89 C90 126.4(14) . . ?
C90 C89 H89 116.8 . . ?
C91 C90 C89 111.8(12) . . ?
C91 C90 C198 124.6(12) . . ?
C89 C90 C198 123.1(11) . . ?
H12A C120 H12B 109.5 . . ?
H12A C120 H12C 109.5 . . ?
H12B C120 H12C 109.5 . . ?
N114 C120 H12A 109.5 . . ?
N114 C120 H12B 109.5 . . ?
N114 C120 H12C 109.5 . . ?
C650 N651 H651 124.8 . . ?
C650 N651 C652 110.5(10) . . ?
C652 N651 H651 124.8 . . ?
C479 C467 N466 111.4(11) . . ?
C479 C467 C468 120.0 . . ?
C468 C467 N466 128.5(11) . . ?
C467 C479 C478 120.0 . . ?
C467 C479 C480 104.3(11) . . ?
C478 C479 C480 135.5(11) . . ?
C479 C478 H478 120.0 . . ?
C479 C478 C477 120.0 . . ?
C477 C478 H478 120.0 . . ?
C478 C477 H477 120.0 . . ?
C476 C477 C478 120.0 . . ?
C476 C477 H477 120.0 . . ?
C477 C476 C468 120.0 . . ?
C477 C476 C475 135.0(11) . . ?
C468 C476 C475 105.0(11) . . ?
N469 C468 C467 129.6(11) . . ?
N469 C468 C476 110.3(11) . . ?
C476 C468 C467 120.0 . . ?
C148 C149 C118 175.7(14) . . ?
N26 C25 C33 107.6(13) . . ?
C24 C25 N26 131.2(16) . . ?
C24 C25 C33 121.1(13) . . ?
C151 C150 C116 178.6(16) . . ?
C463 C444 C445 120.0 . . ?
C463 C444 C555 121.4(10) . . ?
C445 C444 C555 118.5(10) . . ?
C444 C463 H463 120.0 . . ?
C444 C463 C462 120.0 . . ?
C462 C463 H463 120.0 . . ?
C463 C462 C582 116.6(10) . . ?
C461 C462 C463 120.0 . . ?
C461 C462 C582 123.3(10) . . ?
C462 C461 H461 120.0 . . ?
C460 C461 C462 120.0 . . ?
C460 C461 H461 120.0 . . ?
C461 C460 C445 120.0 . . ?
C461 C460 C459 135.6(10) . . ?
C445 C460 C459 104.3(10) . . ?
N446 C445 C444 129.3(10) . . ?
N446 C445 C460 110.7(10) . . ?
C460 C445 C444 120.0 . . ?
C133 N128 C134 119.0(15) . . ?
C129 N128 C133 120.1(16) . . ?
C129 N128 C134 120.8(15) . . ?
C610 N611 H611 126.5 . . ?
C612 N611 H611 126.5 . . ?
C612 N611 C610 107.0(12) . . ?
C475 C470 N469 107.1(10) . . ?
C475 C470 C471 120.0 . . ?
C471 C470 N469 132.7(10) . . ?
C470 C475 C476 109.0(10) . . ?
C470 C475 C474 120.0 . . ?
C474 C475 C476 130.9(10) . . ?
C475 C474 H474 120.0 . . ?
C473 C474 C475 120.0 . . ?
C473 C474 H474 120.0 . . ?
C474 C473 C472 120.0 . . ?
C474 C473 C594 120.5(11) . . ?
C472 C473 C594 118.9(11) . . ?
C473 C472 H472 120.0 . . ?
C471 C472 C473 120.0 . . ?
C471 C472 H472 120.0 . . ?
C470 C471 C560 118.4(10) . . ?
C472 C471 C470 120.0 . . ?
C472 C471 C560 121.2(10) . . ?
N648 C649 C661 110.5(10) . . ?
N648 C649 C650 129.4(10) . . ?
C661 C649 C650 120.0 . . ?
C649 C661 C660 120.0 . . ?
C649 C661 C662 103.3(9) . . ?
C660 C661 C662 136.2(9) . . ?
C661 C660 H660 120.0 . . ?
C659 C660 C661 120.0 . . ?
C659 C660 H660 120.0 . . ?
C660 C659 H659 120.0 . . ?
C660 C659 C658 120.0 . . ?
C658 C659 H659 120.0 . . ?
C659 C658 C657 132.9(9) . . ?
C650 C658 C659 120.0 . . ?
C650 C658 C657 107.1(9) . . ?
N651 C650 C649 131.3(10) . . ?
N651 C650 C658 108.5(10) . . ?
C658 C650 C649 120.0 . . ?
C753 C752 C717 175.8(14) . . ?
C561 C560 C471 173.0(14) . . ?
C158 C159 C81 177.1(16) . . ?
C40 C39 C170 119.9(16) . . ?
C38 C39 C40 118.7(15) . . ?
C38 C39 C170 120.9(16) . . ?
N23 C22 C37 107.0(13) . . ?
C21 C22 N23 129.1(16) . . ?
C21 C22 C37 123.9(12) . . ?
N83 C84 C96 108.7(12) . . ?
C85 C84 N83 131.7(13) . . ?
C85 C84 C96 119.6(11) . . ?
N86 C85 C93 110.1(12) . . ?
C84 C85 N86 132.4(14) . . ?
C84 C85 C93 117.4(11) . . ?
C85 C93 C92 103.6(12) . . ?
C85 C93 C94 121.7(12) . . ?
C94 C93 C92 134.4(14) . . ?
C93 C94 H94 121.5 . . ?
C95 C94 C93 117.1(15) . . ?
C95 C94 H94 121.5 . . ?
C94 C95 H95 118.2 . . ?
C94 C95 C96 123.5(16) . . ?
C96 C95 H95 118.2 . . ?
C84 C96 C97 106.3(12) . . ?
C95 C96 C84 120.4(13) . . ?
C95 C96 C97 133.3(14) . . ?
C557 C556 C451 177.3(15) . . ?
C443 C424 C425 120.0 . . ?
C443 C424 C551 119.7(10) . . ?
C425 C424 C551 119.4(10) . . ?
C424 C443 H443 120.0 . . ?
C424 C443 C442 120.0 . . ?
C442 C443 H443 120.0 . . ?
C443 C442 C441 120.0 . . ?
C443 C442 C574 124.0(10) . . ?
C441 C442 C574 115.8(10) . . ?
C442 C441 H441 120.0 . . ?
C440 C441 C442 120.0 . . ?
C440 C441 H441 120.0 . . ?
C441 C440 C425 120.0 . . ?
C441 C440 C439 135.8(9) . . ?
C425 C440 C439 103.9(9) . . ?
C424 C425 N426 127.6(10) . . ?
C440 C425 N426 112.1(10) . . ?
C440 C425 C424 120.0 . . ?
N83 C82 C97 107.8(9) . . ?
N83 C82 C81 132.2(9) . . ?
C97 C82 C81 120.0 . . ?
C82 C97 C96 107.5(10) . . ?
C98 C97 C96 132.5(10) . . ?
C98 C97 C82 120.0 . . ?
C97 C98 H98 120.0 . . ?
C97 C98 C99 120.0 . . ?
C99 C98 H98 120.0 . . ?
C98 C99 C100 120.0 . . ?
C98 C99 C194 119.4(8) . . ?
C100 C99 C194 120.6(8) . . ?
C99 C100 H100 120.0 . . ?
C81 C100 C99 120.0 . . ?
C81 C100 H100 120.0 . . ?
C82 C81 C159 119.9(9) . . ?
C100 C81 C159 120.0(9) . . ?
C100 C81 C82 120.0 . . ?
C757 C756 C724 176.5(13) . . ?
C728 C729 C730 120.0 . . ?
C728 C729 C759 114.9(9) . . ?
C730 C729 C759 125.1(9) . . ?
C729 C728 H728 120.0 . . ?
N727 C728 C729 120.0 . . ?
N727 C728 H728 120.0 . . ?
C728 N727 C732 120.0 . . ?
C728 N727 C733 121.4(10) . . ?
C732 N727 C733 118.6(10) . . ?
N727 C732 H732 120.0 . . ?
N727 C732 C731 120.0 . . ?
C731 C732 H732 120.0 . . ?
C732 C731 C760 120.6(10) . . ?
C730 C731 C760 119.3(10) . . ?
C730 C731 C732 120.0 . . ?
C729 C730 H730 120.0 . . ?
C731 C730 C729 120.0 . . ?
C731 C730 H730 120.0 . . ?
N66 C65 C73 108.0(11) . . ?
N66 C65 C64 131.9(11) . . ?
C73 C65 C64 120.0 . . ?
C65 C73 C72 107.9(10) . . ?
C74 C73 C65 120.0 . . ?
C74 C73 C72 132.0(10) . . ?
C73 C74 H74 120.0 . . ?
C75 C74 C73 120.0 . . ?
C75 C74 H74 120.0 . . ?
C74 C75 H75 120.0 . . ?
C76 C75 C74 120.0 . . ?
C76 C75 H75 120.0 . . ?
C75 C76 C77 133.9(11) . . ?
C75 C76 C64 120.0 . . ?
C64 C76 C77 105.9(11) . . ?
C65 C64 N63 132.1(10) . . ?
C76 C64 N63 107.8(10) . . ?
C76 C64 C65 120.0 . . ?
C326 C327 C328 120.0 . . ?
C326 C327 C355 120.6(10) . . ?
C328 C327 C355 119.4(10) . . ?
C327 C326 H326 120.0 . . ?
C325 C326 C327 120.0 . . ?
C325 C326 H326 120.0 . . ?
C326 C325 C356 123.0(10) . . ?
C326 C325 C324 120.0 . . ?
C324 C325 C356 116.9(10) . . ?
C325 C324 H324 120.0 . . ?
N323 C324 C325 120.0 . . ?
N323 C324 H324 120.0 . . ?
C324 N323 C328 120.0 . . ?
C324 N323 C329 121.6(11) . . ?
C328 N323 C329 118.3(11) . . ?
C327 C328 H328 120.0 . . ?
N323 C328 C327 120.0 . . ?
N323 C328 H328 120.0 . . ?
C124 C123 C154 121.9(15) . . ?
C122 C123 C124 113.6(17) . . ?
C122 C123 C154 124.4(17) . . ?
C763 C762 C673 173.0(16) . . ?
N6 C5 C13 105.0(15) . . ?
C4 C5 N6 137.9(17) . . ?
C4 C5 C13 116.6(16) . . ?
N734 C735 H735 120.0 . . ?
N734 C735 C736 120.0 . . ?
C736 C735 H735 120.0 . . ?
C735 N734 C740 119.1(11) . . ?
C739 N734 C735 120.0 . . ?
C739 N734 C740 120.8(11) . . ?
N734 C739 H739 120.0 . . ?
N734 C739 C738 120.0 . . ?
C738 C739 H739 120.0 . . ?
C739 C738 C737 120.0 . . ?
C764 C738 C739 118.4(11) . . ?
C764 C738 C737 121.6(11) . . ?
C738 C737 H737 120.0 . . ?
C736 C737 C738 120.0 . . ?
C736 C737 H737 120.0 . . ?
C735 C736 C763 120.5(10) . . ?
C737 C736 C735 120.0 . . ?
C737 C736 C763 119.5(10) . . ?
C161 C160 C88 174.4(14) . . ?
C758 C759 C729 172.5(17) . . ?
N449 C450 C455 108.1(10) . . ?
N449 C450 C451 131.9(10) . . ?
C455 C450 C451 120.0 . . ?
C450 C455 C456 108.1(10) . . ?
C454 C455 C450 120.0 . . ?
C454 C455 C456 131.9(10) . . ?
C455 C454 H454 120.0 . . ?
C455 C454 C453 120.0 . . ?
C453 C454 H454 120.0 . . ?
C454 C453 C586 120.0(10) . . ?
C452 C453 C454 120.0 . . ?
C452 C453 C586 119.9(10) . . ?
C453 C452 H452 120.0 . . ?
C451 C452 C453 120.0 . . ?
C451 C452 H452 120.0 . . ?
C450 C451 C556 121.1(10) . . ?
C452 C451 C556 118.8(10) . . ?
C452 C451 C450 120.0 . . ?
C757 C646 C665 117.6(11) . . ?
C757 C646 C647 122.3(11) . . ?
C665 C646 C647 120.0 . . ?
C646 C665 H665 120.0 . . ?
C664 C665 C646 120.0 . . ?
C664 C665 H665 120.0 . . ?
C665 C664 C663 120.0 . . ?
C665 C664 C784 120.8(10) . . ?
C663 C664 C784 119.0(10) . . ?
C664 C663 H663 120.0 . . ?
C662 C663 C664 120.0 . . ?
C662 C663 H663 120.0 . . ?
C663 C662 C661 130.0(9) . . ?
C663 C662 C647 120.0 . . ?
C647 C662 C661 110.0(9) . . ?
N648 C647 C646 134.3(10) . . ?
N648 C647 C662 105.4(10) . . ?
C662 C647 C646 120.0 . . ?
C749 C606 C625 120.4(11) . . ?
C749 C606 C607 119.5(11) . . ?
C625 C606 C607 120.0 . . ?
C606 C625 H625 120.0 . . ?
C606 C625 C624 120.0 . . ?
C624 C625 H625 120.0 . . ?
C625 C624 C768 119.5(11) . . ?
C623 C624 C625 120.0 . . ?
C623 C624 C768 120.5(11) . . ?
C624 C623 H623 120.0 . . ?
C624 C623 C622 120.0 . . ?
C622 C623 H623 120.0 . . ?
C623 C622 C621 131.4(10) . . ?
C607 C622 C623 120.0 . . ?
C607 C622 C621 108.5(10) . . ?
C606 C607 N608 131.0(10) . . ?
C622 C607 N608 108.9(10) . . ?
C622 C607 C606 120.0 . . ?
C438 C439 C440 131.6(9) . . ?
C438 C439 C427 120.0 . . ?
C427 C439 C440 108.4(9) . . ?
C439 C438 H438 120.0 . . ?
C437 C438 C439 120.0 . . ?
C437 C438 H438 120.0 . . ?
C438 C437 H437 120.0 . . ?
C436 C437 C438 120.0 . . ?
C436 C437 H437 120.0 . . ?
C437 C436 C428 120.0 . . ?
C437 C436 C435 132.9(10) . . ?
C428 C436 C435 106.9(10) . . ?
C427 C428 C436 120.0 . . ?
N429 C428 C436 108.9(10) . . ?
N429 C428 C427 130.9(10) . . ?
N426 C427 C439 109.3(10) . . ?
N426 C427 C428 130.7(10) . . ?
C428 C427 C439 120.0 . . ?
C230 C229 C228 120.0 . . ?
C350 C229 C230 117.2(10) . . ?
C350 C229 C228 122.7(10) . . ?
C229 C230 H230 120.0 . . ?
C231 C230 C229 120.0 . . ?
C231 C230 H230 120.0 . . ?
C230 C231 C376 127.9(10) . . ?
C232 C231 C230 120.0 . . ?
C232 C231 C376 111.8(10) . . ?
C231 C232 H232 120.0 . . ?
C231 C232 C233 120.0 . . ?
C233 C232 H232 120.0 . . ?
C232 C233 C234 136.5(9) . . ?
C228 C233 C232 120.0 . . ?
C228 C233 C234 103.5(10) . . ?
N227 C228 C229 128.5(10) . . ?
N227 C228 C233 111.5(10) . . ?
C233 C228 C229 120.0 . . ?
C548 C549 C513 170.9(15) . . ?
C359 C358 C269 173.8(15) . . ?
C555 C554 C522 177.1(14) . . ?
C52 C47 N46 103.4(16) . . ?
C52 C47 C48 129.3(18) . . ?
C48 C47 N46 127.2(17) . . ?
C767 C766 C693 172.6(16) . . ?
C150 C151 C41 175.2(15) . . ?
C124 C125 C126 119.0(15) . . ?
C124 C125 C153 127.8(14) . . ?
C153 C125 C126 113.2(14) . . ?
C255 C254 C246 120.0 . . ?
C255 C254 C253 136.5(10) . . ?
C246 C254 C253 103.4(10) . . ?
C254 C255 H255 120.0 . . ?
C254 C255 C256 120.0 . . ?
C256 C255 H255 120.0 . . ?
C255 C256 H256 120.0 . . ?
C257 C256 C255 120.0 . . ?
C257 C256 H256 120.0 . . ?
C256 C257 C245 120.0 . . ?
C256 C257 C258 130.7(9) . . ?
C245 C257 C258 109.3(9) . . ?
C257 C245 N244 107.4(9) . . ?
C246 C245 N244 132.6(9) . . ?
C246 C245 C257 120.0 . . ?
C254 C246 N247 110.2(10) . . ?
C245 C246 N247 129.8(10) . . ?
C245 C246 C254 120.0 . . ?
C159 C158 C130 173.1(17) . . ?
C762 C763 C736 177.3(15) . . ?
N409 C408 C407 130.5(9) . . ?
N409 C408 C416 109.5(9) . . ?
C407 C408 C416 120.0 . . ?
C408 C407 N406 131.3(9) . . ?
C419 C407 N406 108.7(9) . . ?
C419 C407 C408 120.0 . . ?
C407 C419 C418 120.0 . . ?
C407 C419 C420 107.2(10) . . ?
C418 C419 C420 132.8(9) . . ?
C419 C418 H418 120.0 . . ?
C417 C418 C419 120.0 . . ?
C417 C418 H418 120.0 . . ?
C418 C417 H417 120.0 . . ?
C418 C417 C416 120.0 . . ?
C416 C417 H417 120.0 . . ?
C408 C416 C415 109.3(9) . . ?
C417 C416 C408 120.0 . . ?
C417 C416 C415 130.7(9) . . ?
C559 C558 C529 177.3(13) . . ?
C275 C274 C266 120.0 . . ?
C273 C274 C275 134.4(11) . . ?
C273 C274 C266 105.6(11) . . ?
C274 C275 H275 120.0 . . ?
C276 C275 C274 120.0 . . ?
C276 C275 H275 120.0 . . ?
C275 C276 H276 120.0 . . ?
C277 C276 C275 120.0 . . ?
C277 C276 H276 120.0 . . ?
C276 C277 C265 120.0 . . ?
C276 C277 C278 133.6(11) . . ?
C265 C277 C278 106.4(11) . . ?
C277 C265 N264 109.9(11) . . ?
C266 C265 N264 130.0(11) . . ?
C266 C265 C277 120.0 . . ?
N267 C266 C274 113.0(11) . . ?
N267 C266 C265 126.8(11) . . ?
C265 C266 C274 120.0 . . ?
C547 C546 C506 177.4(17) . . ?
C37 C36 C24 105.8(13) . . ?
C35 C36 C24 120.2(13) . . ?
C35 C36 C37 133.7(16) . . ?
C241 C222 C349 128.8(19) . . ?
C241 C222 C223 112.0(18) . . ?
C349 C222 C223 119.2(18) . . ?
C42 C57 C58 114.9(19) . . ?
C42 C57 C56 117.4(18) . . ?
C58 C57 C56 127.6(19) . . ?
C279 C278 C277 134.3(10) . . ?
C279 C278 C263 120.0 . . ?
C263 C278 C277 105.5(10) . . ?
C278 C279 H279 120.0 . . ?
C278 C279 C280 120.0 . . ?
C280 C279 H279 120.0 . . ?
C279 C280 C388 119.8(10) . . ?
C281 C280 C279 120.0 . . ?
C281 C280 C388 120.0(10) . . ?
C280 C281 H281 120.0 . . ?
C262 C281 C280 120.0 . . ?
C262 C281 H281 120.0 . . ?
C281 C262 C263 120.0 . . ?
C281 C262 C357 122.7(10) . . ?
C263 C262 C357 117.3(10) . . ?
N264 C263 C278 111.6(10) . . ?
N264 C263 C262 128.2(10) . . ?
C262 C263 C278 120.0 . . ?
C27 C32 C33 103.5(15) . . ?
C31 C32 C27 119.2(14) . . ?
C31 C32 C33 137.1(18) . . ?
C749 C748 C708 176.5(18) . . ?
C351 C350 C229 172.8(16) . . ?
C25 C33 C32 109.1(15) . . ?
C25 C33 C34 119.9(14) . . ?
C32 C33 C34 130.8(17) . . ?
C558 C559 C464 169.5(18) . . ?
C534 C535 H535 120.0 . . ?
C534 C535 C536 120.0 . . ?
C536 C535 H535 120.0 . . ?
C535 C534 C533 120.0 . . ?
C535 C534 C561 119.7(10) . . ?
C533 C534 C561 120.2(10) . . ?
C534 C533 H533 120.0 . . ?
N532 C533 C534 120.0 . . ?
N532 C533 H533 120.0 . . ?
C533 N532 C538 119.2(9) . . ?
C537 N532 C533 120.0 . . ?
C537 N532 C538 120.8(9) . . ?
N532 C537 H537 120.0 . . ?
N532 C537 C536 120.0 . . ?
C536 C537 H537 120.0 . . ?
C535 C536 C562 122.7(9) . . ?
C537 C536 C535 120.0 . . ?
C537 C536 C562 117.2(9) . . ?
C270 C269 C358 119.2(11) . . ?
C270 C269 C268 120.0 . . ?
C268 C269 C358 120.8(11) . . ?
C269 C270 H270 120.0 . . ?
C271 C270 C269 120.0 . . ?
C271 C270 H270 120.0 . . ?
C270 C271 C272 120.0 . . ?
C270 C271 C392 123.4(11) . . ?
C272 C271 C392 116.6(11) . . ?
C271 C272 H272 120.0 . . ?
C273 C272 C271 120.0 . . ?
C273 C272 H272 120.0 . . ?
C274 C273 C272 133.3(11) . . ?
C274 C273 C268 106.7(11) . . ?
C272 C273 C268 120.0 . . ?
C269 C268 N267 127.9(11) . . ?
C273 C268 N267 112.1(11) . . ?
C273 C268 C269 120.0 . . ?
C226 C225 N224 131.9(11) . . ?
C226 C225 C237 120.0 . . ?
C237 C225 N224 108.1(11) . . ?
N227 C226 C225 132.4(10) . . ?
N227 C226 C234 107.6(10) . . ?
C234 C226 C225 120.0 . . ?
C226 C234 C233 107.5(10) . . ?
C226 C234 C235 120.0 . . ?
C235 C234 C233 132.5(10) . . ?
C234 C235 H235 120.0 . . ?
C234 C235 C236 120.0 . . ?
C236 C235 H235 120.0 . . ?
C235 C236 H236 120.0 . . ?
C235 C236 C237 120.0 . . ?
C237 C236 H236 120.0 . . ?
C225 C237 C238 109.3(11) . . ?
C236 C237 C225 120.0 . . ?
C236 C237 C238 130.6(11) . . ?
C759 C758 C653 177.9(16) . . ?
C22 C37 C36 108.5(13) . . ?
C22 C37 C38 115.4(13) . . ?
C38 C37 C36 135.9(17) . . ?
C133 C132 C157 126.9(18) . . ?
C131 C132 C133 113.6(17) . . ?
C131 C132 C157 119.5(18) . . ?
N128 C133 C132 127.2(17) . . ?
N128 C133 H133 116.4 . . ?
C132 C133 H133 116.4 . . ?
N66 C67 C68 131.4(10) . . ?
N66 C67 C72 108.3(10) . . ?
C72 C67 C68 120.0 . . ?
C67 C68 C156 119.5(10) . . ?
C69 C68 C67 120.0 . . ?
C69 C68 C156 119.9(10) . . ?
C68 C69 H69 120.0 . . ?
C70 C69 C68 120.0 . . ?
C70 C69 H69 120.0 . . ?
C69 C70 C71 120.0 . . ?
C69 C70 C190 114.9(10) . . ?
C71 C70 C190 124.8(10) . . ?
C70 C71 H71 120.0 . . ?
C70 C71 C72 120.0 . . ?
C72 C71 H71 120.0 . . ?
C67 C72 C73 105.8(10) . . ?
C71 C72 C73 133.9(10) . . ?
C71 C72 C67 120.0 . . ?
C563 C562 C536 172.7(14) . . ?
C345 C344 C306 178.3(16) . . ?
C358 C359 C334 173.0(13) . . ?
C349 C348 C311 177.1(16) . . ?
N43 C42 C41 128.0(17) . . ?
C57 C42 N43 99.3(16) . . ?
C57 C42 C41 132(2) . . ?
C551 C550 C515 173.6(13) . . ?
C559 C464 C483 116.4(12) . . ?
C559 C464 C465 123.6(12) . . ?
C483 C464 C465 120.0 . . ?
C464 C483 H483 120.0 . . ?
C482 C483 C464 120.0 . . ?
C482 C483 H483 120.0 . . ?
C483 C482 C481 120.0 . . ?
C483 C482 C590 117.9(12) . . ?
C481 C482 C590 122.1(12) . . ?
C482 C481 H481 120.0 . . ?
C482 C481 C480 120.0 . . ?
C480 C481 H481 120.0 . . ?
C481 C480 C479 132.2(11) . . ?
C481 C480 C465 120.0 . . ?
C465 C480 C479 107.7(11) . . ?
N466 C465 C464 129.6(11) . . ?
N466 C465 C480 110.1(11) . . ?
C480 C465 C464 120.0 . . ?
C306 C305 H305 119.6 . . ?
C306 C305 C304 120.9(15) . . ?
C304 C305 H305 119.6 . . ?
C132 C131 H131 119.2 . . ?
C132 C131 C130 121.6(16) . . ?
C130 C131 H131 119.2 . . ?
C157 C156 C68 174.3(17) . . ?
C499 C487 N486 105.2(10) . . ?
C499 C487 C488 120.0 . . ?
C488 C487 N486 134.3(10) . . ?
C487 C499 C500 109.3(9) . . ?
C498 C499 C487 120.0 . . ?
C498 C499 C500 130.6(9) . . ?
C499 C498 H498 120.0 . . ?
C499 C498 C497 120.0 . . ?
C497 C498 H498 120.0 . . ?
C498 C497 H497 120.0 . . ?
C498 C497 C496 120.0 . . ?
C496 C497 H497 120.0 . . ?
C497 C496 C495 134.4(10) . . ?
C488 C496 C497 120.0 . . ?
C488 C496 C495 105.6(10) . . ?
N489 C488 C487 130.8(10) . . ?
N489 C488 C496 108.8(10) . . ?
C496 C488 C487 120.0 . . ?
C715 C716 H716 120.0 . . ?
C715 C716 C717 120.0 . . ?
C717 C716 H716 120.0 . . ?
C716 C715 C714 120.0 . . ?
C716 C715 C751 123.7(10) . . ?
C714 C715 C751 116.3(10) . . ?
C715 C714 H714 120.0 . . ?
C715 C714 N713 120.0 . . ?
N713 C714 H714 120.0 . . ?
C714 N713 C719 116.5(10) . . ?
C718 N713 C714 120.0 . . ?
C718 N713 C719 123.5(10) . . ?
N713 C718 H718 120.0 . . ?
N713 C718 C717 120.0 . . ?
C717 C718 H718 120.0 . . ?
C716 C717 C752 124.7(10) . . ?
C718 C717 C752 115.3(10) . . ?
C718 C717 C716 120.0 . . ?
C5 C4 N3 128.6(18) . . ?
C5 C4 C16 123.7(18) . . ?
C16 C4 N3 107.5(18) . . ?
C239 C238 C237 137.3(16) . . ?
C239 C238 C223 118.7(16) . . ?
C223 C238 C237 103.9(15) . . ?
C754 C755 C722 172.6(17) . . ?
C751 C750 C613 175.3(17) . . ?
C554 C555 C444 176.6(16) . . ?
C286 C285 N284 131.6(11) . . ?
C286 C285 C297 120.0 . . ?
C297 C285 N284 108.3(11) . . ?
C285 C286 N287 131.9(11) . . ?
C285 C286 C294 120.0 . . ?
C294 C286 N287 107.9(11) . . ?
C286 C294 C293 106.9(11) . . ?
C295 C294 C286 120.0 . . ?
C295 C294 C293 133.1(11) . . ?
C294 C295 H295 120.0 . . ?
C296 C295 C294 120.0 . . ?
C296 C295 H295 120.0 . . ?
C295 C296 H296 120.0 . . ?
C295 C296 C297 120.0 . . ?
C297 C296 H296 120.0 . . ?
C296 C297 C285 120.0 . . ?
C298 C297 C285 106.1(11) . . ?
C298 C297 C296 133.9(11) . . ?
C353 C352 C318 175.8(13) . . ?
N3 C2 C1 126.9(17) . . ?
N3 C2 C17 111.6(16) . . ?
C17 C2 C1 121.5(18) . . ?
C7 C8 C144 117.1(17) . . ?
C9 C8 C7 123.5(18) . . ?
C9 C8 C144 119.4(18) . . ?
C435 C430 C431 120.0 . . ?
N429 C430 C435 112.7(11) . . ?
N429 C430 C431 126.8(11) . . ?
C430 C435 C436 103.2(10) . . ?
C434 C435 C436 136.7(10) . . ?
C434 C435 C430 120.0 . . ?
C435 C434 H434 120.0 . . ?
C435 C434 C433 120.0 . . ?
C433 C434 H434 120.0 . . ?
C434 C433 C432 120.0 . . ?
C434 C433 C578 114.3(11) . . ?
C432 C433 C578 125.7(11) . . ?
C433 C432 H432 120.0 . . ?
C433 C432 C431 120.0 . . ?
C431 C432 H432 120.0 . . ?
C430 C431 C552 122.5(11) . . ?
C432 C431 C430 120.0 . . ?
C432 C431 C552 117.4(11) . . ?
C139 C140 H140 120.0 . . ?
C139 C140 N135 120.0 . . ?
N135 C140 H140 120.0 . . ?
C140 C139 H139 120.0 . . ?
C138 C139 C140 120.0 . . ?
C138 C139 H139 120.0 . . ?
C139 C138 H138 120.0 . . ?
C139 C138 C137 120.0 . . ?
C137 C138 H138 120.0 . . ?
C136 C137 C138 120.0 . . ?
C161 C137 C138 121.8(12) . . ?
C161 C137 C136 118.1(12) . . ?
C137 C136 H136 120.0 . . ?
C137 C136 N135 120.0 . . ?
N135 C136 H136 120.0 . . ?
C140 N135 C141 121.5(11) . . ?
C136 N135 C140 120.0 . . ?
C136 N135 C141 118.4(11) . . ?
C13 C14 H14 122.4 . . ?
C15 C14 C13 115.1(17) . . ?
C15 C14 H14 122.4 . . ?
N525 C531 H53A 109.5 . . ?
N525 C531 H53B 109.5 . . ?
N525 C531 H53C 109.5 . . ?
H53A C531 H53B 109.5 . . ?
H53A C531 H53C 109.5 . . ?
H53B C531 H53C 109.5 . . ?
N63 C62 C77 101.4(14) . . ?
C61 C62 N63 133.0(16) . . ?
C61 C62 C77 125.6(17) . . ?
C692 C693 C766 116.9(10) . . ?
C692 C693 C694 120.0 . . ?
C694 C693 C766 123.0(10) . . ?
C693 C692 N691 132.2(10) . . ?
C697 C692 N691 107.5(10) . . ?
C697 C692 C693 120.0 . . ?
C692 C697 C696 120.0 . . ?
C692 C697 C698 106.1(10) . . ?
C696 C697 C698 133.9(10) . . ?
C697 C696 H696 120.0 . . ?
C697 C696 C695 120.0 . . ?
C695 C696 H696 120.0 . . ?
C696 C695 C804 118.8(9) . . ?
C694 C695 C696 120.0 . . ?
C694 C695 C804 120.8(9) . . ?
C693 C694 H694 120.0 . . ?
C695 C694 C693 120.0 . . ?
C695 C694 H694 120.0 . . ?
C123 C124 H124 117.6 . . ?
C125 C124 C123 124.9(15) . . ?
C125 C124 H124 117.6 . . ?
N720 C721 H721 120.0 . . ?
N720 C721 C722 120.0 . . ?
C722 C721 H721 120.0 . . ?
C721 N720 C726 120.0(11) . . ?
C725 N720 C721 120.0 . . ?
C725 N720 C726 119.8(11) . . ?
N720 C725 H725 120.0 . . ?
C724 C725 N720 120.0 . . ?
C724 C725 H725 120.0 . . ?
C725 C724 C756 118.0(9) . . ?
C725 C724 C723 120.0 . . ?
C723 C724 C756 121.9(9) . . ?
C724 C723 H723 120.0 . . ?
C724 C723 C722 120.0 . . ?
C722 C723 H723 120.0 . . ?
C721 C722 C755 114.0(10) . . ?
C723 C722 C755 125.9(10) . . ?
C723 C722 C721 120.0 . . ?
N46 C45 C44 131.1(19) . . ?
N46 C45 C53 113(2) . . ?
C53 C45 C44 116(2) . . ?
C621 C609 N608 110.8(11) . . ?
C621 C609 C610 120.0 . . ?
C610 C609 N608 129.2(11) . . ?
C609 C621 C622 104.6(11) . . ?
C620 C621 C622 135.3(11) . . ?
C620 C621 C609 120.0 . . ?
C621 C620 H620 120.0 . . ?
C621 C620 C619 120.0 . . ?
C619 C620 H620 120.0 . . ?
C620 C619 H619 120.0 . . ?
C618 C619 C620 120.0 . . ?
C618 C619 H619 120.0 . . ?
C619 C618 C610 120.0 . . ?
C617 C618 C619 131.2(11) . . ?
C617 C618 C610 108.8(11) . . ?
C609 C610 N611 132.9(11) . . ?
C618 C610 N611 106.9(11) . . ?
C618 C610 C609 120.0 . . ?
C110 C111 H111 120.0 . . ?
C110 C111 C112 120.0 . . ?
C112 C111 H111 120.0 . . ?
C111 C110 C146 124.8(10) . . ?
C109 C110 C146 115.0(10) . . ?
C109 C110 C111 120.0 . . ?
C110 C109 H109 120.0 . . ?
C110 C109 N108 120.0 . . ?
N108 C109 H109 120.0 . . ?
C109 N108 C113 120.0 . . ?
C109 N108 C114 120.6(10) . . ?
C113 N108 C114 119.4(10) . . ?
N108 C113 H113 120.0 . . ?
C112 C113 N108 120.0 . . ?
C112 C113 H113 120.0 . . ?
C111 C112 C145 124.4(11) . . ?
C113 C112 C111 120.0 . . ?
C113 C112 C145 115.6(11) . . ?
C550 C551 C424 178.8(14) . . ?
N489 C490 C495 108.7(10) . . ?
N489 C490 C491 131.1(10) . . ?
C495 C490 C491 120.0 . . ?
C490 C495 C496 107.0(10) . . ?
C494 C495 C496 133.0(10) . . ?
C494 C495 C490 120.0 . . ?
C495 C494 H494 120.0 . . ?
C495 C494 C493 120.0 . . ?
C493 C494 H494 120.0 . . ?
C494 C493 C602 115.5(10) . . ?
C492 C493 C494 120.0 . . ?
C492 C493 C602 124.1(10) . . ?
C493 C492 H492 120.0 . . ?
C493 C492 C491 120.0 . . ?
C491 C492 H492 120.0 . . ?
C490 C491 C564 123.3(11) . . ?
C492 C491 C490 120.0 . . ?
C492 C491 C564 116.5(11) . . ?
C28 C29 H29 117.9 . . ?
C30 C29 C28 124.2(17) . . ?
C30 C29 H29 117.9 . . ?
C222 C241 H241 113.6 . . ?
C240 C241 C222 133(2) . . ?
C240 C241 H241 113.6 . . ?
C47 C52 C53 110.2(16) . . ?
C47 C52 C51 109.8(17) . . ?
C53 C52 C51 140.0(19) . . ?
C503 C484 C485 120.0 . . ?
C503 C484 C563 120.3(11) . . ?
C485 C484 C563 119.6(11) . . ?
C484 C503 H503 120.0 . . ?
C484 C503 C502 120.0 . . ?
C502 C503 H503 120.0 . . ?
C503 C502 C598 121.1(11) . . ?
C501 C502 C503 120.0 . . ?
C501 C502 C598 117.8(11) . . ?
C502 C501 H501 120.0 . . ?
C502 C501 C500 120.0 . . ?
C500 C501 H501 120.0 . . ?
C501 C500 C499 135.2(9) . . ?
C501 C500 C485 120.0 . . ?
C485 C500 C499 104.8(9) . . ?
N486 C485 C484 129.2(10) . . ?
N486 C485 C500 110.3(10) . . ?
C500 C485 C484 120.0 . . ?
C12 C11 H11 119.2 . . ?
C12 C11 C10 121.6(15) . . ?
C10 C11 H11 119.2 . . ?
C414 C415 C416 135.7(9) . . ?
C414 C415 C410 120.0 . . ?
C410 C415 C416 104.3(9) . . ?
C415 C414 H414 120.0 . . ?
C415 C414 C413 120.0 . . ?
C413 C414 H414 120.0 . . ?
C414 C413 C570 118.1(9) . . ?
C412 C413 C414 120.0 . . ?
C412 C413 C570 121.8(9) . . ?
C413 C412 H412 120.0 . . ?
C413 C412 C411 120.0 . . ?
C411 C412 H412 120.0 . . ?
C412 C411 C548 117.3(9) . . ?
C410 C411 C548 122.6(9) . . ?
C410 C411 C412 120.0 . . ?
C415 C410 N409 111.5(9) . . ?
C411 C410 N409 128.5(9) . . ?
C411 C410 C415 120.0 . . ?
C348 C349 C222 174.1(14) . . ?
N128 C129 H129 119.3 . . ?
N128 C129 C130 121.3(16) . . ?
C130 C129 H129 119.3 . . ?
N504 C505 H505 120.0 . . ?
N504 C505 C506 120.0 . . ?
C506 C505 H505 120.0 . . ?
C505 N504 C510 120.2(9) . . ?
C509 N504 C505 120.0 . . ?
C509 N504 C510 119.8(9) . . ?
N504 C509 H509 120.0 . . ?
N504 C509 C508 120.0 . . ?
C508 C509 H509 120.0 . . ?
C509 C508 H508 120.0 . . ?
C507 C508 C509 120.0 . . ?
C507 C508 H508 120.0 . . ?
C508 C507 H507 120.0 . . ?
C508 C507 C506 120.0 . . ?
C506 C507 H507 120.0 . . ?
C505 C506 C546 121.0(9) . . ?
C507 C506 C546 119.0(9) . . ?
C507 C506 C505 120.0 . . ?
N446 C447 C459 109.6(11) . . ?
N446 C447 C448 130.3(11) . . ?
C459 C447 C448 120.0 . . ?
C447 C459 C460 107.8(10) . . ?
C458 C459 C460 132.1(10) . . ?
C458 C459 C447 120.0 . . ?
C459 C458 H458 120.0 . . ?
C457 C458 C459 120.0 . . ?
C457 C458 H458 120.0 . . ?
C458 C457 H457 120.0 . . ?
C456 C457 C458 120.0 . . ?
C456 C457 H457 120.0 . . ?
C457 C456 C455 134.5(11) . . ?
C448 C456 C455 105.5(11) . . ?
C448 C456 C457 120.0 . . ?
C447 C448 N449 131.6(11) . . ?
C456 C448 N449 108.4(11) . . ?
C456 C448 C447 120.0 . . ?
C750 C751 C715 174.3(13) . . ?
C765 C764 C738 179.2(18) . . ?
C77 C78 H78 118.4 . . ?
C79 C78 C77 123.3(15) . . ?
C79 C78 H78 118.4 . . ?
N43 C44 C45 135.2(18) . . ?
N43 C44 C56 107.5(16) . . ?
C56 C44 C45 117.2(18) . . ?
C41 C60 H60 115.9 . . ?
C41 C60 C59 128.3(18) . . ?
C59 C60 H60 115.9 . . ?
C562 C563 C484 174.9(16) . . ?
C356 C357 C262 176.3(15) . . ?
C755 C754 C633 173.1(17) . . ?
N611 C612 C617 111.6(12) . . ?
N611 C612 C613 128.3(12) . . ?
C617 C612 C613 120.0 . . ?
C618 C617 C612 105.4(11) . . ?
C618 C617 C616 134.6(11) . . ?
C616 C617 C612 120.0 . . ?
C617 C616 H616 120.0 . . ?
C615 C616 C617 120.0 . . ?
C615 C616 H616 120.0 . . ?
C616 C615 C614 120.0 . . ?
C616 C615 C772 110.4(11) . . ?
C614 C615 C772 129.6(11) . . ?
C615 C614 H614 120.0 . . ?
C615 C614 C613 120.0 . . ?
C613 C614 H614 120.0 . . ?
C750 C613 C612 120.3(12) . . ?
C750 C613 C614 119.3(12) . . ?
C614 C613 C612 120.0 . . ?
C21 C40 H40 117.1 . . ?
C39 C40 C21 125.7(16) . . ?
C39 C40 H40 117.1 . . ?
C635 C636 H636 120.0 . . ?
C635 C636 C637 120.0 . . ?
C637 C636 H636 120.0 . . ?
C636 C635 C780 119.7(10) . . ?
C634 C635 C636 120.0 . . ?
C634 C635 C780 120.2(10) . . ?
C635 C634 H634 120.0 . . ?
C633 C634 C635 120.0 . . ?
C633 C634 H634 120.0 . . ?
C634 C633 C754 120.5(11) . . ?
C634 C633 C632 120.0 . . ?
C632 C633 C754 119.4(11) . . ?
C633 C632 N631 132.1(10) . . ?
C637 C632 N631 107.7(10) . . ?
C637 C632 C633 120.0 . . ?
C636 C637 C638 131.8(10) . . ?
C632 C637 C636 120.0 . . ?
C632 C637 C638 108.0(10) . . ?
C250 C249 C248 120.0 . . ?
C354 C249 C250 118.0(11) . . ?
C354 C249 C248 121.9(11) . . ?
C249 C250 H250 120.0 . . ?
C249 C250 C251 120.0 . . ?
C251 C250 H250 120.0 . . ?
C250 C251 C252 120.0 . . ?
C250 C251 C384 122.6(10) . . ?
C252 C251 C384 117.2(10) . . ?
C251 C252 H252 120.0 . . ?
C251 C252 C253 120.0 . . ?
C253 C252 H252 120.0 . . ?
C252 C253 C254 130.3(10) . . ?
C248 C253 C254 109.5(10) . . ?
C248 C253 C252 120.0 . . ?
N247 C248 C249 132.0(10) . . ?
N247 C248 C253 107.8(10) . . ?
C253 C248 C249 120.0 . . ?
C552 C553 C520 166.6(19) . . ?
C766 C767 C745 167.1(16) . . ?
C158 C130 C131 123.2(15) . . ?
C129 C130 C158 120.7(15) . . ?
C129 C130 C131 116.1(15) . . ?
C344 C306 C305 127.7(16) . . ?
C307 C306 C344 119.6(16) . . ?
C307 C306 C305 112.7(16) . . ?
C288 C293 C294 107.0(11) . . ?
C288 C293 C292 120.0 . . ?
C292 C293 C294 133.0(11) . . ?
C293 C288 N287 107.4(10) . . ?
C293 C288 C289 120.0 . . ?
C289 C288 N287 132.6(10) . . ?
C290 C289 C288 120.0 . . ?
C362 C289 C288 121.3(12) . . ?
C362 C289 C290 118.6(11) . . ?
C289 C290 H290 120.0 . . ?
C289 C290 C291 120.0 . . ?
C291 C290 H290 120.0 . . ?
C290 C291 C400 120.0(11) . . ?
C292 C291 C290 120.0 . . ?
C292 C291 C400 120.0(11) . . ?
C293 C292 H292 120.0 . . ?
C291 C292 C293 120.0 . . ?
C291 C292 H292 120.0 . . ?
C280 C388 C390 106.5(9) . . ?
C391 C388 C280 111.6(11) . . ?
C391 C388 C389 107.1(12) . . ?
C391 C388 C390 116.6(11) . . ?
C389 C388 C280 107.4(10) . . ?
C389 C388 C390 107.2(12) . . ?
C146 C147 C21 178.0(14) . . ?
C680 C681 C669 120.0 . . ?
C680 C681 C682 134.1(10) . . ?
C669 C681 C682 105.8(10) . . ?
C681 C680 H680 120.0 . . ?
C681 C680 C679 120.0 . . ?
C679 C680 H680 120.0 . . ?
C680 C679 H679 120.0 . . ?
C680 C679 C678 120.0 . . ?
C678 C679 H679 120.0 . . ?
C679 C678 C677 132.9(9) . . ?
C670 C678 C679 120.0 . . ?
C670 C678 C677 107.1(9) . . ?
N671 C670 C678 105.3(10) . . ?
N671 C670 C669 134.6(10) . . ?
C678 C670 C669 120.0 . . ?
N668 C669 C681 108.0(10) . . ?
N668 C669 C670 132.0(10) . . ?
C670 C669 C681 120.0 . . ?
N121 C126 C125 114.6(15) . . ?
N121 C126 H126 122.7 . . ?
C125 C126 H126 122.7 . . ?
C564 C565 C543 178(2) . . ?
C50 C49 H49 117.0 . . ?
C50 C49 C48 126.0(19) . . ?
C48 C49 H49 117.0 . . ?
C544 N539 C540 120.0 . . ?
C544 N539 C545 119.4(12) . . ?
C540 N539 C545 120.5(12) . . ?
N539 C544 H544 120.0 . . ?
C543 C544 N539 120.0 . . ?
C543 C544 H544 120.0 . . ?
C544 C543 C565 117.3(11) . . ?
C542 C543 C565 122.7(11) . . ?
C542 C543 C544 120.0 . . ?
C543 C542 H542 120.0 . . ?
C543 C542 C541 120.0 . . ?
C541 C542 H542 120.0 . . ?
C542 C541 H541 120.0 . . ?
C540 C541 C542 120.0 . . ?
C540 C541 H541 120.0 . . ?
N539 C540 H540 120.0 . . ?
C541 C540 N539 120.0 . . ?
C541 C540 H540 120.0 . . ?
C238 C239 H239 119.1 . . ?
C238 C239 C240 121.8(16) . . ?
C240 C239 H239 119.1 . . ?
C331 C332 C333 120.0 . . ?
C360 C332 C331 115.9(12) . . ?
C360 C332 C333 124.1(12) . . ?
C332 C331 H331 120.0 . . ?
N330 C331 C332 120.0 . . ?
N330 C331 H331 120.0 . . ?
C331 N330 C335 120.0 . . ?
C331 N330 C336 121.1(10) . . ?
C335 N330 C336 118.9(10) . . ?
N330 C335 H335 120.0 . . ?
C334 C335 N330 120.0 . . ?
C334 C335 H335 120.0 . . ?
C335 C334 C359 115.5(9) . . ?
C335 C334 C333 120.0 . . ?
C333 C334 C359 124.5(9) . . ?
C332 C333 H333 120.0 . . ?
C334 C333 C332 120.0 . . ?
C334 C333 H333 120.0 . . ?
C61 C80 H80 117.4 . . ?
C61 C80 C79 125.2(18) . . ?
C79 C80 H80 117.4 . . ?
C156 C157 C132 172.1(18) . . ?
C346 C347 C313 172.7(16) . . ?
C363 C362 C289 176.3(18) . . ?
C807 C804 C695 112.8(9) . . ?
C805 C804 C695 109.4(9) . . ?
C805 C804 C807 110.8(10) . . ?
C805 C804 C806 105.5(10) . . ?
C806 C804 C695 111.3(9) . . ?
C806 C804 C807 106.8(10) . . ?
C360 C361 C282 175.6(18) . . ?
C14 C15 H15 118.8 . . ?
C14 C15 C16 122.3(18) . . ?
C16 C15 H15 118.9 . . ?
C62 C61 C155 114.3(18) . . ?
C80 C61 C62 117.6(18) . . ?
C80 C61 C155 128(2) . . ?
C752 C753 C626 175.6(18) . . ?
N628 C629 C641 110.6(11) . . ?
N628 C629 C630 129.3(11) . . ?
C641 C629 C630 120.0 . . ?
C629 C641 C640 120.0 . . ?
C629 C641 C642 105.9(11) . . ?
C640 C641 C642 134.0(11) . . ?
C641 C640 H640 120.0 . . ?
C639 C640 C641 120.0 . . ?
C639 C640 H640 120.0 . . ?
C640 C639 H639 120.0 . . ?
C640 C639 C638 120.0 . . ?
C638 C639 H639 120.0 . . ?
C639 C638 C637 136.1(10) . . ?
C630 C638 C637 103.8(10) . . ?
C630 C638 C639 120.0 . . ?
N631 C630 C629 128.0(11) . . ?
N631 C630 C638 112.0(11) . . ?
C638 C630 C629 120.0 . . ?
C546 C547 C404 179(2) . . ?
C2 C1 C143 124.9(19) . . ?
C2 C1 C20 113.2(16) . . ?
C143 C1 C20 121.9(18) . . ?
C39 C38 C37 122.1(16) . . ?
C39 C38 H38 119.0 . . ?
C37 C38 H38 119.0 . . ?
C144 C145 C112 175(2) . . ?
C36 C35 H35 120.3 . . ?
C34 C35 C36 119.4(16) . . ?
C34 C35 H35 120.3 . . ?
C502 C598 C599 116.3(14) . . ?
C502 C598 C601 110.7(14) . . ?
C502 C598 C600 108.6(13) . . ?
C599 C598 C600 103.8(15) . . ?
C601 C598 C599 110.7(14) . . ?
C601 C598 C600 106.1(15) . . ?
C152 C153 C125 174.4(16) . . ?
C313 C314 H314 120.0 . . ?
C313 C314 N309 120.0 . . ?
N309 C314 H314 120.0 . . ?
C314 C313 C347 117.3(11) . . ?
C314 C313 C312 120.0 . . ?
C312 C313 C347 122.6(11) . . ?
C313 C312 H312 120.0 . . ?
C311 C312 C313 120.0 . . ?
C311 C312 H312 120.0 . . ?
C348 C311 C312 119.5(11) . . ?
C348 C311 C310 120.4(11) . . ?
C312 C311 C310 120.0 . . ?
C311 C310 H310 120.0 . . ?
N309 C310 C311 120.0 . . ?
N309 C310 H310 120.0 . . ?
C314 N309 C315 120.0(11) . . ?
C310 N309 C314 120.0 . . ?
C310 N309 C315 119.8(11) . . ?
C153 C152 C48 177.4(16) . . ?
C145 C144 C8 178(2) . . ?
C361 C360 C332 179.1(17) . . ?
N224 C223 C222 128.7(18) . . ?
N224 C223 C238 110.9(17) . . ?
C238 C223 C222 119.5(17) . . ?
C155 C154 C123 171(2) . . ?
C45 C53 C52 103.3(19) . . ?
C45 C53 C54 130(2) . . ?
C54 C53 C52 126.4(19) . . ?
N121 C122 C123 121.3(18) . . ?
N121 C122 H122 119.4 . . ?
C123 C122 H122 119.4 . . ?
C11 C10 C166 121.8(14) . . ?
C11 C10 C9 118.1(15) . . ?
C9 C10 C166 120.1(15) . . ?
C142 C143 C1 173.9(19) . . ?
C241 C240 C239 114.3(18) . . ?
C241 C240 C372 125.4(18) . . ?
C239 C240 C372 118.3(17) . . ?
C804 C807 H80A 109.5 . . ?
C804 C807 H80B 109.5 . . ?
C804 C807 H80C 109.5 . . ?
H80A C807 H80B 109.5 . . ?
H80A C807 H80C 109.5 . . ?
H80B C807 H80C 109.5 . . ?
C553 C552 C431 168.7(17) . . ?
C167 C166 C10 105.4(11) . . ?
C168 C166 C10 105.4(12) . . ?
C168 C166 C167 113.3(12) . . ?
C169 C166 C10 116.5(12) . . ?
C169 C166 C167 109.2(12) . . ?
C169 C166 C168 107.3(13) . . ?
C362 C363 C339 175.5(17) . . ?
C520 C521 H521 120.0 . . ?
C520 C521 C522 120.0 . . ?
C522 C521 H521 120.0 . . ?
C521 C520 C553 126.4(12) . . ?
C519 C520 C553 113.5(12) . . ?
C519 C520 C521 120.0 . . ?
C520 C519 H519 120.0 . . ?
C520 C519 N518 120.0 . . ?
N518 C519 H519 120.0 . . ?
C519 N518 C524 122.6(11) . . ?
C523 N518 C519 120.0 . . ?
C523 N518 C524 117.1(11) . . ?
N518 C523 H523 120.0 . . ?
N518 C523 C522 120.0 . . ?
C522 C523 H523 120.0 . . ?
C521 C522 C554 120.1(10) . . ?
C523 C522 C554 119.6(10) . . ?
C523 C522 C521 120.0 . . ?
C151 C41 C42 124.1(16) . . ?
C60 C41 C151 127.5(16) . . ?
C60 C41 C42 108.4(18) . . ?
C16 C17 C2 103.2(19) . . ?
C18 C17 C2 118(2) . . ?
C18 C17 C16 139(2) . . ?
C33 C34 H34 120.0 . . ?
C35 C34 C33 120.0(16) . . ?
C35 C34 H34 120.0 . . ?
C57 C58 H58 120.4 . . ?
C57 C58 C59 119.3(17) . . ?
C59 C58 H58 120.4 . . ?
C53 C54 H54 122.7 . . ?
C55 C54 C53 114.5(16) . . ?
C55 C54 H54 122.7 . . ?
C32 C31 H31 118.4 . . ?
C30 C31 C32 123.2(19) . . ?
C30 C31 H31 118.4 . . ?
C352 C353 C242 177.8(17) . . ?
C684 C685 H685 120.0 . . ?
C684 C685 C666 120.0 . . ?
C666 C685 H685 120.0 . . ?
C685 C684 C683 120.0 . . ?
C685 C684 C792 119.2(10) . . ?
C683 C684 C792 120.3(10) . . ?
C684 C683 H683 120.0 . . ?
C684 C683 C682 120.0 . . ?
C682 C683 H683 120.0 . . ?
C683 C682 C681 132.2(10) . . ?
C667 C682 C681 107.8(10) . . ?
C667 C682 C683 120.0 . . ?
N668 C667 C682 105.2(10) . . ?
N668 C667 C666 134.8(10) . . ?
C682 C667 C666 120.0 . . ?
C685 C666 C761 121.2(10) . . ?
C667 C666 C761 118.8(10) . . ?
C667 C666 C685 120.0 . . ?
C699 C700 H700 120.0 . . ?
C699 C700 C701 120.0 . . ?
C701 C700 H700 120.0 . . ?
C700 C699 H699 120.0 . . ?
C700 C699 C698 120.0 . . ?
C698 C699 H699 120.0 . . ?
C699 C698 C697 131.8(10) . . ?
C690 C698 C697 108.2(10) . . ?
C690 C698 C699 120.0 . . ?
N691 C690 C698 108.4(10) . . ?
N691 C690 C689 131.5(10) . . ?
C698 C690 C689 120.0 . . ?
N688 C689 C690 128.3(10) . . ?
N688 C689 C701 111.7(10) . . ?
C701 C689 C690 120.0 . . ?
C700 C701 C702 135.0(11) . . ?
C689 C701 C700 120.0 . . ?
C689 C701 C702 104.8(11) . . ?
C655 C788 C789 103.5(11) . . ?
C790 C788 C655 116.7(15) . . ?
C790 C788 C789 114.4(15) . . ?
C791 C788 C655 107.0(13) . . ?
C791 C788 C790 108.4(14) . . ?
C791 C788 C789 106.1(15) . . ?
N671 C672 C677 106.9(11) . . ?
N671 C672 C673 132.8(10) . . ?
C677 C672 C673 120.0 . . ?
C672 C677 C678 107.4(10) . . ?
C672 C677 C676 120.0 . . ?
C676 C677 C678 132.4(10) . . ?
C677 C676 H676 120.0 . . ?
C675 C676 C677 120.0 . . ?
C675 C676 H676 120.0 . . ?
C676 C675 C674 120.0 . . ?
C676 C675 C796 119.0(11) . . ?
C674 C675 C796 121.0(11) . . ?
C675 C674 H674 120.0 . . ?
C675 C674 C673 120.0 . . ?
C673 C674 H674 120.0 . . ?
C672 C673 C762 122.8(11) . . ?
C674 C673 C762 117.1(11) . . ?
C674 C673 C672 120.0 . . ?
C154 C155 C61 179(2) . . ?
C565 C564 C491 175.6(19) . . ?
C305 C304 H304 120.1 . . ?
C303 C304 C305 119.8(18) . . ?
C303 C304 H304 120.1 . . ?
C49 C50 C51 117.5(15) . . ?
C49 C50 C182 122.5(17) . . ?
C51 C50 C182 119.6(17) . . ?
N302 C303 H303 120.9 . . ?
C304 C303 N302 118(2) . . ?
C304 C303 H303 120.9 . . ?
C8 C9 C10 122.3(17) . . ?
C8 C9 H9 118.8 . . ?
C10 C9 H9 118.8 . . ?
C261 C260 C259 120.0 . . ?
C261 C260 C380 122.4(9) . . ?
C259 C260 C380 117.6(9) . . ?
C260 C261 H261 120.0 . . ?
C242 C261 C260 120.0 . . ?
C242 C261 H261 120.0 . . ?
C261 C242 C353 121.2(9) . . ?
C261 C242 C243 120.0 . . ?
C243 C242 C353 118.7(9) . . ?
N244 C243 C242 128.8(9) . . ?
N244 C243 C258 111.2(9) . . ?
C258 C243 C242 120.0 . . ?
C243 C258 C257 105.2(9) . . ?
C243 C258 C259 120.0 . . ?
C259 C258 C257 134.7(9) . . ?
C260 C259 H259 120.0 . . ?
C258 C259 C260 120.0 . . ?
C258 C259 H259 120.0 . . ?
N135 C141 H14A 109.5 . . ?
N135 C141 H14B 109.5 . . ?
N135 C141 H14C 109.5 . . ?
H14A C141 H14B 109.5 . . ?
H14A C141 H14C 109.5 . . ?
H14B C141 H14C 109.5 . . ?
C49 C48 C47 114.3(18) . . ?
C49 C48 C152 119.0(17) . . ?
C152 C48 C47 126.5(16) . . ?
C4 C16 C15 117.7(19) . . ?
C17 C16 C4 112(2) . . ?
C17 C16 C15 130(2) . . ?
C99 C194 C195 112.4(8) . . ?
C197 C194 C99 106.7(8) . . ?
C197 C194 C195 115.7(10) . . ?
C196 C194 C99 113.7(9) . . ?
C196 C194 C195 103.8(9) . . ?
C196 C194 C197 104.5(9) . . ?
C251 C384 C385 109.9(12) . . ?
C387 C384 C251 108.0(12) . . ?
C387 C384 C385 111.8(7) . . ?
C387 C384 C386 111.9(7) . . ?
C386 C384 C251 108.1(11) . . ?
C386 C384 C385 106.95(19) . . ?
C645 C626 C753 121.8(12) . . ?
C645 C626 C627 120.0 . . ?
C627 C626 C753 118.0(12) . . ?
C626 C645 H645 120.0 . . ?
C644 C645 C626 120.0 . . ?
C644 C645 H645 120.0 . . ?
C645 C644 C776 116.6(11) . . ?
C643 C644 C645 120.0 . . ?
C643 C644 C776 123.4(11) . . ?
C644 C643 H643 120.0 . . ?
C642 C643 C644 120.0 . . ?
C642 C643 H643 120.0 . . ?
C643 C642 C641 132.6(11) . . ?
C643 C642 C627 120.0 . . ?
C627 C642 C641 107.2(11) . . ?
C626 C627 N628 131.6(11) . . ?
C642 C627 N628 108.4(11) . . ?
C642 C627 C626 120.0 . . ?
C354 C355 C327 178.4(15) . . ?
C560 C561 C534 175.0(16) . . ?
C57 C56 C55 134.6(18) . . ?
C44 C56 C57 100.8(16) . . ?
C44 C56 C55 124.5(18) . . ?
C512 C513 C549 114.0(10) . . ?
C512 C513 C514 120.0 . . ?
C514 C513 C549 126.0(10) . . ?
C513 C512 H512 120.0 . . ?
N511 C512 C513 120.0 . . ?
N511 C512 H512 120.0 . . ?
C512 N511 C517 122.9(10) . . ?
C516 N511 C512 120.0 . . ?
C516 N511 C517 117.1(10) . . ?
N511 C516 H516 120.0 . . ?
N511 C516 C515 120.0 . . ?
C515 C516 H516 120.0 . . ?
C550 C515 C516 119.8(10) . . ?
C550 C515 C514 120.2(10) . . ?
C514 C515 C516 120.0 . . ?
C513 C514 H514 120.0 . . ?
C515 C514 C513 120.0 . . ?
C515 C514 H514 120.0 . . ?
C573 C570 C413 112.5(9) . . ?
C573 C570 C571 108.4(10) . . ?
C573 C570 C572 105.9(10) . . ?
C571 C570 C413 110.0(8) . . ?
C572 C570 C413 110.0(9) . . ?
C572 C570 C571 110.0(10) . . ?
C702 C703 H703 120.0 . . ?
C702 C703 C704 120.0 . . ?
C704 C703 H703 120.0 . . ?
C703 C702 C701 132.4(11) . . ?
C687 C702 C701 107.6(11) . . ?
C687 C702 C703 120.0 . . ?
N688 C687 C702 110.0(10) . . ?
N688 C687 C686 129.6(10) . . ?
C702 C687 C686 120.0 . . ?
C687 C686 C765 122.2(11) . . ?
C705 C686 C687 120.0 . . ?
C705 C686 C765 117.5(11) . . ?
C686 C705 H705 120.0 . . ?
C686 C705 C704 120.0 . . ?
C704 C705 H705 120.0 . . ?
C703 C704 C800 114.5(10) . . ?
C705 C704 C703 120.0 . . ?
C705 C704 C800 125.4(10) . . ?
C17 C18 H18 116.3 . . ?
C19 C18 C17 127(2) . . ?
C19 C18 H18 116.3 . . ?
C570 C573 H57A 109.5 . . ?
C570 C573 H57B 109.5 . . ?
C570 C573 H57C 109.5 . . ?
H57A C573 H57B 109.5 . . ?
H57A C573 H57C 109.5 . . ?
H57B C573 H57C 109.5 . . ?
C493 C602 C603 111.9(11) . . ?
C493 C602 C605 112.9(11) . . ?
C493 C602 C604 112.4(12) . . ?
C603 C602 C605 112.5(12) . . ?
C604 C602 C603 100.2(11) . . ?
C604 C602 C605 106.1(13) . . ?
C260 C380 C382 110.0(10) . . ?
C260 C380 C381 102.4(8) . . ?
C260 C380 C383 113.2(9) . . ?
C382 C380 C381 101.1(10) . . ?
C382 C380 C383 120.8(11) . . ?
C381 C380 C383 106.8(11) . . ?
C785 C784 C664 105.6(13) . . ?
C785 C784 C786 105.8(14) . . ?
C786 C784 C664 112.0(13) . . ?
C787 C784 C664 111.2(13) . . ?
C787 C784 C785 115.5(14) . . ?
C787 C784 C786 106.7(14) . . ?
C655 C656 H656 120.0 . . ?
C655 C656 C657 120.0 . . ?
C657 C656 H656 120.0 . . ?
C656 C655 C788 123.8(10) . . ?
C654 C655 C788 116.2(10) . . ?
C654 C655 C656 120.0 . . ?
C655 C654 H654 120.0 . . ?
C655 C654 C653 120.0 . . ?
C653 C654 H654 120.0 . . ?
C654 C653 C758 123.4(9) . . ?
C654 C653 C652 120.0 . . ?
C652 C653 C758 116.5(9) . . ?
C653 C652 N651 133.9(9) . . ?
C657 C652 N651 105.9(9) . . ?
C657 C652 C653 120.0 . . ?
C656 C657 C658 132.0(9) . . ?
C652 C657 C658 107.9(9) . . ?
C652 C657 C656 120.0 . . ?
C194 C195 H19A 109.5 . . ?
C194 C195 H19B 109.5 . . ?
C194 C195 H19C 109.5 . . ?
H19A C195 H19B 109.5 . . ?
H19A C195 H19C 109.5 . . ?
H19B C195 H19C 109.5 . . ?
N316 C322 H32A 109.5 . . ?
N316 C322 H32B 109.5 . . ?
N316 C322 H32C 109.5 . . ?
H32A C322 H32B 109.5 . . ?
H32A C322 H32C 109.5 . . ?
H32B C322 H32C 109.5 . . ?
C340 C341 H341 120.0 . . ?
C340 C341 C342 120.0 . . ?
C342 C341 H341 120.0 . . ?
C341 C340 H340 120.0 . . ?
C339 C340 C341 120.0 . . ?
C339 C340 H340 120.0 . . ?
C340 C339 C363 122.2(11) . . ?
C340 C339 C338 120.0 . . ?
C338 C339 C363 117.8(11) . . ?
C339 C338 H338 120.0 . . ?
C339 C338 N337 120.0 . . ?
N337 C338 H338 120.0 . . ?
C338 N337 C343 119.8(13) . . ?
C342 N337 C338 120.0 . . ?
C342 N337 C343 120.2(13) . . ?
C341 C342 H342 120.0 . . ?
N337 C342 C341 120.0 . . ?
N337 C342 H342 120.0 . . ?
C78 C79 C186 115.6(18) . . ?
C80 C79 C78 118.0(14) . . ?
C80 C79 C186 126.3(19) . . ?
N330 C336 H33A 109.5 . . ?
N330 C336 H33B 109.5 . . ?
N330 C336 H33C 109.5 . . ?
H33A C336 H33B 109.5 . . ?
H33A C336 H33C 109.5 . . ?
H33B C336 H33C 109.5 . . ?
C52 C51 H51 118.5 . . ?
C50 C51 C52 123.1(16) . . ?
C50 C51 H51 118.5 . . ?
C570 C571 H57D 109.5 . . ?
C570 C571 H57E 109.5 . . ?
C570 C571 H57F 109.5 . . ?
H57D C571 H57E 109.5 . . ?
H57D C571 H57F 109.5 . . ?
H57E C571 H57F 109.5 . . ?
C297 C298 C299 131.7(11) . . ?
C297 C298 C283 108.3(11) . . ?
C299 C298 C283 120.0 . . ?
C298 C299 H299 120.0 . . ?
C300 C299 C298 120.0 . . ?
C300 C299 H299 120.0 . . ?
C299 C300 C396 116.9(12) . . ?
C301 C300 C299 120.0 . . ?
C301 C300 C396 122.7(12) . . ?
C300 C301 H301 120.0 . . ?
C300 C301 C282 120.0 . . ?
C282 C301 H301 120.0 . . ?
C301 C282 C361 120.2(11) . . ?
C301 C282 C283 120.0 . . ?
C283 C282 C361 119.7(11) . . ?
N284 C283 C298 109.8(12) . . ?
N284 C283 C282 130.0(12) . . ?
C282 C283 C298 120.0 . . ?
N518 C524 H52A 109.5 . . ?
N518 C524 H52B 109.5 . . ?
N518 C524 H52C 109.5 . . ?
H52A C524 H52B 109.5 . . ?
H52A C524 H52C 109.5 . . ?
H52B C524 H52C 109.5 . . ?
N121 C127 H12D 109.5 . . ?
N121 C127 H12E 109.5 . . ?
N121 C127 H12F 109.5 . . ?
H12D C127 H12E 109.5 . . ?
H12D C127 H12F 109.5 . . ?
H12E C127 H12F 109.5 . . ?
N727 C733 H73A 109.5 . . ?
N727 C733 H73B 109.5 . . ?
N727 C733 H73C 109.5 . . ?
H73A C733 H73B 109.5 . . ?
H73A C733 H73C 109.5 . . ?
H73B C733 H73C 109.5 . . ?
C54 C55 C56 117.7(17) . . ?
C54 C55 H55 121.2 . . ?
C56 C55 H55 121.2 . . ?
C635 C780 C783 110.4(11) . . ?
C635 C780 C781 106.9(10) . . ?
C635 C780 C782 107.6(10) . . ?
C783 C780 C782 109.0(11) . . ?
C781 C780 C783 111.9(12) . . ?
C781 C780 C782 110.9(12) . . ?
N511 C517 H51A 109.5 . . ?
N511 C517 H51B 109.5 . . ?
N511 C517 H51C 109.5 . . ?
H51A C517 H51B 109.5 . . ?
H51A C517 H51C 109.5 . . ?
H51B C517 H51C 109.5 . . ?
C29 C30 C174 107.6(18) . . ?
C31 C30 C29 120.5(18) . . ?
C31 C30 C174 132(2) . . ?
H59A C597 H59B 109.5 . . ?
H59A C597 H59C 109.5 . . ?
H59B C597 H59C 109.5 . . ?
C594 C597 H59A 109.5 . . ?
C594 C597 H59B 109.5 . . ?
C594 C597 H59C 109.5 . . ?
C780 C783 H78A 109.5 . . ?
C780 C783 H78B 109.5 . . ?
C780 C783 H78C 109.5 . . ?
H78A C783 H78B 109.5 . . ?
H78A C783 H78C 109.5 . . ?
H78B C783 H78C 109.5 . . ?
C60 C59 C58 116.6(15) . . ?
C60 C59 C178 126.4(18) . . ?
C58 C59 C178 116.7(17) . . ?
C1 C20 H20 119.1 . . ?
C19 C20 C1 121.8(17) . . ?
C19 C20 H20 119.1 . . ?
C675 C796 C798 111.6(15) . . ?
C675 C796 C797 109.9(13) . . ?
C799 C796 C675 111.4(15) . . ?
C799 C796 C798 110.8(14) . . ?
C799 C796 C797 103.2(15) . . ?
C798 C796 C797 109.7(15) . . ?
N128 C134 H13A 109.5 . . ?
N128 C134 H13B 109.5 . . ?
N128 C134 H13C 109.5 . . ?
H13A C134 H13B 109.5 . . ?
H13A C134 H13C 109.5 . . ?
H13B C134 H13C 109.5 . . ?
C185 C182 C50 115.4(16) . . ?
C183 C182 C50 103.3(17) . . ?
C183 C182 C185 119.7(19) . . ?
C183 C182 C184 100.7(19) . . ?
C184 C182 C50 113.2(18) . . ?
C184 C182 C185 103.8(16) . . ?
C570 C572 H57G 109.5 . . ?
C570 C572 H57H 109.5 . . ?
C570 C572 H57I 109.5 . . ?
H57G C572 H57H 109.5 . . ?
H57G C572 H57I 109.5 . . ?
H57H C572 H57I 109.5 . . ?
C711 N706 C707 120.0 . . ?
C711 N706 C712 115.6(12) . . ?
C707 N706 C712 124.2(12) . . ?
N706 C711 H711 120.0 . . ?
C710 C711 N706 120.0 . . ?
C710 C711 H711 120.0 . . ?
C711 C710 H710 120.0 . . ?
C709 C710 C711 120.0 . . ?
C709 C710 H710 120.0 . . ?
C710 C709 H709 120.0 . . ?
C710 C709 C708 120.0 . . ?
C708 C709 H709 120.0 . . ?
C709 C708 C748 123.7(12) . . ?
C709 C708 C707 120.0 . . ?
C707 C708 C748 116.3(12) . . ?
N706 C707 H707 120.0 . . ?
C708 C707 N706 120.0 . . ?
C708 C707 H707 120.0 . . ?
C597 C594 C473 110.6(15) . . ?
C596 C594 C473 113.7(15) . . ?
C596 C594 C597 108.4(15) . . ?
C596 C594 C595 113.7(18) . . ?
C595 C594 C473 100.8(13) . . ?
C595 C594 C597 109.5(17) . . ?
C291 C400 C401 112.9(13) . . ?
C291 C400 C403 110.8(14) . . ?
C401 C400 C403 112.1(14) . . ?
C402 C400 C291 111.9(12) . . ?
C402 C400 C401 109.6(13) . . ?
C402 C400 C403 98.7(14) . . ?
N323 C329 H32D 109.5 . . ?
N323 C329 H32E 109.5 . . ?
N323 C329 H32F 109.5 . . ?
H32D C329 H32E 109.5 . . ?
H32D C329 H32F 109.5 . . ?
H32E C329 H32F 109.5 . . ?
N532 C538 H53D 109.5 . . ?
N532 C538 H53E 109.5 . . ?
N532 C538 H53F 109.5 . . ?
H53D C538 H53E 109.5 . . ?
H53D C538 H53F 109.5 . . ?
H53E C538 H53F 109.5 . . ?
C804 C805 H80D 109.5 . . ?
C804 C805 H80E 109.5 . . ?
C804 C805 H80F 109.5 . . ?
H80D C805 H80E 109.5 . . ?
H80D C805 H80F 109.5 . . ?
H80E C805 H80F 109.5 . . ?
C19 C162 C165 109.5(13) . . ?
C163 C162 C19 112.4(13) . . ?
C163 C162 C165 109.4(14) . . ?
C164 C162 C19 123.2(17) . . ?
C164 C162 C163 98.4(14) . . ?
C164 C162 C165 102.9(14) . . ?
C70 C190 C191 102.5(12) . . ?
C70 C190 C193 112.2(12) . . ?
C70 C190 C192 105.2(10) . . ?
C193 C190 C191 117.6(13) . . ?
C192 C190 C191 106.5(13) . . ?
C192 C190 C193 111.7(12) . . ?
C300 C396 C399 117.3(17) . . ?
C398 C396 C300 116.1(14) . . ?
C398 C396 C397 113.0(16) . . ?
C398 C396 C399 95.4(15) . . ?
C397 C396 C300 109.5(14) . . ?
C397 C396 C399 104.5(16) . . ?
C194 C197 H19D 109.5 . . ?
C194 C197 H19E 109.5 . . ?
C194 C197 H19F 109.5 . . ?
H19D C197 H19E 109.5 . . ?
H19D C197 H19F 109.5 . . ?
H19E C197 H19F 109.5 . . ?
N504 C510 H51D 109.5 . . ?
N504 C510 H51E 109.5 . . ?
N504 C510 H51F 109.5 . . ?
H51D C510 H51E 109.5 . . ?
H51D C510 H51F 109.5 . . ?
H51E C510 H51F 109.5 . . ?
N302 C308 H30A 109.5 . . ?
N302 C308 H30B 109.5 . . ?
N302 C308 H30C 109.5 . . ?
H30A C308 H30B 109.5 . . ?
H30A C308 H30C 109.5 . . ?
H30B C308 H30C 109.5 . . ?
C194 C196 H19G 109.5 . . ?
C194 C196 H19H 109.5 . . ?
C194 C196 H19I 109.5 . . ?
H19G C196 H19H 109.5 . . ?
H19G C196 H19I 109.5 . . ?
H19H C196 H19I 109.5 . . ?
N309 C315 H31A 109.5 . . ?
N309 C315 H31B 109.5 . . ?
N309 C315 H31C 109.5 . . ?
H31A C315 H31B 109.5 . . ?
H31A C315 H31C 109.5 . . ?
H31B C315 H31C 109.5 . . ?
N302 C307 C306 120.6(17) . . ?
N302 C307 H307 119.7 . . ?
C306 C307 H307 119.7 . . ?
N741 C742 H742 120.0 . . ?
N741 C742 C743 120.0 . . ?
C743 C742 H742 120.0 . . ?
C742 N741 C746 120.0 . . ?
C747 N741 C742 123.9(13) . . ?
C747 N741 C746 115.8(13) . . ?
N741 C746 H746 120.0 . . ?
N741 C746 C745 120.0 . . ?
C745 C746 H746 120.0 . . ?
C746 C745 C767 122.5(11) . . ?
C744 C745 C767 117.4(11) . . ?
C744 C745 C746 120.0 . . ?
C745 C744 H744 120.0 . . ?
C745 C744 C743 120.0 . . ?
C743 C744 H744 120.0 . . ?
C742 C743 H743 120.0 . . ?
C744 C743 C742 120.0 . . ?
C744 C743 H743 120.0 . . ?
C575 C574 C442 107.8(13) . . ?
C576 C574 C442 117.8(14) . . ?
C576 C574 C575 102.2(13) . . ?
C576 C574 C577 110.9(16) . . ?
C577 C574 C442 105.7(14) . . ?
C577 C574 C575 112.6(15) . . ?
C598 C599 H59D 109.5 . . ?
C598 C599 H59E 109.5 . . ?
C598 C599 H59F 109.5 . . ?
H59D C599 H59E 109.5 . . ?
H59D C599 H59F 109.5 . . ?
H59E C599 H59F 109.5 . . ?
C388 C391 H39A 109.5 . . ?
C388 C391 H39B 109.5 . . ?
C388 C391 H39C 109.5 . . ?
H39A C391 H39B 109.5 . . ?
H39A C391 H39C 109.5 . . ?
H39B C391 H39C 109.5 . . ?
C598 C601 H60A 109.5 . . ?
C598 C601 H60B 109.5 . . ?
C598 C601 H60C 109.5 . . ?
H60A C601 H60B 109.5 . . ?
H60A C601 H60C 109.5 . . ?
H60B C601 H60C 109.5 . . ?
N734 C740 H74A 109.5 . . ?
N734 C740 H74B 109.5 . . ?
N734 C740 H74C 109.5 . . ?
H74A C740 H74B 109.5 . . ?
H74A C740 H74C 109.5 . . ?
H74B C740 H74C 109.5 . . ?
N741 C747 H74D 109.5 . . ?
N741 C747 H74E 109.5 . . ?
N741 C747 H74F 109.5 . . ?
H74D C747 H74E 109.5 . . ?
H74D C747 H74F 109.5 . . ?
H74E C747 H74F 109.5 . . ?
C589 C586 C453 103.7(13) . . ?
C588 C586 C453 110.3(14) . . ?
C588 C586 C589 109.5(14) . . ?
C588 C586 C587 108.1(14) . . ?
C587 C586 C453 110.2(13) . . ?
C587 C586 C589 115.0(14) . . ?
C569 C566 C422 102.8(14) . . ?
C568 C566 C569 106.89(19) . . ?
C568 C566 C422 120.7(13) . . ?
C568 C566 C567 106.89(19) . . ?
C567 C566 C569 106.84(19) . . ?
C567 C566 C422 111.8(12) . . ?
C380 C382 H38A 109.5 . . ?
C380 C382 H38B 109.5 . . ?
C380 C382 H38C 109.5 . . ?
H38A C382 H38B 109.5 . . ?
H38A C382 H38C 109.5 . . ?
H38B C382 H38C 109.5 . . ?
C180 C178 C59 111.2(14) . . ?
C180 C178 C181 100.9(12) . . ?
C181 C178 C59 116.1(13) . . ?
C179 C178 C59 108.0(12) . . ?
C179 C178 C180 101.5(12) . . ?
C179 C178 C181 117.8(14) . . ?
N706 C712 H71A 109.5 . . ?
N706 C712 H71B 109.5 . . ?
N706 C712 H71C 109.5 . . ?
H71A C712 H71B 109.5 . . ?
H71A C712 H71C 109.5 . . ?
H71B C712 H71C 109.5 . . ?
N337 C343 H34A 109.5 . . ?
N337 C343 H34B 109.5 . . ?
N337 C343 H34C 109.5 . . ?
H34A C343 H34B 109.5 . . ?
H34A C343 H34C 109.5 . . ?
H34B C343 H34C 109.5 . . ?
C598 C600 H60D 109.5 . . ?
C598 C600 H60E 109.5 . . ?
C598 C600 H60F 109.5 . . ?
H60D C600 H60E 109.5 . . ?
H60D C600 H60F 109.5 . . ?
H60E C600 H60F 109.5 . . ?
C780 C781 H78D 109.5 . . ?
C780 C781 H78E 109.5 . . ?
C780 C781 H78F 109.5 . . ?
H78D C781 H78E 109.5 . . ?
H78D C781 H78F 109.5 . . ?
H78E C781 H78F 109.5 . . ?
C771 C768 C624 108.9(14) . . ?
C771 C768 C769 101.9(15) . . ?
C770 C768 C624 113.5(13) . . ?
C770 C768 C771 114.3(15) . . ?
C770 C768 C769 107.8(14) . . ?
C769 C768 C624 109.6(12) . . ?
C18 C19 C20 118.6(17) . . ?
C18 C19 C162 125(2) . . ?
C20 C19 C162 116.7(19) . . ?
C166 C167 H16A 109.5 . . ?
C166 C167 H16B 109.5 . . ?
C166 C167 H16C 109.5 . . ?
H16A C167 H16B 109.5 . . ?
H16A C167 H16C 109.5 . . ?
H16B C167 H16C 109.5 . . ?
C780 C782 H78G 109.5 . . ?
C780 C782 H78H 109.5 . . ?
C780 C782 H78I 109.5 . . ?
H78G C782 H78H 109.5 . . ?
H78G C782 H78I 109.5 . . ?
H78H C782 H78I 109.5 . . ?
C178 C180 H18A 109.5 . . ?
C178 C180 H18B 109.5 . . ?
C178 C180 H18C 109.5 . . ?
H18A C180 H18B 109.5 . . ?
H18A C180 H18C 109.5 . . ?
H18B C180 H18C 109.5 . . ?
C240 C372 C374 105.1(17) . . ?
C373 C372 C240 109.4(16) . . ?
C373 C372 C374 123.3(18) . . ?
C373 C372 C375 112.3(17) . . ?
C375 C372 C240 100.1(16) . . ?
C375 C372 C374 104.1(18) . . ?
C602 C603 H60G 109.5 . . ?
C602 C603 H60H 109.5 . . ?
C602 C603 H60I 109.5 . . ?
H60G C603 H60H 109.5 . . ?
H60G C603 H60I 109.5 . . ?
H60H C603 H60I 109.5 . . ?
C162 C163 H16D 109.5 . . ?
C162 C163 H16E 109.5 . . ?
C162 C163 H16F 109.5 . . ?
H16D C163 H16E 109.5 . . ?
H16D C163 H16F 109.5 . . ?
H16E C163 H16F 109.5 . . ?
N713 C719 H71D 109.5 . . ?
N713 C719 H71E 109.5 . . ?
N713 C719 H71F 109.5 . . ?
H71D C719 H71E 109.5 . . ?
H71D C719 H71F 109.5 . . ?
H71E C719 H71F 109.5 . . ?
C189 C186 C79 115.8(16) . . ?
C188 C186 C79 110.5(15) . . ?
C188 C186 C189 106.81(19) . . ?
C188 C186 C187 106.84(19) . . ?
C187 C186 C79 109.6(15) . . ?
C187 C186 C189 106.80(19) . . ?
C602 C605 H60J 109.5 . . ?
C602 C605 H60K 109.5 . . ?
C602 C605 H60L 109.5 . . ?
H60J C605 H60K 109.5 . . ?
H60J C605 H60L 109.5 . . ?
H60K C605 H60L 109.5 . . ?
C380 C381 H38D 109.5 . . ?
C380 C381 H38E 109.5 . . ?
C380 C381 H38F 109.5 . . ?
H38D C381 H38E 109.5 . . ?
H38D C381 H38F 109.5 . . ?
H38E C381 H38F 109.5 . . ?
N108 C114 H11A 109.5 . . ?
N108 C114 H11B 109.5 . . ?
N108 C114 H11C 109.5 . . ?
H11A C114 H11B 109.5 . . ?
H11A C114 H11C 109.5 . . ?
H11B C114 H11C 109.5 . . ?
C166 C168 H16G 109.5 . . ?
C166 C168 H16H 109.5 . . ?
C166 C168 H16I 109.5 . . ?
H16G C168 H16H 109.5 . . ?
H16G C168 H16I 109.5 . . ?
H16H C168 H16I 109.5 . . ?
C788 C790 H79A 109.5 . . ?
C788 C790 H79B 109.5 . . ?
C788 C790 H79C 109.5 . . ?
H79A C790 H79B 109.5 . . ?
H79A C790 H79C 109.5 . . ?
H79B C790 H79C 109.5 . . ?
C176 C174 C30 103.4(17) . . ?
C175 C174 C30 116.8(19) . . ?
C175 C174 C176 106.4(18) . . ?
C177 C174 C30 109.4(17) . . ?
C177 C174 C176 101.3(17) . . ?
C177 C174 C175 117.3(19) . . ?
C388 C389 H38G 109.5 . . ?
C388 C389 H38H 109.5 . . ?
C388 C389 H38I 109.5 . . ?
H38G C389 H38H 109.5 . . ?
H38G C389 H38I 109.5 . . ?
H38H C389 H38I 109.5 . . ?
C178 C181 H18D 109.5 . . ?
C178 C181 H18E 109.5 . . ?
C178 C181 H18F 109.5 . . ?
H18D C181 H18E 109.5 . . ?
H18D C181 H18F 109.5 . . ?
H18E C181 H18F 109.5 . . ?
C231 C376 C378 120.1(12) . . ?
C231 C376 C379 109.8(12) . . ?
C231 C376 C377 105.5(13) . . ?
C379 C376 C378 106.84(19) . . ?
C379 C376 C377 106.92(19) . . ?
C377 C376 C378 106.92(19) . . ?
C594 C596 H59G 109.5 . . ?
C594 C596 H59H 109.5 . . ?
C594 C596 H59I 109.5 . . ?
H59G C596 H59H 109.5 . . ?
H59G C596 H59I 109.5 . . ?
H59H C596 H59I 109.5 . . ?
C602 C604 H60M 109.5 . . ?
C602 C604 H60N 109.5 . . ?
C602 C604 H60O 109.5 . . ?
H60M C604 H60N 109.5 . . ?
H60M C604 H60O 109.5 . . ?
H60N C604 H60O 109.5 . . ?
C594 C595 H59J 109.5 . . ?
C594 C595 H59K 109.5 . . ?
C594 C595 H59L 109.5 . . ?
H59J C595 H59K 109.5 . . ?
H59J C595 H59L 109.5 . . ?
H59K C595 H59L 109.5 . . ?
C388 C390 H39D 109.5 . . ?
C388 C390 H39E 109.5 . . ?
C388 C390 H39F 109.5 . . ?
H39D C390 H39E 109.5 . . ?
H39D C390 H39F 109.5 . . ?
H39E C390 H39F 109.5 . . ?
C788 C791 H79D 109.5 . . ?
C788 C791 H79E 109.5 . . ?
C788 C791 H79F 109.5 . . ?
H79D C791 H79E 109.5 . . ?
H79D C791 H79F 109.5 . . ?
H79E C791 H79F 109.5 . . ?
C395 C392 C271 109.2(15) . . ?
C395 C392 C393 106.89(19) . . ?
C394 C392 C271 119.4(13) . . ?
C394 C392 C395 106.98(19) . . ?
C394 C392 C393 106.94(19) . . ?
C393 C392 C271 106.9(13) . . ?
C615 C772 C773 106.9(12) . . ?
C615 C772 C774 113.6(14) . . ?
C615 C772 C775 115.1(14) . . ?
C773 C772 C774 106.99(19) . . ?
C773 C772 C775 106.91(19) . . ?
C774 C772 C775 106.86(19) . . ?
C90 C198 C200 111.88(19) . . ?
C90 C198 C201 111.91(19) . . ?
C90 C198 C199 111.80(19) . . ?
C200 C198 C199 106.95(19) . . ?
C201 C198 C200 107.01(17) . . ?
C201 C198 C199 106.98(19) . . ?
C592 C590 C482 108.8(19) . . ?
C593 C590 C482 100.4(18) . . ?
C593 C590 C592 98.9(19) . . ?
C591 C590 C482 109.3(18) . . ?
C591 C590 C592 118(2) . . ?
C591 C590 C593 120(2) . . ?
C788 C789 H78J 109.5 . . ?
C788 C789 H78K 109.5 . . ?
C788 C789 H78L 109.5 . . ?
H78J C789 H78K 109.5 . . ?
H78J C789 H78L 109.5 . . ?
H78K C789 H78L 109.5 . . ?
C644 C776 C777 115.1(15) . . ?
C779 C776 C644 111.6(13) . . ?
C779 C776 C777 106.82(19) . . ?
C779 C776 C778 106.82(19) . . ?
C778 C776 C644 109.3(13) . . ?
C778 C776 C777 106.84(19) . . ?
C433 C578 C581 119.5(17) . . ?
C579 C578 C433 109.3(14) . . ?
C579 C578 C581 106.90(19) . . ?
C580 C578 C433 106.7(16) . . ?
C580 C578 C579 107.01(19) . . ?
C580 C578 C581 106.89(19) . . ?
C428 N429 H429 126.0 . . ?
C430 N429 C428 108.0(11) . . ?
C430 N429 H429 126.0 . . ?
C684 C792 C794 114.6(15) . . ?
C684 C792 C795 113.8(15) . . ?
C684 C792 C793 109.0(16) . . ?
C794 C792 C795 106.31(19) . . ?
C794 C792 C793 106.30(19) . . ?
C793 C792 C795 106.29(19) . . ?
N406 C405 C404 128.7(10) . . ?
N406 C405 C420 111.3(10) . . ?
C404 C405 C420 120.0 . . ?
C547 C404 C405 123.0(12) . . ?
C547 C404 C423 117.0(12) . . ?
C423 C404 C405 120.0 . . ?
C404 C423 H423 120.0 . . ?
C404 C423 C422 120.0 . . ?
C422 C423 H423 120.0 . . ?
C423 C422 C566 127.0(10) . . ?
C421 C422 C566 112.8(10) . . ?
C421 C422 C423 120.0 . . ?
C422 C421 H421 120.0 . . ?
C422 C421 C420 120.0 . . ?
C420 C421 H421 120.0 . . ?
C405 C420 C419 106.0(10) . . ?
C421 C420 C419 133.9(10) . . ?
C421 C420 C405 120.0 . . ?
C143 C142 C103 168(2) . . ?
C117 C118 C149 121.4(10) . . ?
C117 C118 C119 120.0 . . ?
C119 C118 C149 118.5(10) . . ?
C118 C117 H117 120.0 . . ?
C118 C117 C116 120.0 . . ?
C116 C117 H117 120.0 . . ?
C150 C116 C117 119.8(9) . . ?
C150 C116 C115 120.1(10) . . ?
C115 C116 C117 120.0 . . ?
C116 C115 H115 120.0 . . ?
C116 C115 N114 120.0 . . ?
N114 C115 H115 120.0 . . ?
C115 N114 C120 121.6(10) . . ?
C119 N114 C120 118.3(10) . . ?
C119 N114 C115 120.0 . . ?
C118 C119 H119 120.0 . . ?
N114 C119 C118 120.0 . . ?
N114 C119 H119 120.0 . . ?
C160 C161 C137 172.1(17) . . ?
C347 C346 C209 176.7(16) . . ?
N207 C208 C209 134.8(11) . . ?
N207 C208 C213 105.1(11) . . ?
C209 C208 C213 120.0 . . ?
C208 C209 C346 118.9(11) . . ?
C208 C209 C210 120.0 . . ?
C210 C209 C346 121.0(11) . . ?
C209 C210 H210 120.0 . . ?
C209 C210 C211 120.0 . . ?
C211 C210 H210 120.0 . . ?
C210 C211 C368 119.4(8) . . ?
C212 C211 C210 120.0 . . ?
C212 C211 C368 120.2(8) . . ?
C211 C212 H212 120.0 . . ?
C213 C212 C211 120.0 . . ?
C213 C212 H212 120.0 . . ?
C208 C213 C214 110.7(10) . . ?
C212 C213 C214 129.2(10) . . ?
C212 C213 C208 120.0 . . ?
C102 N101 C106 120.0 . . ?
C102 N101 C107 114.2(13) . . ?
C106 N101 C107 125.7(13) . . ?
N101 C102 H102 120.0 . . ?
N101 C102 C103 120.0 . . ?
C103 C102 H102 120.0 . . ?
C102 C103 C142 120.1(13) . . ?
C104 C103 C142 119.9(13) . . ?
C104 C103 C102 120.0 . . ?
C103 C104 H104 120.0 . . ?
C103 C104 C105 120.0 . . ?
C105 C104 H104 120.0 . . ?
C104 C105 H105 120.0 . . ?
C106 C105 C104 120.0 . . ?
C106 C105 H105 120.0 . . ?
N101 C106 H106 120.0 . . ?
C105 C106 N101 120.0 . . ?
C105 C106 H106 120.0 . . ?
N101 C107 H10A 109.5 . . ?
N101 C107 H10B 109.5 . . ?
N101 C107 H10C 109.5 . . ?
H10A C107 H10B 109.5 . . ?
H10A C107 H10C 109.5 . . ?
H10B C107 H10C 109.5 . . ?
C166 C169 H16J 109.5 . . ?
C166 C169 H16K 109.5 . . ?
C166 C169 H16L 109.5 . . ?
H16J C169 H16K 109.5 . . ?
H16J C169 H16L 109.5 . . ?
H16K C169 H16L 109.5 . . ?
C162 C165 H16M 109.5 . . ?
C162 C165 H16N 109.5 . . ?
C162 C165 H16O 109.5 . . ?
H16M C165 H16N 109.5 . . ?
H16M C165 H16O 109.5 . . ?
H16N C165 H16O 109.5 . . ?
C162 C164 H16P 109.5 . . ?
C162 C164 H16Q 109.5 . . ?
C162 C164 H16R 109.5 . . ?
H16P C164 H16Q 109.5 . . ?
H16P C164 H16R 109.5 . . ?
H16Q C164 H16R 109.5 . . ?
C39 C170 C171 112.5(11) . . ?
C172 C170 C39 110.9(12) . . ?
C172 C170 C171 108.0(12) . . ?
C173 C170 C39 111.9(12) . . ?
C173 C170 C171 105.2(12) . . ?
C173 C170 C172 108.1(12) . . ?
C380 C383 H38J 109.5 . . ?
C380 C383 H38K 109.5 . . ?
C380 C383 H38L 109.5 . . ?
H38J C383 H38K 109.5 . . ?
H38J C383 H38L 109.5 . . ?
H38K C383 H38L 109.5 . . ?
C355 C354 C249 174.9(18) . . ?
N720 C726 H72A 109.5 . . ?
N720 C726 H72B 109.5 . . ?
N720 C726 H72C 109.5 . . ?
H72A C726 H72B 109.5 . . ?
H72A C726 H72C 109.5 . . ?
H72B C726 H72C 109.5 . . ?
N539 C545 H54A 109.5 . . ?
N539 C545 H54B 109.5 . . ?
N539 C545 H54C 109.5 . . ?
H54A C545 H54B 109.5 . . ?
H54A C545 H54C 109.5 . . ?
H54B C545 H54C 109.5 . . ?
C211 C368 C370 110.15(16) . . ?
C211 C368 C371 110.15(16) . . ?
C211 C368 C369 110.09(16) . . ?
C370 C368 C369 108.79(16) . . ?
C371 C368 C370 108.82(16) . . ?
C371 C368 C369 108.81(16) . . ?
C220 C364 C367 110.9(8) . . ?
C366 C364 C220 111.6(9) . . ?
C366 C364 C367 111.6(9) . . ?
C365 C364 C220 109.7(9) . . ?
C365 C364 C367 102.4(10) . . ?
C365 C364 C366 110.1(10) . . ?
C364 C367 H36A 109.5 . . ?
C364 C367 H36B 109.5 . . ?
C364 C367 H36C 109.5 . . ?
H36A C367 H36B 109.5 . . ?
H36A C367 H36C 109.5 . . ?
H36B C367 H36C 109.5 . . ?
C364 C366 H36D 109.5 . . ?
C364 C366 H36E 109.5 . . ?
C364 C366 H36F 109.5 . . ?
H36D C366 H36E 109.5 . . ?
H36D C366 H36F 109.5 . . ?
H36E C366 H36F 109.5 . . ?
C364 C365 H36G 109.5 . . ?
C364 C365 H36H 109.5 . . ?
C364 C365 H36I 109.5 . . ?
H36G C365 H36H 109.5 . . ?
H36G C365 H36I 109.5 . . ?
H36H C365 H36I 109.5 . . ?
C178 C179 H17A 109.5 . . ?
C178 C179 H17B 109.5 . . ?
C178 C179 H17C 109.5 . . ?
H17A C179 H17B 109.5 . . ?
H17A C179 H17C 109.5 . . ?
H17B C179 H17C 109.5 . . ?
C170 C171 H17D 109.5 . . ?
C170 C171 H17E 109.5 . . ?
C170 C171 H17F 109.5 . . ?
H17D C171 H17E 109.5 . . ?
H17D C171 H17F 109.5 . . ?
H17E C171 H17F 109.5 . . ?
C170 C172 H17G 109.5 . . ?
C170 C172 H17H 109.5 . . ?
C170 C172 H17I 109.5 . . ?
H17G C172 H17H 109.5 . . ?
H17G C172 H17I 109.5 . . ?
H17H C172 H17I 109.5 . . ?
C170 C173 H17J 109.5 . . ?
C170 C173 H17K 109.5 . . ?
C170 C173 H17L 109.5 . . ?
H17J C173 H17K 109.5 . . ?
H17J C173 H17L 109.5 . . ?
H17K C173 H17L 109.5 . . ?
C804 C806 H80G 109.5 . . ?
C804 C806 H80H 109.5 . . ?
C804 C806 H80I 109.5 . . ?
H80G C806 H80H 109.5 . . ?
H80G C806 H80I 109.5 . . ?
H80H C806 H80I 109.5 . . ?
C764 C765 C686 177.7(17) . . ?
C704 C800 C803 109.8(12) . . ?
C704 C800 C801 108.4(12) . . ?
C704 C800 C802 117.1(12) . . ?
C803 C800 C801 107.01(19) . . ?
C802 C800 C803 107.02(19) . . ?
C802 C800 C801 107.03(19) . . ?
C584 C582 C462 122.1(13) . . ?
C585 C582 C462 106.0(12) . . ?
C585 C582 C584 106.98(19) . . ?
C585 C582 C583 107.05(19) . . ?
C583 C582 C462 107.0(13) . . ?
C583 C582 C584 106.96(19) . . ?

loop_
_geom_bond_atom_site_label_1
_geom_bond_atom_site_label_2
_geom_bond_distance
_geom_bond_site_symmetry_2
_geom_bond_publ_flag
N668 H668 0.8600 . ?
N668 C669 1.295(11) . ?
N668 C667 1.349(11) . ?
N267 H267 0.8600 . ?
N267 C266 1.385(13) . ?
N267 C268 1.392(11) . ?
N489 H489 0.8600 . ?
N489 C488 1.369(11) . ?
N489 C490 1.342(11) . ?
N207 H207 0.8600 . ?
N207 C206 1.383(11) . ?
N207 C208 1.368(11) . ?
N227 H227 0.8600 . ?
N227 C228 1.324(11) . ?
N227 C226 1.366(12) . ?
N466 H466 0.8600 . ?
N466 C467 1.407(12) . ?
N466 C465 1.380(12) . ?
N204 H204 0.8600 . ?
N204 C205 1.384(11) . ?
N204 C203 1.362(11) . ?
N691 H691 0.8600 . ?
N691 C692 1.432(11) . ?
N691 C690 1.354(11) . ?
N406 H406 0.8600 . ?
N406 C407 1.432(11) . ?
N406 C405 1.371(11) . ?
N247 H247 0.8600 . ?
N247 C246 1.394(11) . ?
N247 C248 1.343(12) . ?
N23 H23 0.8600 . ?
N23 C24 1.380(2) . ?
N23 C22 1.380(2) . ?
N426 H426 0.8600 . ?
N426 C425 1.394(12) . ?
N426 C427 1.389(12) . ?
N287 H287 0.8600 . ?
N287 C286 1.401(13) . ?
N287 C288 1.416(11) . ?
N486 H486 0.8600 . ?
N486 C487 1.415(12) . ?
N486 C485 1.338(12) . ?
N86 H86 0.8600 . ?
N86 C87 1.380(2) . ?
N86 C85 1.381(2) . ?
N26 H26 0.8600 . ?
N26 C27 1.380(2) . ?
N26 C25 1.380(2) . ?
N688 H688 0.8600 . ?
N688 C689 1.380(2) . ?
N688 C687 1.380(2) . ?
N6 H6 0.8600 . ?
N6 C7 1.294(17) . ?
N6 C5 1.415(16) . ?
N63 H63 0.8600 . ?
N63 C64 1.406(12) . ?
N63 C62 1.431(15) . ?
N66 H66 0.8600 . ?
N66 C65 1.330(12) . ?
N66 C67 1.366(12) . ?
N409 H409 0.8600 . ?
N409 C408 1.381(11) . ?
N409 C410 1.422(10) . ?
N264 H264 0.8600 . ?
N264 C265 1.419(13) . ?
N264 C263 1.382(11) . ?
N83 H83 0.8600 . ?
N83 C84 1.379(2) . ?
N83 C82 1.381(2) . ?
N648 H648 0.8600 . ?
N648 C649 1.332(11) . ?
N648 C647 1.355(12) . ?
N244 H244 0.8600 . ?
N244 C245 1.403(12) . ?
N244 C243 1.362(11) . ?
N469 H469 0.8600 . ?
N469 C468 1.385(13) . ?
N469 C470 1.405(12) . ?
N449 H449 0.8600 . ?
N449 C450 1.354(13) . ?
N449 C448 1.404(12) . ?
N121 C126 1.353(16) . ?
N121 C122 1.368(17) . ?
N121 C127 1.507(18) . ?
N608 H608 0.8600 . ?
N608 C607 1.395(12) . ?
N608 C609 1.418(13) . ?
N446 H446 0.8600 . ?
N446 C445 1.386(12) . ?
N446 C447 1.350(13) . ?
N3 H3 0.8600 . ?
N3 C4 1.373(16) . ?
N3 C2 1.347(16) . ?
C318 C317 1.3900 . ?
C318 C319 1.3900 . ?
C318 C352 1.475(16) . ?
C317 H317 0.9300 . ?
C317 N316 1.3900 . ?
N316 C321 1.3900 . ?
N316 C322 1.468(14) . ?
C321 H321 0.9300 . ?
C321 C320 1.3900 . ?
C320 C319 1.3900 . ?
C320 C351 1.527(16) . ?
C319 H319 0.9300 . ?
N671 H671 0.8600 . ?
N671 C670 1.379(11) . ?
N671 C672 1.314(12) . ?
N284 H284 0.8600 . ?
N284 C285 1.390(12) . ?
N284 C283 1.298(13) . ?
N631 H631 0.8600 . ?
N631 C632 1.428(12) . ?
N631 C630 1.377(13) . ?
N46 H46 0.8600 . ?
N46 C47 1.425(17) . ?
N46 C45 1.311(19) . ?
C27 C28 1.477(17) . ?
C27 C32 1.398(18) . ?
N302 C303 1.328(18) . ?
N302 C308 1.558(18) . ?
N302 C307 1.323(17) . ?
C205 C206 1.3900 . ?
C205 C217 1.3900 . ?
C206 C214 1.3900 . ?
C214 C215 1.3900 . ?
C214 C213 1.416(9) . ?
C215 H215 0.9300 . ?
C215 C216 1.3900 . ?
C216 H216 0.9300 . ?
C216 C217 1.3900 . ?
C217 C218 1.434(10) . ?
C351 C350 1.203(16) . ?
C202 C203 1.3900 . ?
C202 C221 1.3900 . ?
C202 C345 1.336(18) . ?
C203 C218 1.3900 . ?
C218 C219 1.3900 . ?
C219 H219 0.9300 . ?
C219 C220 1.3900 . ?
C220 C221 1.3900 . ?
C220 C364 1.550(2) . ?
C221 H221 0.9300 . ?
N628 H628 0.8600 . ?
N628 C629 1.351(12) . ?
N628 C627 1.396(12) . ?
C345 C344 1.212(19) . ?
C12 C7 1.570(19) . ?
C12 C13 1.414(17) . ?
C12 C11 1.409(18) . ?
C749 C606 1.368(16) . ?
C749 C748 1.209(18) . ?
N224 H224 0.8600 . ?
N224 C225 1.418(12) . ?
N224 C223 1.385(17) . ?
C7 C8 1.356(19) . ?
C24 C25 1.330(16) . ?
C24 C36 1.499(18) . ?
C761 C760 1.198(16) . ?
C761 C666 1.430(16) . ?
C148 C28 1.425(18) . ?
C148 C149 1.181(19) . ?
C760 C731 1.452(15) . ?
N43 H43 0.8600 . ?
N43 C42 1.393(17) . ?
N43 C44 1.378(16) . ?
C21 C22 1.356(16) . ?
C21 C40 1.399(18) . ?
C21 C147 1.368(18) . ?
C557 C527 1.483(17) . ?
C557 C556 1.238(17) . ?
C356 C325 1.417(16) . ?
C356 C357 1.222(17) . ?
C548 C549 1.199(17) . ?
C548 C411 1.463(16) . ?
C757 C756 1.173(17) . ?
C757 C646 1.336(16) . ?
C526 H526 0.9300 . ?
C526 N525 1.3900 . ?
C526 C527 1.3900 . ?
N525 C530 1.3900 . ?
N525 C531 1.504(13) . ?
C530 H530 0.9300 . ?
C530 C529 1.3900 . ?
C529 C528 1.3900 . ?
C529 C558 1.501(15) . ?
C528 H528 0.9300 . ?
C528 C527 1.3900 . ?
C146 C110 1.405(16) . ?
C146 C147 1.231(18) . ?
C28 C29 1.378(17) . ?
C77 C76 1.452(16) . ?
C77 C62 1.437(17) . ?
C77 C78 1.402(17) . ?
C13 C5 1.422(17) . ?
C13 C14 1.424(17) . ?
C91 H91 0.9300 . ?
C91 C92 1.376(16) . ?
C91 C90 1.451(17) . ?
C92 C87 1.400(2) . ?
C92 C93 1.450(2) . ?
C87 C88 1.395(17) . ?
C88 C89 1.384(17) . ?
C88 C160 1.436(19) . ?
C89 H89 0.9300 . ?
C89 C90 1.465(17) . ?
C90 C198 1.469(4) . ?
C120 H12A 0.9600 . ?
C120 H12B 0.9600 . ?
C120 H12C 0.9600 . ?
C120 N114 1.452(13) . ?
N651 H651 0.8600 . ?
N651 C650 1.341(12) . ?
N651 C652 1.414(12) . ?
C467 C479 1.3900 . ?
C467 C468 1.3900 . ?
C479 C478 1.3900 . ?
C479 C480 1.464(11) . ?
C478 H478 0.9300 . ?
C478 C477 1.3900 . ?
C477 H477 0.9300 . ?
C477 C476 1.3900 . ?
C476 C468 1.3900 . ?
C476 C475 1.453(11) . ?
C149 C118 1.457(18) . ?
C25 C33 1.404(18) . ?
C150 C151 1.137(16) . ?
C150 C116 1.361(15) . ?
C444 C463 1.3900 . ?
C444 C445 1.3900 . ?
C444 C555 1.430(18) . ?
C463 H463 0.9300 . ?
C463 C462 1.3900 . ?
C462 C461 1.3900 . ?
C462 C582 1.550(2) . ?
C461 H461 0.9300 . ?
C461 C460 1.3900 . ?
C460 C445 1.3900 . ?
C460 C459 1.439(10) . ?
N128 C133 1.346(16) . ?
N128 C129 1.265(16) . ?
N128 C134 1.492(16) . ?
N611 H611 0.8600 . ?
N611 C610 1.409(12) . ?
N611 C612 1.329(12) . ?
C470 C475 1.3900 . ?
C470 C471 1.3900 . ?
C475 C474 1.3900 . ?
C474 H474 0.9300 . ?
C474 C473 1.3900 . ?
C473 C472 1.3900 . ?
C473 C594 1.616(18) . ?
C472 H472 0.9300 . ?
C472 C471 1.3900 . ?
C471 C560 1.467(16) . ?
C649 C661 1.3900 . ?
C649 C650 1.3900 . ?
C661 C660 1.3900 . ?
C661 C662 1.410(9) . ?
C660 H660 0.9300 . ?
C660 C659 1.3900 . ?
C659 H659 0.9300 . ?
C659 C658 1.3900 . ?
C658 C650 1.3900 . ?
C658 C657 1.429(10) . ?
C752 C717 1.471(17) . ?
C752 C753 1.190(18) . ?
C560 C561 1.200(17) . ?
C159 C81 1.414(18) . ?
C159 C158 1.213(19) . ?
C39 C40 1.352(19) . ?
C39 C38 1.307(18) . ?
C39 C170 1.551(2) . ?
C22 C37 1.424(17) . ?
C84 C85 1.360(15) . ?
C84 C96 1.389(16) . ?
C85 C93 1.416(16) . ?
C93 C94 1.418(16) . ?
C94 H94 0.9300 . ?
C94 C95 1.292(16) . ?
C95 H95 0.9300 . ?
C95 C96 1.370(16) . ?
C96 C97 1.449(14) . ?
C556 C451 1.390(16) . ?
C424 C443 1.3900 . ?
C424 C425 1.3900 . ?
C424 C551 1.506(17) . ?
C443 H443 0.9300 . ?
C443 C442 1.3900 . ?
C442 C441 1.3900 . ?
C442 C574 1.563(18) . ?
C441 H441 0.9300 . ?
C441 C440 1.3900 . ?
C440 C425 1.3900 . ?
C440 C439 1.455(10) . ?
C82 C97 1.3900 . ?
C82 C81 1.3900 . ?
C97 C98 1.3900 . ?
C98 H98 0.9300 . ?
C98 C99 1.3900 . ?
C99 C100 1.3900 . ?
C99 C194 1.551(2) . ?
C100 H100 0.9300 . ?
C100 C81 1.3900 . ?
C756 C724 1.554(16) . ?
C729 C728 1.3900 . ?
C729 C730 1.3900 . ?
C729 C759 1.444(15) . ?
C728 H728 0.9300 . ?
C728 N727 1.3900 . ?
N727 C732 1.3900 . ?
N727 C733 1.515(15) . ?
C732 H732 0.9300 . ?
C732 C731 1.3900 . ?
C731 C730 1.3900 . ?
C730 H730 0.9300 . ?
C65 C73 1.3900 . ?
C65 C64 1.3900 . ?
C73 C74 1.3900 . ?
C73 C72 1.403(10) . ?
C74 H74 0.9300 . ?
C74 C75 1.3900 . ?
C75 H75 0.9300 . ?
C75 C76 1.3900 . ?
C76 C64 1.3900 . ?
C327 C326 1.3900 . ?
C327 C328 1.3900 . ?
C327 C355 1.513(17) . ?
C326 H326 0.9300 . ?
C326 C325 1.3900 . ?
C325 C324 1.3900 . ?
C324 H324 0.9300 . ?
C324 N323 1.3900 . ?
N323 C328 1.3900 . ?
N323 C329 1.498(14) . ?
C328 H328 0.9300 . ?
C123 C124 1.405(17) . ?
C123 C154 1.46(2) . ?
C123 C122 1.396(19) . ?
C762 C763 1.217(16) . ?
C762 C673 1.394(16) . ?
C5 C4 1.333(18) . ?
C735 H735 0.9300 . ?
C735 N734 1.3900 . ?
C735 C736 1.3900 . ?
N734 C739 1.3900 . ?
N734 C740 1.485(14) . ?
C739 H739 0.9300 . ?
C739 C738 1.3900 . ?
C738 C737 1.3900 . ?
C738 C764 1.360(18) . ?
C737 H737 0.9300 . ?
C737 C736 1.3900 . ?
C736 C763 1.429(16) . ?
C160 C161 1.228(19) . ?
C759 C758 1.140(16) . ?
C450 C455 1.3900 . ?
C450 C451 1.3900 . ?
C455 C454 1.3900 . ?
C455 C456 1.455(10) . ?
C454 H454 0.9300 . ?
C454 C453 1.3900 . ?
C453 C452 1.3900 . ?
C453 C586 1.591(19) . ?
C452 H452 0.9300 . ?
C452 C451 1.3900 . ?
C646 C665 1.3900 . ?
C646 C647 1.3900 . ?
C665 H665 0.9300 . ?
C665 C664 1.3900 . ?
C664 C663 1.3900 . ?
C664 C784 1.573(17) . ?
C663 H663 0.9300 . ?
C663 C662 1.3900 . ?
C662 C647 1.3900 . ?
C606 C625 1.3900 . ?
C606 C607 1.3900 . ?
C625 H625 0.9300 . ?
C625 C624 1.3900 . ?
C624 C623 1.3900 . ?
C624 C768 1.550(2) . ?
C623 H623 0.9300 . ?
C623 C622 1.3900 . ?
C622 C607 1.3900 . ?
C622 C621 1.463(11) . ?
C439 C438 1.3900 . ?
C439 C427 1.3900 . ?
C438 H438 0.9300 . ?
C438 C437 1.3900 . ?
C437 H437 0.9300 . ?
C437 C436 1.3900 . ?
C436 C428 1.3900 . ?
C436 C435 1.440(11) . ?
C428 C427 1.3900 . ?
C428 N429 1.358(12) . ?
C229 C230 1.3900 . ?
C229 C228 1.3900 . ?
C229 C350 1.345(16) . ?
C230 H230 0.9300 . ?
C230 C231 1.3900 . ?
C231 C232 1.3900 . ?
C231 C376 1.505(12) . ?
C232 H232 0.9300 . ?
C232 C233 1.3900 . ?
C233 C228 1.3900 . ?
C233 C234 1.459(10) . ?
C549 C513 1.413(16) . ?
C358 C269 1.450(17) . ?
C358 C359 1.187(16) . ?
C554 C555 1.232(18) . ?
C554 C522 1.438(18) . ?
C47 C52 1.400(19) . ?
C47 C48 1.41(2) . ?
C766 C693 1.455(17) . ?
C766 C767 1.173(17) . ?
C151 C41 1.390(18) . ?
C125 C124 1.404(16) . ?
C125 C126 1.424(17) . ?
C125 C153 1.411(18) . ?
C254 C255 1.3900 . ?
C254 C246 1.3900 . ?
C254 C253 1.439(10) . ?
C255 H255 0.9300 . ?
C255 C256 1.3900 . ?
C256 H256 0.9300 . ?
C256 C257 1.3900 . ?
C257 C245 1.3900 . ?
C257 C258 1.395(9) . ?
C245 C246 1.3900 . ?
C158 C130 1.46(2) . ?
C408 C407 1.3900 . ?
C408 C416 1.3900 . ?
C407 C419 1.3900 . ?
C419 C418 1.3900 . ?
C419 C420 1.453(10) . ?
C418 H418 0.9300 . ?
C418 C417 1.3900 . ?
C417 H417 0.9300 . ?
C417 C416 1.3900 . ?
C416 C415 1.428(9) . ?
C558 C559 1.202(18) . ?
C274 C275 1.3900 . ?
C274 C266 1.3900 . ?
C274 C273 1.389(10) . ?
C275 H275 0.9300 . ?
C275 C276 1.3900 . ?
C276 H276 0.9300 . ?
C276 C277 1.3900 . ?
C277 C265 1.3900 . ?
C277 C278 1.481(10) . ?
C265 C266 1.3900 . ?
C546 C506 1.534(17) . ?
C546 C547 1.188(18) . ?
C36 C37 1.450(2) . ?
C36 C35 1.397(16) . ?
C222 C241 1.340(19) . ?
C222 C349 1.443(19) . ?
C222 C223 1.46(2) . ?
C57 C42 1.325(18) . ?
C57 C58 1.37(2) . ?
C57 C56 1.459(19) . ?
C278 C279 1.3900 . ?
C278 C263 1.3900 . ?
C279 H279 0.9300 . ?
C279 C280 1.3900 . ?
C280 C281 1.3900 . ?
C280 C388 1.550(2) . ?
C281 H281 0.9300 . ?
C281 C262 1.3900 . ?
C262 C263 1.3900 . ?
C262 C357 1.450(17) . ?
C32 C33 1.450(2) . ?
C32 C31 1.360(18) . ?
C748 C708 1.474(18) . ?
C33 C34 1.467(19) . ?
C559 C464 1.334(18) . ?
C535 H535 0.9300 . ?
C535 C534 1.3900 . ?
C535 C536 1.3900 . ?
C534 C533 1.3900 . ?
C534 C561 1.421(17) . ?
C533 H533 0.9300 . ?
C533 N532 1.3900 . ?
N532 C537 1.3900 . ?
N532 C538 1.555(15) . ?
C537 H537 0.9300 . ?
C537 C536 1.3900 . ?
C536 C562 1.499(16) . ?
C269 C270 1.3900 . ?
C269 C268 1.3900 . ?
C270 H270 0.9300 . ?
C270 C271 1.3900 . ?
C271 C272 1.3900 . ?
C271 C392 1.550(2) . ?
C272 H272 0.9300 . ?
C272 C273 1.3900 . ?
C273 C268 1.3900 . ?
C225 C226 1.3900 . ?
C225 C237 1.3900 . ?
C226 C234 1.3900 . ?
C234 C235 1.3900 . ?
C235 H235 0.9300 . ?
C235 C236 1.3900 . ?
C236 H236 0.9300 . ?
C236 C237 1.3900 . ?
C237 C238 1.457(16) . ?
C758 C653 1.495(16) . ?
C37 C38 1.430(18) . ?
C132 C133 1.361(18) . ?
C132 C131 1.352(18) . ?
C132 C157 1.374(19) . ?
C133 H133 0.9300 . ?
C67 C68 1.3900 . ?
C67 C72 1.3900 . ?
C68 C69 1.3900 . ?
C68 C156 1.495(16) . ?
C69 H69 0.9300 . ?
C69 C70 1.3900 . ?
C70 C71 1.3900 . ?
C70 C190 1.550(2) . ?
C71 H71 0.9300 . ?
C71 C72 1.3900 . ?
C562 C563 1.187(17) . ?
C344 C306 1.427(19) . ?
C359 C334 1.431(16) . ?
C348 C349 1.221(17) . ?
C348 C311 1.359(16) . ?
C42 C41 1.414(19) . ?
C550 C551 1.184(17) . ?
C550 C515 1.376(16) . ?
C464 C483 1.3900 . ?
C464 C465 1.3900 . ?
C483 H483 0.9300 . ?
C483 C482 1.3900 . ?
C482 C481 1.3900 . ?
C482 C590 1.61(2) . ?
C481 H481 0.9300 . ?
C481 C480 1.3900 . ?
C480 C465 1.3900 . ?
C305 H305 0.9300 . ?
C305 C306 1.448(17) . ?
C305 C304 1.471(19) . ?
C131 H131 0.9300 . ?
C131 C130 1.472(17) . ?
C156 C157 1.164(17) . ?
C487 C499 1.3900 . ?
C487 C488 1.3900 . ?
C499 C498 1.3900 . ?
C499 C500 1.417(10) . ?
C498 H498 0.9300 . ?
C498 C497 1.3900 . ?
C497 H497 0.9300 . ?
C497 C496 1.3900 . ?
C496 C488 1.3900 . ?
C496 C495 1.428(10) . ?
C716 H716 0.9300 . ?
C716 C715 1.3900 . ?
C716 C717 1.3900 . ?
C715 C714 1.3900 . ?
C715 C751 1.485(16) . ?
C714 H714 0.9300 . ?
C714 N713 1.3900 . ?
N713 C718 1.3900 . ?
N713 C719 1.422(13) . ?
C718 H718 0.9300 . ?
C718 C717 1.3900 . ?
C4 C16 1.364(19) . ?
C238 C239 1.363(18) . ?
C238 C223 1.422(18) . ?
C755 C722 1.467(17) . ?
C755 C754 1.134(17) . ?
C750 C751 1.198(17) . ?
C750 C613 1.363(17) . ?
C285 C286 1.3900 . ?
C285 C297 1.3900 . ?
C286 C294 1.3900 . ?
C294 C295 1.3900 . ?
C294 C293 1.505(11) . ?
C295 H295 0.9300 . ?
C295 C296 1.3900 . ?
C296 H296 0.9300 . ?
C296 C297 1.3900 . ?
C297 C298 1.343(10) . ?
C352 C353 1.199(17) . ?
C2 C1 1.412(19) . ?
C2 C17 1.404(19) . ?
C8 C144 1.49(2) . ?
C8 C9 1.328(19) . ?
C430 C435 1.3900 . ?
C430 C431 1.3900 . ?
C430 N429 1.315(12) . ?
C435 C434 1.3900 . ?
C434 H434 0.9300 . ?
C434 C433 1.3900 . ?
C433 C432 1.3900 . ?
C433 C578 1.549(2) . ?
C432 H432 0.9300 . ?
C432 C431 1.3900 . ?
C431 C552 1.464(18) . ?
C140 H140 0.9300 . ?
C140 C139 1.3900 . ?
C140 N135 1.3900 . ?
C139 H139 0.9300 . ?
C139 C138 1.3900 . ?
C138 H138 0.9300 . ?
C138 C137 1.3900 . ?
C137 C136 1.3900 . ?
C137 C161 1.320(19) . ?
C136 H136 0.9300 . ?
C136 N135 1.3900 . ?
N135 C141 1.455(16) . ?
C14 H14 0.9300 . ?
C14 C15 1.367(19) . ?
C531 H53A 0.9600 . ?
C531 H53B 0.9600 . ?
C531 H53C 0.9600 . ?
C62 C61 1.288(18) . ?
C693 C692 1.3900 . ?
C693 C694 1.3900 . ?
C692 C697 1.3900 . ?
C697 C696 1.3900 . ?
C697 C698 1.449(2) . ?
C696 H696 0.9300 . ?
C696 C695 1.3900 . ?
C695 C694 1.3900 . ?
C695 C804 1.551(2) . ?
C694 H694 0.9300 . ?
C124 H124 0.9300 . ?
C721 H721 0.9300 . ?
C721 N720 1.3900 . ?
C721 C722 1.3900 . ?
N720 C725 1.3900 . ?
N720 C726 1.502(16) . ?
C725 H725 0.9300 . ?
C725 C724 1.3900 . ?
C724 C723 1.3900 . ?
C723 H723 0.9300 . ?
C723 C722 1.3900 . ?
C45 C44 1.41(2) . ?
C45 C53 1.36(2) . ?
C609 C621 1.3900 . ?
C609 C610 1.3900 . ?
C621 C620 1.3900 . ?
C620 H620 0.9300 . ?
C620 C619 1.3900 . ?
C619 H619 0.9300 . ?
C619 C618 1.3900 . ?
C618 C610 1.3900 . ?
C618 C617 1.382(11) . ?
C111 H111 0.9300 . ?
C111 C110 1.3900 . ?
C111 C112 1.3900 . ?
C110 C109 1.3900 . ?
C109 H109 0.9300 . ?
C109 N108 1.3900 . ?
N108 C113 1.3900 . ?
N108 C114 1.500(15) . ?
C113 H113 0.9300 . ?
C113 C112 1.3900 . ?
C112 C145 1.430(2) . ?
C490 C495 1.3900 . ?
C490 C491 1.3900 . ?
C495 C494 1.3900 . ?
C494 H494 0.9300 . ?
C494 C493 1.3900 . ?
C493 C492 1.3900 . ?
C493 C602 1.538(15) . ?
C492 H492 0.9300 . ?
C492 C491 1.3900 . ?
C491 C564 1.477(17) . ?
C29 H29 0.9300 . ?
C29 C30 1.37(2) . ?
C241 H241 0.9300 . ?
C241 C240 1.285(19) . ?
C52 C53 1.44(2) . ?
C52 C51 1.460(18) . ?
C484 C503 1.3900 . ?
C484 C485 1.3900 . ?
C484 C563 1.407(17) . ?
C503 H503 0.9300 . ?
C503 C502 1.3900 . ?
C502 C501 1.3900 . ?
C502 C598 1.484(18) . ?
C501 H501 0.9300 . ?
C501 C500 1.3900 . ?
C500 C485 1.3900 . ?
C11 H11 0.9300 . ?
C11 C10 1.424(17) . ?
C415 C414 1.3900 . ?
C415 C410 1.3900 . ?
C414 H414 0.9300 . ?
C414 C413 1.3900 . ?
C413 C412 1.3900 . ?
C413 C570 1.551(2) . ?
C412 H412 0.9300 . ?
C412 C411 1.3900 . ?
C411 C410 1.3900 . ?
C129 H129 0.9300 . ?
C129 C130 1.405(17) . ?
C505 H505 0.9300 . ?
C505 N504 1.3900 . ?
C505 C506 1.3900 . ?
N504 C509 1.3900 . ?
N504 C510 1.524(15) . ?
C509 H509 0.9300 . ?
C509 C508 1.3900 . ?
C508 H508 0.9300 . ?
C508 C507 1.3900 . ?
C507 H507 0.9300 . ?
C507 C506 1.3900 . ?
C447 C459 1.3900 . ?
C447 C448 1.3900 . ?
C459 C458 1.3900 . ?
C458 H458 0.9300 . ?
C458 C457 1.3900 . ?
C457 H457 0.9300 . ?
C457 C456 1.3900 . ?
C456 C448 1.3900 . ?
C764 C765 1.219(19) . ?
C78 H78 0.9300 . ?
C78 C79 1.33(2) . ?
C44 C56 1.378(18) . ?
C60 H60 0.9300 . ?
C60 C41 1.342(18) . ?
C60 C59 1.362(19) . ?
C754 C633 1.446(16) . ?
C612 C617 1.3900 . ?
C612 C613 1.3900 . ?
C617 C616 1.3900 . ?
C616 H616 0.9300 . ?
C616 C615 1.3900 . ?
C615 C614 1.3900 . ?
C615 C772 1.543(14) . ?
C614 H614 0.9300 . ?
C614 C613 1.3900 . ?
C40 H40 0.9300 . ?
C636 H636 0.9300 . ?
C636 C635 1.3900 . ?
C636 C637 1.3900 . ?
C635 C634 1.3900 . ?
C635 C780 1.548(2) . ?
C634 H634 0.9300 . ?
C634 C633 1.3900 . ?
C633 C632 1.3900 . ?
C632 C637 1.3900 . ?
C637 C638 1.514(10) . ?
C249 C250 1.3900 . ?
C249 C248 1.3900 . ?
C249 C354 1.381(17) . ?
C250 H250 0.9300 . ?
C250 C251 1.3900 . ?
C251 C252 1.3900 . ?
C251 C384 1.549(2) . ?
C252 H252 0.9300 . ?
C252 C253 1.3900 . ?
C253 C248 1.3900 . ?
C553 C552 1.240(19) . ?
C553 C520 1.425(18) . ?
C767 C745 1.479(17) . ?
C306 C307 1.409(18) . ?
C293 C288 1.3900 . ?
C293 C292 1.3900 . ?
C288 C289 1.3900 . ?
C289 C290 1.3900 . ?
C289 C362 1.382(16) . ?
C290 H290 0.9300 . ?
C290 C291 1.3900 . ?
C291 C292 1.3900 . ?
C291 C400 1.550(2) . ?
C292 H292 0.9300 . ?
C388 C391 1.550(2) . ?
C388 C389 1.550(2) . ?
C388 C390 1.550(2) . ?
C681 C680 1.3900 . ?
C681 C669 1.3900 . ?
C681 C682 1.402(10) . ?
C680 H680 0.9300 . ?
C680 C679 1.3900 . ?
C679 H679 0.9300 . ?
C679 C678 1.3900 . ?
C678 C670 1.3900 . ?
C678 C677 1.426(10) . ?
C670 C669 1.3900 . ?
C126 H126 0.9300 . ?
C565 C543 1.485(18) . ?
C565 C564 1.124(19) . ?
C49 H49 0.9300 . ?
C49 C50 1.333(18) . ?
C49 C48 1.352(18) . ?
N539 C544 1.3900 . ?
N539 C540 1.3900 . ?
N539 C545 1.489(19) . ?
C544 H544 0.9300 . ?
C544 C543 1.3900 . ?
C543 C542 1.3900 . ?
C542 H542 0.9300 . ?
C542 C541 1.3900 . ?
C541 H541 0.9300 . ?
C541 C540 1.3900 . ?
C540 H540 0.9300 . ?
C239 H239 0.9300 . ?
C239 C240 1.412(19) . ?
C332 C331 1.3900 . ?
C332 C333 1.3900 . ?
C332 C360 1.333(16) . ?
C331 H331 0.9300 . ?
C331 N330 1.3900 . ?
N330 C335 1.3900 . ?
N330 C336 1.460(14) . ?
C335 H335 0.9300 . ?
C335 C334 1.3900 . ?
C334 C333 1.3900 . ?
C333 H333 0.9300 . ?
C80 H80 0.9300 . ?
C80 C61 1.279(17) . ?
C80 C79 1.308(19) . ?
C347 C313 1.401(18) . ?
C347 C346 1.237(19) . ?
C362 C363 1.205(17) . ?
C804 C807 1.550(2) . ?
C804 C805 1.550(2) . ?
C804 C806 1.550(2) . ?
C361 C360 1.163(18) . ?
C361 C282 1.532(19) . ?
C15 H15 0.9300 . ?
C15 C16 1.44(2) . ?
C61 C155 1.35(2) . ?
C753 C626 1.407(19) . ?
C629 C641 1.3900 . ?
C629 C630 1.3900 . ?
C641 C640 1.3900 . ?
C641 C642 1.420(10) . ?
C640 H640 0.9300 . ?
C640 C639 1.3900 . ?
C639 H639 0.9300 . ?
C639 C638 1.3900 . ?
C638 C630 1.3900 . ?
C547 C404 1.289(18) . ?
C1 C143 1.430(2) . ?
C1 C20 1.447(19) . ?
C38 H38 0.9300 . ?
C145 C144 1.154(17) . ?
C35 H35 0.9300 . ?
C35 C34 1.368(18) . ?
C598 C599 1.54(2) . ?
C598 C601 1.517(17) . ?
C598 C600 1.56(2) . ?
C153 C152 1.214(17) . ?
C314 H314 0.9300 . ?
C314 C313 1.3900 . ?
C314 N309 1.3900 . ?
C313 C312 1.3900 . ?
C312 H312 0.9300 . ?
C312 C311 1.3900 . ?
C311 C310 1.3900 . ?
C310 H310 0.9300 . ?
C310 N309 1.3900 . ?
N309 C315 1.499(16) . ?
C152 C48 1.373(18) . ?
C154 C155 1.16(2) . ?
C53 C54 1.39(2) . ?
C122 H122 0.9300 . ?
C10 C166 1.565(18) . ?
C10 C9 1.433(18) . ?
C143 C142 1.141(17) . ?
C240 C372 1.550(2) . ?
C807 H80A 0.9600 . ?
C807 H80B 0.9600 . ?
C807 H80C 0.9600 . ?
C166 C167 1.551(2) . ?
C166 C168 1.550(2) . ?
C166 C169 1.550(2) . ?
C363 C339 1.515(17) . ?
C521 H521 0.9300 . ?
C521 C520 1.3900 . ?
C521 C522 1.3900 . ?
C520 C519 1.3900 . ?
C519 H519 0.9300 . ?
C519 N518 1.3900 . ?
N518 C523 1.3900 . ?
N518 C524 1.571(15) . ?
C523 H523 0.9300 . ?
C523 C522 1.3900 . ?
C17 C16 1.34(2) . ?
C17 C18 1.29(2) . ?
C34 H34 0.9300 . ?
C58 H58 0.9300 . ?
C58 C59 1.47(2) . ?
C54 H54 0.9300 . ?
C54 C55 1.375(18) . ?
C31 H31 0.9300 . ?
C31 C30 1.27(2) . ?
C353 C242 1.489(16) . ?
C685 H685 0.9300 . ?
C685 C684 1.3900 . ?
C685 C666 1.3900 . ?
C684 C683 1.3900 . ?
C684 C792 1.525(14) . ?
C683 H683 0.9300 . ?
C683 C682 1.3900 . ?
C682 C667 1.3900 . ?
C667 C666 1.3900 . ?
C700 H700 0.9300 . ?
C700 C699 1.3900 . ?
C700 C701 1.3900 . ?
C699 H699 0.9300 . ?
C699 C698 1.3900 . ?
C698 C690 1.3900 . ?
C690 C689 1.3900 . ?
C689 C701 1.3900 . ?
C701 C702 1.421(9) . ?
C788 C655 1.557(15) . ?
C788 C790 1.44(2) . ?
C788 C791 1.415(18) . ?
C788 C789 1.72(2) . ?
C672 C677 1.3900 . ?
C672 C673 1.3900 . ?
C677 C676 1.3900 . ?
C676 H676 0.9300 . ?
C676 C675 1.3900 . ?
C675 C674 1.3900 . ?
C675 C796 1.572(19) . ?
C674 H674 0.9300 . ?
C674 C673 1.3900 . ?
C304 H304 0.9300 . ?
C304 C303 1.29(2) . ?
C50 C51 1.451(19) . ?
C50 C182 1.551(2) . ?
C303 H303 0.9300 . ?
C9 H9 0.9300 . ?
C260 C261 1.3900 . ?
C260 C259 1.3900 . ?
C260 C380 1.549(2) . ?
C261 H261 0.9300 . ?
C261 C242 1.3900 . ?
C242 C243 1.3900 . ?
C243 C258 1.3900 . ?
C258 C259 1.3900 . ?
C259 H259 0.9300 . ?
C141 H14A 0.9600 . ?
C141 H14B 0.9600 . ?
C141 H14C 0.9600 . ?
C194 C195 1.551(2) . ?
C194 C197 1.550(2) . ?
C194 C196 1.550(2) . ?
C384 C387 1.456(13) . ?
C384 C385 1.551(2) . ?
C384 C386 1.549(2) . ?
C626 C645 1.3900 . ?
C626 C627 1.3900 . ?
C645 H645 0.9300 . ?
C645 C644 1.3900 . ?
C644 C643 1.3900 . ?
C644 C776 1.551(2) . ?
C643 H643 0.9300 . ?
C643 C642 1.3900 . ?
C642 C627 1.3900 . ?
C355 C354 1.190(18) . ?
C56 C55 1.462(19) . ?
C513 C512 1.3900 . ?
C513 C514 1.3900 . ?
C512 H512 0.9300 . ?
C512 N511 1.3900 . ?
N511 C516 1.3900 . ?
N511 C517 1.431(15) . ?
C516 H516 0.9300 . ?
C516 C515 1.3900 . ?
C515 C514 1.3900 . ?
C514 H514 0.9300 . ?
C570 C573 1.551(2) . ?
C570 C571 1.552(2) . ?
C570 C572 1.551(2) . ?
C703 H703 0.9300 . ?
C703 C702 1.3900 . ?
C703 C704 1.3900 . ?
C702 C687 1.3900 . ?
C687 C686 1.3900 . ?
C686 C705 1.3900 . ?
C686 C765 1.451(18) . ?
C705 H705 0.9300 . ?
C705 C704 1.3900 . ?
C704 C800 1.548(2) . ?
C18 H18 0.9300 . ?
C18 C19 1.28(2) . ?
C573 H57A 0.9600 . ?
C573 H57B 0.9600 . ?
C573 H57C 0.9600 . ?
C602 C603 1.550(2) . ?
C602 C605 1.551(2) . ?
C602 C604 1.550(2) . ?
C380 C382 1.549(2) . ?
C380 C381 1.549(2) . ?
C380 C383 1.550(2) . ?
C784 C785 1.550(2) . ?
C784 C786 1.551(2) . ?
C784 C787 1.550(2) . ?
C656 H656 0.9300 . ?
C656 C655 1.3900 . ?
C656 C657 1.3900 . ?
C655 C654 1.3900 . ?
C654 H654 0.9300 . ?
C654 C653 1.3900 . ?
C653 C652 1.3900 . ?
C652 C657 1.3900 . ?
C195 H19A 0.9600 . ?
C195 H19B 0.9600 . ?
C195 H19C 0.9600 . ?
C322 H32A 0.9600 . ?
C322 H32B 0.9600 . ?
C322 H32C 0.9600 . ?
C341 H341 0.9300 . ?
C341 C340 1.3900 . ?
C341 C342 1.3900 . ?
C340 H340 0.9300 . ?
C340 C339 1.3900 . ?
C339 C338 1.3900 . ?
C338 H338 0.9300 . ?
C338 N337 1.3900 . ?
N337 C342 1.3900 . ?
N337 C343 1.417(17) . ?
C342 H342 0.9300 . ?
C378 C376 1.550(2) . ?
C79 C186 1.551(2) . ?
C336 H33A 0.9600 . ?
C336 H33B 0.9600 . ?
C336 H33C 0.9600 . ?
C51 H51 0.9300 . ?
C571 H57D 0.9600 . ?
C571 H57E 0.9600 . ?
C571 H57F 0.9600 . ?
C298 C299 1.3900 . ?
C298 C283 1.3900 . ?
C299 H299 0.9300 . ?
C299 C300 1.3900 . ?
C300 C301 1.3900 . ?
C300 C396 1.550(2) . ?
C301 H301 0.9300 . ?
C301 C282 1.3900 . ?
C282 C283 1.3900 . ?
C524 H52A 0.9600 . ?
C524 H52B 0.9600 . ?
C524 H52C 0.9600 . ?
C127 H12D 0.9600 . ?
C127 H12E 0.9600 . ?
C127 H12F 0.9600 . ?
C733 H73A 0.9600 . ?
C733 H73B 0.9600 . ?
C733 H73C 0.9600 . ?
C55 H55 0.9300 . ?
C780 C783 1.549(2) . ?
C780 C781 1.549(2) . ?
C780 C782 1.550(2) . ?
C517 H51A 0.9600 . ?
C517 H51B 0.9600 . ?
C517 H51C 0.9600 . ?
C30 C174 1.551(2) . ?
C597 H59A 0.9600 . ?
C597 H59B 0.9600 . ?
C597 H59C 0.9600 . ?
C597 C594 1.52(2) . ?
C783 H78A 0.9600 . ?
C783 H78B 0.9600 . ?
C783 H78C 0.9600 . ?
C59 C178 1.550(2) . ?
C20 H20 0.9300 . ?
C20 C19 1.36(2) . ?
C796 C799 1.57(2) . ?
C796 C798 1.60(2) . ?
C796 C797 1.61(2) . ?
C134 H13A 0.9600 . ?
C134 H13B 0.9600 . ?
C134 H13C 0.9600 . ?
C182 C185 1.551(2) . ?
C182 C183 1.550(2) . ?
C182 C184 1.550(2) . ?
C572 H57G 0.9600 . ?
C572 H57H 0.9600 . ?
C572 H57I 0.9600 . ?
N706 C711 1.3900 . ?
N706 C707 1.3900 . ?
N706 C712 1.477(15) . ?
C711 H711 0.9300 . ?
C711 C710 1.3900 . ?
C710 H710 0.9300 . ?
C710 C709 1.3900 . ?
C709 H709 0.9300 . ?
C709 C708 1.3900 . ?
C708 C707 1.3900 . ?
C707 H707 0.9300 . ?
C594 C596 1.441(18) . ?
C594 C595 1.48(2) . ?
C400 C401 1.550(2) . ?
C400 C402 1.549(2) . ?
C400 C403 1.550(2) . ?
C329 H32D 0.9600 . ?
C329 H32E 0.9600 . ?
C329 H32F 0.9600 . ?
C538 H53D 0.9600 . ?
C538 H53E 0.9600 . ?
C538 H53F 0.9600 . ?
C805 H80D 0.9600 . ?
C805 H80E 0.9600 . ?
C805 H80F 0.9600 . ?
C162 C19 1.550(2) . ?
C162 C163 1.550(2) . ?
C162 C165 1.550(2) . ?
C162 C164 1.549(2) . ?
C190 C191 1.551(2) . ?
C190 C193 1.550(2) . ?
C190 C192 1.550(2) . ?
C396 C398 1.549(2) . ?
C396 C397 1.550(2) . ?
C396 C399 1.551(2) . ?
C197 H19D 0.9600 . ?
C197 H19E 0.9600 . ?
C197 H19F 0.9600 . ?
C510 H51D 0.9600 . ?
C510 H51E 0.9600 . ?
C510 H51F 0.9600 . ?
C308 H30A 0.9600 . ?
C308 H30B 0.9600 . ?
C308 H30C 0.9600 . ?
C196 H19G 0.9600 . ?
C196 H19H 0.9600 . ?
C196 H19I 0.9600 . ?
C315 H31A 0.9600 . ?
C315 H31B 0.9600 . ?
C315 H31C 0.9600 . ?
C307 H307 0.9300 . ?
C742 H742 0.9300 . ?
C742 N741 1.3900 . ?
C742 C743 1.3900 . ?
N741 C746 1.3900 . ?
N741 C747 1.379(14) . ?
C746 H746 0.9300 . ?
C746 C745 1.3900 . ?
C745 C744 1.3900 . ?
C744 H744 0.9300 . ?
C744 C743 1.3900 . ?
C743 H743 0.9300 . ?
C574 C575 1.550(2) . ?
C574 C576 1.550(2) . ?
C574 C577 1.550(2) . ?
C599 H59D 0.9600 . ?
C599 H59E 0.9600 . ?
C599 H59F 0.9600 . ?
C391 H39A 0.9600 . ?
C391 H39B 0.9600 . ?
C391 H39C 0.9600 . ?
C601 H60A 0.9600 . ?
C601 H60B 0.9600 . ?
C601 H60C 0.9600 . ?
C740 H74A 0.9600 . ?
C740 H74B 0.9600 . ?
C740 H74C 0.9600 . ?
C747 H74D 0.9600 . ?
C747 H74E 0.9600 . ?
C747 H74F 0.9600 . ?
C586 C589 1.551(2) . ?
C586 C588 1.550(2) . ?
C586 C587 1.550(2) . ?
C566 C569 1.550(2) . ?
C566 C422 1.591(13) . ?
C566 C568 1.549(2) . ?
C566 C567 1.550(2) . ?
C773 C772 1.549(2) . ?
C382 H38A 0.9600 . ?
C382 H38B 0.9600 . ?
C382 H38C 0.9600 . ?
C178 C180 1.549(2) . ?
C178 C181 1.550(2) . ?
C178 C179 1.549(2) . ?
C712 H71A 0.9600 . ?
C712 H71B 0.9600 . ?
C712 H71C 0.9600 . ?
C343 H34A 0.9600 . ?
C343 H34B 0.9600 . ?
C343 H34C 0.9600 . ?
C600 H60D 0.9600 . ?
C600 H60E 0.9600 . ?
C600 H60F 0.9600 . ?
C781 H78D 0.9600 . ?
C781 H78E 0.9600 . ?
C781 H78F 0.9600 . ?
C768 C771 1.550(2) . ?
C768 C770 1.549(2) . ?
C768 C769 1.551(2) . ?
C167 H16A 0.9600 . ?
C167 H16B 0.9600 . ?
C167 H16C 0.9600 . ?
C782 H78G 0.9600 . ?
C782 H78H 0.9600 . ?
C782 H78I 0.9600 . ?
C180 H18A 0.9600 . ?
C180 H18B 0.9600 . ?
C180 H18C 0.9600 . ?
C372 C374 1.550(2) . ?
C372 C373 1.550(2) . ?
C372 C375 1.550(2) . ?
C603 H60G 0.9600 . ?
C603 H60H 0.9600 . ?
C603 H60I 0.9600 . ?
C163 H16D 0.9600 . ?
C163 H16E 0.9600 . ?
C163 H16F 0.9600 . ?
C719 H71D 0.9600 . ?
C719 H71E 0.9600 . ?
C719 H71F 0.9600 . ?
C186 C189 1.551(2) . ?
C186 C188 1.550(2) . ?
C186 C187 1.550(2) . ?
C605 H60J 0.9600 . ?
C605 H60K 0.9600 . ?
C605 H60L 0.9600 . ?
C381 H38D 0.9600 . ?
C381 H38E 0.9600 . ?
C381 H38F 0.9600 . ?
C114 H11A 0.9600 . ?
C114 H11B 0.9600 . ?
C114 H11C 0.9600 . ?
C168 H16G 0.9600 . ?
C168 H16H 0.9600 . ?
C168 H16I 0.9600 . ?
C790 H79A 0.9600 . ?
C790 H79B 0.9600 . ?
C790 H79C 0.9600 . ?
C174 C176 1.551(2) . ?
C174 C175 1.550(2) . ?
C174 C177 1.549(2) . ?
C389 H38G 0.9600 . ?
C389 H38H 0.9600 . ?
C389 H38I 0.9600 . ?
C592 C590 1.551(2) . ?
C379 C376 1.549(2) . ?
C181 H18D 0.9600 . ?
C181 H18E 0.9600 . ?
C181 H18F 0.9600 . ?
C376 C377 1.550(2) . ?
C596 H59G 0.9600 . ?
C596 H59H 0.9600 . ?
C596 H59I 0.9600 . ?
C579 C578 1.549(2) . ?
C604 H60M 0.9600 . ?
C604 H60N 0.9600 . ?
C604 H60O 0.9600 . ?
C794 C792 1.549(2) . ?
C595 H59J 0.9600 . ?
C595 H59K 0.9600 . ?
C595 H59L 0.9600 . ?
C390 H39D 0.9600 . ?
C390 H39E 0.9600 . ?
C390 H39F 0.9600 . ?
C791 H79D 0.9600 . ?
C791 H79E 0.9600 . ?
C791 H79F 0.9600 . ?
C392 C395 1.550(2) . ?
C392 C394 1.549(2) . ?
C392 C393 1.550(2) . ?
C772 C774 1.549(2) . ?
C772 C775 1.550(2) . ?
C795 C792 1.550(2) . ?
C198 C200 1.549(2) . ?
C198 C201 1.549(2) . ?
C198 C199 1.550(2) . ?
C590 C593 1.550(2) . ?
C590 C591 1.550(2) . ?
C789 H78J 0.9600 . ?
C789 H78K 0.9600 . ?
C789 H78L 0.9600 . ?
C793 C792 1.550(2) . ?
C581 C578 1.550(2) . ?
C580 C578 1.549(2) . ?
C776 C779 1.550(2) . ?
C776 C777 1.551(2) . ?
C776 C778 1.550(2) . ?
N429 H429 0.8600 . ?
C405 C404 1.3900 . ?
C405 C420 1.3900 . ?
C404 C423 1.3900 . ?
C423 H423 0.9300 . ?
C423 C422 1.3900 . ?
C422 C421 1.3900 . ?
C421 H421 0.9300 . ?
C421 C420 1.3900 . ?
C142 C103 1.429(2) . ?
C118 C117 1.3900 . ?
C118 C119 1.3900 . ?
C117 H117 0.9300 . ?
C117 C116 1.3900 . ?
C116 C115 1.3900 . ?
C115 H115 0.9300 . ?
C115 N114 1.3900 . ?
N114 C119 1.3900 . ?
C119 H119 0.9300 . ?
C346 C209 1.436(17) . ?
C208 C209 1.3900 . ?
C208 C213 1.3900 . ?
C209 C210 1.3900 . ?
C210 H210 0.9300 . ?
C210 C211 1.3900 . ?
C211 C212 1.3900 . ?
C211 C368 1.5291(18) . ?
C212 H212 0.9300 . ?
C212 C213 1.3900 . ?
N101 C102 1.3900 . ?
N101 C106 1.3900 . ?
N101 C107 1.446(19) . ?
C102 H102 0.9300 . ?
C102 C103 1.3900 . ?
C103 C104 1.3900 . ?
C104 H104 0.9300 . ?
C104 C105 1.3900 . ?
C105 H105 0.9300 . ?
C105 C106 1.3900 . ?
C106 H106 0.9300 . ?
C107 H10A 0.9600 . ?
C107 H10B 0.9600 . ?
C107 H10C 0.9600 . ?
C169 H16J 0.9600 . ?
C169 H16K 0.9600 . ?
C169 H16L 0.9600 . ?
C165 H16M 0.9600 . ?
C165 H16N 0.9600 . ?
C165 H16O 0.9600 . ?
C164 H16P 0.9600 . ?
C164 H16Q 0.9600 . ?
C164 H16R 0.9600 . ?
C170 C171 1.551(2) . ?
C170 C172 1.550(2) . ?
C170 C173 1.550(2) . ?
C383 H38J 0.9600 . ?
C383 H38K 0.9600 . ?
C383 H38L 0.9600 . ?
C726 H72A 0.9600 . ?
C726 H72B 0.9600 . ?
C726 H72C 0.9600 . ?
C545 H54A 0.9600 . ?
C545 H54B 0.9600 . ?
C545 H54C 0.9600 . ?
C368 C370 1.5299(19) . ?
C368 C371 1.5302(18) . ?
C368 C369 1.5304(18) . ?
C364 C367 1.551(2) . ?
C364 C366 1.550(2) . ?
C364 C365 1.550(2) . ?
C367 H36A 0.9600 . ?
C367 H36B 0.9600 . ?
C367 H36C 0.9600 . ?
C366 H36D 0.9600 . ?
C366 H36E 0.9600 . ?
C366 H36F 0.9600 . ?
C365 H36G 0.9600 . ?
C365 H36H 0.9600 . ?
C365 H36I 0.9600 . ?
C179 H17A 0.9600 . ?
C179 H17B 0.9600 . ?
C179 H17C 0.9600 . ?
C171 H17D 0.9600 . ?
C171 H17E 0.9600 . ?
C171 H17F 0.9600 . ?
C172 H17G 0.9600 . ?
C172 H17H 0.9600 . ?
C172 H17I 0.9600 . ?
C173 H17J 0.9600 . ?
C173 H17K 0.9600 . ?
C173 H17L 0.9600 . ?
C806 H80G 0.9600 . ?
C806 H80H 0.9600 . ?
C806 H80I 0.9600 . ?
C800 C803 1.549(2) . ?
C800 C801 1.549(2) . ?
C800 C802 1.549(2) . ?
C582 C584 1.549(2) . ?
C582 C585 1.549(2) . ?
C582 C583 1.549(2) . ?

loop_
_geom_torsion_atom_site_label_1
_geom_torsion_atom_site_label_2
_geom_torsion_atom_site_label_3
_geom_torsion_atom_site_label_4
_geom_torsion
_geom_torsion_site_symmetry_1
_geom_torsion_site_symmetry_2
_geom_torsion_site_symmetry_3
_geom_torsion_site_symmetry_4
_geom_torsion_publ_flag
N668 C667 C666 C761 0.6(10) . . . . ?
N668 C667 C666 C685 -178.0(9) . . . . ?
N489 C490 C495 C496 4.7(7) . . . . ?
N489 C490 C495 C494 -176.0(7) . . . . ?
N489 C490 C491 C492 175.0(9) . . . . ?
N489 C490 C491 C564 -9.5(10) . . . . ?
N207 C206 C214 C215 176.9(6) . . . . ?
N207 C206 C214 C213 -4.2(6) . . . . ?
N207 C208 C209 C346 8.0(10) . . . . ?
N207 C208 C209 C210 -176.2(9) . . . . ?
N207 C208 C213 C214 0.4(7) . . . . ?
N207 C208 C213 C212 177.2(7) . . . . ?
N227 C226 C234 C233 -0.4(6) . . . . ?
N227 C226 C234 C235 -179.6(7) . . . . ?
N466 C467 C479 C478 178.4(7) . . . . ?
N466 C467 C479 C480 2.0(7) . . . . ?
N466 C467 C468 N469 -1.3(10) . . . . ?
N466 C467 C468 C476 -178.1(8) . . . . ?
N204 C205 C206 N207 8.6(10) . . . . ?
N204 C205 C206 C214 -175.4(8) . . . . ?
N204 C205 C217 C216 176.2(7) . . . . ?
N204 C205 C217 C218 -5.2(6) . . . . ?
N204 C203 C218 C217 -5.7(6) . . . . ?
N204 C203 C218 C219 174.3(7) . . . . ?
N691 C692 C697 C696 -175.3(6) . . . . ?
N691 C692 C697 C698 4.2(6) . . . . ?
N691 C690 C689 N688 -5.4(10) . . . . ?
N691 C690 C689 C701 175.7(9) . . . . ?
N406 C407 C419 C418 -179.7(6) . . . . ?
N406 C407 C419 C420 -1.4(6) . . . . ?
N406 C405 C404 C547 1.0(10) . . . . ?
N406 C405 C404 C423 -177.8(8) . . . . ?
N406 C405 C420 C419 -3.4(6) . . . . ?
N406 C405 C420 C421 178.2(7) . . . . ?
N23 C24 C25 N26 2(3) . . . . ?
N23 C24 C25 C33 -174.5(13) . . . . ?
N23 C24 C36 C37 -0.7(12) . . . . ?
N23 C24 C36 C35 173.5(10) . . . . ?
N23 C22 C37 C36 0.0(13) . . . . ?
N23 C22 C37 C38 -174.6(10) . . . . ?
N287 C286 C294 C295 174.6(7) . . . . ?
N287 C286 C294 C293 -4.7(6) . . . . ?
N287 C288 C289 C290 -178.7(8) . . . . ?
N287 C288 C289 C362 4.8(10) . . . . ?
N486 C487 C499 C498 -172.6(6) . . . . ?
N486 C487 C499 C500 9.0(6) . . . . ?
N486 C487 C488 N489 -18.9(10) . . . . ?
N486 C487 C488 C496 169.9(9) . . . . ?
N86 C87 C88 C89 178.5(11) . . . . ?
N86 C87 C88 C160 1(2) . . . . ?
N86 C85 C93 C92 3.9(12) . . . . ?
N86 C85 C93 C94 179.0(9) . . . . ?
N26 C27 C28 C148 7.2(19) . . . . ?
N26 C27 C28 C29 -174.1(12) . . . . ?
N26 C27 C32 C33 -1.5(15) . . . . ?
N26 C27 C32 C31 174.1(11) . . . . ?
N26 C25 C33 C32 0.1(15) . . . . ?
N26 C25 C33 C34 -175.2(10) . . . . ?
N688 C689 C701 C700 -179.1(7) . . . . ?
N688 C689 C701 C702 4.7(7) . . . . ?
N688 C687 C686 C705 172.6(9) . . . . ?
N688 C687 C686 C765 -13.6(10) . . . . ?
N6 C7 C8 C144 3(3) . . . . ?
N6 C7 C8 C9 -174.7(16) . . . . ?
N6 C5 C4 N3 -1(3) . . . . ?
N6 C5 C4 C16 -175.3(13) . . . . ?
N63 C62 C61 C80 -175.5(11) . . . . ?
N63 C62 C61 C155 1(2) . . . . ?
N66 C65 C73 C74 177.8(7) . . . . ?
N66 C65 C73 C72 0.8(7) . . . . ?
N66 C65 C64 N63 1.1(10) . . . . ?
N66 C65 C64 C76 -177.1(9) . . . . ?
N66 C67 C68 C69 173.3(9) . . . . ?
N66 C67 C68 C156 2.2(10) . . . . ?
N66 C67 C72 C73 -0.3(7) . . . . ?
N66 C67 C72 C71 -174.7(7) . . . . ?
N409 C408 C407 N406 2.1(9) . . . . ?
N409 C408 C407 C419 -177.6(8) . . . . ?
N409 C408 C416 C417 178.0(6) . . . . ?
N409 C408 C416 C415 -2.3(6) . . . . ?
N264 C265 C266 N267 2.8(10) . . . . ?
N264 C265 C266 C274 177.4(9) . . . . ?
N83 C84 C85 N86 -3(2) . . . . ?
N83 C84 C85 C93 -178.5(10) . . . . ?
N83 C84 C96 C95 -179.9(9) . . . . ?
N83 C84 C96 C97 -1.0(12) . . . . ?
N83 C82 C97 C96 -0.4(7) . . . . ?
N83 C82 C97 C98 179.5(6) . . . . ?
N83 C82 C81 C159 3.8(9) . . . . ?
N83 C82 C81 C100 -179.3(8) . . . . ?
N648 C649 C661 C660 -175.6(7) . . . . ?
N648 C649 C661 C662 -2.3(7) . . . . ?
N648 C649 C650 N651 -10.9(10) . . . . ?
N648 C649 C650 C658 174.7(9) . . . . ?
N244 C245 C246 N247 1.7(10) . . . . ?
N244 C245 C246 C254 -178.2(9) . . . . ?
N244 C243 C258 C257 -0.8(7) . . . . ?
N244 C243 C258 C259 -179.2(7) . . . . ?
N469 C470 C475 C476 -1.9(7) . . . . ?
N469 C470 C475 C474 175.5(7) . . . . ?
N469 C470 C471 C472 -174.2(9) . . . . ?
N469 C470 C471 C560 -1.6(10) . . . . ?
N449 C450 C455 C454 179.5(7) . . . . ?
N449 C450 C455 C456 0.3(7) . . . . ?
N449 C450 C451 C556 -3.1(10) . . . . ?
N449 C450 C451 C452 -179.4(9) . . . . ?
N608 C609 C621 C622 3.5(7) . . . . ?
N608 C609 C621 C620 -178.8(7) . . . . ?
N608 C609 C610 N611 -6.9(11) . . . . ?
N608 C609 C610 C618 178.5(9) . . . . ?
N446 C447 C459 C460 -1.3(7) . . . . ?
N446 C447 C459 C458 -177.8(8) . . . . ?
N446 C447 C448 N449 -4.9(11) . . . . ?
N446 C447 C448 C456 177.2(9) . . . . ?
N3 C4 C16 C15 174.6(11) . . . . ?
N3 C4 C16 C17 -2.6(16) . . . . ?
N3 C2 C1 C143 9(2) . . . . ?
N3 C2 C1 C20 -175.2(11) . . . . ?
N3 C2 C17 C16 -5.3(15) . . . . ?
N3 C2 C17 C18 174.4(13) . . . . ?
C318 C317 N316 C321 0.0 . . . . ?
C318 C317 N316 C322 177.1(8) . . . . ?
C317 C318 C319 C320 0.0 . . . . ?
C317 N316 C321 C320 0.0 . . . . ?
N316 C321 C320 C319 0.0 . . . . ?
N316 C321 C320 C351 -174.8(7) . . . . ?
C321 C320 C319 C318 0.0 . . . . ?
C319 C318 C317 N316 0.0 . . . . ?
N671 C670 C669 N668 -2.6(11) . . . . ?
N671 C670 C669 C681 175.6(9) . . . . ?
N671 C672 C677 C678 -0.6(7) . . . . ?
N671 C672 C677 C676 174.8(7) . . . . ?
N671 C672 C673 C762 2.6(10) . . . . ?
N671 C672 C673 C674 -173.3(10) . . . . ?
N284 C285 C286 N287 11.2(11) . . . . ?
N284 C285 C286 C294 -175.8(9) . . . . ?
N284 C285 C297 C296 176.7(7) . . . . ?
N284 C285 C297 C298 -2.6(7) . . . . ?
N631 C632 C637 C636 -175.3(7) . . . . ?
N631 C632 C637 C638 0.0(7) . . . . ?
N46 C47 C52 C53 -1.9(15) . . . . ?
N46 C47 C52 C51 178.0(10) . . . . ?
N46 C47 C48 C49 -178.1(12) . . . . ?
N46 C47 C48 C152 7(2) . . . . ?
N46 C45 C44 N43 5(3) . . . . ?
N46 C45 C44 C56 -179.0(14) . . . . ?
N46 C45 C53 C52 -1.2(18) . . . . ?
N46 C45 C53 C54 178.4(14) . . . . ?
C27 N26 C25 C24 -177.7(13) . . . . ?
C27 N26 C25 C33 -1.1(14) . . . . ?
C27 C28 C29 C30 1(2) . . . . ?
C27 C32 C33 C25 0.8(15) . . . . ?
C27 C32 C33 C34 175.4(13) . . . . ?
C27 C32 C31 C30 1(2) . . . . ?
C205 N204 C203 C202 175.9(6) . . . . ?
C205 N204 C203 C218 2.4(8) . . . . ?
C205 C206 C214 C215 0.0 . . . . ?
C205 C206 C214 C213 179.0(6) . . . . ?
C205 C217 C218 C203 6.6(5) . . . . ?
C205 C217 C218 C219 -173.4(5) . . . . ?
C206 N207 C208 C209 173.5(6) . . . . ?
C206 N207 C208 C213 -3.1(8) . . . . ?
C206 C205 C217 C216 0.0 . . . . ?
C206 C205 C217 C218 178.6(6) . . . . ?
C206 C214 C215 C216 0.0 . . . . ?
C206 C214 C213 C208 2.4(5) . . . . ?
C206 C214 C213 C212 -174.1(5) . . . . ?
C214 C215 C216 C217 0.0 . . . . ?
C215 C214 C213 C208 -178.9(5) . . . . ?
C215 C214 C213 C212 4.6(10) . . . . ?
C215 C216 C217 C205 0.0 . . . . ?
C215 C216 C217 C218 -178.0(9) . . . . ?
C216 C217 C218 C203 -175.2(5) . . . . ?
C216 C217 C218 C219 4.8(11) . . . . ?
C217 C205 C206 N207 -176.0(8) . . . . ?
C217 C205 C206 C214 0.0 . . . . ?
C217 C218 C219 C220 -180.0(8) . . . . ?
C351 C320 C319 C318 174.5(7) . . . . ?
C202 C203 C218 C217 180.0(6) . . . . ?
C202 C203 C218 C219 0.0 . . . . ?
C203 N204 C205 C206 177.7(6) . . . . ?
C203 N204 C205 C217 1.9(8) . . . . ?
C203 C202 C221 C220 0.0 . . . . ?
C203 C218 C219 C220 0.0 . . . . ?
C218 C219 C220 C221 0.0 . . . . ?
C218 C219 C220 C364 -171.5(7) . . . . ?
C219 C220 C221 C202 0.0 . . . . ?
C219 C220 C364 C367 73.5(11) . . . . ?
C219 C220 C364 C366 -161.3(7) . . . . ?
C219 C220 C364 C365 -38.9(10) . . . . ?
C221 C202 C203 N204 -172.8(9) . . . . ?
C221 C202 C203 C218 0.0 . . . . ?
C221 C220 C364 C367 -97.9(10) . . . . ?
C221 C220 C364 C366 27.2(10) . . . . ?
C221 C220 C364 C365 149.6(8) . . . . ?
N628 C629 C641 C640 -177.2(7) . . . . ?
N628 C629 C641 C642 4.6(7) . . . . ?
N628 C629 C630 N631 -1.3(10) . . . . ?
N628 C629 C630 C638 176.6(9) . . . . ?
C345 C202 C203 N204 8.0(10) . . . . ?
C345 C202 C203 C218 -179.2(9) . . . . ?
C345 C202 C221 C220 179.3(9) . . . . ?
C12 C7 C8 C144 -173.4(10) . . . . ?
C12 C7 C8 C9 9(2) . . . . ?
C12 C13 C5 N6 0.3(13) . . . . ?
C12 C13 C5 C4 174.1(11) . . . . ?
C12 C13 C14 C15 177.4(12) . . . . ?
C12 C11 C10 C166 -172.9(10) . . . . ?
C12 C11 C10 C9 6.2(18) . . . . ?
C749 C606 C625 C624 -175.5(9) . . . . ?
C749 C606 C607 N608 -8.0(10) . . . . ?
C749 C606 C607 C622 175.6(8) . . . . ?
N224 C225 C226 N227 2.5(10) . . . . ?
N224 C225 C226 C234 -177.0(8) . . . . ?
N224 C225 C237 C236 177.6(6) . . . . ?
N224 C225 C237 C238 1.2(7) . . . . ?
C7 N6 C5 C13 -1.2(15) . . . . ?
C7 N6 C5 C4 -172.9(15) . . . . ?
C7 C12 C13 C5 0.4(13) . . . . ?
C7 C12 C13 C14 -175.5(11) . . . . ?
C7 C12 C11 C10 0.1(16) . . . . ?
C7 C8 C9 C10 -3(2) . . . . ?
C24 N23 C22 C21 -177.3(12) . . . . ?
C24 N23 C22 C37 -0.5(13) . . . . ?
C24 C25 C33 C32 177.1(12) . . . . ?
C24 C25 C33 C34 2(2) . . . . ?
C24 C36 C37 C22 0.4(13) . . . . ?
C24 C36 C37 C38 173.5(13) . . . . ?
C24 C36 C35 C34 4.0(17) . . . . ?
C148 C28 C29 C30 179.5(14) . . . . ?
C760 C731 C730 C729 -175.9(7) . . . . ?
N43 C42 C41 C151 -4(2) . . . . ?
N43 C42 C41 C60 177.2(12) . . . . ?
N43 C44 C56 C57 -3.3(14) . . . . ?
N43 C44 C56 C55 179.2(11) . . . . ?
C21 C22 C37 C36 177.0(11) . . . . ?
C21 C22 C37 C38 2.4(18) . . . . ?
C356 C325 C324 N323 -177.8(7) . . . . ?
C548 C411 C410 N409 -7.5(9) . . . . ?
C548 C411 C410 C415 175.7(7) . . . . ?
C757 C646 C665 C664 -176.3(8) . . . . ?
C757 C646 C647 N648 3.6(11) . . . . ?
C757 C646 C647 C662 176.1(9) . . . . ?
C526 N525 C530 C529 0.0 . . . . ?
N525 C526 C527 C557 178.3(8) . . . . ?
N525 C526 C527 C528 0.0 . . . . ?
N525 C530 C529 C528 0.0 . . . . ?
N525 C530 C529 C558 177.3(7) . . . . ?
C530 C529 C528 C527 0.0 . . . . ?
C529 C528 C527 C557 -178.3(8) . . . . ?
C529 C528 C527 C526 0.0 . . . . ?
C527 C526 N525 C530 0.0 . . . . ?
C527 C526 N525 C531 179.5(7) . . . . ?
C146 C110 C109 N108 -175.3(8) . . . . ?
C28 C27 C32 C33 -176.3(10) . . . . ?
C28 C27 C32 C31 -0.7(19) . . . . ?
C28 C29 C30 C31 -1(3) . . . . ?
C28 C29 C30 C174 173.7(13) . . . . ?
C77 C76 C64 N63 -3.7(7) . . . . ?
C77 C76 C64 C65 174.9(7) . . . . ?
C77 C62 C61 C80 3(2) . . . . ?
C77 C62 C61 C155 179.9(11) . . . . ?
C77 C78 C79 C80 -4(2) . . . . ?
C77 C78 C79 C186 -180.0(11) . . . . ?
C13 C12 C7 N6 -1.1(13) . . . . ?
C13 C12 C7 C8 176.4(11) . . . . ?
C13 C12 C11 C10 174.5(12) . . . . ?
C13 C5 C4 N3 -171.9(11) . . . . ?
C13 C5 C4 C16 14(2) . . . . ?
C13 C14 C15 C16 2(2) . . . . ?
C91 C92 C87 N86 -179.5(10) . . . . ?
C91 C92 C87 C88 -1.0(18) . . . . ?
C91 C92 C93 C85 178.7(12) . . . . ?
C91 C92 C93 C94 5(2) . . . . ?
C91 C90 C198 C200 -21.9(12) . . . . ?
C91 C90 C198 C201 -142.0(12) . . . . ?
C91 C90 C198 C199 98.0(12) . . . . ?
C92 C91 C90 C89 -2.1(17) . . . . ?
C92 C91 C90 C198 -173.8(10) . . . . ?
C92 C87 C88 C89 0.4(18) . . . . ?
C92 C87 C88 C160 -176.7(11) . . . . ?
C92 C93 C94 C95 179.4(12) . . . . ?
C87 N86 C85 C84 -177.7(12) . . . . ?
C87 N86 C85 C93 -2.3(13) . . . . ?
C87 C92 C93 C85 -4.2(13) . . . . ?
C87 C92 C93 C94 -178.4(12) . . . . ?
C87 C88 C89 C90 -0.7(18) . . . . ?
C88 C89 C90 C91 1.5(18) . . . . ?
C88 C89 C90 C198 173.3(10) . . . . ?
C89 C90 C198 C200 167.3(12) . . . . ?
C89 C90 C198 C201 47.2(12) . . . . ?
C89 C90 C198 C199 -72.8(12) . . . . ?
C90 C91 C92 C87 2.0(18) . . . . ?
C90 C91 C92 C93 178.9(11) . . . . ?
C120 N114 C119 C118 178.4(7) . . . . ?
N651 C652 C657 C658 -1.0(6) . . . . ?
N651 C652 C657 C656 175.8(6) . . . . ?
C467 N466 C465 C464 -174.6(6) . . . . ?
C467 N466 C465 C480 -1.3(8) . . . . ?
C467 C479 C478 C477 0.0 . . . . ?
C467 C479 C480 C481 173.3(5) . . . . ?
C467 C479 C480 C465 -2.7(5) . . . . ?
C479 C467 C468 N469 176.8(9) . . . . ?
C479 C467 C468 C476 0.0 . . . . ?
C479 C478 C477 C476 0.0 . . . . ?
C479 C480 C465 N466 2.5(7) . . . . ?
C479 C480 C465 C464 176.6(6) . . . . ?
C478 C479 C480 C481 -2.3(12) . . . . ?
C478 C479 C480 C465 -178.3(6) . . . . ?
C478 C477 C476 C468 0.0 . . . . ?
C478 C477 C476 C475 -176.9(9) . . . . ?
C477 C476 C468 N469 -177.3(7) . . . . ?
C477 C476 C468 C467 0.0 . . . . ?
C477 C476 C475 C470 178.2(6) . . . . ?
C477 C476 C475 C474 1.1(11) . . . . ?
C476 C475 C474 C473 176.8(8) . . . . ?
C468 N469 C470 C475 2.2(8) . . . . ?
C468 N469 C470 C471 176.9(6) . . . . ?
C468 C467 C479 C478 0.0 . . . . ?
C468 C467 C479 C480 -176.4(6) . . . . ?
C468 C476 C475 C470 1.0(5) . . . . ?
C468 C476 C475 C474 -176.1(5) . . . . ?
C149 C118 C117 C116 176.5(8) . . . . ?
C149 C118 C119 N114 -176.6(8) . . . . ?
C25 N26 C27 C28 175.8(11) . . . . ?
C25 N26 C27 C32 1.7(14) . . . . ?
C25 C24 C36 C37 -175.6(11) . . . . ?
C25 C24 C36 C35 -1.4(17) . . . . ?
C25 C33 C34 C35 0.7(19) . . . . ?
C150 C116 C115 N114 178.0(8) . . . . ?
C444 C463 C462 C461 0.0 . . . . ?
C444 C463 C462 C582 -176.1(8) . . . . ?
C463 C444 C445 N446 180.0(9) . . . . ?
C463 C444 C445 C460 0.0 . . . . ?
C463 C462 C461 C460 0.0 . . . . ?
C463 C462 C582 C584 66.0(11) . . . . ?
C463 C462 C582 C585 -56.6(9) . . . . ?
C463 C462 C582 C583 -170.6(7) . . . . ?
C462 C461 C460 C445 0.0 . . . . ?
C462 C461 C460 C459 -178.1(9) . . . . ?
C461 C462 C582 C584 -109.9(10) . . . . ?
C461 C462 C582 C585 127.5(8) . . . . ?
C461 C462 C582 C583 13.5(10) . . . . ?
C461 C460 C445 N446 -180.0(7) . . . . ?
C461 C460 C445 C444 0.0 . . . . ?
C461 C460 C459 C447 179.9(3) . . . . ?
C461 C460 C459 C458 -4.3(12) . . . . ?
C460 C459 C458 C457 -175.4(9) . . . . ?
C445 N446 C447 C459 0.5(9) . . . . ?
C445 N446 C447 C448 -177.0(6) . . . . ?
C445 C444 C463 C462 0.0 . . . . ?
C445 C460 C459 C447 1.6(5) . . . . ?
C445 C460 C459 C458 177.4(5) . . . . ?
N128 C129 C130 C158 -177.6(12) . . . . ?
N128 C129 C130 C131 0.3(19) . . . . ?
N611 C612 C617 C618 2.2(7) . . . . ?
N611 C612 C617 C616 -176.8(8) . . . . ?
N611 C612 C613 C750 -10.8(10) . . . . ?
N611 C612 C613 C614 176.2(9) . . . . ?
C470 N469 C468 C467 -178.6(6) . . . . ?
C470 N469 C468 C476 -1.6(8) . . . . ?
C470 C475 C474 C473 0.0 . . . . ?
C475 C476 C468 N469 0.4(7) . . . . ?
C475 C476 C468 C467 177.8(6) . . . . ?
C475 C470 C471 C472 0.0 . . . . ?
C475 C470 C471 C560 172.6(8) . . . . ?
C475 C474 C473 C472 0.0 . . . . ?
C475 C474 C473 C594 -171.1(10) . . . . ?
C474 C473 C472 C471 0.0 . . . . ?
C474 C473 C594 C597 -8.3(16) . . . . ?
C474 C473 C594 C596 113.8(15) . . . . ?
C474 C473 C594 C595 -124.1(13) . . . . ?
C473 C472 C471 C470 0.0 . . . . ?
C473 C472 C471 C560 -172.4(8) . . . . ?
C472 C473 C594 C597 -179.5(10) . . . . ?
C472 C473 C594 C596 -57.4(17) . . . . ?
C472 C473 C594 C595 64.7(15) . . . . ?
C471 C470 C475 C476 -177.4(6) . . . . ?
C471 C470 C475 C474 0.0 . . . . ?
C649 N648 C647 C646 177.2(6) . . . . ?
C649 N648 C647 C662 3.9(9) . . . . ?
C649 C661 C660 C659 0.0 . . . . ?
C649 C661 C662 C663 -175.1(5) . . . . ?
C649 C661 C662 C647 4.8(5) . . . . ?
C661 C649 C650 N651 174.4(9) . . . . ?
C661 C649 C650 C658 0.0 . . . . ?
C661 C660 C659 C658 0.0 . . . . ?
C661 C662 C647 N648 -5.4(7) . . . . ?
C661 C662 C647 C646 -179.9(6) . . . . ?
C660 C661 C662 C663 -3.5(11) . . . . ?
C660 C661 C662 C647 176.4(5) . . . . ?
C660 C659 C658 C650 0.0 . . . . ?
C660 C659 C658 C657 -178.6(8) . . . . ?
C659 C658 C650 N651 -175.5(7) . . . . ?
C659 C658 C650 C649 0.0 . . . . ?
C659 C658 C657 C656 1.0(11) . . . . ?
C659 C658 C657 C652 177.3(5) . . . . ?
C650 N651 C652 C653 178.2(6) . . . . ?
C650 N651 C652 C657 3.2(8) . . . . ?
C650 C649 C661 C660 0.0 . . . . ?
C650 C649 C661 C662 173.3(6) . . . . ?
C650 C658 C657 C656 -177.7(5) . . . . ?
C650 C658 C657 C652 -1.4(5) . . . . ?
C22 N23 C24 C25 174.4(14) . . . . ?
C22 N23 C24 C36 0.7(13) . . . . ?
C22 C21 C40 C39 -2(2) . . . . ?
C22 C37 C38 C39 -5.9(19) . . . . ?
C84 N83 C82 C97 -0.2(8) . . . . ?
C84 N83 C82 C81 179.1(6) . . . . ?
C84 C85 C93 C92 -179.9(10) . . . . ?
C84 C85 C93 C94 -4.8(17) . . . . ?
C84 C96 C97 C82 0.9(9) . . . . ?
C84 C96 C97 C98 -179.0(6) . . . . ?
C85 N86 C87 C92 -0.5(13) . . . . ?
C85 N86 C87 C88 -178.8(11) . . . . ?
C85 C84 C96 C95 -0.2(17) . . . . ?
C85 C84 C96 C97 178.7(9) . . . . ?
C85 C93 C94 C95 6.1(17) . . . . ?
C93 C92 C87 N86 3.0(13) . . . . ?
C93 C92 C87 C88 -178.5(11) . . . . ?
C93 C94 C95 C96 -4.4(18) . . . . ?
C94 C95 C96 C84 1.5(19) . . . . ?
C94 C95 C96 C97 -176.9(10) . . . . ?
C95 C96 C97 C82 179.5(11) . . . . ?
C95 C96 C97 C98 -0.3(17) . . . . ?
C96 C84 C85 N86 176.9(10) . . . . ?
C96 C84 C85 C93 1.8(17) . . . . ?
C96 C97 C98 C99 179.8(9) . . . . ?
C424 C443 C442 C441 0.0 . . . . ?
C424 C443 C442 C574 173.6(9) . . . . ?
C443 C424 C425 N426 -173.4(9) . . . . ?
C443 C424 C425 C440 0.0 . . . . ?
C443 C442 C441 C440 0.0 . . . . ?
C443 C442 C574 C575 -89.1(13) . . . . ?
C443 C442 C574 C576 156.0(11) . . . . ?
C443 C442 C574 C577 31.4(14) . . . . ?
C442 C441 C440 C425 0.0 . . . . ?
C442 C441 C440 C439 171.9(9) . . . . ?
C441 C442 C574 C575 84.7(13) . . . . ?
C441 C442 C574 C576 -30.1(15) . . . . ?
C441 C442 C574 C577 -154.7(10) . . . . ?
C441 C440 C425 N426 174.3(7) . . . . ?
C441 C440 C425 C424 0.0 . . . . ?
C441 C440 C439 C438 5.8(11) . . . . ?
C441 C440 C439 C427 -172.5(6) . . . . ?
C440 C439 C438 C437 -178.2(8) . . . . ?
C440 C439 C427 N426 -0.6(7) . . . . ?
C440 C439 C427 C428 178.5(6) . . . . ?
C425 N426 C427 C439 0.7(8) . . . . ?
C425 N426 C427 C428 -178.4(6) . . . . ?
C425 C424 C443 C442 0.0 . . . . ?
C425 C440 C439 C438 178.6(5) . . . . ?
C425 C440 C439 C427 0.3(5) . . . . ?
C82 N83 C84 C85 -178.9(11) . . . . ?
C82 N83 C84 C96 0.8(12) . . . . ?
C82 C97 C98 C99 0.0 . . . . ?
C97 C82 C81 C159 -176.9(8) . . . . ?
C97 C82 C81 C100 0.0 . . . . ?
C97 C98 C99 C100 0.0 . . . . ?
C97 C98 C99 C194 -177.0(6) . . . . ?
C98 C99 C100 C81 0.0 . . . . ?
C98 C99 C194 C195 -53.7(10) . . . . ?
C98 C99 C194 C197 74.2(10) . . . . ?
C98 C99 C194 C196 -171.2(7) . . . . ?
C99 C100 C81 C159 176.9(8) . . . . ?
C99 C100 C81 C82 0.0 . . . . ?
C100 C99 C194 C195 129.3(8) . . . . ?
C100 C99 C194 C197 -102.8(9) . . . . ?
C100 C99 C194 C196 11.8(10) . . . . ?
C81 C82 C97 C96 -179.9(7) . . . . ?
C81 C82 C97 C98 0.0 . . . . ?
C756 C724 C723 C722 175.1(7) . . . . ?
C729 C728 N727 C732 0.0 . . . . ?
C729 C728 N727 C733 -178.5(8) . . . . ?
C728 C729 C730 C731 0.0 . . . . ?
C728 N727 C732 C731 0.0 . . . . ?
N727 C732 C731 C760 175.9(8) . . . . ?
N727 C732 C731 C730 0.0 . . . . ?
C732 C731 C730 C729 0.0 . . . . ?
C730 C729 C728 N727 0.0 . . . . ?
C65 N66 C67 C68 -173.1(6) . . . . ?
C65 N66 C67 C72 0.8(9) . . . . ?
C65 C73 C74 C75 0.0 . . . . ?
C65 C73 C72 C67 -0.3(5) . . . . ?
C65 C73 C72 C71 173.0(6) . . . . ?
C73 C65 C64 N63 178.2(8) . . . . ?
C73 C65 C64 C76 0.0 . . . . ?
C73 C74 C75 C76 0.0 . . . . ?
C74 C73 C72 C67 -176.8(5) . . . . ?
C74 C73 C72 C71 -3.5(11) . . . . ?
C74 C75 C76 C77 -173.2(9) . . . . ?
C74 C75 C76 C64 0.0 . . . . ?
C75 C76 C64 N63 -178.6(6) . . . . ?
C75 C76 C64 C65 0.0 . . . . ?
C76 C77 C62 N63 -2.1(11) . . . . ?
C76 C77 C62 C61 178.8(11) . . . . ?
C76 C77 C78 C79 -178.2(13) . . . . ?
C64 N63 C62 C77 -0.3(11) . . . . ?
C64 N63 C62 C61 178.7(12) . . . . ?
C64 C65 C73 C74 0.0 . . . . ?
C64 C65 C73 C72 -177.0(7) . . . . ?
C327 C326 C325 C356 177.6(8) . . . . ?
C327 C326 C325 C324 0.0 . . . . ?
C326 C327 C328 N323 0.0 . . . . ?
C326 C325 C324 N323 0.0 . . . . ?
C325 C324 N323 C328 0.0 . . . . ?
C325 C324 N323 C329 177.2(8) . . . . ?
C324 N323 C328 C327 0.0 . . . . ?
C328 C327 C326 C325 0.0 . . . . ?
C5 N6 C7 C12 1.4(14) . . . . ?
C5 N6 C7 C8 -174.9(17) . . . . ?
C5 C13 C14 C15 2.1(18) . . . . ?
C5 C4 C16 C15 -10(2) . . . . ?
C5 C4 C16 C17 172.8(13) . . . . ?
C735 N734 C739 C738 0.0 . . . . ?
N734 C735 C736 C737 0.0 . . . . ?
N734 C735 C736 C763 178.7(8) . . . . ?
N734 C739 C738 C737 0.0 . . . . ?
N734 C739 C738 C764 -178.2(9) . . . . ?
C739 C738 C737 C736 0.0 . . . . ?
C738 C737 C736 C735 0.0 . . . . ?
C738 C737 C736 C763 -178.8(8) . . . . ?
C736 C735 N734 C739 0.0 . . . . ?
C736 C735 N734 C740 178.8(8) . . . . ?
C160 C88 C89 C90 176.6(11) . . . . ?
C759 C729 C728 N727 -179.7(7) . . . . ?
C759 C729 C730 C731 179.7(8) . . . . ?
C450 N449 C448 C447 -179.0(6) . . . . ?
C450 N449 C448 C456 -0.9(9) . . . . ?
C450 C455 C454 C453 0.0 . . . . ?
C450 C455 C456 C457 178.4(6) . . . . ?
C450 C455 C456 C448 -0.9(5) . . . . ?
C455 C450 C451 C556 176.3(8) . . . . ?
C455 C450 C451 C452 0.0 . . . . ?
C455 C454 C453 C452 0.0 . . . . ?
C455 C454 C453 C586 -176.1(8) . . . . ?
C455 C456 C448 N449 1.1(7) . . . . ?
C455 C456 C448 C447 179.4(7) . . . . ?
C454 C455 C456 C457 -0.6(11) . . . . ?
C454 C455 C456 C448 -179.9(5) . . . . ?
C454 C453 C452 C451 0.0 . . . . ?
C454 C453 C586 C589 69.6(12) . . . . ?
C454 C453 C586 C588 -173.2(8) . . . . ?
C454 C453 C586 C587 -54.0(13) . . . . ?
C453 C452 C451 C556 -176.4(8) . . . . ?
C453 C452 C451 C450 0.0 . . . . ?
C452 C453 C586 C589 -106.5(11) . . . . ?
C452 C453 C586 C588 10.7(13) . . . . ?
C452 C453 C586 C587 129.9(11) . . . . ?
C451 C450 C455 C454 0.0 . . . . ?
C451 C450 C455 C456 -179.2(6) . . . . ?
C646 C665 C664 C663 0.0 . . . . ?
C646 C665 C664 C784 173.8(8) . . . . ?
C665 C646 C647 N648 -172.5(10) . . . . ?
C665 C646 C647 C662 0.0 . . . . ?
C665 C664 C663 C662 0.0 . . . . ?
C665 C664 C784 C785 -108.8(11) . . . . ?
C665 C664 C784 C786 136.5(11) . . . . ?
C665 C664 C784 C787 17.3(13) . . . . ?
C664 C663 C662 C661 179.9(8) . . . . ?
C664 C663 C662 C647 0.0 . . . . ?
C663 C664 C784 C785 65.1(12) . . . . ?
C663 C664 C784 C786 -49.6(14) . . . . ?
C663 C664 C784 C787 -168.8(8) . . . . ?
C663 C662 C647 N648 174.5(7) . . . . ?
C663 C662 C647 C646 0.0 . . . . ?
C662 C661 C660 C659 -170.6(9) . . . . ?
C647 N648 C649 C661 -1.0(9) . . . . ?
C647 N648 C649 C650 -176.1(6) . . . . ?
C647 C646 C665 C664 0.0 . . . . ?
C606 C625 C624 C623 0.0 . . . . ?
C606 C625 C624 C768 -178.5(9) . . . . ?
C625 C606 C607 N608 176.5(9) . . . . ?
C625 C606 C607 C622 0.0 . . . . ?
C625 C624 C623 C622 0.0 . . . . ?
C625 C624 C768 C771 2.2(15) . . . . ?
C625 C624 C768 C770 130.8(13) . . . . ?
C625 C624 C768 C769 -108.6(13) . . . . ?
C624 C623 C622 C607 0.0 . . . . ?
C624 C623 C622 C621 176.1(8) . . . . ?
C623 C624 C768 C771 -176.3(10) . . . . ?
C623 C624 C768 C770 -47.7(16) . . . . ?
C623 C624 C768 C769 73.0(15) . . . . ?
C623 C622 C607 N608 -177.2(7) . . . . ?
C623 C622 C607 C606 0.0 . . . . ?
C623 C622 C621 C609 177.8(5) . . . . ?
C623 C622 C621 C620 0.6(11) . . . . ?
C622 C621 C620 C619 176.9(9) . . . . ?
C607 N608 C609 C621 0.0(9) . . . . ?
C607 N608 C609 C610 -178.6(6) . . . . ?
C607 C606 C625 C624 0.0 . . . . ?
C607 C622 C621 C609 -5.7(5) . . . . ?
C607 C622 C621 C620 177.0(6) . . . . ?
C439 C440 C425 N426 0.1(7) . . . . ?
C439 C440 C425 C424 -174.2(6) . . . . ?
C439 C438 C437 C436 0.0 . . . . ?
C438 C439 C427 N426 -179.2(7) . . . . ?
C438 C439 C427 C428 0.0 . . . . ?
C438 C437 C436 C428 0.0 . . . . ?
C438 C437 C436 C435 174.9(8) . . . . ?
C437 C436 C428 C427 0.0 . . . . ?
C437 C436 C428 N429 175.9(7) . . . . ?
C437 C436 C435 C430 -177.8(5) . . . . ?
C437 C436 C435 C434 -1.7(12) . . . . ?
C436 C428 C427 N426 179.0(8) . . . . ?
C436 C428 C427 C439 0.0 . . . . ?
C436 C428 N429 C430 3.0(9) . . . . ?
C436 C435 C434 C433 -175.6(9) . . . . ?
C428 C436 C435 C430 -2.4(5) . . . . ?
C428 C436 C435 C434 173.6(6) . . . . ?
C427 N426 C425 C424 173.3(6) . . . . ?
C427 N426 C425 C440 -0.5(8) . . . . ?
C427 C439 C438 C437 0.0 . . . . ?
C427 C428 N429 C430 178.3(6) . . . . ?
C229 C230 C231 C232 0.0 . . . . ?
C229 C230 C231 C376 -173.4(9) . . . . ?
C230 C229 C228 N227 178.0(8) . . . . ?
C230 C229 C228 C233 0.0 . . . . ?
C230 C231 C232 C233 0.0 . . . . ?
C230 C231 C376 C378 -148.9(9) . . . . ?
C230 C231 C376 C379 86.6(10) . . . . ?
C230 C231 C376 C377 -28.3(10) . . . . ?
C231 C232 C233 C228 0.0 . . . . ?
C231 C232 C233 C234 -178.6(8) . . . . ?
C232 C231 C376 C378 37.2(11) . . . . ?
C232 C231 C376 C379 -87.2(8) . . . . ?
C232 C231 C376 C377 157.9(7) . . . . ?
C232 C233 C228 N227 -178.3(7) . . . . ?
C232 C233 C228 C229 0.0 . . . . ?
C232 C233 C234 C226 178.6(5) . . . . ?
C232 C233 C234 C235 -2.3(11) . . . . ?
C233 C234 C235 C236 -179.0(8) . . . . ?
C228 N227 C226 C225 -178.7(6) . . . . ?
C228 N227 C226 C234 0.8(8) . . . . ?
C228 C229 C230 C231 0.0 . . . . ?
C228 C233 C234 C226 -0.2(5) . . . . ?
C228 C233 C234 C235 178.9(5) . . . . ?
C549 C513 C512 N511 -179.9(8) . . . . ?
C549 C513 C514 C515 179.9(9) . . . . ?
C358 C269 C270 C271 178.0(8) . . . . ?
C358 C269 C268 N267 5.0(9) . . . . ?
C358 C269 C268 C273 -177.9(8) . . . . ?
C47 N46 C45 C44 177.1(14) . . . . ?
C47 N46 C45 C53 0.0(18) . . . . ?
C47 C52 C53 C45 2.0(17) . . . . ?
C47 C52 C53 C54 -177.7(14) . . . . ?
C47 C52 C51 C50 -0.4(18) . . . . ?
C766 C693 C692 N691 -9.5(9) . . . . ?
C766 C693 C692 C697 176.6(8) . . . . ?
C766 C693 C694 C695 -176.4(8) . . . . ?
C766 C767 C745 C746 -2(6) . . . . ?
C766 C767 C745 C744 175(6) . . . . ?
C254 C255 C256 C257 0.0 . . . . ?
C254 C253 C248 N247 0.3(7) . . . . ?
C254 C253 C248 C249 176.0(6) . . . . ?
C255 C254 C246 N247 -179.9(7) . . . . ?
C255 C254 C246 C245 0.0 . . . . ?
C255 C254 C253 C252 -3.3(11) . . . . ?
C255 C254 C253 C248 -178.7(6) . . . . ?
C255 C256 C257 C245 0.0 . . . . ?
C255 C256 C257 C258 -178.3(8) . . . . ?
C256 C257 C245 N244 178.6(7) . . . . ?
C256 C257 C245 C246 0.0 . . . . ?
C256 C257 C258 C243 -179.4(5) . . . . ?
C256 C257 C258 C259 -1.3(11) . . . . ?
C257 C245 C246 N247 179.9(8) . . . . ?
C257 C245 C246 C254 0.0 . . . . ?
C257 C258 C259 C260 -177.9(8) . . . . ?
C245 N244 C243 C242 180.0(5) . . . . ?
C245 N244 C243 C258 -0.9(8) . . . . ?
C245 C257 C258 C243 2.1(5) . . . . ?
C245 C257 C258 C259 -179.8 . . . . ?
C246 N247 C248 C249 -173.7(6) . . . . ?
C246 N247 C248 C253 1.2(9) . . . . ?
C246 C254 C255 C256 0.0 . . . . ?
C246 C254 C253 C252 173.8(5) . . . . ?
C246 C254 C253 C248 -1.7(5) . . . . ?
C408 N409 C410 C415 -1.2(7) . . . . ?
C408 N409 C410 C411 -178.3(5) . . . . ?
C408 C407 C419 C418 0.0 . . . . ?
C408 C407 C419 C420 178.3(6) . . . . ?
C408 C416 C415 C414 178.0(5) . . . . ?
C408 C416 C415 C410 1.5(5) . . . . ?
C407 N406 C405 C404 -179.5(5) . . . . ?
C407 N406 C405 C420 2.6(7) . . . . ?
C407 C408 C416 C417 0.0 . . . . ?
C407 C408 C416 C415 179.6(6) . . . . ?
C407 C419 C418 C417 0.0 . . . . ?
C407 C419 C420 C405 2.9(5) . . . . ?
C407 C419 C420 C421 -179.0 . . . . ?
C419 C418 C417 C416 0.0 . . . . ?
C418 C419 C420 C405 -179.1(3) . . . . ?
C418 C419 C420 C421 -1.0(10) . . . . ?
C418 C417 C416 C408 0.0 . . . . ?
C418 C417 C416 C415 -179.5(8) . . . . ?
C417 C416 C415 C414 -2.4(10) . . . . ?
C417 C416 C415 C410 -178.9(5) . . . . ?
C416 C408 C407 N406 179.6(8) . . . . ?
C416 C408 C407 C419 0.0 . . . . ?
C416 C415 C414 C413 -176.1(8) . . . . ?
C416 C415 C410 N409 -0.2(6) . . . . ?
C416 C415 C410 C411 177.2(6) . . . . ?
C558 C529 C528 C527 -177.1(8) . . . . ?
C558 C559 C464 C483 -153(8) . . . . ?
C558 C559 C464 C465 26(9) . . . . ?
C274 C275 C276 C277 0.0 . . . . ?
C274 C273 C268 N267 -2.8(7) . . . . ?
C274 C273 C268 C269 179.7(7) . . . . ?
C275 C274 C266 N267 175.3(7) . . . . ?
C275 C274 C266 C265 0.0 . . . . ?
C275 C274 C273 C272 5.2(12) . . . . ?
C275 C274 C273 C268 -174.5(6) . . . . ?
C275 C276 C277 C265 0.0 . . . . ?
C275 C276 C277 C278 -177.5(8) . . . . ?
C276 C277 C265 N264 -177.9(7) . . . . ?
C276 C277 C265 C266 0.0 . . . . ?
C276 C277 C278 C279 3.2(11) . . . . ?
C276 C277 C278 C263 177.4(5) . . . . ?
C277 C265 C266 N267 -174.6(9) . . . . ?
C277 C265 C266 C274 0.0 . . . . ?
C277 C278 C279 C280 173.6(8) . . . . ?
C277 C278 C263 N264 0.4(7) . . . . ?
C277 C278 C263 C262 -175.2(6) . . . . ?
C265 N264 C263 C278 -0.3(8) . . . . ?
C265 N264 C263 C262 174.9(6) . . . . ?
C265 C277 C278 C279 -174.6(5) . . . . ?
C265 C277 C278 C263 -0.3(5) . . . . ?
C266 N267 C268 C269 178.3(6) . . . . ?
C266 N267 C268 C273 1.0(8) . . . . ?
C266 C274 C275 C276 0.0 . . . . ?
C266 C274 C273 C272 -177.0(6) . . . . ?
C266 C274 C273 C268 3.3(5) . . . . ?
C36 C24 C25 N26 174.7(11) . . . . ?
C36 C24 C25 C33 -1.5(19) . . . . ?
C36 C37 C38 C39 -178.6(13) . . . . ?
C36 C35 C34 C33 -3.6(19) . . . . ?
C222 C241 C240 C239 -7(3) . . . . ?
C222 C241 C240 C372 -170.5(16) . . . . ?
C57 C42 C41 C151 -178.6(14) . . . . ?
C57 C42 C41 C60 3(2) . . . . ?
C57 C58 C59 C60 2(2) . . . . ?
C57 C58 C59 C178 176.7(12) . . . . ?
C57 C56 C55 C54 -177.4(13) . . . . ?
C278 C277 C265 N264 0.2(7) . . . . ?
C278 C277 C265 C266 178.1(6) . . . . ?
C278 C279 C280 C281 0.0 . . . . ?
C278 C279 C280 C388 -175.0(7) . . . . ?
C279 C278 C263 N264 175.6(7) . . . . ?
C279 C278 C263 C262 0.0 . . . . ?
C279 C280 C281 C262 0.0 . . . . ?
C279 C280 C388 C391 -5.4(12) . . . . ?
C279 C280 C388 C389 -122.5(10) . . . . ?
C279 C280 C388 C390 122.9(9) . . . . ?
C280 C281 C262 C263 0.0 . . . . ?
C280 C281 C262 C357 -178.5(8) . . . . ?
C281 C280 C388 C391 179.6(8) . . . . ?
C281 C280 C388 C389 62.5(12) . . . . ?
C281 C280 C388 C390 -52.1(11) . . . . ?
C281 C262 C263 N264 -174.8(8) . . . . ?
C281 C262 C263 C278 0.0 . . . . ?
C263 N264 C265 C277 0.0(8) . . . . ?
C263 N264 C265 C266 -177.6(6) . . . . ?
C263 C278 C279 C280 0.0 . . . . ?
C32 C27 C28 C148 -179.0(11) . . . . ?
C32 C27 C28 C29 -0.4(17) . . . . ?
C32 C33 C34 C35 -173.4(13) . . . . ?
C32 C31 C30 C29 -1(3) . . . . ?
C32 C31 C30 C174 -173.4(16) . . . . ?
C748 C708 C707 N706 179.6(8) . . . . ?
C350 C229 C230 C231 176.3(8) . . . . ?
C350 C229 C228 N227 1.9(10) . . . . ?
C350 C229 C228 C233 -176.1(9) . . . . ?
C33 C32 C31 C30 175.0(16) . . . . ?
C559 C464 C483 C482 178.3(9) . . . . ?
C559 C464 C465 N466 -5.5(11) . . . . ?
C559 C464 C465 C480 -178.2(10) . . . . ?
C535 C534 C533 N532 0.0 . . . . ?
C534 C535 C536 C537 0.0 . . . . ?
C534 C535 C536 C562 177.4(8) . . . . ?
C534 C533 N532 C537 0.0 . . . . ?
C534 C533 N532 C538 -177.1(9) . . . . ?
C533 N532 C537 C536 0.0 . . . . ?
N532 C537 C536 C535 0.0 . . . . ?
N532 C537 C536 C562 -177.5(8) . . . . ?
C536 C535 C534 C533 0.0 . . . . ?
C536 C535 C534 C561 -177.1(8) . . . . ?
C269 C270 C271 C272 0.0 . . . . ?
C269 C270 C271 C392 -179.9(9) . . . . ?
C270 C269 C268 N267 -177.1(9) . . . . ?
C270 C269 C268 C273 0.0 . . . . ?
C270 C271 C272 C273 0.0 . . . . ?
C270 C271 C392 C395 -0.9(12) . . . . ?
C270 C271 C392 C394 122.5(10) . . . . ?
C270 C271 C392 C393 -116.1(9) . . . . ?
C271 C272 C273 C274 -179.7(9) . . . . ?
C271 C272 C273 C268 0.0 . . . . ?
C272 C271 C392 C395 179.2(8) . . . . ?
C272 C271 C392 C394 -57.4(12) . . . . ?
C272 C271 C392 C393 63.9(10) . . . . ?
C272 C273 C268 N267 177.5(7) . . . . ?
C272 C273 C268 C269 0.0 . . . . ?
C273 C274 C275 C276 177.5(9) . . . . ?
C273 C274 C266 N267 -2.8(7) . . . . ?
C273 C274 C266 C265 -178.2(7) . . . . ?
C268 N267 C266 C274 1.2(8) . . . . ?
C268 N267 C266 C265 176.1(6) . . . . ?
C268 C269 C270 C271 0.0 . . . . ?
C225 N224 C223 C222 -173.9(12) . . . . ?
C225 N224 C223 C238 -4.7(13) . . . . ?
C225 C226 C234 C233 179.2(6) . . . . ?
C225 C226 C234 C235 0.0 . . . . ?
C225 C237 C238 C239 172.7(14) . . . . ?
C225 C237 C238 C223 -3.9(10) . . . . ?
C226 N227 C228 C229 -179.1(6) . . . . ?
C226 N227 C228 C233 -1.0(9) . . . . ?
C226 C225 C237 C236 0.0 . . . . ?
C226 C225 C237 C238 -176.4(7) . . . . ?
C226 C234 C235 C236 0.0 . . . . ?
C234 C233 C228 N227 0.7(7) . . . . ?
C234 C233 C228 C229 179.0(6) . . . . ?
C234 C235 C236 C237 0.0 . . . . ?
C235 C236 C237 C225 0.0 . . . . ?
C235 C236 C237 C238 175.5(9) . . . . ?
C236 C237 C238 C239 -3(2) . . . . ?
C236 C237 C238 C223 -179.8(7) . . . . ?
C237 C225 C226 N227 179.5(9) . . . . ?
C237 C225 C226 C234 0.0 . . . . ?
C237 C238 C239 C240 177.9(12) . . . . ?
C237 C238 C223 N224 5.3(14) . . . . ?
C237 C238 C223 C222 175.6(11) . . . . ?
C758 C653 C652 N651 1.0(9) . . . . ?
C758 C653 C652 C657 175.4(7) . . . . ?
C37 C36 C35 C34 176.2(12) . . . . ?
C132 C131 C130 C158 -179.1(12) . . . . ?
C132 C131 C130 C129 3.0(19) . . . . ?
C133 N128 C129 C130 -2(2) . . . . ?
C133 C132 C131 C130 -3.8(19) . . . . ?
C67 N66 C65 C73 -1.0(9) . . . . ?
C67 N66 C65 C64 176.4(6) . . . . ?
C67 C68 C69 C70 0.0 . . . . ?
C68 C67 C72 C73 174.4(6) . . . . ?
C68 C67 C72 C71 0.0 . . . . ?
C68 C69 C70 C71 0.0 . . . . ?
C68 C69 C70 C190 -173.4(8) . . . . ?
C69 C70 C71 C72 0.0 . . . . ?
C69 C70 C190 C191 -154.6(10) . . . . ?
C69 C70 C190 C193 -27.5(13) . . . . ?
C69 C70 C190 C192 94.2(11) . . . . ?
C70 C71 C72 C73 -172.5(9) . . . . ?
C70 C71 C72 C67 0.0 . . . . ?
C71 C70 C190 C191 32.3(13) . . . . ?
C71 C70 C190 C193 159.5(9) . . . . ?
C71 C70 C190 C192 -78.9(12) . . . . ?
C72 C73 C74 C75 176.2(8) . . . . ?
C72 C67 C68 C69 0.0 . . . . ?
C72 C67 C68 C156 -171.1(8) . . . . ?
C344 C306 C307 N302 -178.1(12) . . . . ?
C359 C334 C333 C332 -180.0(8) . . . . ?
C348 C311 C310 N309 -177.1(9) . . . . ?
C42 N43 C44 C45 179.8(15) . . . . ?
C42 N43 C44 C56 3.4(15) . . . . ?
C42 C57 C58 C59 -2(2) . . . . ?
C42 C57 C56 C44 2.6(16) . . . . ?
C42 C57 C56 C55 179.7(14) . . . . ?
C550 C515 C514 C513 -178.4(8) . . . . ?
C464 C483 C482 C481 0.0 . . . . ?
C464 C483 C482 C590 179.5(10) . . . . ?
C483 C464 C465 N466 172.7(9) . . . . ?
C483 C464 C465 C480 0.0 . . . . ?
C483 C482 C481 C480 0.0 . . . . ?
C483 C482 C590 C592 169.3(12) . . . . ?
C483 C482 C590 C593 66.1(16) . . . . ?
C483 C482 C590 C591 -60.6(19) . . . . ?
C482 C481 C480 C479 -175.6(8) . . . . ?
C482 C481 C480 C465 0.0 . . . . ?
C481 C482 C590 C592 -11.1(19) . . . . ?
C481 C482 C590 C593 -114.4(14) . . . . ?
C481 C482 C590 C591 119.0(15) . . . . ?
C481 C480 C465 N466 -174.1(7) . . . . ?
C481 C480 C465 C464 0.0 . . . . ?
C480 C479 C478 C477 175.1(9) . . . . ?
C465 N466 C467 C479 -0.5(8) . . . . ?
C465 N466 C467 C468 177.7(6) . . . . ?
C465 C464 C483 C482 0.0 . . . . ?
C305 C306 C307 N302 3.5(18) . . . . ?
C305 C304 C303 N302 0(2) . . . . ?
C131 C132 C133 N128 2(2) . . . . ?
C156 C68 C69 C70 171.1(8) . . . . ?
C487 N486 C485 C484 -175.5(5) . . . . ?
C487 N486 C485 C500 -3.1(8) . . . . ?
C487 C499 C498 C497 0.0 . . . . ?
C487 C499 C500 C501 171.2(5) . . . . ?
C487 C499 C500 C485 -10.8(5) . . . . ?
C499 C487 C488 N489 171.2(8) . . . . ?
C499 C487 C488 C496 0.0 . . . . ?
C499 C498 C497 C496 0.0 . . . . ?
C499 C500 C485 N486 8.5(7) . . . . ?
C499 C500 C485 C484 -178.4(6) . . . . ?
C498 C499 C500 C501 -7.0(11) . . . . ?
C498 C499 C500 C485 171.0(5) . . . . ?
C498 C497 C496 C488 0.0 . . . . ?
C498 C497 C496 C495 -179.5(8) . . . . ?
C497 C496 C488 N489 -173.0(7) . . . . ?
C497 C496 C488 C487 0.0 . . . . ?
C497 C496 C495 C490 172.7(5) . . . . ?
C497 C496 C495 C494 -6.5(11) . . . . ?
C496 C495 C494 C493 179.1(8) . . . . ?
C488 N489 C490 C495 -0.6(8) . . . . ?
C488 N489 C490 C491 -176.0(6) . . . . ?
C488 C487 C499 C498 0.0 . . . . ?
C488 C487 C499 C500 -178.5(6) . . . . ?
C488 C496 C495 C490 -6.9(5) . . . . ?
C488 C496 C495 C494 174.0(5) . . . . ?
C716 C715 C714 N713 0.0 . . . . ?
C715 C716 C717 C752 -178.7(8) . . . . ?
C715 C716 C717 C718 0.0 . . . . ?
C715 C714 N713 C718 0.0 . . . . ?
C715 C714 N713 C719 179.3(8) . . . . ?
C714 N713 C718 C717 0.0 . . . . ?
N713 C718 C717 C752 178.8(7) . . . . ?
N713 C718 C717 C716 0.0 . . . . ?
C717 C716 C715 C714 0.0 . . . . ?
C717 C716 C715 C751 177.7(8) . . . . ?
C4 N3 C2 C1 -180.0(12) . . . . ?
C4 N3 C2 C17 3.9(14) . . . . ?
C238 C239 C240 C241 10(2) . . . . ?
C238 C239 C240 C372 174.5(13) . . . . ?
C555 C444 C463 C462 -176.6(8) . . . . ?
C555 C444 C445 N446 -3.4(10) . . . . ?
C555 C444 C445 C460 176.7(8) . . . . ?
C285 N284 C283 C298 2.9(9) . . . . ?
C285 N284 C283 C282 177.5(6) . . . . ?
C285 C286 C294 C295 0.0 . . . . ?
C285 C286 C294 C293 -179.3(6) . . . . ?
C285 C297 C298 C299 -175.6(6) . . . . ?
C285 C297 C298 C283 4.3(6) . . . . ?
C286 N287 C288 C293 -0.6(8) . . . . ?
C286 N287 C288 C289 178.2(6) . . . . ?
C286 C285 C297 C296 0.0 . . . . ?
C286 C285 C297 C298 -179.2(7) . . . . ?
C286 C294 C295 C296 0.0 . . . . ?
C286 C294 C293 C288 4.4(5) . . . . ?
C286 C294 C293 C292 -177.1(5) . . . . ?
C294 C295 C296 C297 0.0 . . . . ?
C294 C293 C288 N287 -2.3(6) . . . . ?
C294 C293 C288 C289 178.7(6) . . . . ?
C294 C293 C292 C291 -178.3(8) . . . . ?
C295 C294 C293 C288 -174.8(5) . . . . ?
C295 C294 C293 C292 3.7(11) . . . . ?
C295 C296 C297 C285 0.0 . . . . ?
C295 C296 C297 C298 179.0(9) . . . . ?
C296 C297 C298 C299 5.3(12) . . . . ?
C296 C297 C298 C283 -174.8(6) . . . . ?
C297 C285 C286 N287 -173.1(9) . . . . ?
C297 C285 C286 C294 0.0 . . . . ?
C297 C298 C299 C300 179.8(9) . . . . ?
C297 C298 C283 N284 -4.6(8) . . . . ?
C297 C298 C283 C282 -179.9(7) . . . . ?
C352 C318 C317 N316 177.5(8) . . . . ?
C352 C318 C319 C320 -177.6(7) . . . . ?
C2 N3 C4 C5 -176.0(13) . . . . ?
C2 N3 C4 C16 -0.9(14) . . . . ?
C2 C1 C20 C19 1(2) . . . . ?
C2 C17 C16 C4 4.7(16) . . . . ?
C2 C17 C16 C15 -172.0(13) . . . . ?
C2 C17 C18 C19 1(3) . . . . ?
C430 C435 C434 C433 0.0 . . . . ?
C430 C431 C552 C553 -43(8) . . . . ?
C435 C436 C428 C427 -176.1(6) . . . . ?
C435 C436 C428 N429 -0.2(7) . . . . ?
C435 C430 C431 C432 0.0 . . . . ?
C435 C430 C431 C552 -177.1(8) . . . . ?
C435 C430 N429 C428 -4.8(9) . . . . ?
C435 C434 C433 C432 0.0 . . . . ?
C435 C434 C433 C578 177.7(9) . . . . ?
C434 C433 C432 C431 0.0 . . . . ?
C434 C433 C578 C579 -110.0(9) . . . . ?
C434 C433 C578 C581 13.5(13) . . . . ?
C434 C433 C578 C580 134.6(8) . . . . ?
C433 C432 C431 C430 0.0 . . . . ?
C433 C432 C431 C552 177.2(8) . . . . ?
C432 C433 C578 C579 67.5(12) . . . . ?
C432 C433 C578 C581 -169.0(9) . . . . ?
C432 C433 C578 C580 -47.9(11) . . . . ?
C432 C431 C552 C553 140(8) . . . . ?
C431 C430 C435 C436 176.9(6) . . . . ?
C431 C430 C435 C434 0.0 . . . . ?
C431 C430 N429 C428 -176.6(6) . . . . ?
C140 C139 C138 C137 0.0 . . . . ?
C139 C140 N135 C136 0.0 . . . . ?
C139 C140 N135 C141 177.3(8) . . . . ?
C139 C138 C137 C136 0.0 . . . . ?
C139 C138 C137 C161 177.0(9) . . . . ?
C138 C137 C136 N135 0.0 . . . . ?
C137 C136 N135 C140 0.0 . . . . ?
C137 C136 N135 C141 -177.3(8) . . . . ?
N135 C140 C139 C138 0.0 . . . . ?
C14 C13 C5 N6 176.6(10) . . . . ?
C14 C13 C5 C4 -9.6(18) . . . . ?
C14 C15 C16 C4 2(2) . . . . ?
C14 C15 C16 C17 178.0(14) . . . . ?
C531 N525 C530 C529 -179.5(7) . . . . ?
C62 N63 C64 C65 -175.7(6) . . . . ?
C62 N63 C64 C76 2.6(8) . . . . ?
C62 C77 C76 C75 177.6(6) . . . . ?
C62 C77 C76 C64 3.7(10) . . . . ?
C62 C77 C78 C79 0.1(18) . . . . ?
C693 C692 C697 C696 0.0 . . . . ?
C693 C692 C697 C698 179.4(6) . . . . ?
C692 N691 C690 C698 -3.2(8) . . . . ?
C692 N691 C690 C689 -179.2(5) . . . . ?
C692 C693 C694 C695 0.0 . . . . ?
C692 C697 C696 C695 0.0 . . . . ?
C692 C697 C698 C699 176.6(5) . . . . ?
C692 C697 C698 C690 -6.1(5) . . . . ?
C697 C696 C695 C694 0.0 . . . . ?
C697 C696 C695 C804 172.7(7) . . . . ?
C697 C698 C690 N691 5.8(6) . . . . ?
C697 C698 C690 C689 -177.7(6) . . . . ?
C696 C697 C698 C699 -4.1(10) . . . . ?
C696 C697 C698 C690 173.2(5) . . . . ?
C696 C695 C694 C693 0.0 . . . . ?
C696 C695 C804 C807 42.3(10) . . . . ?
C696 C695 C804 C805 -81.6(11) . . . . ?
C696 C695 C804 C806 162.2(8) . . . . ?
C694 C693 C692 N691 173.9(8) . . . . ?
C694 C693 C692 C697 0.0 . . . . ?
C694 C695 C804 C807 -145.1(8) . . . . ?
C694 C695 C804 C805 91.0(10) . . . . ?
C694 C695 C804 C806 -25.2(11) . . . . ?
C124 C123 C122 N121 -0.3(18) . . . . ?
C124 C125 C126 N121 -4.0(16) . . . . ?
C721 N720 C725 C724 0.0 . . . . ?
N720 C721 C722 C755 176.3(8) . . . . ?
N720 C721 C722 C723 0.0 . . . . ?
N720 C725 C724 C756 -175.3(7) . . . . ?
N720 C725 C724 C723 0.0 . . . . ?
C725 C724 C723 C722 0.0 . . . . ?
C724 C723 C722 C755 -175.8(8) . . . . ?
C724 C723 C722 C721 0.0 . . . . ?
C722 C721 N720 C725 0.0 . . . . ?
C722 C721 N720 C726 174.2(9) . . . . ?
C45 N46 C47 C52 1.2(15) . . . . ?
C45 N46 C47 C48 176.6(13) . . . . ?
C45 C44 C56 C57 179.6(12) . . . . ?
C45 C44 C56 C55 2(2) . . . . ?
C45 C53 C54 C55 0(2) . . . . ?
C609 N608 C607 C606 179.5(6) . . . . ?
C609 N608 C607 C622 -3.7(8) . . . . ?
C609 C621 C620 C619 0.0 . . . . ?
C621 C622 C607 N608 5.9(7) . . . . ?
C621 C622 C607 C606 -176.9(6) . . . . ?
C621 C609 C610 N611 174.6(9) . . . . ?
C621 C609 C610 C618 0.0 . . . . ?
C621 C620 C619 C618 0.0 . . . . ?
C620 C619 C618 C610 0.0 . . . . ?
C620 C619 C618 C617 -179.9(9) . . . . ?
C619 C618 C610 N611 -175.8(7) . . . . ?
C619 C618 C610 C609 0.0 . . . . ?
C619 C618 C617 C612 176.1(5) . . . . ?
C619 C618 C617 C616 -5.2(12) . . . . ?
C618 C617 C616 C615 -178.6(9) . . . . ?
C610 N611 C612 C617 0.4(9) . . . . ?
C610 N611 C612 C613 -176.1(6) . . . . ?
C610 C609 C621 C622 -177.8(6) . . . . ?
C610 C609 C621 C620 0.0 . . . . ?
C610 C618 C617 C612 -3.8(6) . . . . ?
C610 C618 C617 C616 174.9(6) . . . . ?
C111 C110 C109 N108 0.0 . . . . ?
C110 C111 C112 C113 0.0 . . . . ?
C110 C111 C112 C145 -179.1(10) . . . . ?
C110 C109 N108 C113 0.0 . . . . ?
C110 C109 N108 C114 -179.3(9) . . . . ?
C109 N108 C113 C112 0.0 . . . . ?
N108 C113 C112 C111 0.0 . . . . ?
N108 C113 C112 C145 179.2(9) . . . . ?
C112 C111 C110 C146 174.8(9) . . . . ?
C112 C111 C110 C109 0.0 . . . . ?
C551 C424 C443 C442 -168.6(8) . . . . ?
C551 C424 C425 N426 -4.7(9) . . . . ?
C551 C424 C425 C440 168.7(8) . . . . ?
C490 N489 C488 C487 -175.9(6) . . . . ?
C490 N489 C488 C496 -4.0(8) . . . . ?
C490 C495 C494 C493 0.0 . . . . ?
C495 C496 C488 N489 6.7(6) . . . . ?
C495 C496 C488 C487 179.6(6) . . . . ?
C495 C490 C491 C492 0.0 . . . . ?
C495 C490 C491 C564 175.5(9) . . . . ?
C495 C494 C493 C492 0.0 . . . . ?
C495 C494 C493 C602 173.5(7) . . . . ?
C494 C493 C492 C491 0.0 . . . . ?
C494 C493 C602 C603 -68.1(12) . . . . ?
C494 C493 C602 C605 60.0(12) . . . . ?
C494 C493 C602 C604 -180.0(8) . . . . ?
C493 C492 C491 C490 0.0 . . . . ?
C493 C492 C491 C564 -175.8(8) . . . . ?
C492 C493 C602 C603 105.0(11) . . . . ?
C492 C493 C602 C605 -126.8(9) . . . . ?
C492 C493 C602 C604 -6.8(12) . . . . ?
C491 C490 C495 C496 -179.3(6) . . . . ?
C491 C490 C495 C494 0.0 . . . . ?
C29 C30 C174 C176 -179.0(14) . . . . ?
C29 C30 C174 C175 -63(2) . . . . ?
C29 C30 C174 C177 74(2) . . . . ?
C241 C222 C223 N224 173.0(13) . . . . ?
C241 C222 C223 C238 4.6(19) . . . . ?
C241 C240 C372 C374 -26(2) . . . . ?
C241 C240 C372 C373 108(2) . . . . ?
C241 C240 C372 C375 -134.1(19) . . . . ?
C52 C47 C48 C49 -4(2) . . . . ?
C52 C47 C48 C152 -178.6(13) . . . . ?
C52 C53 C54 C55 179.9(13) . . . . ?
C484 C503 C502 C501 0.0 . . . . ?
C484 C503 C502 C598 -168.0(10) . . . . ?
C503 C484 C485 N486 171.7(9) . . . . ?
C503 C484 C485 C500 0.0 . . . . ?
C503 C502 C501 C500 0.0 . . . . ?
C503 C502 C598 C599 -13.3(17) . . . . ?
C503 C502 C598 C601 114.1(13) . . . . ?
C503 C502 C598 C600 -129.8(11) . . . . ?
C502 C501 C500 C499 177.7(8) . . . . ?
C502 C501 C500 C485 0.0 . . . . ?
C501 C502 C598 C599 178.4(10) . . . . ?
C501 C502 C598 C601 -54.1(16) . . . . ?
C501 C502 C598 C600 61.9(14) . . . . ?
C501 C500 C485 N486 -173.2(7) . . . . ?
C501 C500 C485 C484 0.0 . . . . ?
C500 C499 C498 C497 178.1(8) . . . . ?
C485 N486 C487 C499 -3.7(8) . . . . ?
C485 N486 C487 C488 -174.7(6) . . . . ?
C485 C484 C503 C502 0.0 . . . . ?
C11 C12 C7 N6 174.8(10) . . . . ?
C11 C12 C7 C8 -7.8(17) . . . . ?
C11 C12 C13 C5 -174.3(13) . . . . ?
C11 C12 C13 C14 10(2) . . . . ?
C11 C10 C166 C167 66.3(15) . . . . ?
C11 C10 C166 C168 -53.8(15) . . . . ?
C11 C10 C166 C169 -172.6(12) . . . . ?
C11 C10 C9 C8 -5.2(19) . . . . ?
C415 C414 C413 C412 0.0 . . . . ?
C415 C414 C413 C570 176.2(7) . . . . ?
C414 C415 C410 N409 -177.4(6) . . . . ?
C414 C415 C410 C411 0.0 . . . . ?
C414 C413 C412 C411 0.0 . . . . ?
C414 C413 C570 C573 49.6(11) . . . . ?
C414 C413 C570 C571 -71.3(11) . . . . ?
C414 C413 C570 C572 167.3(7) . . . . ?
C413 C412 C411 C548 -175.9(7) . . . . ?
C413 C412 C411 C410 0.0 . . . . ?
C412 C413 C570 C573 -134.2(9) . . . . ?
C412 C413 C570 C571 104.8(10) . . . . ?
C412 C413 C570 C572 -16.5(10) . . . . ?
C412 C411 C410 N409 176.9(7) . . . . ?
C412 C411 C410 C415 0.0 . . . . ?
C410 N409 C408 C407 179.9(5) . . . . ?
C410 N409 C408 C416 2.1(7) . . . . ?
C410 C415 C414 C413 0.0 . . . . ?
C349 C222 C241 C240 -178.9(15) . . . . ?
C349 C222 C223 N224 -8(2) . . . . ?
C349 C222 C223 C238 -176.1(11) . . . . ?
C129 N128 C133 C132 1(2) . . . . ?
C505 N504 C509 C508 0.0 . . . . ?
N504 C505 C506 C546 179.7(7) . . . . ?
N504 C505 C506 C507 0.0 . . . . ?
N504 C509 C508 C507 0.0 . . . . ?
C509 C508 C507 C506 0.0 . . . . ?
C508 C507 C506 C546 -179.7(7) . . . . ?
C508 C507 C506 C505 0.0 . . . . ?
C506 C505 N504 C509 0.0 . . . . ?
C506 C505 N504 C510 179.6(8) . . . . ?
C447 N446 C445 C444 -179.4(6) . . . . ?
C447 N446 C445 C460 0.6(9) . . . . ?
C447 C459 C458 C457 0.0 . . . . ?
C459 C460 C445 N446 -1.3(7) . . . . ?
C459 C460 C445 C444 178.6(6) . . . . ?
C459 C447 C448 N449 177.9(9) . . . . ?
C459 C447 C448 C456 0.0 . . . . ?
C459 C458 C457 C456 0.0 . . . . ?
C458 C457 C456 C455 -179.2(9) . . . . ?
C458 C457 C456 C448 0.0 . . . . ?
C457 C456 C448 N449 -178.4(7) . . . . ?
C457 C456 C448 C447 0.0 . . . . ?
C456 C455 C454 C453 179.0(8) . . . . ?
C448 N449 C450 C455 0.4(9) . . . . ?
C448 N449 C450 C451 179.8(6) . . . . ?
C448 C447 C459 C460 176.4(7) . . . . ?
C448 C447 C459 C458 0.0 . . . . ?
C751 C715 C714 N713 -177.8(8) . . . . ?
C764 C738 C737 C736 178.2(9) . . . . ?
C78 C77 C76 C75 -4.2(19) . . . . ?
C78 C77 C76 C64 -178.0(13) . . . . ?
C78 C77 C62 N63 179.2(9) . . . . ?
C78 C77 C62 C61 0.0(17) . . . . ?
C78 C79 C186 C189 -12.6(18) . . . . ?
C78 C79 C186 C188 108.9(14) . . . . ?
C78 C79 C186 C187 -133.5(13) . . . . ?
C44 N43 C42 C57 -1.7(14) . . . . ?
C44 N43 C42 C41 -177.7(12) . . . . ?
C44 C45 C53 C52 -178.8(12) . . . . ?
C44 C45 C53 C54 1(3) . . . . ?
C44 C56 C55 C54 -1(2) . . . . ?
C60 C59 C178 C180 -10(2) . . . . ?
C60 C59 C178 C181 -124.1(17) . . . . ?
C60 C59 C178 C179 101.0(18) . . . . ?
C563 C484 C503 C502 -175.1(8) . . . . ?
C563 C484 C485 N486 -13.2(10) . . . . ?
C563 C484 C485 C500 175.1(8) . . . . ?
C357 C262 C263 N264 3.8(9) . . . . ?
C357 C262 C263 C278 178.5(8) . . . . ?
C754 C633 C632 N631 -3.9(10) . . . . ?
C754 C633 C632 C637 -177.8(8) . . . . ?
C612 N611 C610 C609 -177.8(6) . . . . ?
C612 N611 C610 C618 -2.7(8) . . . . ?
C612 C617 C616 C615 0.0 . . . . ?
C617 C618 C610 N611 4.1(7) . . . . ?
C617 C618 C610 C609 179.9(7) . . . . ?
C617 C612 C613 C750 173.0(9) . . . . ?
C617 C612 C613 C614 0.0 . . . . ?
C617 C616 C615 C614 0.0 . . . . ?
C617 C616 C615 C772 178.7(8) . . . . ?
C616 C615 C614 C613 0.0 . . . . ?
C616 C615 C772 C773 -104.2(8) . . . . ?
C616 C615 C772 C774 138.0(8) . . . . ?
C616 C615 C772 C775 14.4(10) . . . . ?
C615 C614 C613 C750 -173.1(9) . . . . ?
C615 C614 C613 C612 0.0 . . . . ?
C614 C615 C772 C773 74.3(10) . . . . ?
C614 C615 C772 C774 -43.4(12) . . . . ?
C614 C615 C772 C775 -167.1(8) . . . . ?
C613 C612 C617 C618 178.9(7) . . . . ?
C613 C612 C617 C616 0.0 . . . . ?
C40 C21 C22 N23 177.4(11) . . . . ?
C40 C21 C22 C37 1.0(18) . . . . ?
C40 C39 C38 C37 6(2) . . . . ?
C40 C39 C170 C171 59.0(18) . . . . ?
C40 C39 C170 C172 -62.0(17) . . . . ?
C40 C39 C170 C173 177.1(13) . . . . ?
C636 C635 C634 C633 0.0 . . . . ?
C636 C635 C780 C783 -0.5(12) . . . . ?
C636 C635 C780 C781 -122.4(10) . . . . ?
C636 C635 C780 C782 118.4(10) . . . . ?
C636 C637 C638 C639 -2.2(11) . . . . ?
C636 C637 C638 C630 173.6(5) . . . . ?
C635 C636 C637 C632 0.0 . . . . ?
C635 C636 C637 C638 -174.0(8) . . . . ?
C635 C634 C633 C754 177.8(8) . . . . ?
C635 C634 C633 C632 0.0 . . . . ?
C634 C635 C780 C783 176.9(8) . . . . ?
C634 C635 C780 C781 54.9(12) . . . . ?
C634 C635 C780 C782 -64.3(12) . . . . ?
C634 C633 C632 N631 173.9(9) . . . . ?
C634 C633 C632 C637 0.0 . . . . ?
C633 C632 C637 C636 0.0 . . . . ?
C633 C632 C637 C638 175.3(6) . . . . ?
C632 N631 C630 C629 176.4(5) . . . . ?
C632 N631 C630 C638 -1.7(9) . . . . ?
C632 C637 C638 C639 -176.8(6) . . . . ?
C632 C637 C638 C630 -1.0(5) . . . . ?
C637 C636 C635 C634 0.0 . . . . ?
C637 C636 C635 C780 177.4(8) . . . . ?
C637 C638 C630 N631 1.6(7) . . . . ?
C637 C638 C630 C629 -176.6(6) . . . . ?
C249 C250 C251 C252 0.0 . . . . ?
C249 C250 C251 C384 -173.6(8) . . . . ?
C250 C249 C248 N247 174.4(10) . . . . ?
C250 C249 C248 C253 0.0 . . . . ?
C250 C251 C252 C253 0.0 . . . . ?
C250 C251 C384 C387 -13.2(9) . . . . ?
C250 C251 C384 C385 -135.5(7) . . . . ?
C250 C251 C384 C386 108.1(8) . . . . ?
C251 C252 C253 C254 -175.0(8) . . . . ?
C251 C252 C253 C248 0.0 . . . . ?
C252 C251 C384 C387 173.0(6) . . . . ?
C252 C251 C384 C385 50.7(9) . . . . ?
C252 C251 C384 C386 -65.7(8) . . . . ?
C252 C253 C248 N247 -175.7(8) . . . . ?
C252 C253 C248 C249 0.0 . . . . ?
C253 C254 C255 C256 176.7(9) . . . . ?
C253 C254 C246 N247 2.4(6) . . . . ?
C253 C254 C246 C245 -177.7(6) . . . . ?
C248 N247 C246 C254 -2.3(9) . . . . ?
C248 N247 C246 C245 177.7(6) . . . . ?
C248 C249 C250 C251 0.0 . . . . ?
C553 C520 C519 N518 177.6(8) . . . . ?
C767 C745 C744 C743 -177.3(8) . . . . ?
C306 C305 C304 C303 2(2) . . . . ?
C293 C294 C295 C296 179.1(8) . . . . ?
C293 C288 C289 C290 0.0 . . . . ?
C293 C288 C289 C362 -176.5(8) . . . . ?
C288 N287 C286 C285 177.2(6) . . . . ?
C288 N287 C286 C294 3.4(8) . . . . ?
C288 C293 C292 C291 0.0 . . . . ?
C288 C289 C290 C291 0.0 . . . . ?
C289 C290 C291 C292 0.0 . . . . ?
C289 C290 C291 C400 178.6(9) . . . . ?
C290 C291 C292 C293 0.0 . . . . ?
C290 C291 C400 C401 -129.6(12) . . . . ?
C290 C291 C400 C402 106.2(13) . . . . ?
C290 C291 C400 C403 -2.9(15) . . . . ?
C292 C293 C288 N287 179.0(6) . . . . ?
C292 C293 C288 C289 0.0 . . . . ?
C292 C291 C400 C401 48.9(15) . . . . ?
C292 C291 C400 C402 -75.2(14) . . . . ?
C292 C291 C400 C403 175.6(10) . . . . ?
C388 C280 C281 C262 175.0(7) . . . . ?
C147 C21 C22 N23 2(2) . . . . ?
C147 C21 C22 C37 -174.3(11) . . . . ?
C147 C21 C40 C39 173.7(13) . . . . ?
C681 C680 C679 C678 0.0 . . . . ?
C681 C682 C667 N668 -1.0(6) . . . . ?
C681 C682 C667 C666 -179.5(6) . . . . ?
C680 C681 C669 N668 178.6(7) . . . . ?
C680 C681 C669 C670 0.0 . . . . ?
C680 C681 C682 C683 3.4(10) . . . . ?
C680 C681 C682 C667 -177.1(5) . . . . ?
C680 C679 C678 C670 0.0 . . . . ?
C680 C679 C678 C677 -178.2(8) . . . . ?
C679 C678 C670 N671 -176.8(7) . . . . ?
C679 C678 C670 C669 0.0 . . . . ?
C679 C678 C677 C672 177.6(5) . . . . ?
C679 C678 C677 C676 2.9(10) . . . . ?
C678 C670 C669 N668 -178.2(9) . . . . ?
C678 C670 C669 C681 0.0 . . . . ?
C678 C677 C676 C675 174.1(8) . . . . ?
C670 N671 C672 C677 1.9(9) . . . . ?
C670 N671 C672 C673 175.8(6) . . . . ?
C670 C678 C677 C672 -0.8(5) . . . . ?
C670 C678 C677 C676 -175.5(5) . . . . ?
C669 N668 C667 C682 1.7(8) . . . . ?
C669 N668 C667 C666 179.93(19) . . . . ?
C669 C681 C680 C679 0.0 . . . . ?
C669 C681 C682 C683 -179.43(12) . . . . ?
C669 C681 C682 C667 0.0(5) . . . . ?
C126 N121 C122 C123 0(2) . . . . ?
C126 C125 C124 C123 3.8(17) . . . . ?
C565 C543 C542 C541 -177.0(9) . . . . ?
C49 C50 C51 C52 -1(2) . . . . ?
C49 C50 C182 C185 54(2) . . . . ?
C49 C50 C182 C183 -78(2) . . . . ?
C49 C50 C182 C184 174.0(16) . . . . ?
N539 C544 C543 C565 177.2(8) . . . . ?
N539 C544 C543 C542 0.0 . . . . ?
C544 N539 C540 C541 0.0 . . . . ?
C544 C543 C542 C541 0.0 . . . . ?
C543 C542 C541 C540 0.0 . . . . ?
C542 C541 C540 N539 0.0 . . . . ?
C540 N539 C544 C543 0.0 . . . . ?
C239 C238 C223 N224 -172.1(11) . . . . ?
C239 C238 C223 C222 -1.8(19) . . . . ?
C239 C240 C372 C374 171.0(15) . . . . ?
C239 C240 C372 C373 -55(2) . . . . ?
C239 C240 C372 C375 63.3(19) . . . . ?
C332 C331 N330 C335 0.0 . . . . ?
C332 C331 N330 C336 178.2(8) . . . . ?
C331 C332 C333 C334 0.0 . . . . ?
C331 N330 C335 C334 0.0 . . . . ?
N330 C335 C334 C359 180.0(8) . . . . ?
N330 C335 C334 C333 0.0 . . . . ?
C335 C334 C333 C332 0.0 . . . . ?
C333 C332 C331 N330 0.0 . . . . ?
C80 C79 C186 C189 171.3(14) . . . . ?
C80 C79 C186 C188 -67.1(18) . . . . ?
C80 C79 C186 C187 50.4(18) . . . . ?
C157 C132 C133 N128 -179.8(13) . . . . ?
C157 C132 C131 C130 177.6(12) . . . . ?
C347 C313 C312 C311 -174.8(9) . . . . ?
C362 C289 C290 C291 176.6(8) . . . . ?
C804 C695 C694 C693 -172.5(7) . . . . ?
C361 C282 C283 N284 9.5(10) . . . . ?
C361 C282 C283 C298 -176.3(9) . . . . ?
C61 C80 C79 C78 8(2) . . . . ?
C61 C80 C79 C186 -176.4(13) . . . . ?
C753 C626 C645 C644 -175.4(10) . . . . ?
C753 C626 C627 N628 -3.8(10) . . . . ?
C753 C626 C627 C642 175.6(9) . . . . ?
C629 N628 C627 C626 179.3(6) . . . . ?
C629 N628 C627 C642 -0.1(8) . . . . ?
C629 C641 C640 C639 0.0 . . . . ?
C629 C641 C642 C643 179.5(3) . . . . ?
C629 C641 C642 C627 -4.6(5) . . . . ?
C641 C629 C630 N631 -177.9(9) . . . . ?
C641 C629 C630 C638 0.0 . . . . ?
C641 C640 C639 C638 0.0 . . . . ?
C641 C642 C627 N628 3.0(7) . . . . ?
C641 C642 C627 C626 -176.6(6) . . . . ?
C640 C641 C642 C643 1.7(11) . . . . ?
C640 C641 C642 C627 177.6(5) . . . . ?
C640 C639 C638 C637 175.3(8) . . . . ?
C640 C639 C638 C630 0.0 . . . . ?
C639 C638 C630 N631 178.2(7) . . . . ?
C639 C638 C630 C629 0.0 . . . . ?
C630 N631 C632 C633 -173.5(6) . . . . ?
C630 N631 C632 C637 0.9(8) . . . . ?
C630 C629 C641 C640 0.0 . . . . ?
C630 C629 C641 C642 -178.2(6) . . . . ?
C547 C404 C423 C422 -178.8(9) . . . . ?
C1 C2 C17 C16 178.3(12) . . . . ?
C1 C2 C17 C18 -2(2) . . . . ?
C1 C20 C19 C18 -2(2) . . . . ?
C1 C20 C19 C162 173.9(12) . . . . ?
C38 C39 C40 C21 -2(2) . . . . ?
C38 C39 C170 C171 -112.9(16) . . . . ?
C38 C39 C170 C172 126.1(15) . . . . ?
C38 C39 C170 C173 5.3(18) . . . . ?
C35 C36 C37 C22 -172.6(12) . . . . ?
C35 C36 C37 C38 0(2) . . . . ?
C598 C502 C501 C500 168.4(10) . . . . ?
C153 C125 C124 C123 -178.7(11) . . . . ?
C153 C125 C126 N121 178.1(10) . . . . ?
C314 C313 C312 C311 0.0 . . . . ?
C313 C314 N309 C310 0.0 . . . . ?
C313 C314 N309 C315 174.0(9) . . . . ?
C313 C312 C311 C348 177.2(8) . . . . ?
C313 C312 C311 C310 0.0 . . . . ?
C312 C311 C310 N309 0.0 . . . . ?
C311 C310 N309 C314 0.0 . . . . ?
C311 C310 N309 C315 -174.0(9) . . . . ?
N309 C314 C313 C347 175.1(9) . . . . ?
N309 C314 C313 C312 0.0 . . . . ?
C144 C8 C9 C10 179.8(11) . . . . ?
C360 C332 C331 N330 178.8(9) . . . . ?
C360 C332 C333 C334 -178.7(10) . . . . ?
C223 N224 C225 C226 179.3(7) . . . . ?
C223 N224 C225 C237 2.1(10) . . . . ?
C223 C222 C241 C240 0(3) . . . . ?
C223 C238 C239 C240 -6(2) . . . . ?
C154 C123 C124 C125 174.8(11) . . . . ?
C154 C123 C122 N121 -176.5(12) . . . . ?
C53 C45 C44 N43 -178.1(14) . . . . ?
C53 C45 C44 C56 -2(2) . . . . ?
C53 C52 C51 C50 179.6(18) . . . . ?
C53 C54 C55 C56 -0.3(19) . . . . ?
C122 N121 C126 C125 2.5(19) . . . . ?
C122 C123 C124 C125 -1.5(17) . . . . ?
C143 C1 C20 C19 177.6(13) . . . . ?
C143 C142 C103 C102 36(10) . . . . ?
C143 C142 C103 C104 -141(9) . . . . ?
C552 C553 C520 C521 -4(7) . . . . ?
C552 C553 C520 C519 178(6) . . . . ?
C166 C10 C9 C8 173.9(12) . . . . ?
C363 C339 C338 N337 -179.7(8) . . . . ?
C521 C520 C519 N518 0.0 . . . . ?
C520 C553 C552 C431 46(12) . . . . ?
C520 C521 C522 C554 174.2(8) . . . . ?
C520 C521 C522 C523 0.0 . . . . ?
C520 C519 N518 C523 0.0 . . . . ?
C520 C519 N518 C524 174.5(8) . . . . ?
C519 N518 C523 C522 0.0 . . . . ?
N518 C523 C522 C554 -174.3(8) . . . . ?
N518 C523 C522 C521 0.0 . . . . ?
C522 C521 C520 C553 -177.2(10) . . . . ?
C522 C521 C520 C519 0.0 . . . . ?
C41 C60 C59 C58 -1(2) . . . . ?
C41 C60 C59 C178 -174.4(13) . . . . ?
C17 C2 C1 C143 -175.5(13) . . . . ?
C17 C2 C1 C20 0.5(18) . . . . ?
C17 C18 C19 C20 1(3) . . . . ?
C17 C18 C19 C162 -175.1(14) . . . . ?
C58 C57 C42 N43 -176.8(11) . . . . ?
C58 C57 C42 C41 -1(2) . . . . ?
C58 C57 C56 C44 178.2(14) . . . . ?
C58 C57 C56 C55 -5(2) . . . . ?
C58 C59 C178 C180 176.7(12) . . . . ?
C58 C59 C178 C181 62.1(19) . . . . ?
C58 C59 C178 C179 -72.8(16) . . . . ?
C31 C32 C33 C25 -173.5(16) . . . . ?
C31 C32 C33 C34 1(3) . . . . ?
C31 C30 C174 C176 -6(3) . . . . ?
C31 C30 C174 C175 111(3) . . . . ?
C31 C30 C174 C177 -113(2) . . . . ?
C353 C242 C243 N244 3.1(9) . . . . ?
C353 C242 C243 C258 -175.9(8) . . . . ?
C685 C684 C683 C682 0.0 . . . . ?
C685 C684 C792 C794 147.1(10) . . . . ?
C685 C684 C792 C795 24.4(13) . . . . ?
C685 C684 C792 C793 -94.0(10) . . . . ?
C684 C685 C666 C761 -178.6(8) . . . . ?
C684 C685 C666 C667 0.0 . . . . ?
C684 C683 C682 C681 179.4(8) . . . . ?
C684 C683 C682 C667 0.0 . . . . ?
C683 C684 C792 C794 -40.3(13) . . . . ?
C683 C684 C792 C795 -163.0(10) . . . . ?
C683 C684 C792 C793 78.6(10) . . . . ?
C683 C682 C667 N668 178.6(6) . . . . ?
C683 C682 C667 C666 0.0 . . . . ?
C682 C681 C680 C679 176.8(8) . . . . ?
C682 C681 C669 N668 1.0(6) . . . . ?
C682 C681 C669 C670 -177.6(6) . . . . ?
C682 C667 C666 C761 178.6(8) . . . . ?
C682 C667 C666 C685 0.0 . . . . ?
C667 N668 C669 C681 -1.7(9) . . . . ?
C667 N668 C669 C670 176.7(5) . . . . ?
C666 C685 C684 C683 0.0 . . . . ?
C666 C685 C684 C792 172.6(8) . . . . ?
C700 C699 C698 C697 177.0(8) . . . . ?
C700 C699 C698 C690 0.0 . . . . ?
C700 C701 C702 C703 -3.5(11) . . . . ?
C700 C701 C702 C687 -180.0(4) . . . . ?
C699 C700 C701 C689 0.0 . . . . ?
C699 C700 C701 C702 174.8(9) . . . . ?
C699 C698 C690 N691 -176.6(7) . . . . ?
C699 C698 C690 C689 0.0 . . . . ?
C698 C697 C696 C695 -179.3(8) . . . . ?
C698 C690 C689 N688 178.9(8) . . . . ?
C698 C690 C689 C701 0.0 . . . . ?
C690 N691 C692 C693 -175.2(6) . . . . ?
C690 N691 C692 C697 -0.8(8) . . . . ?
C690 C689 C701 C700 0.0 . . . . ?
C690 C689 C701 C702 -176.2(6) . . . . ?
C689 N688 C687 C702 -0.2(8) . . . . ?
C689 N688 C687 C686 -173.3(6) . . . . ?
C689 C701 C702 C703 171.8(5) . . . . ?
C689 C701 C702 C687 -4.6(5) . . . . ?
C701 C700 C699 C698 0.0 . . . . ?
C701 C702 C687 N688 3.1(7) . . . . ?
C701 C702 C687 C686 177.0(6) . . . . ?
C788 C655 C654 C653 176.6(8) . . . . ?
C672 N671 C670 C678 -2.4(9) . . . . ?
C672 N671 C670 C669 -178.5(6) . . . . ?
C672 C677 C676 C675 0.0 . . . . ?
C677 C678 C670 N671 1.9(6) . . . . ?
C677 C678 C670 C669 178.6(6) . . . . ?
C677 C672 C673 C762 175.9(9) . . . . ?
C677 C672 C673 C674 0.0 . . . . ?
C677 C676 C675 C674 0.0 . . . . ?
C677 C676 C675 C796 -177.8(9) . . . . ?
C676 C675 C674 C673 0.0 . . . . ?
C676 C675 C796 C799 65.2(15) . . . . ?
C676 C675 C796 C798 -170.4(9) . . . . ?
C676 C675 C796 C797 -48.4(15) . . . . ?
C675 C674 C673 C762 -176.1(8) . . . . ?
C675 C674 C673 C672 0.0 . . . . ?
C674 C675 C796 C799 -112.5(14) . . . . ?
C674 C675 C796 C798 11.9(15) . . . . ?
C674 C675 C796 C797 133.8(11) . . . . ?
C673 C672 C677 C678 -175.5(6) . . . . ?
C673 C672 C677 C676 0.0 . . . . ?
C304 C305 C306 C344 178.4(12) . . . . ?
C304 C305 C306 C307 -3.4(17) . . . . ?
C50 C49 C48 C47 3(2) . . . . ?
C50 C49 C48 C152 177.7(13) . . . . ?
C303 N302 C307 C306 -2(2) . . . . ?
C9 C10 C166 C167 -112.8(13) . . . . ?
C9 C10 C166 C168 127.1(13) . . . . ?
C9 C10 C166 C169 8.4(17) . . . . ?
C260 C261 C242 C353 175.8(8) . . . . ?
C260 C261 C242 C243 0.0 . . . . ?
C261 C260 C259 C258 0.0 . . . . ?
C261 C260 C380 C382 9.0(11) . . . . ?
C261 C260 C380 C381 115.8(9) . . . . ?
C261 C260 C380 C383 -129.5(10) . . . . ?
C261 C242 C243 N244 179.0(8) . . . . ?
C261 C242 C243 C258 0.0 . . . . ?
C242 C243 C258 C257 178.4(6) . . . . ?
C242 C243 C258 C259 0.0 . . . . ?
C243 N244 C245 C257 2.2(8) . . . . ?
C243 N244 C245 C246 -179.4(6) . . . . ?
C243 C258 C259 C260 0.0 . . . . ?
C258 C257 C245 N244 -2.7(6) . . . . ?
C258 C257 C245 C246 178.6(6) . . . . ?
C259 C260 C261 C242 0.0 . . . . ?
C259 C260 C380 C382 -172.8(8) . . . . ?
C259 C260 C380 C381 -65.9(10) . . . . ?
C259 C260 C380 C383 48.7(12) . . . . ?
C48 C47 C52 C53 -177.2(13) . . . . ?
C48 C47 C52 C51 3(2) . . . . ?
C48 C49 C50 C51 -1(2) . . . . ?
C48 C49 C50 C182 -173.0(14) . . . . ?
C16 C17 C18 C19 -178.9(18) . . . . ?
C194 C99 C100 C81 177.0(6) . . . . ?
C384 C251 C252 C253 174.0(7) . . . . ?
C626 C645 C644 C643 0.0 . . . . ?
C626 C645 C644 C776 -177.9(8) . . . . ?
C645 C626 C627 N628 -179.4(9) . . . . ?
C645 C626 C627 C642 0.0 . . . . ?
C645 C644 C643 C642 0.0 . . . . ?
C645 C644 C776 C779 120.8(9) . . . . ?
C645 C644 C776 C777 -1.1(11) . . . . ?
C645 C644 C776 C778 -121.3(8) . . . . ?
C644 C643 C642 C641 175.5(8) . . . . ?
C644 C643 C642 C627 0.0 . . . . ?
C643 C644 C776 C779 -57.0(11) . . . . ?
C643 C644 C776 C777 -178.9(8) . . . . ?
C643 C644 C776 C778 60.9(10) . . . . ?
C643 C642 C627 N628 179.5(7) . . . . ?
C643 C642 C627 C626 0.0 . . . . ?
C642 C641 C640 C639 177.5(8) . . . . ?
C627 N628 C629 C641 -2.9(8) . . . . ?
C627 N628 C629 C630 -179.7(5) . . . . ?
C627 C626 C645 C644 0.0 . . . . ?
C355 C327 C326 C325 -179.3(8) . . . . ?
C355 C327 C328 N323 179.3(7) . . . . ?
C561 C534 C533 N532 177.1(8) . . . . ?
C56 C57 C42 N43 -0.7(15) . . . . ?
C56 C57 C42 C41 175.1(13) . . . . ?
C56 C57 C58 C59 -177.2(12) . . . . ?
C513 C512 N511 C516 0.0 . . . . ?
C513 C512 N511 C517 -178.8(10) . . . . ?
C512 C513 C514 C515 0.0 . . . . ?
C512 N511 C516 C515 0.0 . . . . ?
N511 C516 C515 C550 178.4(8) . . . . ?
N511 C516 C515 C514 0.0 . . . . ?
C516 C515 C514 C513 0.0 . . . . ?
C514 C513 C512 N511 0.0 . . . . ?
C570 C413 C412 C411 -176.1(7) . . . . ?
C703 C702 C687 N688 -173.9(7) . . . . ?
C703 C702 C687 C686 0.0 . . . . ?
C703 C704 C800 C803 -77.8(8) . . . . ?
C703 C704 C800 C801 165.6(7) . . . . ?
C703 C704 C800 C802 44.5(10) . . . . ?
C702 C703 C704 C705 0.0 . . . . ?
C702 C703 C704 C800 177.6(8) . . . . ?
C702 C687 C686 C705 0.0 . . . . ?
C702 C687 C686 C765 173.8(9) . . . . ?
C687 N688 C689 C690 178.1(6) . . . . ?
C687 N688 C689 C701 -2.9(8) . . . . ?
C687 C686 C705 C704 0.0 . . . . ?
C686 C705 C704 C703 0.0 . . . . ?
C686 C705 C704 C800 -177.3(9) . . . . ?
C705 C704 C800 C803 99.6(9) . . . . ?
C705 C704 C800 C801 -17.0(10) . . . . ?
C705 C704 C800 C802 -138.1(8) . . . . ?
C704 C703 C702 C701 -176.1(8) . . . . ?
C704 C703 C702 C687 0.0 . . . . ?
C18 C17 C16 C4 -175.0(19) . . . . ?
C18 C17 C16 C15 8(3) . . . . ?
C602 C493 C492 C491 -172.9(8) . . . . ?
C380 C260 C261 C242 178.3(7) . . . . ?
C380 C260 C259 C258 -178.3(7) . . . . ?
C784 C664 C663 C662 -173.9(8) . . . . ?
C656 C655 C654 C653 0.0 . . . . ?
C655 C656 C657 C658 175.9(8) . . . . ?
C655 C656 C657 C652 0.0 . . . . ?
C655 C654 C653 C758 -175.1(8) . . . . ?
C655 C654 C653 C652 0.0 . . . . ?
C654 C653 C652 N651 -174.4(9) . . . . ?
C654 C653 C652 C657 0.0 . . . . ?
C653 C652 C657 C658 -176.8(6) . . . . ?
C653 C652 C657 C656 0.0 . . . . ?
C652 N651 C650 C649 -179.0(6) . . . . ?
C652 N651 C650 C658 -4.1(8) . . . . ?
C657 C658 C650 N651 3.4(6) . . . . ?
C657 C658 C650 C649 178.9(6) . . . . ?
C657 C656 C655 C788 -176.3(8) . . . . ?
C657 C656 C655 C654 0.0 . . . . ?
C322 N316 C321 C320 -176.6(9) . . . . ?
C341 C340 C339 C363 179.7(8) . . . . ?
C341 C340 C339 C338 0.0 . . . . ?
C340 C341 C342 N337 0.0 . . . . ?
C340 C339 C338 N337 0.0 . . . . ?
C339 C338 N337 C342 0.0 . . . . ?
C339 C338 N337 C343 179.9(9) . . . . ?
C338 N337 C342 C341 0.0 . . . . ?
C342 C341 C340 C339 0.0 . . . . ?
C79 C80 C61 C62 -7(2) . . . . ?
C79 C80 C61 C155 176.6(14) . . . . ?
C336 N330 C335 C334 -178.2(8) . . . . ?
C51 C52 C53 C45 -178.0(16) . . . . ?
C51 C52 C53 C54 2(3) . . . . ?
C51 C50 C182 C185 -117.7(18) . . . . ?
C51 C50 C182 C183 110(2) . . . . ?
C51 C50 C182 C184 2(2) . . . . ?
C298 C299 C300 C301 0.0 . . . . ?
C298 C299 C300 C396 -173.6(10) . . . . ?
C299 C298 C283 N284 175.2(9) . . . . ?
C299 C298 C283 C282 0.0 . . . . ?
C299 C300 C301 C282 0.0 . . . . ?
C299 C300 C396 C398 102.2(16) . . . . ?
C299 C300 C396 C397 -128.3(14) . . . . ?
C299 C300 C396 C399 -9.5(19) . . . . ?
C300 C301 C282 C361 176.3(9) . . . . ?
C300 C301 C282 C283 0.0 . . . . ?
C301 C300 C396 C398 -71.1(18) . . . . ?
C301 C300 C396 C397 58.3(18) . . . . ?
C301 C300 C396 C399 177.1(13) . . . . ?
C301 C282 C283 N284 -174.2(10) . . . . ?
C301 C282 C283 C298 0.0 . . . . ?
C283 N284 C285 C286 175.9(7) . . . . ?
C283 N284 C285 C297 -0.2(9) . . . . ?
C283 C298 C299 C300 0.0 . . . . ?
C524 N518 C523 C522 -174.8(8) . . . . ?
C127 N121 C126 C125 -175.8(11) . . . . ?
C127 N121 C122 C123 177.9(12) . . . . ?
C733 N727 C732 C731 178.6(8) . . . . ?
C780 C635 C634 C633 -177.3(8) . . . . ?
C517 N511 C516 C515 178.8(10) . . . . ?
C59 C60 C41 C151 179.7(14) . . . . ?
C59 C60 C41 C42 -2(2) . . . . ?
C796 C675 C674 C673 177.7(9) . . . . ?
C134 N128 C133 C132 -175.0(13) . . . . ?
C134 N128 C129 C130 173.9(11) . . . . ?
C182 C50 C51 C52 172.0(13) . . . . ?
N706 C711 C710 C709 0.0 . . . . ?
C711 N706 C707 C708 0.0 . . . . ?
C711 C710 C709 C708 0.0 . . . . ?
C710 C709 C708 C748 -179.6(9) . . . . ?
C710 C709 C708 C707 0.0 . . . . ?
C709 C708 C707 N706 0.0 . . . . ?
C707 N706 C711 C710 0.0 . . . . ?
C594 C473 C472 C471 171.3(9) . . . . ?
C400 C291 C292 C293 -178.6(9) . . . . ?
C329 N323 C328 C327 -177.3(8) . . . . ?
C538 N532 C537 C536 177.0(9) . . . . ?
C190 C70 C71 C72 172.8(9) . . . . ?
C396 C300 C301 C282 173.2(10) . . . . ?
C510 N504 C509 C508 -179.6(8) . . . . ?
C308 N302 C303 C304 179.0(13) . . . . ?
C308 N302 C307 C306 178.8(11) . . . . ?
C307 N302 C303 C304 0(2) . . . . ?
C742 N741 C746 C745 0.0 . . . . ?
N741 C742 C743 C744 0.0 . . . . ?
N741 C746 C745 C767 177.1(8) . . . . ?
N741 C746 C745 C744 0.0 . . . . ?
C746 C745 C744 C743 0.0 . . . . ?
C745 C744 C743 C742 0.0 . . . . ?
C743 C742 N741 C746 0.0 . . . . ?
C743 C742 N741 C747 173.9(9) . . . . ?
C574 C442 C441 C440 -174.2(8) . . . . ?
C740 N734 C739 C738 -178.8(9) . . . . ?
C747 N741 C746 C745 -174.4(8) . . . . ?
C586 C453 C452 C451 176.1(9) . . . . ?
C566 C422 C421 C420 -175.1(7) . . . . ?
C712 N706 C711 C710 -175.5(8) . . . . ?
C712 N706 C707 C708 175.0(9) . . . . ?
C343 N337 C342 C341 -179.9(10) . . . . ?
C768 C624 C623 C622 178.4(9) . . . . ?
C163 C162 C19 C18 -59(2) . . . . ?
C163 C162 C19 C20 125.5(15) . . . . ?
C719 N713 C718 C717 -179.3(9) . . . . ?
C114 N108 C113 C112 179.3(9) . . . . ?
C790 C788 C655 C656 178.1(11) . . . . ?
C790 C788 C655 C654 1.6(15) . . . . ?
C376 C231 C232 C233 174.4(7) . . . . ?
C791 C788 C655 C656 56.5(14) . . . . ?
C791 C788 C655 C654 -120.0(13) . . . . ?
C392 C271 C272 C273 179.9(8) . . . . ?
C772 C615 C614 C613 -178.4(9) . . . . ?
C590 C482 C481 C480 -179.5(11) . . . . ?
C789 C788 C655 C656 -55.3(13) . . . . ?
C789 C788 C655 C654 128.2(10) . . . . ?
C776 C644 C643 C642 177.7(9) . . . . ?
C578 C433 C432 C431 -177.4(10) . . . . ?
N429 C428 C427 N426 4.2(10) . . . . ?
N429 C428 C427 C439 -174.8(9) . . . . ?
N429 C430 C435 C436 4.5(7) . . . . ?
N429 C430 C435 C434 -172.4(8) . . . . ?
N429 C430 C431 C432 171.2(9) . . . . ?
N429 C430 C431 C552 -5.9(10) . . . . ?
C792 C684 C683 C682 -172.5(9) . . . . ?
C569 C566 C422 C423 10.2(11) . . . . ?
C569 C566 C422 C421 -175.1(7) . . . . ?
C405 N406 C407 C408 179.7(5) . . . . ?
C405 N406 C407 C419 -0.7(7) . . . . ?
C405 C404 C423 C422 0.0 . . . . ?
C404 C405 C420 C419 178.4(6) . . . . ?
C404 C405 C420 C421 0.0 . . . . ?
C404 C423 C422 C566 174.3(9) . . . . ?
C404 C423 C422 C421 0.0 . . . . ?
C423 C422 C421 C420 0.0 . . . . ?
C422 C421 C420 C419 -177.9(8) . . . . ?
C422 C421 C420 C405 0.0 . . . . ?
C420 C419 C418 C417 -177.8(8) . . . . ?
C420 C405 C404 C547 178.7(10) . . . . ?
C420 C405 C404 C423 0.0 . . . . ?
C142 C103 C104 C105 177.5(10) . . . . ?
C118 C117 C116 C150 -178.0(8) . . . . ?
C118 C117 C116 C115 0.0 . . . . ?
C117 C118 C119 N114 0.0 . . . . ?
C117 C116 C115 N114 0.0 . . . . ?
C116 C115 N114 C120 -178.4(8) . . . . ?
C116 C115 N114 C119 0.0 . . . . ?
C115 N114 C119 C118 0.0 . . . . ?
C119 C118 C117 C116 0.0 . . . . ?
C161 C137 C136 N135 -177.2(9) . . . . ?
C346 C209 C210 C211 175.7(8) . . . . ?
C208 N207 C206 C205 -179.0(6) . . . . ?
C208 N207 C206 C214 4.7(8) . . . . ?
C208 C209 C210 C211 0.0 . . . . ?
C209 C208 C213 C214 -176.8(6) . . . . ?
C209 C208 C213 C212 0.0 . . . . ?
C209 C210 C211 C212 0.0 . . . . ?
C209 C210 C211 C368 173.0(6) . . . . ?
C210 C211 C212 C213 0.0 . . . . ?
C210 C211 C368 C370 147.1(7) . . . . ?
C210 C211 C368 C371 27.1(7) . . . . ?
C210 C211 C368 C369 -92.9(7) . . . . ?
C211 C212 C213 C214 176.2(8) . . . . ?
C211 C212 C213 C208 0.0 . . . . ?
C212 C211 C368 C370 -39.9(7) . . . . ?
C212 C211 C368 C371 -160.0(6) . . . . ?
C212 C211 C368 C369 80.1(6) . . . . ?
C213 C214 C215 C216 -178.6(8) . . . . ?
C213 C208 C209 C346 -175.8(8) . . . . ?
C213 C208 C209 C210 0.0 . . . . ?
N101 C102 C103 C142 -177.5(10) . . . . ?
N101 C102 C103 C104 0.0 . . . . ?
C102 N101 C106 C105 0.0 . . . . ?
C102 C103 C104 C105 0.0 . . . . ?
C103 C104 C105 C106 0.0 . . . . ?
C104 C105 C106 N101 0.0 . . . . ?
C106 N101 C102 C103 0.0 . . . . ?
C107 N101 C102 C103 -176.3(10) . . . . ?
C107 N101 C106 C105 175.8(11) . . . . ?
C165 C162 C19 C18 63(2) . . . . ?
C165 C162 C19 C20 -112.8(17) . . . . ?
C164 C162 C19 C18 -176.1(16) . . . . ?
C164 C162 C19 C20 8(2) . . . . ?
C170 C39 C40 C21 -173.8(12) . . . . ?
C170 C39 C38 C37 177.6(11) . . . . ?
C354 C249 C250 C251 177.5(9) . . . . ?
C354 C249 C248 N247 -2.9(11) . . . . ?
C354 C249 C248 C253 -177.4(9) . . . . ?
C726 N720 C725 C724 -174.3(8) . . . . ?
C545 N539 C544 C543 179.2(9) . . . . ?
C545 N539 C540 C541 -179.2(9) . . . . ?
C368 C211 C212 C213 -172.9(6) . . . . ?
C364 C220 C221 C202 171.4(7) . . . . ?
C765 C686 C705 C704 -174.1(8) . . . . ?
C568 C566 C422 C423 128.9(10) . . . . ?
C568 C566 C422 C421 -56.4(11) . . . . ?
C582 C462 C461 C460 175.8(8) . . . . ?
C567 C566 C422 C423 -104.1(10) . . . . ?
C567 C566 C422 C421 70.6(9) . . . . ?

loop_
_smtbx_masks_void_nr
_smtbx_masks_void_average_x
_smtbx_masks_void_average_y
_smtbx_masks_void_average_z
_smtbx_masks_void_volume
_smtbx_masks_void_count_electrons
_smtbx_masks_void_content
1 -0.174 -0.503 0.500 15282.0 2760.1 ?
2 -0.004 0.086 0.974 12.6 0.0 ?
3 -0.870 -0.038 0.000 15282.0 2760.1 ?
4 -0.004 0.414 0.474 12.6 0.0 ?
5 0.004 0.586 0.526 12.6 0.0 ?
6 0.004 0.914 0.026 12.6 0.0 ?
7 0.038 0.571 0.613 10.7 0.0 ?
8 0.038 0.929 0.113 10.7 0.0 ?
9 0.149 0.684 0.289 14.1 0.0 ?
10 0.149 0.816 0.789 14.1 0.0 ?
11 0.233 0.671 0.774 13.0 0.0 ?
12 0.233 0.829 0.274 13.0 0.0 ?
13 0.267 0.662 0.225 15.9 2.2 ?
14 0.267 0.838 0.725 15.9 2.2 ?
15 0.287 0.746 0.293 10.2 0.0 ?
16 0.287 0.754 0.793 10.2 0.0 ?
17 0.350 0.692 0.705 16.8 1.8 ?
18 0.350 0.808 0.205 16.8 1.8 ?
19 0.468 0.567 0.393 14.1 0.0 ?
20 0.468 0.933 0.893 14.1 0.0 ?
21 0.532 0.067 0.107 14.1 0.0 ?
22 0.532 0.433 0.607 14.1 0.0 ?
23 0.650 0.192 0.795 16.8 1.8 ?
24 0.650 0.308 0.295 16.8 1.8 ?
25 0.713 0.246 0.207 10.2 0.0 ?
26 0.713 0.254 0.707 10.2 0.0 ?
27 0.733 0.162 0.275 15.9 2.2 ?
28 0.733 0.338 0.775 15.9 2.2 ?
29 0.767 0.171 0.726 13.0 0.0 ?
30 0.767 0.329 0.226 13.0 0.0 ?
31 0.851 0.184 0.211 14.1 0.0 ?
32 0.851 0.316 0.711 14.1 0.0 ?
33 0.962 0.071 0.887 10.7 0.0 ?
34 0.962 0.429 0.387 10.7 0.0 ?
